data_7106469
loop_
_publ_author_name
'Linda Miersch'
'Tobias R\"uffer'
'Michael Mehring'

_publ_section_title
;
 Organic-inorganic hybrid materials starting from the novel nanoscaled
 bismuth oxido methacrylate cluster [Bi38O45(OMc)24(DMSO)9].2DMSO.7H2O
;
_journal_name_full Chem.Commun.
_journal_page_first 6353
_journal_paper_doi 10.1039/C1CC11299F
_journal_volume 47
_journal_year 2011
_chemical_formula_sum 'C117.5 H184.5 Bi38 O110.25 S10.75'
_chemical_formula_weight 11647.04
_chemical_name_systematic
;
?
;
_space_group_IT_number 2
_symmetry_cell_setting triclinic
_symmetry_space_group_name_Hall '-P 1'
_symmetry_space_group_name_H-M 'P -1'
_atom_sites_solution_hydrogens geom
_atom_sites_solution_primary direct
_atom_sites_solution_secondary difmap
_audit_creation_method SHELXL-97
_cell_angle_alpha 89.917(4)
_cell_angle_beta 86.768(4)
_cell_angle_gamma 67.305(4)
_cell_formula_units_Z 2
_cell_length_a 18.3720(7)
_cell_length_b 21.0842(10)
_cell_length_c 30.7821(15)
_cell_measurement_reflns_used 51923
_cell_measurement_temperature 110
_cell_measurement_theta_max 25.9999
_cell_measurement_theta_min 3.1348
_cell_volume 10980.3(9)
_computing_cell_refinement
;
CrysAlisPro, Oxford Diffraction Ltd.,
Version 1.171.33.64 (release 22-03-2010 CrysAlis171 .NET)
(compiled Mar 22 2010,13:57:49)
;
_computing_data_collection
;
CrysAlisPro, Oxford Diffraction Ltd.,
Version 1.171.33.64 (release 22-03-2010 CrysAlis171 .NET)
(compiled Mar 22 2010,13:57:49)
;
_computing_data_reduction
;
CrysAlisPro, Oxford Diffraction Ltd.,
Version 1.171.33.64 (release 22-03-2010 CrysAlis171 .NET)
(compiled Mar 22 2010,13:57:49)
;
_computing_structure_refinement 'SHELXL-97 (Sheldrick, 1997)'
_computing_structure_solution 'SHELXS-97 (Sheldrick, 1990)'
_diffrn_ambient_temperature 110
_diffrn_measured_fraction_theta_full 0.982
_diffrn_measured_fraction_theta_max 0.982
_diffrn_measurement_device_type 'oxford gemini s'
_diffrn_measurement_method '\w scans'
_diffrn_radiation_monochromator graphite
_diffrn_radiation_source 'fine-focus sealed tube'
_diffrn_radiation_type MoK\a
_diffrn_radiation_wavelength 0.71073
_diffrn_reflns_av_R_equivalents 0.0448
_diffrn_reflns_av_sigmaI/netI 0.0545
_diffrn_reflns_limit_h_max 22
_diffrn_reflns_limit_h_min -22
_diffrn_reflns_limit_k_max 25
_diffrn_reflns_limit_k_min -24
_diffrn_reflns_limit_l_max 37
_diffrn_reflns_limit_l_min -36
_diffrn_reflns_number 112217
_diffrn_reflns_theta_full 25.87
_diffrn_reflns_theta_max 25.87
_diffrn_reflns_theta_min 3.14
_diffrn_standards_decay_% 0
_diffrn_standards_interval_count 20
_diffrn_standards_interval_time 10
_diffrn_standards_number 2
_exptl_absorpt_coefficient_mu 30.512
_exptl_absorpt_correction_T_max 1
_exptl_absorpt_correction_T_min 0.21962
_exptl_absorpt_correction_type multi-scan
_exptl_absorpt_process_details
;
CrysAlisPro, Oxford Diffraction Ltd.,
Version 1.171.33.64 (release 22-03-2010 CrysAlis171 .NET)
(compiled Mar 22 2010,13:57:49)
Empirical absorption correction using spherical harmonics,
implemented in SCALE3 ABSPACK scaling algorithm.
;
_exptl_crystal_colour colorless
_exptl_crystal_density_diffrn 3.523
_exptl_crystal_density_method 'not measured'
_exptl_crystal_description block
_exptl_crystal_F_000 10195
_exptl_crystal_size_max 0.25
_exptl_crystal_size_mid 0.25
_exptl_crystal_size_min 0.2
_refine_diff_density_max 3.480
_refine_diff_density_min -2.786
_refine_diff_density_rms 0.326
_refine_ls_extinction_method none
_refine_ls_goodness_of_fit_ref 0.975
_refine_ls_hydrogen_treatment mixed
_refine_ls_matrix_type full
_refine_ls_number_parameters 2542
_refine_ls_number_reflns 41802
_refine_ls_number_restraints 1035
_refine_ls_restrained_S_all 0.971
_refine_ls_R_factor_all 0.0539
_refine_ls_R_factor_gt 0.0351
_refine_ls_shift/su_max 0.042
_refine_ls_shift/su_mean 0.010
_refine_ls_structure_factor_coef Fsqd
_refine_ls_weighting_details 'calc w=1/[\s^2^(Fo^2^)+(0.0450P)^2^+0.0000P] where P=(Fo^2^+2Fc^2^)/3'
_refine_ls_weighting_scheme calc
_refine_ls_wR_factor_gt 0.0835
_refine_ls_wR_factor_ref 0.0863
_reflns_number_gt 30844
_reflns_number_total 41802
_reflns_threshold_expression >2sigma(I)
_cod_data_source_file c1cc11299f.txt
_cod_data_source_block lm51neu
_cod_original_sg_symbol_H-M P-1
_cod_original_formula_sum 'C117.50 H184.50 Bi38 O110.25 S10.75'
_cod_database_code 7106469

loop_
_symmetry_equiv_pos_as_xyz
'x, y, z'
'-x, -y, -z'

loop_
_atom_site_label
_atom_site_type_symbol
_atom_site_fract_x
_atom_site_fract_y
_atom_site_fract_z
_atom_site_U_iso_or_equiv
_atom_site_adp_type
_atom_site_occupancy
_atom_site_symmetry_multiplicity
_atom_site_calc_flag
_atom_site_refinement_flags
_atom_site_disorder_assembly
_atom_site_disorder_group
C1 C 0.6967(8) 0.1627(6) 0.4908(4) 0.025(3) Uani 1 1 d . . .
C101 C 0.4482(8) 0.4143(7) 0.5027(4) 0.038(4) Uani 1 1 d . . .
H10A H 0.4906 0.4060 0.5216 0.057 Uiso 1 1 calc R . .
H10B H 0.4545 0.3720 0.4882 0.057 Uiso 1 1 calc R . .
H10C H 0.3986 0.4316 0.5195 0.057 Uiso 1 1 calc R . .
C2 C 0.6881(8) 0.1500(7) 0.5386(4) 0.031(3) Uani 1 1 d . . .
C102 C 0.3695(7) 0.4810(7) 0.4325(4) 0.034(3) Uani 1 1 d . . .
H10D H 0.3633 0.5136 0.4098 0.051 Uiso 1 1 calc R . .
H10E H 0.3221 0.4955 0.4513 0.051 Uiso 1 1 calc R . .
H10F H 0.3793 0.4366 0.4199 0.051 Uiso 1 1 calc R . .
C3 C 0.6075(9) 0.1563(9) 0.5563(5) 0.065(5) Uani 1 1 d . . .
H3A H 0.5728 0.1649 0.5329 0.097 Uiso 1 1 calc R . .
H3B H 0.5868 0.1938 0.5771 0.097 Uiso 1 1 calc R . .
H3C H 0.6114 0.1144 0.5701 0.097 Uiso 1 1 calc R . .
C110 C 0.3984(12) 0.0055(9) 0.2443(6) 0.078(6) Uani 1 1 d . . .
H11A H 0.4274 -0.0199 0.2679 0.117 Uiso 1 1 calc R . .
H11B H 0.4347 0.0070 0.2210 0.117 Uiso 1 1 calc R . .
H11C H 0.3653 -0.0165 0.2341 0.117 Uiso 1 1 calc R . .
C4 C 0.7490(10) 0.1373(7) 0.5634(4) 0.053(5) Uani 1 1 d . . .
H4A H 0.7428 0.1319 0.5932 0.064 Uiso 1 1 calc R . .
H4B H 0.7977 0.1339 0.5510 0.064 Uiso 1 1 calc R . .
C109 C 0.2943(9) 0.1235(9) 0.2140(4) 0.055(5) Uani 1 1 d . . .
H10G H 0.2591 0.1706 0.2188 0.083 Uiso 1 1 calc R . .
H10H H 0.2649 0.0973 0.2049 0.083 Uiso 1 1 calc R . .
H10I H 0.3343 0.1207 0.1918 0.083 Uiso 1 1 calc R . .
C5 C 0.7914(8) 0.3247(7) 0.5013(4) 0.032(3) Uani 1 1 d . . .
C107 C 0.9623(9) -0.1006(8) 0.4306(4) 0.045(4) Uani 1 1 d . . .
H10J H 0.9121 -0.1040 0.4366 0.068 Uiso 1 1 calc R . .
H10K H 0.9592 -0.0562 0.4400 0.068 Uiso 1 1 calc R . .
H10L H 1.0020 -0.1356 0.4459 0.068 Uiso 1 1 calc R . .
C6 C 0.8462(8) 0.3337(7) 0.5340(4) 0.035(3) Uani 1 1 d . . .
C108 C 1.0806(7) -0.1028(6) 0.3715(4) 0.031(3) Uani 1 1 d . . .
H10M H 1.1023 -0.1083 0.3420 0.046 Uiso 1 1 calc R . .
H10N H 1.1163 -0.1374 0.3890 0.046 Uiso 1 1 calc R . .
H10O H 1.0732 -0.0581 0.3825 0.046 Uiso 1 1 calc R . .
C7 C 0.8613(10) 0.3963(8) 0.5298(5) 0.065(5) Uani 1 1 d . . .
H7A H 0.8301 0.4241 0.5076 0.097 Uiso 1 1 calc R . .
H7B H 0.9163 0.3847 0.5220 0.097 Uiso 1 1 calc R . .
H7C H 0.8475 0.4214 0.5571 0.097 Uiso 1 1 calc R . .
C8 C 0.8820(9) 0.2837(8) 0.5625(5) 0.056(5) Uani 1 1 d . . .
H8A H 0.9183 0.2885 0.5807 0.067 Uiso 1 1 calc R . .
H8B H 0.8702 0.2446 0.5638 0.067 Uiso 1 1 calc R . .
C9 C 0.3862(7) 0.3047(6) 0.4205(4) 0.024(3) Uani 1 1 d . . .
C10 C 0.3374(11) 0.2993(10) 0.4581(5) 0.066(6) Uani 1 1 d . . .
C99 C 1.1530(7) -0.2407(6) 0.2927(4) 0.032(3) Uani 1 1 d . . .
H99A H 1.1900 -0.2191 0.2874 0.048 Uiso 1 1 calc R . .
H99B H 1.1791 -0.2893 0.2871 0.048 Uiso 1 1 calc R . .
H99C H 1.1325 -0.2325 0.3224 0.048 Uiso 1 1 calc R . .
C11 C 0.2550(12) 0.3262(16) 0.4569(6) 0.162(15) Uani 1 1 d . . .
H11D H 0.2312 0.3476 0.4321 0.194 Uiso 1 1 calc R . .
H11E H 0.2240 0.3226 0.4810 0.194 Uiso 1 1 calc R . .
C100 C 1.0167(8) -0.2549(6) 0.2750(5) 0.037(3) Uani 1 1 d . . .
H10P H 0.9699 -0.2419 0.2591 0.056 Uiso 1 1 calc R . .
H10Q H 1.0021 -0.2464 0.3055 0.056 Uiso 1 1 calc R . .
H10R H 1.0480 -0.3029 0.2699 0.056 Uiso 1 1 calc R . .
C12 C 0.3824(16) 0.2653(12) 0.4963(7) 0.138(11) Uani 1 1 d . . .
H12A H 0.4380 0.2491 0.4887 0.208 Uiso 1 1 calc R . .
H12B H 0.3688 0.2272 0.5046 0.208 Uiso 1 1 calc R . .
H12C H 0.3692 0.2978 0.5202 0.208 Uiso 1 1 calc R . .
C13 C 1.0614(7) 0.0567(6) 0.4146(4) 0.026(3) Uani 1 1 d U . .
C14 C 1.1163(8) 0.0312(8) 0.4488(4) 0.046(3) Uani 1 1 d U . .
C15 C 1.1022(9) -0.0081(9) 0.4790(4) 0.072(5) Uani 1 1 d U . .
H15A H 1.0578 -0.0189 0.4782 0.086 Uiso 1 1 calc R . .
H15B H 1.1367 -0.0249 0.5011 0.086 Uiso 1 1 calc R . .
C16 C 1.1891(9) 0.0486(9) 0.4435(7) 0.086(6) Uani 1 1 d U . .
H16A H 1.1850 0.0773 0.4188 0.129 Uiso 1 1 calc R . .
H16B H 1.2353 0.0069 0.4393 0.129 Uiso 1 1 calc R . .
H16C H 1.1932 0.0724 0.4693 0.129 Uiso 1 1 calc R . .
C17 C 0.9205(7) -0.1375(6) 0.1871(4) 0.022(2) Uani 1 1 d U . .
C18 C 0.9840(9) -0.1886(7) 0.1579(4) 0.041(3) Uani 1 1 d U . .
C19 C 1.0446(9) -0.1692(9) 0.1374(5) 0.062(4) Uani 1 1 d U . .
H19A H 1.0330 -0.1217 0.1440 0.094 Uiso 1 1 calc R . .
H19B H 1.0464 -0.1759 0.1065 0.094 Uiso 1 1 calc R . .
H19C H 1.0949 -0.1971 0.1481 0.094 Uiso 1 1 calc R . .
C20 C 0.9926(10) -0.2524(8) 0.1524(4) 0.059(4) Uani 1 1 d U . .
H20A H 1.0362 -0.2827 0.1360 0.071 Uiso 1 1 calc R . .
H20B H 0.9552 -0.2677 0.1649 0.071 Uiso 1 1 calc R . .
C97 C 1.0879(7) -0.0510(6) 0.0507(4) 0.031(3) Uani 1 1 d . . .
H97A H 1.0560 -0.0760 0.0437 0.046 Uiso 1 1 calc R . .
H97B H 1.0935 -0.0517 0.0815 0.046 Uiso 1 1 calc R . .
H97C H 1.1392 -0.0721 0.0358 0.046 Uiso 1 1 calc R . .
C21 C 1.1730(6) -0.0713(6) 0.2646(4) 0.021(3) Uani 1 1 d . . .
C98 C 1.1119(7) 0.0684(7) 0.0512(4) 0.030(3) Uani 1 1 d . . .
H98A H 1.0946 0.1160 0.0439 0.046 Uiso 1 1 calc R . .
H98B H 1.1628 0.0432 0.0368 0.046 Uiso 1 1 calc R . .
H98C H 1.1158 0.0641 0.0821 0.046 Uiso 1 1 calc R . .
C22 C 1.2443(7) -0.0775(7) 0.2876(4) 0.027(3) Uani 1 1 d . . .
C103 C 0.4370(8) 0.5718(8) 0.0955(4) 0.040(4) Uani 1 1 d . . .
H10S H 0.4112 0.5534 0.1171 0.060 Uiso 1 1 calc R . .
H10T H 0.4705 0.5354 0.0760 0.060 Uiso 1 1 calc R . .
H10U H 0.3979 0.6060 0.0794 0.060 Uiso 1 1 calc R . .
C23 C 1.3193(7) -0.1331(7) 0.2715(5) 0.043(4) Uani 1 1 d . . .
H23A H 1.3095 -0.1574 0.2477 0.064 Uiso 1 1 calc R . .
H23B H 1.3404 -0.1644 0.2946 0.064 Uiso 1 1 calc R . .
H23C H 1.3566 -0.1135 0.2619 0.064 Uiso 1 1 calc R . .
C104 C 0.5313(9) 0.6389(8) 0.0724(4) 0.049(4) Uani 1 1 d . . .
H10V H 0.5655 0.6614 0.0800 0.073 Uiso 1 1 calc R . .
H10W H 0.4875 0.6706 0.0578 0.073 Uiso 1 1 calc R . .
H10X H 0.5602 0.6002 0.0534 0.073 Uiso 1 1 calc R . .
C24 C 1.2393(8) -0.0356(8) 0.3206(4) 0.036(3) Uani 1 1 d . . .
H24A H 1.2843 -0.0403 0.3350 0.043 Uiso 1 1 calc R . .
H24B H 1.1908 -0.0014 0.3295 0.043 Uiso 1 1 calc R . .
C105 C 1.0798(7) 0.1878(8) -0.0419(4) 0.037(4) Uani 1 1 d . . .
H77A H 1.0852 0.1407 -0.0444 0.055 Uiso 1 1 calc R . .
H77B H 1.1081 0.1928 -0.0177 0.055 Uiso 1 1 calc R . .
H77C H 1.1009 0.2005 -0.0681 0.055 Uiso 1 1 calc R . .
C25 C 0.7685(7) -0.0433(6) 0.0763(3) 0.018(3) Uani 1 1 d . . .
C106 C 0.9872(7) 0.3220(6) -0.0307(4) 0.031(3) Uani 1 1 d . . .
H77D H 0.9356 0.3577 -0.0257 0.046 Uiso 1 1 calc R . .
H77E H 1.0112 0.3296 -0.0577 0.046 Uiso 1 1 calc R . .
H77F H 1.0194 0.3226 -0.0073 0.046 Uiso 1 1 calc R . .
C26 C 0.7135(7) -0.0677(7) 0.0521(4) 0.027(3) Uani 1 1 d . . .
C27 C 0.6782(8) -0.0323(9) 0.0150(4) 0.050(4) Uani 1 1 d . . .
H27A H 0.6936 0.0059 0.0102 0.074 Uiso 1 1 calc R . .
H27B H 0.6217 -0.0158 0.0195 0.074 Uiso 1 1 calc R . .
H27C H 0.6952 -0.0629 -0.0099 0.074 Uiso 1 1 calc R . .
C28 C 0.7014(7) -0.1244(7) 0.0682(4) 0.034(3) Uani 1 1 d . . .
H28A H 0.6685 -0.1411 0.0543 0.041 Uiso 1 1 calc R . .
H28B H 0.7262 -0.1458 0.0928 0.041 Uiso 1 1 calc R . .
C29 C 1.1743(7) -0.0094(6) 0.1603(3) 0.019(3) Uani 1 1 d . . .
C30 C 1.2492(7) -0.0694(6) 0.1456(4) 0.024(3) Uani 1 1 d . . .
C31 C 1.3171(8) -0.0598(8) 0.1433(5) 0.051(4) Uani 1 1 d . . .
H31A H 1.3639 -0.0955 0.1338 0.061 Uiso 1 1 calc R . .
H31B H 1.3176 -0.0174 0.1512 0.061 Uiso 1 1 calc R . .
C32 C 1.2453(7) -0.1355(6) 0.1334(4) 0.030(3) Uani 1 1 d . . .
H32A H 1.1915 -0.1318 0.1369 0.045 Uiso 1 1 calc R . .
H32B H 1.2774 -0.1708 0.1518 0.045 Uiso 1 1 calc R . .
H32C H 1.2643 -0.1469 0.1036 0.045 Uiso 1 1 calc R . .
C33 C 1.1564(6) 0.2473(6) 0.2923(3) 0.016(3) Uani 1 1 d . . .
C34 C 1.1970(7) 0.2636(6) 0.3279(3) 0.019(3) Uani 1 1 d . . .
C35 C 1.1934(9) 0.3347(7) 0.3310(4) 0.041(4) Uani 1 1 d . . .
H35A H 1.1644 0.3610 0.3077 0.062 Uiso 1 1 calc R . .
H35B H 1.2460 0.3340 0.3291 0.062 Uiso 1 1 calc R . .
H35C H 1.1674 0.3553 0.3584 0.062 Uiso 1 1 calc R . .
C36 C 1.2330(9) 0.2165(8) 0.3558(4) 0.043(4) Uani 1 1 d . . .
H36A H 1.2330 0.1725 0.3532 0.052 Uiso 1 1 calc R . .
H36B H 1.2586 0.2270 0.3783 0.052 Uiso 1 1 calc R . .
C37 C 1.1130(7) 0.2390(7) 0.0777(4) 0.026(3) Uani 1 1 d . . .
C38 C 1.1996(7) 0.1934(7) 0.0772(4) 0.028(3) Uani 1 1 d . . .
C39 C 1.2539(8) 0.2091(8) 0.0458(4) 0.046(4) Uani 1 1 d . . .
H39A H 1.2242 0.2478 0.0288 0.070 Uiso 1 1 calc R . .
H39B H 1.2810 0.1699 0.0269 0.070 Uiso 1 1 calc R . .
H39C H 1.2918 0.2199 0.0613 0.070 Uiso 1 1 calc R . .
C40 C 1.2241(8) 0.1412(7) 0.1056(4) 0.038(3) Uani 1 1 d . . .
H40A H 1.2775 0.1132 0.1059 0.045 Uiso 1 1 calc R . .
H40B H 1.1876 0.1334 0.1247 0.045 Uiso 1 1 calc R . .
C41 C 1.0063(8) 0.4324(7) 0.1174(5) 0.038(3) Uani 1 1 d U . .
C42 C 1.0462(10) 0.4648(10) 0.0957(6) 0.067(5) Uani 1 1 d U . .
C43 C 1.0487(17) 0.4625(14) 0.0513(7) 0.139(10) Uani 1 1 d U . .
H43A H 1.0231 0.4389 0.0371 0.167 Uiso 1 1 calc R . .
H43B H 1.0761 0.4846 0.0352 0.167 Uiso 1 1 calc R . .
C44 C 1.0807(12) 0.5079(11) 0.1187(7) 0.107(8) Uani 1 1 d U . .
H44A H 1.1075 0.5264 0.0978 0.161 Uiso 1 1 calc R . .
H44B H 1.1176 0.4801 0.1387 0.161 Uiso 1 1 calc R . .
H44C H 1.0393 0.5448 0.1344 0.161 Uiso 1 1 calc R . .
C45 C 0.9850(8) 0.2348(7) 0.4635(4) 0.028(3) Uani 1 1 d . . .
C46 C 1.0414(8) 0.2682(8) 0.4712(4) 0.041(4) Uani 1 1 d . . .
C47 C 1.0394(11) 0.3221(9) 0.4483(5) 0.068(6) Uani 1 1 d . . .
H47A H 1.0747 0.3428 0.4533 0.081 Uiso 1 1 calc R . .
H47B H 1.0028 0.3391 0.4272 0.081 Uiso 1 1 calc R . .
C49 C 0.7780(6) 0.3582(6) 0.0062(3) 0.019(2) Uani 1 1 d U . .
C50 C 0.7698(7) 0.3354(7) -0.0393(4) 0.031(3) Uani 1 1 d U . .
C51 C 0.7470(10) 0.2807(8) -0.0451(5) 0.057(4) Uani 1 1 d U . .
H51A H 0.7429 0.2608 -0.0175 0.085 Uiso 1 1 calc R . .
H51B H 0.7856 0.2466 -0.0641 0.085 Uiso 1 1 calc R . .
H51C H 0.6966 0.2967 -0.0578 0.085 Uiso 1 1 calc R . .
C52 C 0.7800(8) 0.3755(10) -0.0734(5) 0.065(5) Uani 1 1 d U . .
H52A H 0.7714 0.3659 -0.1017 0.078 Uiso 1 1 calc R . .
H52B H 0.7954 0.4117 -0.0679 0.078 Uiso 1 1 calc R . .
C53 C 0.4318(6) 0.4160(6) 0.0639(4) 0.021(3) Uani 1 1 d . . .
C54 C 0.3471(7) 0.4236(6) 0.0700(4) 0.020(3) Uani 1 1 d . . .
C55 C 0.3102(7) 0.4358(6) 0.1096(4) 0.030(3) Uani 1 1 d . . .
H55A H 0.2573 0.4417 0.1131 0.035 Uiso 1 1 calc R . .
H55B H 0.3374 0.4383 0.1337 0.035 Uiso 1 1 calc R . .
C56 C 0.3099(8) 0.4185(7) 0.0291(4) 0.034(3) Uani 1 1 d . . .
H56A H 0.3482 0.4093 0.0049 0.051 Uiso 1 1 calc R . .
H56B H 0.2663 0.4610 0.0247 0.051 Uiso 1 1 calc R . .
H56C H 0.2912 0.3818 0.0312 0.051 Uiso 1 1 calc R . .
C57 C 0.5372(7) 0.2253(6) 0.0291(4) 0.022(3) Uani 1 1 d . . .
C58 C 0.5155(7) 0.2004(6) -0.0115(4) 0.025(3) Uani 1 1 d . . .
C59 C 0.5781(8) 0.1654(8) -0.0433(4) 0.046(4) Uani 1 1 d . . .
H59A H 0.6277 0.1608 -0.0323 0.069 Uiso 1 1 calc R . .
H59B H 0.5701 0.1913 -0.0695 0.069 Uiso 1 1 calc R . .
H59C H 0.5786 0.1206 -0.0494 0.069 Uiso 1 1 calc R . .
C60 C 0.4374(8) 0.2120(7) -0.0170(4) 0.039(4) Uani 1 1 d . . .
H60A H 0.4234 0.1969 -0.0424 0.047 Uiso 1 1 calc R . .
H60B H 0.3987 0.2351 0.0046 0.047 Uiso 1 1 calc R . .
C61 C 0.3319(6) 0.2777(6) 0.2102(3) 0.014(2) Uani 1 1 d U . .
C62 C 0.2625(6) 0.3192(6) 0.1857(3) 0.016(2) Uani 1 1 d U . .
C63 C 0.2075(7) 0.3833(6) 0.2049(4) 0.028(3) Uani 1 1 d U . .
H63A H 0.2239 0.3900 0.2330 0.043 Uiso 1 1 calc R . .
H63B H 0.1557 0.3821 0.2080 0.043 Uiso 1 1 calc R . .
H63C H 0.2061 0.4205 0.1865 0.043 Uiso 1 1 calc R . .
C64 C 0.2518(7) 0.2981(6) 0.1457(4) 0.026(3) Uani 1 1 d U . .
H64A H 0.2087 0.3252 0.1304 0.031 Uiso 1 1 calc R . .
H64B H 0.2876 0.2567 0.1335 0.031 Uiso 1 1 calc R . .
C65 C 0.5807(6) 0.0031(6) 0.1353(4) 0.018(3) Uani 1 1 d . . .
C66 C 0.5184(7) 0.0273(6) 0.1033(4) 0.024(3) Uani 1 1 d . . .
C67 C 0.5051(9) 0.0859(8) 0.0820(5) 0.052(4) Uani 1 1 d . . .
H67A H 0.4668 0.1002 0.0616 0.063 Uiso 1 1 calc R . .
H67B H 0.5343 0.1123 0.0875 0.063 Uiso 1 1 calc R . .
C68 C 0.4760(9) -0.0157(9) 0.0964(5) 0.054(5) Uani 1 1 d . . .
H68A H 0.4946 -0.0548 0.1148 0.081 Uiso 1 1 calc R . .
H68B H 0.4842 -0.0311 0.0665 0.081 Uiso 1 1 calc R . .
H68C H 0.4206 0.0098 0.1031 0.081 Uiso 1 1 calc R . .
C69 C 0.3087(6) 0.5451(6) 0.3172(3) 0.020(3) Uani 1 1 d . . .
C70 C 0.2371(7) 0.5329(7) 0.3366(4) 0.029(3) Uani 1 1 d . . .
C71 C 0.2442(8) 0.4724(7) 0.3523(4) 0.036(3) Uani 1 1 d . . .
H71A H 0.2000 0.4661 0.3644 0.043 Uiso 1 1 calc R . .
H71B H 0.2934 0.4362 0.3513 0.043 Uiso 1 1 calc R . .
C72 C 0.1592(8) 0.5930(7) 0.3374(6) 0.057(5) Uani 1 1 d . . .
H72A H 0.1666 0.6319 0.3248 0.086 Uiso 1 1 calc R . .
H72B H 0.1382 0.6040 0.3669 0.086 Uiso 1 1 calc R . .
H72C H 0.1230 0.5815 0.3209 0.086 Uiso 1 1 calc R . .
C73 C 0.3518(8) 0.5638(6) 0.2027(3) 0.022(2) Uani 1 1 d U . .
C74 C 0.2826(7) 0.6314(6) 0.1988(3) 0.026(3) Uani 1 1 d U . .
C75 C 0.2989(10) 0.6915(8) 0.2004(5) 0.064(5) Uani 1 1 d U . .
H75A H 0.2586 0.7344 0.1974 0.077 Uiso 1 1 calc R . .
H75B H 0.3501 0.6882 0.2044 0.077 Uiso 1 1 calc R . .
C76 C 0.2093(8) 0.6320(9) 0.1931(5) 0.054(4) Uani 1 1 d U . .
H76A H 0.2120 0.5856 0.1922 0.081 Uiso 1 1 calc R . .
H76B H 0.1908 0.6538 0.1662 0.081 Uiso 1 1 calc R . .
H76C H 0.1735 0.6569 0.2168 0.081 Uiso 1 1 calc R . .
C77 C 0.5625(9) 0.6444(7) 0.3080(5) 0.040(4) Uani 1 1 d . . .
C78 C 0.5685(9) 0.6959(8) 0.3396(4) 0.043(4) Uani 1 1 d . . .
C79 C 0.6147(9) 0.6715(8) 0.3762(5) 0.061(5) Uani 1 1 d . . .
H79A H 0.6366 0.6221 0.3755 0.091 Uiso 1 1 calc R . .
H79B H 0.5820 0.6880 0.4025 0.091 Uiso 1 1 calc R . .
H79C H 0.6568 0.6879 0.3753 0.091 Uiso 1 1 calc R . .
C80 C 0.5269(9) 0.7658(8) 0.3320(6) 0.062(5) Uani 1 1 d . . .
H80A H 0.5287 0.7989 0.3514 0.074 Uiso 1 1 calc R . .
H80B H 0.4975 0.7791 0.3075 0.074 Uiso 1 1 calc R . .
C81 C 0.9054(9) 0.4866(7) 0.3960(4) 0.031(3) Uani 1 1 d . . .
C82 C 0.9329(10) 0.5194(8) 0.4326(4) 0.043(4) Uani 1 1 d . . .
C83 C 1.0148(12) 0.5081(10) 0.4309(6) 0.087(7) Uani 1 1 d . . .
H83A H 1.0403 0.4836 0.4045 0.130 Uiso 1 1 calc R . .
H83B H 1.0389 0.4817 0.4554 0.130 Uiso 1 1 calc R . .
H83C H 1.0202 0.5516 0.4317 0.130 Uiso 1 1 calc R . .
C84 C 0.8829(15) 0.5529(9) 0.4650(5) 0.101(9) Uani 1 1 d . . .
H84A H 0.9005 0.5704 0.4881 0.121 Uiso 1 1 calc R . .
H84B H 0.8300 0.5591 0.4648 0.121 Uiso 1 1 calc R . .
O1 O 0.6738(4) 0.3851(3) 0.3914(2) 0.0116(15) Uani 1 1 d . . .
O2 O 0.6152(4) 0.2747(4) 0.3933(2) 0.0147(15) Uani 1 1 d U . .
O3 O 0.5310(4) 0.2355(4) 0.3456(2) 0.0121(16) Uani 1 1 d . . .
O4 O 0.7705(4) 0.2550(4) 0.4068(2) 0.0104(15) Uani 1 1 d . . .
O5 O 0.6831(4) 0.1354(4) 0.3729(2) 0.0149(16) Uani 1 1 d U . .
O6 O 0.9267(4) 0.1836(4) 0.3701(2) 0.0140(16) Uani 1 1 d . . .
O7 O 0.8361(4) 0.1189(4) 0.3773(2) 0.0115(16) Uani 1 1 d . . .
O8 O 0.7802(4) 0.0241(4) 0.3296(2) 0.0204(18) Uani 1 1 d . . .
O9 O 0.5576(4) 0.4544(4) 0.3273(2) 0.0160(16) Uani 1 1 d U . .
O10 O 0.4522(4) 0.3251(4) 0.2932(2) 0.0151(16) Uani 1 1 d . . .
O11 O 0.7150(4) 0.4614(3) 0.3405(2) 0.0130(16) Uani 1 1 d . . .
O12 O 0.6205(4) 0.3075(3) 0.3018(2) 0.0085(15) Uani 1 1 d . . .
O13 O 0.5243(4) 0.1779(4) 0.2634(2) 0.0124(16) Uani 1 1 d . . .
O14 O 0.8524(4) 0.4172(4) 0.3073(2) 0.0166(17) Uani 1 1 d . . .
O15 O 0.7848(4) 0.3089(4) 0.3175(2) 0.0135(16) Uani 1 1 d . . .
O16 O 0.6957(4) 0.1568(4) 0.2761(2) 0.0126(16) Uani 1 1 d . . .
O17 O 0.6288(4) 0.0649(4) 0.2242(2) 0.0129(16) Uani 1 1 d . . .
O18 O 0.9548(4) 0.2994(4) 0.3304(2) 0.0229(19) Uani 1 1 d . . .
O19 O 0.8563(4) 0.1584(4) 0.2921(2) 0.0116(16) Uani 1 1 d . . .
O20 O 0.7700(4) 0.0186(3) 0.2482(2) 0.0110(15) Uani 1 1 d . . .
O21 O 1.0160(4) 0.1525(4) 0.3007(2) 0.0144(16) Uani 1 1 d . . .
O22 O 0.9169(4) 0.0164(4) 0.2658(2) 0.0132(16) Uani 1 1 d . . .
O23 O 0.7494(4) 0.2611(3) 0.2465(2) 0.0107(15) Uani 1 1 d . . .
O24 O 0.5839(4) 0.4896(3) 0.2313(2) 0.0110(15) Uani 1 1 d . . .
O25 O 0.4846(4) 0.4347(3) 0.2522(2) 0.0091(15) Uani 1 1 d . . .
O26 O 0.4687(4) 0.3503(4) 0.1961(2) 0.0146(16) Uani 1 1 d . . .
O27 O 0.7418(4) 0.4944(4) 0.2462(2) 0.0202(17) Uani 1 1 d U . .
O28 O 0.6345(4) 0.3469(3) 0.2094(2) 0.0106(15) Uani 1 1 d . . .
O29 O 0.5505(4) 0.1935(3) 0.1711(2) 0.0103(15) Uani 1 1 d . . .
O30 O 0.7982(4) 0.3494(4) 0.2185(2) 0.0111(15) Uani 1 1 d U . .
O31 O 0.7111(4) 0.1954(4) 0.1841(2) 0.0151(17) Uani 1 1 d . . .
O32 O 0.9614(4) 0.3447(4) 0.2367(2) 0.0200(17) Uani 1 1 d U . .
O33 O 0.8746(4) 0.1948(4) 0.1976(2) 0.0107(15) Uani 1 1 d . . .
O34 O 0.7716(4) 0.0514(3) 0.1619(2) 0.0113(15) Uani 1 1 d . . .
O35 O 1.0411(4) 0.1915(4) 0.2075(2) 0.0144(16) Uani 1 1 d . . .
O36 O 1.0132(4) 0.0822(4) 0.2249(2) 0.0130(16) Uani 1 1 d . . .
O37 O 0.9310(4) 0.0518(4) 0.1713(2) 0.0128(16) Uani 1 1 d . . .
O38 O 0.7147(5) 0.4815(4) 0.1651(2) 0.0272(18) Uani 1 1 d U . .
O39 O 0.6493(4) 0.3883(4) 0.1208(2) 0.0140(16) Uani 1 1 d . . .
O40 O 0.5884(4) 0.2816(4) 0.1275(2) 0.0103(15) Uani 1 1 d . . .
O41 O 0.8145(4) 0.3772(4) 0.1238(2) 0.0125(15) Uani 1 1 d U . .
O42 O 0.7268(4) 0.2380(3) 0.0906(2) 0.0103(15) Uani 1 1 d . . .
O43 O 0.9432(4) 0.3086(4) 0.1586(2) 0.0181(16) Uani 1 1 d U . .
O44 O 0.8920(4) 0.2234(4) 0.1051(2) 0.0156(17) Uani 1 1 d U . .
O45 O 0.8208(4) 0.1197(3) 0.1062(2) 0.0116(15) Uani 1 1 d . . .
O96 O 0.5240(5) 0.4390(4) 0.4338(2) 0.0265(19) Uani 1 1 d . . .
O94 O 0.9701(4) 0.0664(4) 0.0650(2) 0.0197(18) Uani 1 1 d . . .
O109 O 0.7532(5) 0.1199(4) 0.0123(2) 0.027(2) Uani 1 1 d . . .
O99 O 0.9308(4) -0.0449(4) 0.3548(2) 0.0207(18) Uani 1 1 d . . .
O95 O 1.0247(4) -0.1319(4) 0.2739(2) 0.0227(18) Uani 1 1 d . . .
O100 O 0.3969(5) 0.1224(5) 0.2703(3) 0.042(3) Uani 1 1 d . . .
O92 O 0.9025(6) 0.5103(5) 0.2709(3) 0.043(3) Uani 1 1 d D . .
O46 O 0.7606(5) 0.1314(4) 0.4697(2) 0.029(2) Uani 1 1 d . . .
O47 O 0.6367(5) 0.2085(4) 0.4754(2) 0.029(2) Uani 1 1 d . . .
O48 O 0.7881(5) 0.2651(4) 0.4992(2) 0.028(2) Uani 1 1 d . . .
O49 O 0.7521(5) 0.3739(4) 0.4795(3) 0.032(2) Uani 1 1 d . . .
O50 O 0.4550(5) 0.3031(4) 0.4286(2) 0.0260(19) Uani 1 1 d . . .
O51 O 0.3599(5) 0.3115(6) 0.3837(3) 0.062(4) Uani 1 1 d . . .
O52 O 0.9918(5) 0.0554(4) 0.4197(3) 0.0286(19) Uani 1 1 d U . .
O53 O 1.0830(5) 0.0768(5) 0.3789(3) 0.035(2) Uani 1 1 d U . .
O54 O 0.9173(5) -0.0756(4) 0.1859(3) 0.040(2) Uani 1 1 d U . .
O55 O 0.8765(7) -0.1540(6) 0.2097(3) 0.056(3) Uani 1 1 d U . .
O56 O 1.1082(4) -0.0177(4) 0.2732(2) 0.0187(17) Uani 1 1 d . . .
O57 O 1.1781(5) -0.1160(4) 0.2375(3) 0.028(2) Uani 1 1 d . . .
O58 O 0.7840(5) 0.0056(4) 0.0612(2) 0.0253(19) Uani 1 1 d . . .
O59 O 0.7962(4) -0.0750(4) 0.1111(2) 0.0203(18) Uani 1 1 d . . .
O60 O 1.1805(5) 0.0406(4) 0.1798(3) 0.033(2) Uani 1 1 d . . .
O61 O 1.1109(4) -0.0139(4) 0.1514(2) 0.0203(18) Uani 1 1 d . . .
O62 O 1.1304(5) 0.2898(5) 0.2629(3) 0.035(2) Uani 1 1 d . . .
O63 O 1.1425(5) 0.1936(5) 0.2952(3) 0.035(2) Uani 1 1 d . . .
O64 O 1.0649(5) 0.2264(4) 0.1044(2) 0.027(2) Uani 1 1 d U . .
O65 O 1.0922(5) 0.2879(6) 0.0530(3) 0.052(3) Uani 1 1 d . . .
O66 O 1.0315(7) 0.4085(5) 0.1576(3) 0.060(3) Uani 1 1 d U . .
O67 O 0.9441(6) 0.4277(5) 0.1082(3) 0.049(3) Uani 1 1 d U . .
O68 O 0.9309(5) 0.2620(4) 0.4371(2) 0.029(2) Uani 1 1 d . . .
O69 O 0.9938(5) 0.1810(5) 0.4813(3) 0.046(3) Uani 1 1 d . . .
O70 O 0.7636(5) 0.3262(5) 0.0384(3) 0.034(2) Uani 1 1 d . . .
O71 O 0.8012(6) 0.4059(5) 0.0114(3) 0.053(3) Uani 1 1 d . . .
O72 O 0.4750(4) 0.3948(4) 0.0976(2) 0.0170(17) Uani 1 1 d . . .
O97 O 0.5647(5) 0.5497(4) 0.1365(2) 0.0247(19) Uani 1 1 d . . .
O73 O 0.4570(5) 0.4318(4) 0.0292(2) 0.0240(19) Uani 1 1 d . . .
O74 O 0.4813(5) 0.2549(5) 0.0576(3) 0.041(2) Uani 1 1 d . . .
O75 O 0.6087(5) 0.2150(4) 0.0340(2) 0.026(2) Uani 1 1 d . . .
O76 O 0.3835(4) 0.2252(4) 0.1906(2) 0.0223(18) Uani 1 1 d U . .
O77 O 0.3384(4) 0.2971(4) 0.2481(2) 0.0202(17) Uani 1 1 d U . .
O78 O 0.5842(5) -0.0425(4) 0.1616(3) 0.030(2) Uani 1 1 d . . .
O103 O 0.7147(7) -0.0710(6) 0.2777(3) 0.057(3) Uani 1 1 d . . .
O79 O 0.6291(4) 0.0339(4) 0.1361(2) 0.0197(18) Uani 1 1 d . . .
O80 O 0.3734(4) 0.4928(4) 0.3153(3) 0.0233(19) Uani 1 1 d . . .
O98 O 0.9575(4) 0.2261(4) 0.0124(2) 0.026(2) Uani 1 1 d . . .
O81 O 0.2992(5) 0.6019(4) 0.3044(2) 0.027(2) Uani 1 1 d . . .
O82 O 0.4200(5) 0.5644(4) 0.2055(2) 0.0224(18) Uani 1 1 d U . .
O83 O 0.3385(5) 0.5093(4) 0.2012(2) 0.029(2) Uani 1 1 d U . .
O84 O 0.6057(6) 0.5802(5) 0.3110(3) 0.051(3) Uani 1 1 d . . .
O85 O 0.5139(7) 0.6638(5) 0.2799(3) 0.053(3) Uani 1 1 d . . .
S1 S 1.04237(17) 0.03461(16) 0.03419(9) 0.0202(6) Uani 1 1 d . . .
S2 S 1.07308(18) -0.20527(15) 0.25725(9) 0.0212(7) Uani 1 1 d . . .
S3 S 0.45008(18) 0.47604(16) 0.46309(10) 0.0261(7) Uani 1 1 d . . .
S4 S 0.49503(19) 0.60962(16) 0.12138(10) 0.0268(7) Uani 1 1 d . . .
S5 S 0.97883(18) 0.24137(18) -0.03320(9) 0.0279(7) Uani 1 1 d . . .
S6 S 0.98773(18) -0.11179(16) 0.37328(10) 0.0243(7) Uani 1 1 d . . .
S7 S 0.3391(2) 0.0901(2) 0.26254(12) 0.0472(11) Uani 1 1 d . . .
S8 S 0.4119(3) 0.6637(2) 0.38676(14) 0.0266(16) Uani 0.670(10) 1 d P A 1
S8' S 0.3614(6) 0.6407(5) 0.3865(3) 0.021(3) Uani 0.330(10) 1 d P A 2
S9 S 0.9096(3) -0.3174(3) 0.39154(18) 0.0802(16) Uani 1 1 d . . .
S10 S 0.6807(3) -0.1221(3) 0.29400(18) 0.0862(18) Uani 1 1 d . . .
Bi1 Bi 0.66471(2) 0.32016(2) 0.441665(12) 0.01104(9) Uani 1 1 d U . .
Bi2 Bi 0.57171(2) 0.18992(2) 0.406729(12) 0.01477(9) Uani 1 1 d U . .
Bi3 Bi 0.87080(2) 0.17813(2) 0.433180(12) 0.01224(9) Uani 1 1 d . . .
Bi4 Bi 0.77742(2) 0.04842(2) 0.395965(12) 0.01288(9) Uani 1 1 d U . .
Bi5 Bi 0.60609(2) 0.48907(2) 0.378042(12) 0.01250(9) Uani 1 1 d U A .
Bi6 Bi 0.52283(2) 0.34216(2) 0.347271(12) 0.01087(9) Uani 1 1 d . . .
Bi7 Bi 0.43361(2) 0.23296(2) 0.310840(12) 0.01045(9) Uani 1 1 d U . .
Bi8 Bi 0.80861(3) 0.36898(2) 0.363981(12) 0.01440(9) Uani 1 1 d . . .
Bi9 Bi 0.73738(2) 0.21222(2) 0.343454(13) 0.01347(9) Uani 1 1 d U . .
Bi10 Bi 0.66330(2) 0.07243(2) 0.292861(12) 0.01135(9) Uani 1 1 d . . .
Bi11 Bi 1.02842(2) 0.20678(2) 0.356436(12) 0.01389(9) Uani 1 1 d . . .
Bi12 Bi 0.94539(2) 0.09003(2) 0.331681(12) 0.01204(9) Uani 1 1 d . . .
Bi13 Bi 0.86032(2) -0.05304(2) 0.287046(12) 0.01149(9) Uani 1 1 d . . .
Bi14 Bi 0.48154(2) 0.52619(2) 0.284303(12) 0.01140(9) Uani 1 1 d U A .
Bi15 Bi 0.38948(2) 0.40205(2) 0.248799(12) 0.01021(9) Uani 1 1 d U . .
Bi16 Bi 0.77048(3) 0.52217(2) 0.305270(13) 0.01564(9) Uani 1 1 d . . .
Bi17 Bi 0.68338(2) 0.37221(2) 0.271508(12) 0.01091(9) Uani 1 1 d . . .
Bi18 Bi 0.61482(2) 0.24633(2) 0.239963(12) 0.01236(9) Uani 1 1 d . . .
Bi19 Bi 0.51120(2) 0.12763(2) 0.207791(12) 0.01003(9) Uani 1 1 d U . .
Bi20 Bi 0.97505(3) 0.38196(2) 0.298446(13) 0.01567(10) Uani 1 1 d . . .
Bi21 Bi 0.87513(2) 0.24986(2) 0.262982(12) 0.01226(9) Uani 1 1 d . . .
Bi22 Bi 0.81482(2) 0.11212(2) 0.231046(13) 0.01471(9) Uani 1 1 d . . .
Bi23 Bi 0.72265(2) -0.01635(2) 0.189756(12) 0.01089(9) Uani 1 1 d . . .
Bi24 Bi 1.10333(2) 0.11057(2) 0.248928(12) 0.01208(9) Uani 1 1 d . . .
Bi25 Bi 1.01558(2) -0.02046(2) 0.218201(12) 0.01096(9) Uani 1 1 d U . .
Bi26 Bi 0.64316(3) 0.55442(2) 0.210942(12) 0.01397(9) Uani 1 1 d . . .
Bi27 Bi 0.53947(2) 0.42965(2) 0.185785(12) 0.01145(9) Uani 1 1 d . . .
Bi28 Bi 0.47447(2) 0.28604(2) 0.140568(12) 0.00965(9) Uani 1 1 d . . .
Bi29 Bi 0.84464(2) 0.41335(2) 0.186731(12) 0.01326(9) Uani 1 1 d U . .
Bi30 Bi 0.76098(2) 0.28173(2) 0.174275(12) 0.00977(8) Uani 1 1 d . . .
Bi31 Bi 0.68468(2) 0.16291(2) 0.125346(12) 0.00989(9) Uani 1 1 d . . .
Bi32 Bi 1.04853(2) 0.28849(2) 0.190245(12) 0.01268(9) Uani 1 1 d U . .
Bi33 Bi 0.97858(2) 0.13573(2) 0.162614(12) 0.01067(9) Uani 1 1 d . . .
Bi34 Bi 0.87619(2) 0.01518(2) 0.121238(12) 0.01027(9) Uani 1 1 d U . .
Bi35 Bi 0.70966(2) 0.45008(2) 0.100590(12) 0.01158(9) Uani 1 1 d U . .
Bi36 Bi 0.62507(2) 0.32632(2) 0.073482(12) 0.00980(9) Uani 1 1 d U . .
Bi37 Bi 0.92861(2) 0.30616(2) 0.091766(12) 0.01233(9) Uani 1 1 d U . .
Bi38 Bi 0.83990(2) 0.18584(2) 0.058729(12) 0.01032(9) Uani 1 1 d U . .
O105 O 0.7138(5) 0.5007(4) 0.4431(2) 0.0265(19) Uani 1 1 d . . .
O106 O 0.5945(5) 0.4579(4) 0.0254(3) 0.032(2) Uani 1 1 d . . .
O88 O 0.8335(5) 0.5059(5) 0.3902(3) 0.040(2) Uani 1 1 d . . .
O101 O 0.4456(5) 0.5894(4) 0.3695(2) 0.028(2) Uani 1 1 d . . .
O89 O 0.9587(7) 0.4461(7) 0.3730(4) 0.086(5) Uani 1 1 d . . .
C111 C 0.3516(9) 0.7144(7) 0.3465(4) 0.050(4) Uani 1 1 d . . .
H11F H 0.3844 0.7187 0.3223 0.075 Uiso 1 1 calc R A 1
H11G H 0.3199 0.7592 0.3586 0.075 Uiso 1 1 calc R A 1
H11H H 0.3178 0.6927 0.3370 0.075 Uiso 1 1 calc R A 1
O102 O 0.9286(8) -0.2580(7) 0.3794(4) 0.093(5) Uani 1 1 d . . .
C48 C 1.0980(12) 0.2385(11) 0.5052(6) 0.091(7) Uani 1 1 d . . .
H48A H 1.0891 0.2004 0.5180 0.137 Uiso 1 1 calc R . .
H48B H 1.0909 0.2729 0.5272 0.137 Uiso 1 1 calc R . .
H48C H 1.1510 0.2229 0.4923 0.137 Uiso 1 1 calc R . .
C115 C 0.7623(7) -0.1774(7) 0.2729(4) 0.035(3) Uani 1 1 d . . .
H11I H 0.8045 -0.1812 0.2912 0.052 Uiso 1 1 calc R . .
H11J H 0.7731 -0.1629 0.2446 0.052 Uiso 1 1 calc R . .
H11K H 0.7583 -0.2213 0.2704 0.052 Uiso 1 1 calc R . .
C113 C 0.9129(12) -0.3543(12) 0.3451(6) 0.091(6) Uani 1 1 d . . .
H11L H 0.9667 -0.3745 0.3335 0.137 Uiso 1 1 calc R . .
H11M H 0.8819 -0.3207 0.3253 0.137 Uiso 1 1 calc R . .
H11N H 0.8921 -0.3894 0.3488 0.137 Uiso 1 1 calc R . .
C114 C 0.8069(11) -0.2906(10) 0.3982(6) 0.082(5) Uani 1 1 d . . .
H11O H 0.7883 -0.2648 0.4251 0.123 Uiso 1 1 calc R . .
H11P H 0.7930 -0.3301 0.3988 0.123 Uiso 1 1 calc R . .
H11Q H 0.7829 -0.2622 0.3744 0.123 Uiso 1 1 calc R . .
C112 C 0.3428(18) 0.6712(11) 0.4247(7) 0.195(18) Uani 1 1 d . . .
H11R H 0.3663 0.6452 0.4495 0.292 Uiso 1 1 calc R A 1
H11S H 0.3059 0.6541 0.4137 0.292 Uiso 1 1 calc R A 1
H11T H 0.3158 0.7187 0.4332 0.292 Uiso 1 1 calc R A 1
C116 C 0.6080(14) -0.1113(13) 0.2600(7) 0.127(9) Uani 1 1 d DU . .
H11U H 0.5591 -0.0782 0.2726 0.191 Uiso 1 1 calc R . .
H11V H 0.6028 -0.1544 0.2556 0.191 Uiso 1 1 calc R . .
H11W H 0.6207 -0.0953 0.2326 0.191 Uiso 1 1 calc R . .
O91 O 0.6523(6) 0.0532(6) 0.4447(4) 0.072(3) Uani 1 1 d DU B .
O86 O 0.5144(10) 0.1158(7) 0.3606(4) 0.144(7) Uani 1 1 d DU . .
O104 O 0.8303(7) -0.1352(6) 0.3559(3) 0.068(3) Uani 1 1 d . . .
C89 C 0.6647(7) -0.0075(8) 0.4349(4) 0.079(5) Uani 1 1 d DU . .
O90 O 0.7065(9) -0.0340(9) 0.4045(5) 0.164(8) Uani 1 1 d DU B .
C86 C 0.4398(11) 0.0535(10) 0.3799(5) 0.099(6) Uani 1 1 d DU . .
O87 O 0.5336(11) 0.0163(11) 0.3243(7) 0.215(11) Uani 1 1 d DU . .
C87 C 0.4143(16) 0.0034(14) 0.3788(7) 0.188(12) Uani 1 1 d DU . .
H87A H 0.4348 -0.0311 0.3574 0.225 Uiso 1 1 calc R . .
H87B H 0.3756 0.0024 0.3993 0.225 Uiso 1 1 calc R . .
C85 C 0.5019(10) 0.0650(9) 0.3499(6) 0.108(6) Uani 1 1 d DU . .
C88 C 0.4201(17) 0.1245(13) 0.4055(8) 0.236(15) Uani 1 1 d DU . .
H88A H 0.4550 0.1457 0.3945 0.355 Uiso 1 1 calc R . .
H88B H 0.4270 0.1160 0.4360 0.355 Uiso 1 1 calc R . .
H88C H 0.3664 0.1546 0.4015 0.355 Uiso 1 1 calc R . .
O107 O 0.8384(11) 0.4984(9) 0.0510(7) 0.169(9) Uani 1 1 d . . .
C90 C 0.6254(13) -0.0423(11) 0.4675(8) 0.112(8) Uani 0.91(3) 1 d PD B 1
C91 C 0.638(2) -0.1160(15) 0.4506(15) 0.39(5) Uani 0.91(3) 1 d PD B 1
H91A H 0.6766 -0.1292 0.4265 0.585 Uiso 0.91(3) 1 calc PR B 1
H91B H 0.5887 -0.1158 0.4413 0.585 Uiso 0.91(3) 1 calc PR B 1
H91C H 0.6557 -0.1481 0.4736 0.585 Uiso 0.91(3) 1 calc PR B 1
C92 C 0.5748(16) 0.0105(15) 0.5004(9) 0.219(16) Uani 0.91(3) 1 d PD B 1
H92A H 0.5714 0.0555 0.4987 0.263 Uiso 0.91(3) 1 calc PR B 1
H92B H 0.5465 -0.0018 0.5226 0.263 Uiso 0.91(3) 1 calc PR B 1
C90' C 0.638(5) -0.065(4) 0.450(3) 0.112(8) Uani 0.09 1 d PDU B 2
C91' C 0.674(7) -0.138(3) 0.425(5) 0.13(3) Uani 0.09(3) 1 d PDU B 2
H91D H 0.6787 -0.1302 0.3943 0.198 Uiso 0.09(3) 1 calc PR B 2
H91E H 0.6403 -0.1622 0.4302 0.198 Uiso 0.09(3) 1 calc PR B 2
H91F H 0.7256 -0.1640 0.4349 0.198 Uiso 0.09(3) 1 calc PR B 2
C92' C 0.587(5) -0.046(9) 0.494(3) 0.219(16) Uani 0.09 1 d PDU B 2
H92C H 0.5768 -0.0038 0.5076 0.263 Uiso 0.09(3) 1 calc PR B 2
H92D H 0.5677 -0.0768 0.5067 0.263 Uiso 0.09(3) 1 calc PR B 2
C95 C 1.0564(11) 0.5073(11) 0.2617(9) 0.165(17) Uani 1 1 d D . .
H95A H 1.1068 0.5067 0.2556 0.198 Uiso 1 1 calc R . .
H95B H 1.0491 0.4750 0.2802 0.198 Uiso 1 1 calc R . .
C93 C 0.9148(11) 0.5537(8) 0.2511(4) 0.104(10) Uani 1 1 d D . .
O93 O 0.8653(14) 0.6031(12) 0.2355(8) 0.32(2) Uani 1 1 d D . .
C94 C 0.9983(13) 0.5516(10) 0.2452(5) 0.125(13) Uani 1 1 d D . .
C96 C 1.005(2) 0.6033(18) 0.2163(7) 0.329(8) Uani 1 1 d D . .
H96A H 0.9538 0.6347 0.2094 0.494 Uiso 1 1 calc R . .
H96B H 1.0351 0.5815 0.1900 0.494 Uiso 1 1 calc R . .
H96C H 1.0323 0.6280 0.2302 0.494 Uiso 1 1 calc R . .
O108 O 0.7477(11) 0.6058(9) 0.1148(5) 0.039(5) Uani 0.50 1 d PU . .
S11 S 0.5786(5) -0.2604(4) 0.1840(2) 0.038(3) Uani 0.427(9) 1 d PDU C 1
O111 O 0.4930(14) -0.222(3) 0.1992(13) 0.136(15) Uani 0.427(9) 1 d PDU C 1
C1A C 0.632(2) -0.271(2) 0.2284(9) 0.091(6) Uani 0.427(9) 1 d PDU C 1
H1A1 H 0.6070 -0.2317 0.2478 0.137 Uiso 0.427(9) 1 calc PR C 1
H1A2 H 0.6843 -0.2749 0.2197 0.137 Uiso 0.427(9) 1 calc PR C 1
H1A3 H 0.6338 -0.3117 0.2431 0.137 Uiso 0.427(9) 1 calc PR C 1
C1B C 0.627(2) -0.3328(15) 0.1545(11) 0.082(5) Uani 0.427(9) 1 d PDU C 1
H1B1 H 0.5970 -0.3339 0.1302 0.123 Uiso 0.427(9) 1 calc PR C 1
H1B2 H 0.6338 -0.3719 0.1723 0.123 Uiso 0.427(9) 1 calc PR C 1
H1B3 H 0.6778 -0.3340 0.1442 0.123 Uiso 0.427(9) 1 calc PR C 1
S11' S 0.5158(8) -0.1840(6) 0.1991(4) 0.040(3) Uani 0.323(9) 1 d PDU C 2
O11' O 0.5623(16) -0.1912(15) 0.1514(7) 0.044(7) Uani 0.323(9) 1 d PDU C 2
C1A' C 0.588(3) -0.226(2) 0.221(2) 0.127(9) Uani 0.32 1 d PDU C 2
H1A4 H 0.6051 -0.1968 0.2382 0.191 Uiso 0.323(9) 1 calc PR C 2
H1A5 H 0.6295 -0.2510 0.1998 0.191 Uiso 0.323(9) 1 calc PR C 2
H1A6 H 0.5771 -0.2582 0.2399 0.191 Uiso 0.323(9) 1 calc PR C 2
C1B' C 0.471(2) -0.2410(19) 0.1922(18) 0.035(3) Uani 0.32 1 d PDU C 2
H1B4 H 0.4331 -0.2244 0.1706 0.052 Uiso 0.323(9) 1 calc PR C 2
H1B5 H 0.4455 -0.2457 0.2193 0.052 Uiso 0.323(9) 1 calc PR C 2
H1B6 H 0.5106 -0.2849 0.1829 0.052 Uiso 0.323(9) 1 calc PR C 2
O112 O 0.8311(16) 0.6489(8) 0.0857(7) 0.249(15) Uani 1 1 d U . .

loop_
_atom_site_aniso_label
_atom_site_aniso_U_11
_atom_site_aniso_U_22
_atom_site_aniso_U_33
_atom_site_aniso_U_23
_atom_site_aniso_U_13
_atom_site_aniso_U_12
C1 0.034(8) 0.018(7) 0.019(6) 0.008(5) -0.007(6) -0.006(6)
C101 0.048(9) 0.047(10) 0.026(7) -0.006(6) 0.019(6) -0.029(8)
C2 0.041(8) 0.025(8) 0.016(6) -0.003(5) 0.006(6) -0.001(7)
C102 0.033(8) 0.030(8) 0.037(8) -0.012(6) -0.014(6) -0.008(7)
C3 0.061(12) 0.080(14) 0.037(9) 0.009(8) 0.026(8) -0.014(10)
C110 0.112(17) 0.065(14) 0.072(13) -0.020(10) 0.036(11) -0.055(13)
C4 0.085(12) 0.031(9) 0.008(6) 0.004(6) -0.009(7) 0.019(8)
C109 0.044(10) 0.099(15) 0.046(9) -0.018(9) -0.008(8) -0.052(10)
C5 0.051(9) 0.028(8) 0.022(7) 0.012(6) -0.017(6) -0.020(7)
C107 0.059(10) 0.043(10) 0.022(7) 0.016(6) -0.006(7) -0.007(8)
C6 0.032(8) 0.042(9) 0.029(7) -0.011(6) -0.014(6) -0.009(7)
C108 0.020(7) 0.019(7) 0.041(8) -0.002(6) -0.014(6) 0.008(6)
C7 0.069(12) 0.050(11) 0.082(13) -0.019(9) -0.037(10) -0.026(10)
C8 0.049(10) 0.054(11) 0.043(9) -0.012(8) -0.029(8) 0.008(9)
C9 0.017(7) 0.019(7) 0.033(7) -0.012(5) 0.012(6) -0.006(6)
C10 0.088(14) 0.090(15) 0.055(11) -0.023(10) 0.024(10) -0.076(13)
C99 0.035(8) 0.013(7) 0.042(8) 0.009(6) -0.021(6) 0.001(6)
C11 0.081(16) 0.39(5) 0.059(13) -0.12(2) 0.039(12) -0.15(2)
C100 0.034(8) 0.017(8) 0.060(10) 0.011(6) -0.011(7) -0.008(7)
C12 0.22(3) 0.10(2) 0.073(16) 0.039(14) 0.064(17) -0.05(2)
C13 0.027(6) 0.016(6) 0.028(6) 0.003(5) -0.019(5) 0.001(5)
C14 0.041(7) 0.041(9) 0.036(7) -0.003(6) -0.028(6) 0.008(7)
C15 0.048(10) 0.100(14) 0.012(7) 0.016(7) 0.001(7) 0.032(8)
C16 0.046(10) 0.068(13) 0.144(17) 0.002(11) -0.076(11) -0.011(9)
C17 0.027(6) 0.009(5) 0.025(6) 0.004(4) -0.023(4) 0.000(5)
C18 0.054(8) 0.036(7) 0.015(6) -0.004(5) -0.017(5) 0.004(6)
C19 0.059(10) 0.087(13) 0.039(9) -0.024(8) -0.008(7) -0.025(10)
C20 0.090(13) 0.031(7) 0.035(8) -0.014(6) -0.018(8) 0.001(8)
C97 0.019(7) 0.031(8) 0.032(7) -0.014(6) 0.006(6) 0.000(6)
C21 0.012(6) 0.025(7) 0.023(6) 0.014(5) 0.000(5) -0.005(6)
C98 0.016(7) 0.044(9) 0.038(8) -0.007(6) 0.002(6) -0.019(7)
C22 0.012(6) 0.036(8) 0.033(7) 0.017(6) -0.012(6) -0.009(6)
C103 0.033(8) 0.059(11) 0.020(7) 0.009(6) -0.006(6) -0.008(8)
C23 0.012(7) 0.034(9) 0.071(11) 0.018(7) -0.017(7) 0.005(6)
C104 0.060(11) 0.049(11) 0.042(9) 0.010(7) 0.005(8) -0.028(9)
C24 0.019(7) 0.061(11) 0.029(7) 0.010(7) -0.008(6) -0.016(7)
C105 0.015(7) 0.058(10) 0.023(7) 0.010(6) 0.006(6) 0.002(7)
C25 0.019(6) 0.012(6) 0.017(6) -0.005(5) -0.001(5) 0.000(5)
C106 0.029(7) 0.029(8) 0.025(7) 0.003(6) 0.013(6) -0.003(6)
C26 0.014(6) 0.034(8) 0.024(7) -0.008(6) 0.004(5) 0.000(6)
C27 0.042(9) 0.096(14) 0.029(8) 0.004(8) -0.009(7) -0.046(10)
C28 0.022(7) 0.053(10) 0.038(8) -0.016(7) -0.002(6) -0.026(7)
C29 0.020(7) 0.039(8) 0.002(5) -0.001(5) -0.001(5) -0.015(6)
C30 0.020(7) 0.027(7) 0.026(7) -0.003(5) 0.002(5) -0.010(6)
C31 0.016(7) 0.051(11) 0.070(11) -0.019(8) 0.015(7) 0.004(7)
C32 0.030(8) 0.022(8) 0.030(7) 0.000(6) -0.003(6) -0.001(6)
C33 0.011(6) 0.027(7) 0.014(6) -0.004(5) -0.003(5) -0.011(6)
C34 0.019(6) 0.026(7) 0.016(6) 0.005(5) 0.000(5) -0.014(6)
C35 0.062(10) 0.046(10) 0.028(7) -0.003(6) -0.028(7) -0.032(9)
C36 0.063(11) 0.040(10) 0.041(9) -0.004(7) -0.014(8) -0.034(9)
C37 0.027(7) 0.041(9) 0.017(6) 0.008(6) 0.000(6) -0.022(7)
C38 0.022(7) 0.046(9) 0.024(7) -0.017(6) 0.007(6) -0.021(7)
C39 0.034(8) 0.067(12) 0.044(9) -0.021(8) 0.020(7) -0.029(9)
C40 0.028(8) 0.037(9) 0.045(9) -0.002(7) -0.007(7) -0.008(7)
C41 0.029(7) 0.019(7) 0.069(8) 0.014(6) -0.026(6) -0.010(6)
C42 0.054(10) 0.080(13) 0.070(9) 0.023(9) -0.009(9) -0.027(9)
C43 0.20(3) 0.18(3) 0.069(9) 0.026(15) 0.008(16) -0.12(2)
C44 0.103(16) 0.115(19) 0.151(17) 0.078(14) -0.071(15) -0.085(15)
C45 0.037(8) 0.033(8) 0.021(7) -0.001(6) 0.002(6) -0.021(7)
C46 0.040(9) 0.064(11) 0.034(8) 0.002(7) -0.013(7) -0.036(9)
C47 0.109(16) 0.085(15) 0.054(10) 0.013(9) -0.018(10) -0.085(14)
C49 0.009(6) 0.025(7) 0.015(5) 0.012(5) 0.000(5) 0.001(5)
C50 0.028(7) 0.035(8) 0.015(5) 0.000(5) -0.005(5) 0.004(6)
C51 0.068(11) 0.043(10) 0.053(10) -0.002(7) -0.027(9) -0.011(8)
C52 0.040(9) 0.117(15) 0.029(7) 0.050(9) -0.002(7) -0.022(10)
C53 0.012(6) 0.015(7) 0.029(7) -0.006(5) -0.005(5) 0.004(5)
C54 0.016(6) 0.024(7) 0.023(6) 0.011(5) -0.009(5) -0.008(6)
C55 0.019(7) 0.027(8) 0.031(7) 0.005(6) -0.001(6) 0.003(6)
C56 0.031(8) 0.051(10) 0.023(7) 0.005(6) -0.009(6) -0.017(7)
C57 0.017(7) 0.020(7) 0.022(6) -0.008(5) -0.008(5) 0.001(6)
C58 0.035(8) 0.021(7) 0.018(6) -0.002(5) -0.005(6) -0.011(6)
C59 0.039(9) 0.076(12) 0.015(7) -0.019(7) -0.014(6) -0.010(8)
C60 0.033(8) 0.062(11) 0.025(7) -0.019(7) -0.004(6) -0.023(8)
C61 0.003(5) 0.018(5) 0.021(5) -0.001(4) 0.001(4) -0.005(4)
C62 0.010(5) 0.015(6) 0.023(5) 0.013(4) -0.010(4) -0.003(4)
C63 0.020(6) 0.024(7) 0.035(7) 0.000(5) -0.003(6) -0.001(5)
C64 0.019(7) 0.020(7) 0.033(6) 0.005(5) -0.009(5) 0.001(6)
C65 0.010(6) 0.021(7) 0.021(6) -0.010(5) 0.005(5) -0.003(5)
C66 0.017(7) 0.025(7) 0.024(7) -0.002(5) -0.007(5) -0.003(6)
C67 0.057(10) 0.045(10) 0.063(11) 0.013(8) -0.048(9) -0.023(9)
C68 0.056(11) 0.087(14) 0.043(9) 0.020(9) -0.030(8) -0.050(11)
C69 0.011(6) 0.026(8) 0.015(6) 0.002(5) -0.001(5) 0.003(6)
C70 0.022(7) 0.022(8) 0.038(8) 0.002(6) -0.004(6) -0.005(6)
C71 0.037(8) 0.027(8) 0.048(9) -0.004(6) 0.012(7) -0.020(7)
C72 0.022(8) 0.019(9) 0.120(15) 0.010(9) 0.010(9) 0.002(7)
C73 0.037(6) 0.020(5) 0.007(5) 0.012(4) -0.005(5) -0.009(5)
C74 0.032(6) 0.026(6) 0.011(6) 0.007(5) 0.001(5) -0.001(5)
C75 0.052(10) 0.019(7) 0.102(14) 0.014(8) 0.012(9) 0.005(7)
C76 0.041(7) 0.070(12) 0.035(8) -0.009(8) -0.014(7) -0.001(7)
C77 0.043(9) 0.007(7) 0.060(10) 0.012(6) -0.017(8) 0.004(7)
C78 0.050(10) 0.049(10) 0.033(8) -0.012(7) -0.008(7) -0.022(8)
C79 0.058(11) 0.056(12) 0.054(10) -0.025(9) -0.009(9) -0.006(9)
C80 0.065(12) 0.024(9) 0.081(13) -0.008(8) -0.026(10) 0.002(9)
C81 0.054(10) 0.031(8) 0.008(6) 0.003(5) -0.005(6) -0.018(8)
C82 0.080(12) 0.042(10) 0.023(7) 0.005(6) -0.013(8) -0.041(9)
C83 0.113(18) 0.096(17) 0.099(16) 0.038(12) -0.058(14) -0.085(15)
C84 0.22(3) 0.061(13) 0.031(10) -0.013(9) -0.048(13) -0.055(16)
O1 0.012(4) 0.009(4) 0.012(4) 0.003(3) -0.004(3) 0.000(3)
O2 0.024(4) 0.014(4) 0.008(4) 0.008(3) -0.011(3) -0.008(3)
O3 0.013(4) 0.017(4) 0.007(3) 0.001(3) -0.002(3) -0.006(3)
O4 0.008(4) 0.014(4) 0.006(3) 0.000(3) -0.005(3) 0.000(3)
O5 0.014(4) 0.005(4) 0.019(4) 0.003(3) 0.004(3) 0.003(3)
O6 0.014(4) 0.021(5) 0.009(4) -0.002(3) 0.000(3) -0.010(4)
O7 0.019(4) 0.010(4) 0.006(3) 0.003(3) -0.005(3) -0.006(3)
O8 0.015(4) 0.015(4) 0.024(4) -0.005(3) -0.010(3) 0.003(4)
O9 0.026(4) 0.011(4) 0.006(3) 0.001(3) -0.001(3) 0.000(3)
O10 0.014(4) 0.012(4) 0.018(4) 0.004(3) -0.005(3) -0.003(3)
O11 0.016(4) 0.005(4) 0.014(4) 0.001(3) 0.001(3) 0.000(3)
O12 0.010(4) 0.005(4) 0.005(3) 0.000(3) 0.000(3) 0.003(3)
O13 0.013(4) 0.012(4) 0.008(4) -0.003(3) 0.002(3) 0.000(3)
O14 0.021(4) 0.021(5) 0.010(4) -0.002(3) -0.002(3) -0.010(4)
O15 0.006(4) 0.017(4) 0.018(4) -0.003(3) -0.003(3) -0.003(3)
O16 0.023(4) 0.012(4) 0.005(3) 0.004(3) -0.002(3) -0.009(4)
O17 0.009(4) 0.013(4) 0.009(4) 0.002(3) -0.003(3) 0.003(3)
O18 0.023(5) 0.020(5) 0.028(5) 0.010(4) -0.002(4) -0.011(4)
O19 0.016(4) 0.010(4) 0.009(4) 0.004(3) -0.005(3) -0.005(3)
O20 0.017(4) 0.010(4) 0.005(3) 0.004(3) -0.004(3) -0.004(3)
O21 0.013(4) 0.018(4) 0.008(4) -0.004(3) 0.003(3) -0.002(4)
O22 0.010(4) 0.015(4) 0.015(4) 0.005(3) -0.001(3) -0.006(3)
O23 0.009(4) 0.007(4) 0.011(4) 0.002(3) -0.002(3) 0.002(3)
O24 0.014(4) 0.009(4) 0.008(3) 0.000(3) 0.001(3) -0.003(3)
O25 0.009(4) 0.013(4) 0.007(3) 0.002(3) 0.000(3) -0.006(3)
O26 0.025(4) 0.008(4) 0.009(4) 0.001(3) -0.002(3) -0.003(4)
O27 0.027(4) 0.018(4) 0.016(4) -0.001(3) 0.001(3) -0.009(3)
O28 0.004(4) 0.009(4) 0.013(4) 0.000(3) 0.001(3) 0.004(3)
O29 0.008(4) 0.007(4) 0.013(4) 0.007(3) -0.003(3) 0.001(3)
O30 0.016(4) 0.016(4) 0.005(3) -0.005(3) 0.004(3) -0.010(3)
O31 0.023(4) 0.012(4) 0.010(4) 0.006(3) -0.003(3) -0.005(4)
O32 0.019(4) 0.028(5) 0.013(4) 0.000(3) -0.007(3) -0.008(4)
O33 0.004(4) 0.011(4) 0.011(4) 0.001(3) 0.002(3) 0.004(3)
O34 0.008(4) 0.009(4) 0.012(4) 0.002(3) 0.004(3) 0.002(3)
O35 0.020(4) 0.009(4) 0.015(4) 0.001(3) -0.006(3) -0.006(4)
O36 0.015(4) 0.009(4) 0.016(4) 0.002(3) -0.005(3) -0.004(3)
O37 0.017(4) 0.009(4) 0.013(4) 0.001(3) -0.006(3) -0.004(3)
O38 0.024(4) 0.032(5) 0.017(4) -0.008(3) -0.009(3) 0.000(3)
O39 0.019(4) 0.010(4) 0.012(4) 0.002(3) 0.000(3) -0.004(3)
O40 0.002(3) 0.013(4) 0.013(4) 0.000(3) -0.001(3) 0.001(3)
O41 0.010(4) 0.016(4) 0.009(3) -0.001(3) -0.008(3) -0.002(3)
O42 0.009(4) 0.010(4) 0.008(3) -0.003(3) 0.004(3) 0.001(3)
O43 0.012(4) 0.031(5) 0.013(4) 0.000(3) -0.002(3) -0.010(3)
O44 0.014(4) 0.019(4) 0.011(4) 0.001(3) -0.001(3) -0.004(4)
O45 0.012(4) 0.008(4) 0.012(4) 0.000(3) 0.001(3) 0.000(3)
O96 0.025(5) 0.030(5) 0.019(4) -0.001(4) 0.012(4) -0.006(4)
O94 0.003(4) 0.020(5) 0.028(4) -0.003(3) 0.003(3) 0.005(3)
O109 0.030(5) 0.043(6) 0.012(4) -0.004(4) -0.001(4) -0.019(5)
O99 0.018(4) 0.020(5) 0.018(4) 0.003(3) -0.013(3) 0.002(4)
O95 0.023(5) 0.005(4) 0.033(5) -0.002(3) 0.001(4) 0.002(4)
O100 0.048(6) 0.074(8) 0.020(5) -0.012(5) 0.006(4) -0.044(6)
O92 0.055(7) 0.036(6) 0.045(6) 0.014(5) 0.002(5) -0.027(6)
O46 0.037(6) 0.031(5) 0.015(4) 0.001(4) -0.004(4) -0.010(5)
O47 0.036(5) 0.025(5) 0.020(4) 0.002(4) -0.010(4) -0.006(4)
O48 0.045(6) 0.019(5) 0.022(5) 0.001(4) -0.004(4) -0.013(4)
O49 0.043(6) 0.029(6) 0.030(5) 0.008(4) -0.022(4) -0.016(5)
O50 0.024(5) 0.024(5) 0.024(5) -0.008(4) 0.004(4) -0.004(4)
O51 0.024(5) 0.084(9) 0.045(6) -0.044(6) -0.015(5) 0.017(5)
O52 0.027(5) 0.019(5) 0.032(5) 0.010(4) -0.010(4) 0.000(4)
O53 0.025(5) 0.035(6) 0.038(5) 0.012(4) -0.001(4) -0.002(4)
O54 0.049(6) 0.015(4) 0.056(6) 0.006(4) -0.025(5) -0.009(4)
O55 0.070(8) 0.062(8) 0.048(6) 0.011(5) 0.002(5) -0.038(7)
O56 0.015(4) 0.019(5) 0.021(4) 0.005(3) -0.010(3) -0.004(4)
O57 0.023(5) 0.030(5) 0.027(5) 0.000(4) 0.000(4) -0.007(4)
O58 0.029(5) 0.024(5) 0.027(5) 0.008(4) -0.012(4) -0.014(4)
O59 0.019(4) 0.016(5) 0.020(4) -0.004(3) 0.001(4) 0.000(4)
O60 0.034(5) 0.038(6) 0.033(5) -0.026(4) 0.021(4) -0.024(5)
O61 0.020(4) 0.020(5) 0.019(4) -0.004(3) 0.003(4) -0.007(4)
O62 0.039(6) 0.034(6) 0.035(5) 0.012(4) -0.020(4) -0.017(5)
O63 0.048(6) 0.042(6) 0.028(5) -0.003(4) -0.012(4) -0.029(5)
O64 0.020(5) 0.042(6) 0.014(4) 0.005(4) -0.001(4) -0.008(4)
O65 0.029(6) 0.073(8) 0.061(7) 0.035(6) -0.012(5) -0.026(6)
O66 0.081(8) 0.044(7) 0.070(7) 0.028(5) -0.038(6) -0.036(6)
O67 0.062(7) 0.047(6) 0.046(6) 0.005(5) -0.011(5) -0.028(6)
O68 0.053(6) 0.034(6) 0.012(4) 0.008(4) -0.021(4) -0.027(5)
O69 0.041(6) 0.047(7) 0.059(7) 0.024(5) -0.029(5) -0.025(6)
O70 0.020(5) 0.051(6) 0.020(5) 0.020(4) 0.006(4) -0.003(5)
O71 0.043(6) 0.029(6) 0.087(8) -0.012(5) 0.008(6) -0.017(5)
O72 0.016(4) 0.027(5) 0.006(4) 0.005(3) -0.002(3) -0.006(4)
O97 0.026(5) 0.026(5) 0.013(4) 0.004(3) -0.007(4) 0.000(4)
O73 0.024(5) 0.036(5) 0.012(4) 0.011(4) -0.002(4) -0.011(4)
O74 0.032(5) 0.059(7) 0.028(5) -0.016(5) -0.003(4) -0.013(5)
O75 0.025(5) 0.034(5) 0.022(4) -0.013(4) 0.003(4) -0.014(4)
O76 0.015(4) 0.019(4) 0.027(4) -0.005(3) -0.005(3) 0.001(3)
O77 0.018(4) 0.021(5) 0.022(4) 0.001(3) -0.011(3) -0.007(4)
O78 0.035(5) 0.028(5) 0.034(5) 0.006(4) -0.007(4) -0.018(5)
O103 0.088(9) 0.070(8) 0.047(6) 0.025(6) -0.025(6) -0.065(8)
O79 0.023(4) 0.013(4) 0.021(4) -0.007(3) -0.008(4) -0.004(4)
O80 0.013(4) 0.010(4) 0.040(5) -0.005(4) 0.005(4) 0.003(4)
O98 0.017(4) 0.040(6) 0.020(4) -0.007(4) 0.010(4) -0.010(4)
O81 0.034(5) 0.022(5) 0.021(4) 0.006(4) 0.001(4) -0.007(4)
O82 0.025(4) 0.021(5) 0.017(4) 0.013(3) -0.009(4) -0.003(4)
O83 0.047(6) 0.024(4) 0.019(4) 0.005(3) -0.015(4) -0.015(4)
O84 0.066(7) 0.017(6) 0.054(7) -0.003(5) -0.008(5) 0.004(5)
O85 0.086(8) 0.021(6) 0.056(7) 0.004(5) -0.026(6) -0.020(6)
S1 0.0147(15) 0.0269(18) 0.0147(14) -0.0012(12) 0.0002(12) -0.0035(14)
S2 0.0228(17) 0.0143(16) 0.0195(15) 0.0038(12) -0.0038(13) 0.0009(13)
S3 0.0237(17) 0.0229(18) 0.0289(17) -0.0126(13) 0.0072(14) -0.0071(15)
S4 0.0316(19) 0.0181(17) 0.0208(16) 0.0036(13) -0.0023(14) 0.0013(15)
S5 0.0222(17) 0.042(2) 0.0138(15) -0.0049(13) 0.0053(13) -0.0062(16)
S6 0.0273(18) 0.0150(16) 0.0259(16) 0.0071(12) -0.0084(14) -0.0021(14)
S7 0.058(3) 0.062(3) 0.040(2) -0.0150(19) 0.0185(19) -0.046(2)
S8 0.032(3) 0.021(3) 0.023(3) -0.0048(19) 0.002(2) -0.006(2)
S8' 0.027(6) 0.012(5) 0.017(5) 0.006(3) -0.003(4) 0.000(4)
S9 0.093(4) 0.052(3) 0.098(4) 0.019(3) -0.007(3) -0.030(3)
S10 0.098(4) 0.094(5) 0.092(4) 0.026(3) -0.020(3) -0.064(4)
Bi1 0.0158(2) 0.0107(2) 0.00462(18) 0.00105(15) -0.00214(16) -0.00265(18)
Bi2 0.0148(2) 0.0204(2) 0.00675(19) 0.00287(16) -0.00081(17) -0.00418(19)
Bi3 0.0156(2) 0.0121(2) 0.00776(19) 0.00357(15) -0.00514(17) -0.00329(18)
Bi4 0.0184(2) 0.0093(2) 0.00937(19) 0.00431(15) -0.00216(17) -0.00342(18)
Bi5 0.0191(2) 0.0081(2) 0.00678(19) -0.00097(15) -0.00054(17) -0.00140(18)
Bi6 0.0106(2) 0.0113(2) 0.00707(19) -0.00171(15) -0.00056(16) -0.00029(18)
Bi7 0.0107(2) 0.0110(2) 0.00878(19) 0.00129(15) -0.00022(16) -0.00328(18)
Bi8 0.0223(2) 0.0128(2) 0.00831(19) -0.00096(16) -0.00588(17) -0.00626(19)
Bi9 0.0168(2) 0.0108(2) 0.0128(2) 0.00267(16) -0.00463(17) -0.00491(19)
Bi10 0.0136(2) 0.0079(2) 0.0118(2) 0.00213(15) -0.00083(17) -0.00346(18)
Bi11 0.0142(2) 0.0189(2) 0.0093(2) 0.00161(16) -0.00441(17) -0.00668(19)
Bi12 0.0115(2) 0.0097(2) 0.0120(2) 0.00223(16) -0.00517(17) -0.00033(18)
Bi13 0.0123(2) 0.0061(2) 0.0132(2) 0.00243(15) -0.00336(17) -0.00009(17)
Bi14 0.0145(2) 0.0065(2) 0.00902(19) 0.00061(15) -0.00165(16) 0.00067(18)
Bi15 0.0093(2) 0.0091(2) 0.00828(19) 0.00082(15) -0.00135(16) 0.00094(17)
Bi16 0.0271(3) 0.0126(2) 0.0105(2) 0.00055(16) -0.00282(18) -0.0110(2)
Bi17 0.0146(2) 0.0090(2) 0.00723(19) 0.00095(15) -0.00302(16) -0.00217(18)
Bi18 0.0156(2) 0.0090(2) 0.00790(19) 0.00130(15) -0.00029(17) 0.00031(18)
Bi19 0.0101(2) 0.0095(2) 0.01005(19) 0.00045(15) -0.00199(16) -0.00310(17)
Bi20 0.0205(2) 0.0190(2) 0.0120(2) -0.00116(17) -0.00190(18) -0.0124(2)
Bi21 0.0138(2) 0.0126(2) 0.00934(19) 0.00098(16) -0.00110(17) -0.00399(19)
Bi22 0.0130(2) 0.0164(2) 0.0107(2) 0.00371(17) -0.00125(17) -0.00112(19)
Bi23 0.0119(2) 0.0059(2) 0.0137(2) -0.00040(15) -0.00238(17) -0.00191(17)
Bi24 0.0089(2) 0.0132(2) 0.0124(2) -0.00024(16) -0.00289(17) -0.00206(18)
Bi25 0.0087(2) 0.0087(2) 0.0119(2) 0.00040(15) -0.00225(16) 0.00074(17)
Bi26 0.0215(2) 0.0081(2) 0.0110(2) 0.00216(16) -0.00077(18) -0.00437(19)
Bi27 0.0141(2) 0.0091(2) 0.00716(19) 0.00323(15) -0.00323(16) 0.00032(18)
Bi28 0.0085(2) 0.0109(2) 0.00704(19) 0.00075(15) -0.00161(16) -0.00076(17)
Bi29 0.0194(2) 0.0121(2) 0.0109(2) 0.00333(16) -0.00225(17) -0.00880(19)
Bi30 0.0143(2) 0.0093(2) 0.00567(18) 0.00151(15) -0.00185(16) -0.00433(18)
Bi31 0.0118(2) 0.0100(2) 0.00712(19) -0.00093(15) -0.00215(16) -0.00322(18)
Bi32 0.0132(2) 0.0166(2) 0.0102(2) 0.00300(16) -0.00174(17) -0.00770(19)
Bi33 0.0090(2) 0.0130(2) 0.00757(19) 0.00018(15) -0.00001(16) -0.00168(18)
Bi34 0.0092(2) 0.0082(2) 0.01045(19) -0.00223(15) -0.00084(16) 0.00002(17)
Bi35 0.0152(2) 0.0108(2) 0.00796(19) 0.00445(15) -0.00172(16) -0.00404(18)
Bi36 0.0105(2) 0.0103(2) 0.00591(18) 0.00248(15) -0.00256(16) -0.00077(17)
Bi37 0.0140(2) 0.0154(2) 0.00793(19) 0.00216(16) 0.00013(16) -0.00615(19)
Bi38 0.0098(2) 0.0129(2) 0.00595(18) -0.00066(15) 0.00014(16) -0.00188(18)
O105 0.027(5) 0.023(5) 0.021(4) 0.001(4) -0.003(4) -0.001(4)
O106 0.027(5) 0.033(6) 0.031(5) 0.011(4) -0.007(4) -0.005(4)
O88 0.029(6) 0.072(8) 0.019(5) -0.002(4) -0.003(4) -0.019(5)
O101 0.042(5) 0.020(5) 0.013(4) 0.000(3) 0.003(4) 0.000(4)
O89 0.052(8) 0.121(12) 0.052(7) -0.061(8) -0.016(6) 0.004(8)
C111 0.078(12) 0.019(8) 0.037(8) 0.009(6) -0.012(8) 0.001(8)
O102 0.123(12) 0.095(12) 0.086(10) 0.029(8) 0.001(8) -0.072(10)
C48 0.106(17) 0.114(19) 0.094(15) 0.026(13) -0.062(13) -0.079(16)
C115 0.026(7) 0.039(8) 0.027(7) 0.002(6) 0.004(6) -0.001(6)
C113 0.083(13) 0.141(19) 0.063(10) 0.011(10) -0.006(9) -0.057(14)
C114 0.107(14) 0.062(11) 0.086(12) 0.005(8) -0.010(10) -0.043(10)
C112 0.30(4) 0.063(16) 0.084(17) 0.011(13) 0.13(2) 0.07(2)
C116 0.153(17) 0.17(2) 0.131(16) 0.100(16) -0.110(15) -0.130(16)
O91 0.052(7) 0.064(7) 0.093(9) 0.027(6) -0.003(6) -0.016(7)
O86 0.265(18) 0.146(13) 0.086(10) -0.087(9) 0.077(10) -0.165(13)
O104 0.066(8) 0.082(10) 0.058(7) 0.037(6) -0.008(6) -0.031(7)
C89 0.078(11) 0.111(11) 0.083(11) -0.049(9) 0.041(8) -0.081(10)
O90 0.180(14) 0.218(15) 0.175(14) -0.134(12) 0.135(11) -0.186(13)
C86 0.159(16) 0.127(15) 0.060(10) 0.059(9) -0.071(9) -0.100(12)
O87 0.159(18) 0.20(2) 0.30(2) -0.171(18) 0.025(14) -0.084(17)
C87 0.29(3) 0.35(3) 0.080(15) 0.113(18) -0.105(18) -0.28(3)
C85 0.133(16) 0.091(13) 0.140(16) -0.004(10) -0.019(10) -0.086(12)
C88 0.23(3) 0.22(2) 0.15(2) -0.11(2) -0.120(16) 0.06(2)
O107 0.152(17) 0.070(13) 0.28(2) 0.014(14) -0.117(17) -0.021(12)
C90 0.061(12) 0.097(13) 0.183(19) -0.001(13) 0.051(12) -0.043(12)
C91 0.36(7) 0.12(3) 0.71(11) -0.12(5) 0.40(8) -0.17(5)
C92 0.18(3) 0.27(3) 0.20(3) 0.01(2) 0.13(2) -0.10(3)
C90' 0.061(12) 0.097(13) 0.183(19) -0.001(13) 0.051(12) -0.043(12)
C91' 0.14(6) 0.11(3) 0.20(5) 0.00(4) -0.03(5) -0.10(4)
C92' 0.18(3) 0.27(3) 0.20(3) 0.01(2) 0.13(2) -0.10(3)
C95 0.048(15) 0.054(17) 0.38(5) -0.03(2) 0.08(2) -0.014(13)
C93 0.19(3) 0.16(2) 0.049(11) 0.056(13) -0.041(14) -0.16(2)
O93 0.35(4) 0.34(4) 0.43(4) 0.34(4) -0.31(3) -0.28(3)
C94 0.21(3) 0.19(3) 0.072(14) -0.070(16) 0.082(17) -0.19(3)
C96 0.65(3) 0.56(3) 0.11(2) 0.18(3) -0.15(3) -0.571
O108 0.069(14) 0.030(11) 0.037(11) 0.012(8) -0.015(10) -0.038(11)
S11 0.048(5) 0.022(5) 0.028(4) 0.005(3) -0.008(4) 0.004(4)
O111 0.060(12) 0.19(3) 0.10(3) 0.07(2) 0.019(13) 0.02(2)
C1A 0.083(13) 0.141(19) 0.063(10) 0.011(10) -0.006(9) -0.057(14)
C1B 0.107(14) 0.062(11) 0.086(12) 0.005(8) -0.010(10) -0.043(10)
S11' 0.057(8) 0.036(7) 0.039(7) 0.001(5) -0.004(5) -0.030(6)
O11' 0.053(19) 0.034(18) 0.044(11) -0.003(12) -0.002(10) -0.017(15)
C1A' 0.153(17) 0.17(2) 0.131(16) 0.100(16) -0.110(15) -0.130(16)
C1B' 0.026(7) 0.039(8) 0.027(7) 0.002(6) 0.004(6) -0.001(6)
O112 0.39(3) 0.072(12) 0.28(2) -0.078(14) 0.29(2) -0.123(17)

loop_
_atom_type_symbol
_atom_type_description
_atom_type_scat_dispersion_real
_atom_type_scat_dispersion_imag
_atom_type_scat_source
C C 0.0033 0.0016 'International Tables Vol C Tables 4.2.6.8 and 6.1.1.4'
O O 0.0106 0.0060 'International Tables Vol C Tables 4.2.6.8 and 6.1.1.4'
S S 0.1246 0.1234 'International Tables Vol C Tables 4.2.6.8 and 6.1.1.4'
Bi Bi -4.1077 10.2566 'International Tables Vol C Tables 4.2.6.8 and 6.1.1.4'
H H 0.0000 0.0000 'International Tables Vol C Tables 4.2.6.8 and 6.1.1.4'

loop_
_geom_angle_atom_site_label_1
_geom_angle_atom_site_label_2
_geom_angle_atom_site_label_3
_geom_angle
_geom_angle_site_symmetry_1
_geom_angle_site_symmetry_3
_geom_angle_publ_flag
O46 C1 O47 124.4(11) . . ?
O46 C1 C2 120.3(11) . . ?
O47 C1 C2 115.1(11) . . ?
S3 C101 H10A 109.5 . . ?
S3 C101 H10B 109.5 . . ?
H10A C101 H10B 109.5 . . ?
S3 C101 H10C 109.4 . . ?
H10A C101 H10C 109.5 . . ?
H10B C101 H10C 109.5 . . ?
C4 C2 C3 123.2(13) . . ?
C4 C2 C1 120.0(12) . . ?
C3 C2 C1 116.7(12) . . ?
S3 C102 H10D 109.5 . . ?
S3 C102 H10E 109.5 . . ?
H10D C102 H10E 109.5 . . ?
S3 C102 H10F 109.5 . . ?
H10D C102 H10F 109.5 . . ?
H10E C102 H10F 109.5 . . ?
C2 C3 H3A 109.5 . . ?
C2 C3 H3B 109.5 . . ?
H3A C3 H3B 109.5 . . ?
C2 C3 H3C 109.4 . . ?
H3A C3 H3C 109.5 . . ?
H3B C3 H3C 109.5 . . ?
S7 C110 H11A 109.5 . . ?
S7 C110 H11B 109.5 . . ?
H11A C110 H11B 109.5 . . ?
S7 C110 H11C 109.5 . . ?
H11A C110 H11C 109.5 . . ?
H11B C110 H11C 109.5 . . ?
C2 C4 H4A 120.0 . . ?
C2 C4 H4B 120.0 . . ?
H4A C4 H4B 120.0 . . ?
S7 C109 H10G 109.4 . . ?
S7 C109 H10H 109.5 . . ?
H10G C109 H10H 109.5 . . ?
S7 C109 H10I 109.5 . . ?
H10G C109 H10I 109.5 . . ?
H10H C109 H10I 109.5 . . ?
O49 C5 O48 123.9(11) . . ?
O49 C5 C6 119.8(11) . . ?
O48 C5 C6 116.3(11) . . ?
S6 C107 H10J 109.4 . . ?
S6 C107 H10K 109.5 . . ?
H10J C107 H10K 109.5 . . ?
S6 C107 H10L 109.5 . . ?
H10J C107 H10L 109.5 . . ?
H10K C107 H10L 109.5 . . ?
C8 C6 C7 123.5(13) . . ?
C8 C6 C5 121.1(13) . . ?
C7 C6 C5 115.2(12) . . ?
S6 C108 H10M 109.5 . . ?
S6 C108 H10N 109.5 . . ?
H10M C108 H10N 109.5 . . ?
S6 C108 H10O 109.5 . . ?
H10M C108 H10O 109.5 . . ?
H10N C108 H10O 109.5 . . ?
C6 C7 H7A 109.5 . . ?
C6 C7 H7B 109.5 . . ?
H7A C7 H7B 109.5 . . ?
C6 C7 H7C 109.5 . . ?
H7A C7 H7C 109.5 . . ?
H7B C7 H7C 109.5 . . ?
C6 C8 H8A 120.0 . . ?
C6 C8 H8B 120.0 . . ?
H8A C8 H8B 120.0 . . ?
O51 C9 O50 124.6(11) . . ?
O51 C9 C10 119.6(13) . . ?
O50 C9 C10 115.8(12) . . ?
C11 C10 C9 120.3(18) . . ?
C11 C10 C12 125.0(18) . . ?
C9 C10 C12 114.6(17) . . ?
S2 C99 H99A 109.5 . . ?
S2 C99 H99B 109.5 . . ?
H99A C99 H99B 109.5 . . ?
S2 C99 H99C 109.5 . . ?
H99A C99 H99C 109.5 . . ?
H99B C99 H99C 109.5 . . ?
C10 C11 H11D 120.0 . . ?
C10 C11 H11E 120.0 . . ?
H11D C11 H11E 120.0 . . ?
S2 C100 H10P 109.5 . . ?
S2 C100 H10Q 109.5 . . ?
H10P C100 H10Q 109.5 . . ?
S2 C100 H10R 109.5 . . ?
H10P C100 H10R 109.5 . . ?
H10Q C100 H10R 109.5 . . ?
C10 C12 H12A 109.4 . . ?
C10 C12 H12B 109.5 . . ?
H12A C12 H12B 109.5 . . ?
C10 C12 H12C 109.4 . . ?
H12A C12 H12C 109.5 . . ?
H12B C12 H12C 109.5 . . ?
O53 C13 O52 120.0(10) . . ?
O53 C13 C14 120.4(12) . . ?
O52 C13 C14 119.5(12) . . ?
C15 C14 C13 118.8(14) . . ?
C15 C14 C16 126.3(14) . . ?
C13 C14 C16 114.7(14) . . ?
C14 C15 H15A 120.0 . . ?
C14 C15 H15B 120.0 . . ?
H15A C15 H15B 120.0 . . ?
C14 C16 H16A 109.4 . . ?
C14 C16 H16B 109.5 . . ?
H16A C16 H16B 109.5 . . ?
C14 C16 H16C 109.5 . . ?
H16A C16 H16C 109.5 . . ?
H16B C16 H16C 109.5 . . ?
O55 C17 O54 123.0(13) . . ?
O55 C17 C18 121.4(12) . . ?
O54 C17 C18 115.6(12) . . ?
C20 C18 C19 116.5(15) . . ?
C20 C18 C17 124.2(15) . . ?
C19 C18 C17 119.0(13) . . ?
C18 C19 H19A 109.5 . . ?
C18 C19 H19B 109.5 . . ?
H19A C19 H19B 109.5 . . ?
C18 C19 H19C 109.5 . . ?
H19A C19 H19C 109.5 . . ?
H19B C19 H19C 109.5 . . ?
C18 C20 H20A 120.0 . . ?
C18 C20 H20B 120.0 . . ?
H20A C20 H20B 120.0 . . ?
S1 C97 H97A 109.5 . . ?
S1 C97 H97B 109.5 . . ?
H97A C97 H97B 109.5 . . ?
S1 C97 H97C 109.5 . . ?
H97A C97 H97C 109.5 . . ?
H97B C97 H97C 109.5 . . ?
O57 C21 O56 122.9(10) . . ?
O57 C21 C22 118.9(11) . . ?
O56 C21 C22 118.3(11) . . ?
S1 C98 H98A 109.5 . . ?
S1 C98 H98B 109.5 . . ?
H98A C98 H98B 109.5 . . ?
S1 C98 H98C 109.5 . . ?
H98A C98 H98C 109.5 . . ?
H98B C98 H98C 109.5 . . ?
C24 C22 C23 123.2(11) . . ?
C24 C22 C21 120.8(12) . . ?
C23 C22 C21 116.0(12) . . ?
S4 C103 H10S 109.5 . . ?
S4 C103 H10T 109.5 . . ?
H10S C103 H10T 109.5 . . ?
S4 C103 H10U 109.5 . . ?
H10S C103 H10U 109.5 . . ?
H10T C103 H10U 109.5 . . ?
C22 C23 H23A 109.5 . . ?
C22 C23 H23B 109.5 . . ?
H23A C23 H23B 109.5 . . ?
C22 C23 H23C 109.5 . . ?
H23A C23 H23C 109.5 . . ?
H23B C23 H23C 109.5 . . ?
S4 C104 H10V 109.5 . . ?
S4 C104 H10W 109.5 . . ?
H10V C104 H10W 109.5 . . ?
S4 C104 H10X 109.5 . . ?
H10V C104 H10X 109.5 . . ?
H10W C104 H10X 109.5 . . ?
C22 C24 H24A 120.0 . . ?
C22 C24 H24B 120.0 . . ?
H24A C24 H24B 120.0 . . ?
S5 C105 H77A 109.5 . . ?
S5 C105 H77B 109.5 . . ?
H77A C105 H77B 109.5 . . ?
S5 C105 H77C 109.5 . . ?
H77A C105 H77C 109.5 . . ?
H77B C105 H77C 109.5 . . ?
O58 C25 O59 124.4(10) . . ?
O58 C25 C26 118.6(10) . . ?
O59 C25 C26 117.0(10) . . ?
S5 C106 H77D 109.5 . . ?
S5 C106 H77E 109.5 . . ?
H77D C106 H77E 109.5 . . ?
S5 C106 H77F 109.5 . . ?
H77D C106 H77F 109.5 . . ?
H77E C106 H77F 109.5 . . ?
C28 C26 C27 123.6(12) . . ?
C28 C26 C25 117.2(11) . . ?
C27 C26 C25 119.2(12) . . ?
C26 C27 H27A 109.5 . . ?
C26 C27 H27B 109.5 . . ?
H27A C27 H27B 109.5 . . ?
C26 C27 H27C 109.5 . . ?
H27A C27 H27C 109.5 . . ?
H27B C27 H27C 109.5 . . ?
C26 C28 H28A 120.0 . . ?
C26 C28 H28B 120.0 . . ?
H28A C28 H28B 120.0 . . ?
O61 C29 O60 125.6(11) . . ?
O61 C29 C30 116.2(10) . . ?
O60 C29 C30 118.2(10) . . ?
C31 C30 C32 122.1(12) . . ?
C31 C30 C29 118.2(11) . . ?
C32 C30 C29 119.6(10) . . ?
C30 C31 H31A 120.0 . . ?
C30 C31 H31B 120.0 . . ?
H31A C31 H31B 120.0 . . ?
C30 C32 H32A 109.5 . . ?
C30 C32 H32B 109.5 . . ?
H32A C32 H32B 109.5 . . ?
C30 C32 H32C 109.5 . . ?
H32A C32 H32C 109.5 . . ?
H32B C32 H32C 109.5 . . ?
O62 C33 O63 122.3(10) . . ?
O62 C33 C34 119.7(10) . . ?
O63 C33 C34 117.6(10) . . ?
C36 C34 C33 120.2(11) . . ?
C36 C34 C35 122.4(11) . . ?
C33 C34 C35 117.3(10) . . ?
C34 C35 H35A 109.4 . . ?
C34 C35 H35B 109.5 . . ?
H35A C35 H35B 109.5 . . ?
C34 C35 H35C 109.4 . . ?
H35A C35 H35C 109.5 . . ?
H35B C35 H35C 109.5 . . ?
C34 C36 H36A 120.0 . . ?
C34 C36 H36B 120.0 . . ?
H36A C36 H36B 120.0 . . ?
O65 C37 O64 123.0(12) . . ?
O65 C37 C38 118.2(11) . . ?
O64 C37 C38 118.7(11) . . ?
C40 C38 C39 123.3(13) . . ?
C40 C38 C37 119.2(11) . . ?
C39 C38 C37 117.6(12) . . ?
C38 C39 H39A 109.5 . . ?
C38 C39 H39B 109.5 . . ?
H39A C39 H39B 109.5 . . ?
C38 C39 H39C 109.5 . . ?
H39A C39 H39C 109.5 . . ?
H39B C39 H39C 109.5 . . ?
C38 C40 H40A 120.0 . . ?
C38 C40 H40B 120.0 . . ?
H40A C40 H40B 120.0 . . ?
O67 C41 C42 128.2(14) . . ?
O67 C41 O66 114.7(13) . . ?
C42 C41 O66 116.6(13) . . ?
C41 C42 C43 118.0(19) . . ?
C41 C42 C44 121.6(17) . . ?
C43 C42 C44 120.2(18) . . ?
C42 C43 H43A 120.0 . . ?
C42 C43 H43B 120.0 . . ?
H43A C43 H43B 120.0 . . ?
C42 C44 H44A 109.4 . . ?
C42 C44 H44B 109.4 . . ?
H44A C44 H44B 109.5 . . ?
C42 C44 H44C 109.5 . . ?
H44A C44 H44C 109.5 . . ?
H44B C44 H44C 109.5 . . ?
O69 C45 O68 122.1(11) . . ?
O69 C45 C46 118.9(12) . . ?
O68 C45 C46 118.9(11) . . ?
C47 C46 C48 122.8(13) . . ?
C47 C46 C45 120.3(13) . . ?
C48 C46 C45 116.9(13) . . ?
C46 C47 H47A 120.0 . . ?
C46 C47 H47B 120.0 . . ?
H47A C47 H47B 120.0 . . ?
O71 C49 O70 121.2(11) . . ?
O71 C49 C50 120.2(11) . . ?
O70 C49 C50 118.6(11) . . ?
C51 C50 C52 123.2(13) . . ?
C51 C50 C49 120.0(12) . . ?
C52 C50 C49 116.6(13) . . ?
C50 C51 H51A 109.5 . . ?
C50 C51 H51B 109.4 . . ?
H51A C51 H51B 109.5 . . ?
C50 C51 H51C 109.5 . . ?
H51A C51 H51C 109.5 . . ?
H51B C51 H51C 109.5 . . ?
C50 C52 H52A 120.0 . . ?
C50 C52 H52B 120.0 . . ?
H52A C52 H52B 120.0 . . ?
O73 C53 O72 123.2(10) . . ?
O73 C53 C54 120.4(10) . . ?
O72 C53 C54 116.3(10) . . ?
C55 C54 C56 124.9(11) . . ?
C55 C54 C53 120.4(10) . . ?
C56 C54 C53 114.7(10) . . ?
C54 C55 H55A 120.0 . . ?
C54 C55 H55B 120.0 . . ?
H55A C55 H55B 120.0 . . ?
C54 C56 H56A 109.5 . . ?
C54 C56 H56B 109.5 . . ?
H56A C56 H56B 109.5 . . ?
C54 C56 H56C 109.5 . . ?
H56A C56 H56C 109.5 . . ?
H56B C56 H56C 109.5 . . ?
O75 C57 O74 123.9(10) . . ?
O75 C57 C58 119.4(10) . . ?
O74 C57 C58 116.7(10) . . ?
C60 C58 C59 123.2(10) . . ?
C60 C58 C57 119.6(11) . . ?
C59 C58 C57 117.2(10) . . ?
C58 C59 H59A 109.5 . . ?
C58 C59 H59B 109.5 . . ?
H59A C59 H59B 109.5 . . ?
C58 C59 H59C 109.5 . . ?
H59A C59 H59C 109.5 . . ?
H59B C59 H59C 109.5 . . ?
C58 C60 H60A 120.0 . . ?
C58 C60 H60B 120.0 . . ?
H60A C60 H60B 120.0 . . ?
O77 C61 O76 123.6(10) . . ?
O77 C61 C62 119.5(10) . . ?
O76 C61 C62 116.9(9) . . ?
C64 C62 C63 120.6(10) . . ?
C64 C62 C61 121.0(10) . . ?
C63 C62 C61 118.4(10) . . ?
C62 C63 H63A 109.5 . . ?
C62 C63 H63B 109.4 . . ?
H63A C63 H63B 109.5 . . ?
C62 C63 H63C 109.5 . . ?
H63A C63 H63C 109.5 . . ?
H63B C63 H63C 109.5 . . ?
C62 C64 H64A 120.0 . . ?
C62 C64 H64B 120.0 . . ?
H64A C64 H64B 120.0 . . ?
O78 C65 O79 120.7(10) . . ?
O78 C65 C66 122.1(10) . . ?
O79 C65 C66 117.2(10) . . ?
C67 C66 C68 123.1(12) . . ?
C67 C66 C65 120.6(11) . . ?
C68 C66 C65 116.3(11) . . ?
C66 C67 H67A 120.0 . . ?
C66 C67 H67B 120.0 . . ?
H67A C67 H67B 120.0 . . ?
C66 C68 H68A 109.5 . . ?
C66 C68 H68B 109.5 . . ?
H68A C68 H68B 109.5 . . ?
C66 C68 H68C 109.5 . . ?
H68A C68 H68C 109.5 . . ?
H68B C68 H68C 109.5 . . ?
O81 C69 O80 126.2(11) . . ?
O81 C69 C70 118.5(11) . . ?
O80 C69 C70 115.3(11) . . ?
C71 C70 C72 122.3(12) . . ?
C71 C70 C69 121.2(12) . . ?
C72 C70 C69 116.5(11) . . ?
C70 C71 H71A 120.0 . . ?
C70 C71 H71B 120.0 . . ?
H71A C71 H71B 120.0 . . ?
C70 C72 H72A 109.5 . . ?
C70 C72 H72B 109.4 . . ?
H72A C72 H72B 109.5 . . ?
C70 C72 H72C 109.5 . . ?
H72A C72 H72C 109.5 . . ?
H72B C72 H72C 109.5 . . ?
O83 C73 O82 123.6(11) . . ?
O83 C73 C74 117.7(11) . . ?
O82 C73 C74 118.7(10) . . ?
C76 C74 C75 123.5(14) . . ?
C76 C74 C73 119.9(12) . . ?
C75 C74 C73 116.6(12) . . ?
C74 C75 H75A 120.0 . . ?
C74 C75 H75B 120.0 . . ?
H75A C75 H75B 120.0 . . ?
C74 C76 H76A 109.5 . . ?
C74 C76 H76B 109.4 . . ?
H76A C76 H76B 109.5 . . ?
C74 C76 H76C 109.5 . . ?
H76A C76 H76C 109.5 . . ?
H76B C76 H76C 109.5 . . ?
O85 C77 O84 120.0(13) . . ?
O85 C77 C78 119.5(12) . . ?
O84 C77 C78 120.4(13) . . ?
C80 C78 C79 123.4(13) . . ?
C80 C78 C77 118.0(13) . . ?
C79 C78 C77 118.6(14) . . ?
C78 C79 H79A 109.5 . . ?
C78 C79 H79B 109.5 . . ?
H79A C79 H79B 109.5 . . ?
C78 C79 H79C 109.5 . . ?
H79A C79 H79C 109.5 . . ?
H79B C79 H79C 109.5 . . ?
C78 C80 H80A 120.0 . . ?
C78 C80 H80B 120.0 . . ?
H80A C80 H80B 120.0 . . ?
O89 C81 O88 125.9(12) . . ?
O89 C81 C82 114.0(13) . . ?
O88 C81 C82 119.9(13) . . ?
C84 C82 C83 122.8(15) . . ?
C84 C82 C81 120.2(16) . . ?
C83 C82 C81 116.9(14) . . ?
C82 C83 H83A 109.5 . . ?
C82 C83 H83B 109.4 . . ?
H83A C83 H83B 109.5 . . ?
C82 C83 H83C 109.5 . . ?
H83A C83 H83C 109.5 . . ?
H83B C83 H83C 109.5 . . ?
C82 C84 H84A 120.0 . . ?
C82 C84 H84B 120.0 . . ?
H84A C84 H84B 120.0 . . ?
Bi1 O1 Bi5 132.6(3) . . ?
Bi1 O1 Bi8 116.5(3) . . ?
Bi5 O1 Bi8 103.5(3) . . ?
Bi1 O2 Bi2 124.6(3) . . ?
Bi1 O2 Bi6 121.5(3) . . ?
Bi2 O2 Bi6 101.2(3) . . ?
Bi1 O2 Bi9 100.7(3) . . ?
Bi2 O2 Bi9 100.9(3) . . ?
Bi6 O2 Bi9 104.2(2) . . ?
Bi2 O3 Bi7 128.5(3) . . ?
Bi2 O3 Bi6 108.3(3) . . ?
Bi7 O3 Bi6 107.9(3) . . ?
Bi1 O4 Bi3 126.9(3) . . ?
Bi1 O4 Bi9 108.9(3) . . ?
Bi3 O4 Bi9 110.2(3) . . ?
Bi2 O5 Bi4 126.1(3) . . ?
Bi2 O5 Bi9 110.9(3) . . ?
Bi4 O5 Bi9 107.9(3) . . ?
Bi2 O5 Bi10 110.9(3) . . ?
Bi4 O5 Bi10 97.7(2) . . ?
Bi9 O5 Bi10 99.6(2) . . ?
Bi11 O6 Bi3 127.9(3) . . ?
Bi11 O6 Bi12 106.3(3) . . ?
Bi3 O6 Bi12 109.0(3) . . ?
Bi4 O7 Bi12 124.3(3) . . ?
Bi4 O7 Bi3 118.8(3) . . ?
Bi12 O7 Bi3 100.0(2) . . ?
Bi4 O7 Bi9 104.7(3) . . ?
Bi12 O7 Bi9 105.0(2) . . ?
Bi3 O7 Bi9 101.1(3) . . ?
Bi4 O8 Bi13 134.2(4) . . ?
Bi4 O8 Bi10 118.6(3) . . ?
Bi13 O8 Bi10 105.8(3) . . ?
Bi5 O9 Bi14 120.3(3) . . ?
Bi5 O9 Bi6 114.2(3) . . ?
Bi14 O9 Bi6 116.3(3) . . ?
Bi5 O9 Bi17 107.1(3) . . ?
Bi14 O9 Bi17 102.9(2) . . ?
Bi6 O9 Bi17 89.7(2) . . ?
Bi15 O10 Bi7 128.3(3) . . ?
Bi15 O10 Bi6 124.3(3) . . ?
Bi7 O10 Bi6 104.7(3) . . ?
Bi5 O11 Bi16 132.3(3) . . ?
Bi5 O11 Bi8 113.0(3) . . ?
Bi16 O11 Bi8 108.3(3) . . ?
Bi6 O12 Bi17 126.1(3) . . ?
Bi6 O12 Bi18 119.0(3) . . ?
Bi17 O12 Bi18 99.3(2) . . ?
Bi6 O12 Bi9 105.2(2) . . ?
Bi17 O12 Bi9 101.7(2) . . ?
Bi18 O12 Bi9 101.9(2) . . ?
Bi19 O13 Bi7 126.3(3) . . ?
Bi19 O13 Bi18 107.4(3) . . ?
Bi7 O13 Bi18 112.1(3) . . ?
Bi19 O13 Bi10 98.7(2) . . ?
Bi7 O13 Bi10 117.7(3) . . ?
Bi18 O13 Bi10 87.25(19) . . ?
Bi20 O14 Bi16 126.3(3) . . ?
Bi20 O14 Bi8 114.3(3) . . ?
Bi16 O14 Bi8 106.4(3) . . ?
Bi8 O15 Bi21 122.6(3) . . ?
Bi8 O15 Bi17 114.1(3) . . ?
Bi21 O15 Bi17 96.2(2) . . ?
Bi8 O15 Bi9 119.0(3) . . ?
Bi21 O15 Bi9 99.4(3) . . ?
Bi17 O15 Bi9 101.3(2) . . ?
Bi10 O16 Bi18 121.0(3) . . ?
Bi10 O16 Bi22 107.4(3) . . ?
Bi18 O16 Bi22 104.9(2) . . ?
Bi10 O16 Bi9 113.9(3) . . ?
Bi18 O16 Bi9 105.2(3) . . ?
Bi22 O16 Bi9 102.7(2) . . ?
Bi23 O17 Bi19 132.2(3) . . ?
Bi23 O17 Bi10 109.0(3) . . ?
Bi19 O17 Bi10 118.4(3) . . ?
Bi11 O18 Bi20 134.0(4) . . ?
Bi11 O18 Bi8 121.7(3) . . ?
Bi20 O18 Bi8 98.9(3) . . ?
Bi12 O19 Bi21 118.6(3) . . ?
Bi12 O19 Bi22 119.4(3) . . ?
Bi21 O19 Bi22 102.3(2) . . ?
Bi12 O19 Bi9 104.6(3) . . ?
Bi21 O19 Bi9 103.4(3) . . ?
Bi22 O19 Bi9 107.0(2) . . ?
Bi13 O20 Bi10 107.5(3) . . ?
Bi13 O20 Bi23 122.4(3) . . ?
Bi10 O20 Bi23 104.8(3) . . ?
Bi13 O20 Bi22 105.7(3) . . ?
Bi10 O20 Bi22 101.7(3) . . ?
Bi23 O20 Bi22 112.8(2) . . ?
Bi24 O21 Bi11 125.2(3) . . ?
Bi24 O21 Bi12 121.5(3) . . ?
Bi11 O21 Bi12 101.2(3) . . ?
Bi25 O22 Bi13 118.8(3) . . ?
Bi25 O22 Bi22 105.1(3) . . ?
Bi13 O22 Bi22 105.8(3) . . ?
Bi25 O22 Bi12 111.1(2) . . ?
Bi13 O22 Bi12 114.8(3) . . ?
Bi22 O22 Bi12 98.3(2) . . ?
Bi30 O23 Bi17 98.9(2) . . ?
Bi30 O23 Bi21 97.1(2) . . ?
Bi17 O23 Bi21 97.6(2) . . ?
Bi30 O23 Bi18 93.3(2) . . ?
Bi17 O23 Bi18 90.7(2) . . ?
Bi21 O23 Bi18 165.5(3) . . ?
Bi26 O24 Bi27 124.9(3) . . ?
Bi26 O24 Bi14 120.8(3) . . ?
Bi27 O24 Bi14 100.8(2) . . ?
Bi26 O24 Bi17 112.1(3) . . ?
Bi27 O24 Bi17 93.7(2) . . ?
Bi14 O24 Bi17 98.5(2) . . ?
Bi15 O25 Bi14 126.6(3) . . ?
Bi15 O25 Bi27 108.4(3) . . ?
Bi14 O25 Bi27 108.0(3) . . ?
Bi15 O26 Bi28 139.4(3) . . ?
Bi15 O26 Bi27 99.0(3) . . ?
Bi28 O26 Bi27 115.7(3) . . ?
Bi16 O27 Bi26 125.5(4) . . ?
Bi16 O27 Bi29 124.9(3) . . ?
Bi26 O27 Bi29 104.6(3) . . ?
Bi27 O28 Bi17 114.4(3) . . ?
Bi27 O28 Bi30 129.2(3) . . ?
Bi17 O28 Bi30 95.4(2) . . ?
Bi27 O28 Bi18 120.7(3) . . ?
Bi17 O28 Bi18 94.6(2) . . ?
Bi30 O28 Bi18 94.9(2) . . ?
Bi19 O29 Bi28 125.0(3) . . ?
Bi19 O29 Bi31 128.2(3) . . ?
Bi28 O29 Bi31 102.2(2) . . ?
Bi19 O29 Bi18 99.0(2) . . ?
Bi28 O29 Bi18 102.9(2) . . ?
Bi31 O29 Bi18 88.69(18) . . ?
Bi29 O30 Bi30 115.4(3) . . ?
Bi29 O30 Bi17 132.6(3) . . ?
Bi30 O30 Bi17 93.4(2) . . ?
Bi29 O30 Bi21 124.6(3) . . ?
Bi30 O30 Bi21 92.3(2) . . ?
Bi17 O30 Bi21 88.4(2) . . ?
Bi31 O31 Bi18 122.2(3) . . ?
Bi31 O31 Bi30 111.8(3) . . ?
Bi18 O31 Bi30 99.8(3) . . ?
Bi31 O31 Bi22 121.0(3) . . ?
Bi18 O31 Bi22 97.2(2) . . ?
Bi30 O31 Bi22 100.9(2) . . ?
Bi32 O32 Bi20 128.4(3) . . ?
Bi32 O32 Bi29 100.9(3) . . ?
Bi20 O32 Bi29 123.2(3) . . ?
Bi33 O33 Bi21 121.6(3) . . ?
Bi33 O33 Bi30 129.9(3) . . ?
Bi21 O33 Bi30 95.3(2) . . ?
Bi33 O33 Bi22 107.6(3) . . ?
Bi21 O33 Bi22 95.6(2) . . ?
Bi30 O33 Bi22 100.4(2) . . ?
Bi34 O34 Bi23 121.7(3) . . ?
Bi34 O34 Bi31 103.4(2) . . ?
Bi23 O34 Bi31 121.3(3) . . ?
Bi34 O34 Bi22 102.1(2) . . ?
Bi23 O34 Bi22 106.4(2) . . ?
Bi31 O34 Bi22 97.7(2) . . ?
Bi24 O35 Bi32 134.5(3) . . ?
Bi24 O35 Bi33 101.3(3) . . ?
Bi32 O35 Bi33 122.1(3) . . ?
Bi24 O36 Bi25 126.9(3) . . ?
Bi24 O36 Bi33 107.6(3) . . ?
Bi25 O36 Bi33 108.5(3) . . ?
Bi34 O37 Bi33 125.1(3) . . ?
Bi34 O37 Bi25 122.7(3) . . ?
Bi33 O37 Bi25 102.5(2) . . ?
Bi34 O37 Bi22 104.5(3) . . ?
Bi33 O37 Bi22 99.7(2) . . ?
Bi25 O37 Bi22 95.7(2) . . ?
Bi26 O38 Bi35 138.4(4) . . ?
Bi26 O38 Bi29 115.3(3) . . ?
Bi35 O38 Bi29 106.2(3) . . ?
Bi35 O39 Bi36 118.8(3) . . ?
Bi35 O39 Bi27 120.3(3) . . ?
Bi36 O39 Bi27 112.6(3) . . ?
Bi28 O40 Bi36 125.0(3) . . ?
Bi28 O40 Bi31 111.2(3) . . ?
Bi36 O40 Bi31 103.8(3) . . ?
Bi35 O41 Bi37 133.8(3) . . ?
Bi35 O41 Bi29 111.6(3) . . ?
Bi37 O41 Bi29 106.2(3) . . ?
Bi38 O42 Bi36 132.4(3) . . ?
Bi38 O42 Bi31 110.6(3) . . ?
Bi36 O42 Bi31 108.8(3) . . ?
Bi37 O43 Bi32 128.3(3) . . ?
Bi37 O43 Bi29 106.5(3) . . ?
Bi32 O43 Bi29 109.3(3) . . ?
Bi38 O44 Bi37 121.6(3) . . ?
Bi38 O44 Bi33 118.0(3) . . ?
Bi37 O44 Bi33 113.4(3) . . ?
Bi34 O45 Bi38 135.9(3) . . ?
Bi34 O45 Bi31 111.7(3) . . ?
Bi38 O45 Bi31 107.2(3) . . ?
S3 O96 Bi5 130.5(5) . . ?
S3 O96 Bi1 134.8(4) . . ?
Bi5 O96 Bi1 88.4(2) . . ?
S1 O94 Bi38 130.0(4) . . ?
S6 O99 Bi13 117.8(4) . . ?
S6 O99 Bi4 126.6(4) . . ?
Bi13 O99 Bi4 89.2(2) . . ?
S2 O95 Bi13 133.6(4) . . ?
S7 O100 Bi19 124.1(4) . . ?
S7 O100 Bi7 149.7(5) . . ?
Bi19 O100 Bi7 81.3(2) . . ?
C93 O92 Bi16 124.9(11) . . ?
C93 O92 Bi20 141.8(11) . . ?
Bi16 O92 Bi20 93.3(3) . . ?
C1 O46 Bi3 130.7(8) . . ?
C1 O46 Bi4 124.2(7) . . ?
Bi3 O46 Bi4 90.6(2) . . ?
C1 O47 Bi2 123.7(7) . . ?
C1 O47 Bi1 114.1(7) . . ?
Bi2 O47 Bi1 94.0(2) . . ?
C5 O48 Bi3 118.5(7) . . ?
C5 O48 Bi1 88.2(7) . . ?
Bi3 O48 Bi1 86.9(2) . . ?
C5 O49 Bi1 99.8(7) . . ?
C9 O50 Bi2 115.2(7) . . ?
C9 O50 Bi6 107.4(7) . . ?
Bi2 O50 Bi6 78.1(2) . . ?
C9 O51 Bi7 126.0(8) . . ?
C13 O52 Bi3 116.1(7) . . ?
C13 O53 Bi11 122.8(8) . . ?
C13 O53 Bi12 97.2(7) . . ?
Bi11 O53 Bi12 77.2(2) . . ?
C17 O54 Bi34 129.4(7) . . ?
C17 O54 Bi25 130.1(7) . . ?
Bi34 O54 Bi25 92.9(3) . . ?
C21 O56 Bi25 105.8(7) . . ?
C25 O58 Bi34 98.9(6) . . ?
C25 O59 Bi23 118.0(7) . . ?
C29 O60 Bi24 130.4(7) . . ?
C29 O61 Bi25 116.9(6) . . ?
C33 O63 Bi24 141.6(7) . . ?
C33 O63 Bi11 111.7(7) . . ?
Bi24 O63 Bi11 92.0(3) . . ?
C37 O64 Bi37 109.1(7) . . ?
C41 O66 Bi32 127.4(8) . . ?
C41 O67 Bi37 124.3(9) . . ?
C45 O68 Bi3 102.5(7) . . ?
C45 O68 Bi11 97.2(7) . . ?
Bi3 O68 Bi11 91.6(2) . . ?
C45 O69 Bi3 86.5(7) . . ?
C49 O70 Bi36 130.8(7) . . ?
C53 O72 Bi36 111.5(6) . . ?
C53 O72 Bi28 120.1(6) . . ?
Bi36 O72 Bi28 89.4(2) . . ?
C57 O74 Bi28 134.4(7) . . ?
C61 O76 Bi19 137.6(7) . . ?
C61 O77 Bi7 131.7(7) . . ?
C61 O77 Bi15 113.3(6) . . ?
Bi7 O77 Bi15 91.5(2) . . ?
S10 O103 Bi10 131.1(7) . . ?
S10 O103 Bi13 135.1(6) . . ?
Bi10 O103 Bi13 77.3(2) . . ?
C65 O79 Bi23 109.7(7) . . ?
C69 O80 Bi14 109.3(7) . . ?
C69 O80 Bi15 114.7(7) . . ?
Bi14 O80 Bi15 93.7(2) . . ?
C73 O82 Bi14 114.1(6) . . ?
C73 O83 Bi15 129.5(7) . . ?
C77 O84 Bi16 125.8(9) . . ?
C77 O84 Bi5 129.3(9) . . ?
Bi16 O84 Bi5 89.2(3) . . ?
O94 S1 C97 105.1(5) . . ?
O94 S1 C98 105.6(5) . . ?
C97 S1 C98 100.0(6) . . ?
O95 S2 C99 106.5(5) . . ?
O95 S2 C100 105.5(6) . . ?
C99 S2 C100 98.1(6) . . ?
O96 S3 C102 105.9(5) . . ?
O96 S3 C101 105.0(6) . . ?
C102 S3 C101 100.7(6) . . ?
O97 S4 C103 104.8(6) . . ?
O97 S4 C104 105.6(6) . . ?
C103 S4 C104 97.1(6) . . ?
O98 S5 C105 104.1(5) . . ?
O98 S5 C106 106.7(5) . . ?
C105 S5 C106 99.3(6) . . ?
O99 S6 C108 104.6(5) . . ?
O99 S6 C107 103.0(6) . . ?
C108 S6 C107 100.0(6) . . ?
O100 S7 C109 107.4(6) . . ?
O100 S7 C110 104.4(7) . . ?
C109 S7 C110 99.5(8) . . ?
O101 S8 C112 108.0(10) . . ?
O101 S8 C111 106.9(6) . . ?
C112 S8 C111 98.8(12) . . ?
C112 S8' O101 125.9(16) . . ?
C112 S8' C111 104.2(12) . . ?
O101 S8' C111 97.9(7) . . ?
O102 S9 C113 102.8(9) . . ?
O102 S9 C114 108.6(9) . . ?
C113 S9 C114 92.4(9) . . ?
O103 S10 C115 83.3(7) . . ?
O103 S10 C116 102.9(8) . . ?
C115 S10 C116 109.3(11) . . ?
O1 Bi1 O4 78.9(3) . . ?
O1 Bi1 O2 85.5(2) . . ?
O4 Bi1 O2 80.0(3) . . ?
O1 Bi1 O49 81.5(2) . . ?
O4 Bi1 O49 86.5(3) . . ?
O2 Bi1 O49 162.9(3) . . ?
O1 Bi1 O47 154.2(2) . . ?
O4 Bi1 O47 92.2(3) . . ?
O2 Bi1 O47 69.0(2) . . ?
O49 Bi1 O47 122.5(2) . . ?
O1 Bi1 O48 120.2(2) . . ?
O4 Bi1 O48 69.8(2) . . ?
O2 Bi1 O48 133.8(2) . . ?
O49 Bi1 O48 47.9(2) . . ?
O47 Bi1 O48 77.9(2) . . ?
O1 Bi1 O96 66.5(2) . . ?
O4 Bi1 O96 143.0(2) . . ?
O2 Bi1 O96 84.4(2) . . ?
O49 Bi1 O96 100.5(3) . . ?
O47 Bi1 O96 113.1(2) . . ?
O48 Bi1 O96 139.5(2) . . ?
O1 Bi1 Bi9 73.43(18) . . ?
O4 Bi1 Bi9 37.62(16) . . ?
O2 Bi1 Bi9 43.21(19) . . ?
O49 Bi1 Bi9 121.4(2) . . ?
O47 Bi1 Bi9 84.69(16) . . ?
O48 Bi1 Bi9 104.13(16) . . ?
O96 Bi1 Bi9 115.37(15) . . ?
O1 Bi1 O91 133.8(2) . . ?
O4 Bi1 O91 75.1(2) . . ?
O2 Bi1 O91 52.9(2) . . ?
O49 Bi1 O91 133.2(2) . . ?
O47 Bi1 O91 22.1(2) . . ?
O48 Bi1 O91 85.26(19) . . ?
O96 Bi1 O91 120.07(19) . . ?
Bi9 Bi1 O91 62.63(12) . . ?
O5 Bi2 O3 86.9(3) . . ?
O5 Bi2 O2 78.4(3) . . ?
O3 Bi2 O2 70.7(2) . . ?
O5 Bi2 O50 150.9(3) . . ?
O3 Bi2 O50 76.0(3) . . ?
O2 Bi2 O50 73.9(3) . . ?
O5 Bi2 O47 92.7(3) . . ?
O3 Bi2 O47 141.9(3) . . ?
O2 Bi2 O47 72.0(2) . . ?
O50 Bi2 O47 86.8(3) . . ?
O5 Bi2 O86 87.4(4) . . ?
O3 Bi2 O86 67.4(4) . . ?
O2 Bi2 O86 136.2(3) . . ?
O50 Bi2 O86 106.8(4) . . ?
O47 Bi2 O86 150.7(4) . . ?
O5 Bi2 Bi6 96.50(18) . . ?
O3 Bi2 Bi6 36.31(18) . . ?
O2 Bi2 Bi6 39.96(17) . . ?
O50 Bi2 Bi6 56.13(17) . . ?
O47 Bi2 Bi6 106.34(18) . . ?
O86 Bi2 Bi6 102.8(4) . . ?
O4 Bi3 O6 82.7(3) . . ?
O4 Bi3 O7 75.8(2) . . ?
O6 Bi3 O7 67.3(2) . . ?
O4 Bi3 O68 88.9(3) . . ?
O6 Bi3 O68 70.8(2) . . ?
O7 Bi3 O68 136.7(2) . . ?
O4 Bi3 O52 146.3(2) . . ?
O6 Bi3 O52 74.1(3) . . ?
O7 Bi3 O52 72.8(2) . . ?
O68 Bi3 O52 105.7(3) . . ?
O4 Bi3 O48 72.6(2) . . ?
O6 Bi3 O48 138.0(3) . . ?
O7 Bi3 O48 134.0(2) . . ?
O68 Bi3 O48 75.2(3) . . ?
O52 Bi3 O48 140.1(2) . . ?
O4 Bi3 O46 83.8(2) . . ?
O6 Bi3 O46 139.7(2) . . ?
O7 Bi3 O46 72.6(2) . . ?
O68 Bi3 O46 146.5(3) . . ?
O52 Bi3 O46 98.2(3) . . ?
O48 Bi3 O46 71.4(2) . . ?
O4 Bi3 O69 134.3(3) . . ?
O6 Bi3 O69 95.5(3) . . ?
O7 Bi3 O69 145.0(3) . . ?
O68 Bi3 O69 48.8(3) . . ?
O52 Bi3 O69 73.2(3) . . ?
O48 Bi3 O69 79.4(3) . . ?
O46 Bi3 O69 120.5(2) . . ?
O4 Bi3 Bi12 94.24(17) . . ?
O6 Bi3 Bi12 35.81(18) . . ?
O7 Bi3 Bi12 38.75(16) . . ?
O68 Bi3 Bi12 104.76(19) . . ?
O52 Bi3 Bi12 52.99(16) . . ?
O48 Bi3 Bi12 166.80(17) . . ?
O46 Bi3 Bi12 108.30(16) . . ?
O69 Bi3 Bi12 110.7(2) . . ?
O4 Bi3 Bi9 36.89(17) . . ?
O6 Bi3 Bi9 66.27(17) . . ?
O7 Bi3 Bi9 39.54(17) . . ?
O68 Bi3 Bi9 111.91(18) . . ?
O52 Bi3 Bi9 109.91(16) . . ?
O48 Bi3 Bi9 106.18(17) . . ?
O46 Bi3 Bi9 80.45(16) . . ?
O69 Bi3 Bi9 158.69(19) . . ?
Bi12 Bi3 Bi9 61.277(11) . . ?
O8 Bi4 O5 77.2(3) . . ?
O8 Bi4 O7 88.1(3) . . ?
O5 Bi4 O7 77.2(3) . . ?
O8 Bi4 O90 82.9(4) . . ?
O5 Bi4 O90 98.9(5) . . ?
O7 Bi4 O90 170.8(4) . . ?
O8 Bi4 O91 116.9(3) . . ?
O5 Bi4 O91 76.1(3) . . ?
O7 Bi4 O91 137.5(3) . . ?
O90 Bi4 O91 47.4(4) . . ?
O8 Bi4 O46 157.3(3) . . ?
O5 Bi4 O46 84.8(3) . . ?
O7 Bi4 O46 74.3(2) . . ?
O90 Bi4 O46 113.9(3) . . ?
O91 Bi4 O46 71.0(3) . . ?
O8 Bi4 O99 63.0(2) . . ?
O5 Bi4 O99 132.6(2) . . ?
O7 Bi4 O99 77.0(2) . . ?
O90 Bi4 O99 100.3(4) . . ?
O91 Bi4 O99 144.1(3) . . ?
O46 Bi4 O99 124.4(2) . . ?
O8 Bi4 Bi9 76.5(2) . . ?
O5 Bi4 Bi9 38.16(18) . . ?
O7 Bi4 Bi9 39.41(18) . . ?
O90 Bi4 Bi9 135.4(5) . . ?
O91 Bi4 Bi9 110.2(2) . . ?
O46 Bi4 Bi9 80.74(17) . . ?
O99 Bi4 Bi9 104.61(15) . . ?
O9 Bi5 O1 88.4(3) . . ?
O9 Bi5 O11 90.4(3) . . ?
O1 Bi5 O11 73.4(3) . . ?
O9 Bi5 O96 87.3(2) . . ?
O1 Bi5 O96 69.5(3) . . ?
O11 Bi5 O96 142.9(3) . . ?
O9 Bi5 O84 77.7(3) . . ?
O1 Bi5 O84 135.9(3) . . ?
O11 Bi5 O84 65.3(3) . . ?
O96 Bi5 O84 148.8(3) . . ?
O9 Bi5 O101 72.3(2) . . ?
O1 Bi5 O101 143.9(2) . . ?
O11 Bi5 O101 134.9(2) . . ?
O96 Bi5 O101 79.2(2) . . ?
O84 Bi5 O101 70.3(3) . . ?
O9 Bi5 O105 163.5(3) . . ?
O1 Bi5 O105 77.3(2) . . ?
O11 Bi5 O105 77.7(2) . . ?
O96 Bi5 O105 95.3(2) . . ?
O84 Bi5 O105 106.9(3) . . ?
O101 Bi5 O105 124.2(2) . . ?
O9 Bi5 Bi8 99.6(2) . . ?
O1 Bi5 Bi8 41.68(18) . . ?
O11 Bi5 Bi8 34.13(18) . . ?
O96 Bi5 Bi8 110.06(18) . . ?
O84 Bi5 Bi8 99.4(2) . . ?
O101 Bi5 Bi8 167.83(14) . . ?
O105 Bi5 Bi8 64.17(15) . . ?
O9 Bi5 Bi14 30.13(19) . . ?
O1 Bi5 Bi14 118.29(17) . . ?
O11 Bi5 Bi14 95.57(18) . . ?
O96 Bi5 Bi14 100.57(17) . . ?
O84 Bi5 Bi14 54.4(2) . . ?
O101 Bi5 Bi14 49.94(14) . . ?
O105 Bi5 Bi14 160.84(15) . . ?
Bi8 Bi5 Bi14 118.993(14) . . ?
O12 Bi6 O3 85.4(2) . . ?
O12 Bi6 O10 86.2(2) . . ?
O3 Bi6 O10 68.9(2) . . ?
O12 Bi6 O2 82.4(2) . . ?
O3 Bi6 O2 68.9(2) . . ?
O10 Bi6 O2 136.9(2) . . ?
O12 Bi6 O9 73.7(2) . . ?
O3 Bi6 O9 159.0(2) . . ?
O10 Bi6 O9 108.2(2) . . ?
O2 Bi6 O9 108.0(2) . . ?
O12 Bi6 O50 142.8(2) . . ?
O3 Bi6 O50 66.8(2) . . ?
O10 Bi6 O50 104.8(2) . . ?
O2 Bi6 O50 65.3(2) . . ?
O9 Bi6 O50 132.0(2) . . ?
O12 Bi6 Bi7 96.17(17) . . ?
O3 Bi6 Bi7 35.64(17) . . ?
O10 Bi6 Bi7 36.50(17) . . ?
O2 Bi6 Bi7 103.90(17) . . ?
O9 Bi6 Bi7 144.65(14) . . ?
O50 Bi6 Bi7 75.68(14) . . ?
O12 Bi6 Bi2 97.47(18) . . ?
O3 Bi6 Bi2 35.43(16) . . ?
O10 Bi6 Bi2 102.90(17) . . ?
O2 Bi6 Bi2 38.84(17) . . ?
O9 Bi6 Bi2 146.79(14) . . ?
O50 Bi6 Bi2 45.73(15) . . ?
Bi7 Bi6 Bi2 66.847(12) . . ?
O13 Bi7 O3 83.2(2) . . ?
O13 Bi7 O10 88.5(3) . . ?
O3 Bi7 O10 71.9(2) . . ?
O13 Bi7 O77 90.5(2) . . ?
O3 Bi7 O77 141.7(2) . . ?
O10 Bi7 O77 70.2(2) . . ?
O13 Bi7 O51 159.9(3) . . ?
O3 Bi7 O51 77.0(3) . . ?
O10 Bi7 O51 82.0(3) . . ?
O77 Bi7 O51 102.8(3) . . ?
O13 Bi7 O100 69.9(2) . . ?
O3 Bi7 O100 134.4(3) . . ?
O10 Bi7 O100 139.9(2) . . ?
O77 Bi7 O100 76.4(2) . . ?
O51 Bi7 O100 127.6(3) . . ?
O13 Bi7 Bi6 96.70(18) . . ?
O3 Bi7 Bi6 36.44(19) . . ?
O10 Bi7 Bi6 38.81(17) . . ?
O77 Bi7 Bi6 108.02(15) . . ?
O51 Bi7 Bi6 65.0(2) . . ?
O100 Bi7 Bi6 166.20(18) . . ?
O15 Bi8 O11 90.2(3) . . ?
O15 Bi8 O14 86.7(3) . . ?
O11 Bi8 O14 67.5(3) . . ?
O15 Bi8 O1 81.4(2) . . ?
O11 Bi8 O1 65.5(2) . . ?
O14 Bi8 O1 131.3(2) . . ?
O15 Bi8 O18 80.5(2) . . ?
O11 Bi8 O18 129.9(2) . . ?
O14 Bi8 O18 62.9(2) . . ?
O1 Bi8 O18 156.1(2) . . ?
O15 Bi8 Bi16 100.2(2) . . ?
O11 Bi8 Bi16 35.64(17) . . ?
O14 Bi8 Bi16 35.50(19) . . ?
O1 Bi8 Bi16 100.88(16) . . ?
O18 Bi8 Bi16 97.57(15) . . ?
O15 Bi8 Bi5 94.01(19) . . ?
O11 Bi8 Bi5 32.88(17) . . ?
O14 Bi8 Bi5 100.29(19) . . ?
O1 Bi8 Bi5 34.78(16) . . ?
O18 Bi8 Bi5 162.43(16) . . ?
Bi16 Bi8 Bi5 66.778(13) . . ?
O15 Bi8 Bi20 93.99(18) . . ?
O11 Bi8 Bi20 97.75(17) . . ?
O14 Bi8 Bi20 31.21(18) . . ?
O1 Bi8 Bi20 162.44(15) . . ?
O18 Bi8 Bi20 35.26(15) . . ?
Bi16 Bi8 Bi20 63.097(13) . . ?
Bi5 Bi8 Bi20 129.871(15) . . ?
O4 Bi9 O5 101.5(2) . . ?
O4 Bi9 O7 71.7(2) . . ?
O5 Bi9 O7 69.5(2) . . ?
O4 Bi9 O19 110.9(2) . . ?
O5 Bi9 O19 115.0(2) . . ?
O7 Bi9 O19 69.8(2) . . ?
O4 Bi9 O2 68.9(2) . . ?
O5 Bi9 O2 68.7(2) . . ?
O7 Bi9 O2 113.4(2) . . ?
O19 Bi9 O2 176.1(2) . . ?
O4 Bi9 O15 74.3(2) . . ?
O5 Bi9 O15 172.9(2) . . ?
O7 Bi9 O15 113.8(2) . . ?
O19 Bi9 O15 72.1(2) . . ?
O2 Bi9 O15 104.3(2) . . ?
O4 Bi9 O16 175.0(2) . . ?
O5 Bi9 O16 73.5(2) . . ?
O7 Bi9 O16 105.8(2) . . ?
O19 Bi9 O16 71.7(2) . . ?
O2 Bi9 O16 108.8(2) . . ?
O15 Bi9 O16 110.7(2) . . ?
O4 Bi9 O12 113.7(2) . . ?
O5 Bi9 O12 105.8(2) . . ?
O7 Bi9 O12 173.8(2) . . ?
O19 Bi9 O12 109.7(2) . . ?
O2 Bi9 O12 67.3(2) . . ?
O15 Bi9 O12 71.3(2) . . ?
O16 Bi9 O12 68.5(2) . . ?
O4 Bi9 Bi4 89.60(16) . . ?
O5 Bi9 Bi4 33.91(17) . . ?
O7 Bi9 Bi4 35.90(15) . . ?
O19 Bi9 Bi4 90.76(15) . . ?
O2 Bi9 Bi4 93.10(15) . . ?
O15 Bi9 Bi4 149.71(15) . . ?
O16 Bi9 Bi4 86.08(14) . . ?
O12 Bi9 Bi4 138.95(14) . . ?
O4 Bi9 Bi1 33.48(16) . . ?
O5 Bi9 Bi1 89.35(17) . . ?
O7 Bi9 Bi1 96.03(16) . . ?
O19 Bi9 Bi1 143.00(14) . . ?
O2 Bi9 Bi1 36.08(14) . . ?
O15 Bi9 Bi1 84.05(15) . . ?
O16 Bi9 Bi1 144.79(15) . . ?
O12 Bi9 Bi1 87.83(13) . . ?
Bi4 Bi9 Bi1 96.643(13) . . ?
O4 Bi9 Bi3 32.90(17) . . ?
O5 Bi9 Bi3 90.48(17) . . ?
O7 Bi9 Bi3 39.39(15) . . ?
O19 Bi9 Bi3 88.47(14) . . ?
O2 Bi9 Bi3 92.89(14) . . ?
O15 Bi9 Bi3 88.89(14) . . ?
O16 Bi9 Bi3 145.14(15) . . ?
O12 Bi9 Bi3 146.33(13) . . ?
Bi4 Bi9 Bi3 65.277(12) . . ?
Bi1 Bi9 Bi3 62.615(11) . . ?
O4 Bi9 Bi12 87.21(16) . . ?
O5 Bi9 Bi12 97.58(17) . . ?
O7 Bi9 Bi12 36.29(16) . . ?
O19 Bi9 Bi12 34.38(15) . . ?
O2 Bi9 Bi12 148.28(15) . . ?
O15 Bi9 Bi12 88.10(15) . . ?
O16 Bi9 Bi12 93.20(16) . . ?
O12 Bi9 Bi12 143.99(13) . . ?
Bi4 Bi9 Bi12 65.219(12) . . ?
Bi1 Bi9 Bi12 119.884(14) . . ?
Bi3 Bi9 Bi12 57.715(11) . . ?
O16 Bi10 O20 79.9(3) . . ?
O16 Bi10 O17 91.2(2) . . ?
O20 Bi10 O17 69.0(2) . . ?
O16 Bi10 O8 88.9(3) . . ?
O20 Bi10 O8 66.9(2) . . ?
O17 Bi10 O8 135.1(3) . . ?
O16 Bi10 O103 140.5(3) . . ?
O20 Bi10 O103 60.6(3) . . ?
O17 Bi10 O103 76.8(3) . . ?
O8 Bi10 O103 75.1(3) . . ?
O16 Bi10 O13 73.8(2) . . ?
O20 Bi10 O13 122.0(2) . . ?
O17 Bi10 O13 61.1(2) . . ?
O8 Bi10 O13 157.5(2) . . ?
O103 Bi10 O13 127.3(2) . . ?
O16 Bi10 O5 71.8(2) . . ?
O20 Bi10 O5 118.4(2) . . ?
O17 Bi10 O5 158.8(2) . . ?
O8 Bi10 O5 59.2(2) . . ?
O103 Bi10 O5 124.4(2) . . ?
O13 Bi10 O5 100.93(19) . . ?
O16 Bi10 Bi13 95.23(19) . . ?
O20 Bi10 Bi13 35.73(16) . . ?
O17 Bi10 Bi13 100.63(17) . . ?
O8 Bi10 Bi13 34.84(17) . . ?
O103 Bi10 Bi13 51.9(2) . . ?
O13 Bi10 Bi13 157.70(13) . . ?
O5 Bi10 Bi13 93.68(14) . . ?
O16 Bi10 Bi23 96.52(17) . . ?
O20 Bi10 Bi23 38.08(16) . . ?
O17 Bi10 Bi23 34.29(17) . . ?
O8 Bi10 Bi23 101.18(18) . . ?
O103 Bi10 Bi23 53.44(19) . . ?
O13 Bi10 Bi23 95.03(13) . . ?
O5 Bi10 Bi23 156.44(13) . . ?
Bi13 Bi10 Bi23 66.440(12) . . ?
O16 Bi10 Bi22 38.62(19) . . ?
O20 Bi10 Bi22 41.39(17) . . ?
O17 Bi10 Bi22 79.65(17) . . ?
O8 Bi10 Bi22 72.82(19) . . ?
O103 Bi10 Bi22 101.9(2) . . ?
O13 Bi10 Bi22 100.16(13) . . ?
O5 Bi10 Bi22 93.65(13) . . ?
Bi13 Bi10 Bi22 61.830(12) . . ?
Bi23 Bi10 Bi22 66.327(12) . . ?
O18 Bi11 O6 88.2(3) . . ?
O18 Bi11 O21 89.8(3) . . ?
O6 Bi11 O21 73.2(2) . . ?
O18 Bi11 O53 159.8(3) . . ?
O6 Bi11 O53 74.6(3) . . ?
O21 Bi11 O53 75.4(3) . . ?
O18 Bi11 O63 91.0(3) . . ?
O6 Bi11 O63 142.7(2) . . ?
O21 Bi11 O63 69.5(2) . . ?
O53 Bi11 O63 96.4(3) . . ?
O18 Bi11 O68 84.0(3) . . ?
O6 Bi11 O68 61.2(2) . . ?
O21 Bi11 O68 134.1(2) . . ?
O53 Bi11 O68 96.4(2) . . ?
O63 Bi11 O68 155.6(2) . . ?
O18 Bi11 Bi12 104.97(19) . . ?
O6 Bi11 Bi12 37.57(19) . . ?
O21 Bi11 Bi12 41.62(18) . . ?
O53 Bi11 Bi12 54.91(18) . . ?
O63 Bi11 Bi12 107.79(17) . . ?
O68 Bi11 Bi12 96.55(14) . . ?
O19 Bi12 O6 84.6(3) . . ?
O19 Bi12 O7 78.6(2) . . ?
O6 Bi12 O7 69.0(2) . . ?
O19 Bi12 O21 80.6(2) . . ?
O6 Bi12 O21 67.9(2) . . ?
O7 Bi12 O21 133.4(2) . . ?
O19 Bi12 O22 70.2(2) . . ?
O6 Bi12 O22 154.9(2) . . ?
O7 Bi12 O22 103.8(2) . . ?
O21 Bi12 O22 107.6(2) . . ?
O19 Bi12 O53 143.5(2) . . ?
O6 Bi12 O53 67.9(3) . . ?
O7 Bi12 O53 111.0(2) . . ?
O21 Bi12 O53 67.2(2) . . ?
O22 Bi12 O53 134.8(2) . . ?
O19 Bi12 Bi11 95.87(17) . . ?
O6 Bi12 Bi11 36.09(17) . . ?
O7 Bi12 Bi11 104.80(16) . . ?
O21 Bi12 Bi11 37.22(16) . . ?
O22 Bi12 Bi11 144.83(13) . . ?
O53 Bi12 Bi11 47.87(17) . . ?
O19 Bi12 Bi3 97.61(18) . . ?
O6 Bi12 Bi3 35.22(17) . . ?
O7 Bi12 Bi3 41.21(16) . . ?
O21 Bi12 Bi3 102.28(16) . . ?
O22 Bi12 Bi3 144.95(14) . . ?
O53 Bi12 Bi3 73.99(17) . . ?
Bi11 Bi12 Bi3 66.686(12) . . ?
O19 Bi12 Bi9 41.01(18) . . ?
O6 Bi12 Bi9 65.90(18) . . ?
O7 Bi12 Bi9 38.67(17) . . ?
O21 Bi12 Bi9 105.63(18) . . ?
O22 Bi12 Bi9 93.10(15) . . ?
O53 Bi12 Bi9 132.04(18) . . ?
Bi11 Bi12 Bi9 96.529(14) . . ?
Bi3 Bi12 Bi9 61.008(12) . . ?
O8 Bi13 O22 90.7(3) . . ?
O8 Bi13 O20 72.1(3) . . ?
O22 Bi13 O20 78.8(2) . . ?
O8 Bi13 O99 71.1(2) . . ?
O22 Bi13 O99 78.5(2) . . ?
O20 Bi13 O99 136.1(2) . . ?
O8 Bi13 O95 140.0(2) . . ?
O22 Bi13 O95 72.3(2) . . ?
O20 Bi13 O95 135.1(2) . . ?
O99 Bi13 O95 70.1(2) . . ?
O8 Bi13 O103 77.6(3) . . ?
O22 Bi13 O103 139.1(3) . . ?
O20 Bi13 O103 60.3(3) . . ?
O99 Bi13 O103 131.1(3) . . ?
O95 Bi13 O103 137.9(3) . . ?
O8 Bi13 O104 78.8(3) . . ?
O22 Bi13 O104 148.0(3) . . ?
O20 Bi13 O104 124.8(3) . . ?
O99 Bi13 O104 69.5(3) . . ?
O95 Bi13 O104 96.6(3) . . ?
O103 Bi13 O104 68.3(3) . . ?
O8 Bi13 Bi10 39.40(18) . . ?
O22 Bi13 Bi10 96.28(19) . . ?
O20 Bi13 Bi10 36.81(17) . . ?
O99 Bi13 Bi10 110.47(17) . . ?
O95 Bi13 Bi10 168.41(15) . . ?
O103 Bi13 Bi10 50.8(2) . . ?
O104 Bi13 Bi10 94.4(2) . . ?
O9 Bi14 O25 83.3(2) . . ?
O9 Bi14 O24 88.5(3) . . ?
O25 Bi14 O24 70.1(2) . . ?
O9 Bi14 O80 87.3(3) . . ?
O25 Bi14 O80 69.5(2) . . ?
O24 Bi14 O80 139.6(2) . . ?
O9 Bi14 O82 153.0(2) . . ?
O25 Bi14 O82 73.1(2) . . ?
O24 Bi14 O82 71.6(2) . . ?
O80 Bi14 O82 96.2(2) . . ?
O9 Bi14 O101 73.0(2) . . ?
O25 Bi14 O101 138.9(2) . . ?
O24 Bi14 O101 139.8(2) . . ?
O80 Bi14 O101 76.2(2) . . ?
O82 Bi14 O101 133.8(2) . . ?
O9 Bi14 Bi27 100.12(18) . . ?
O25 Bi14 Bi27 36.57(16) . . ?
O24 Bi14 Bi27 39.18(16) . . ?
O80 Bi14 Bi27 102.50(17) . . ?
O82 Bi14 Bi27 52.98(17) . . ?
O101 Bi14 Bi27 172.99(16) . . ?
O9 Bi14 Bi5 29.59(18) . . ?
O25 Bi14 Bi5 112.79(17) . . ?
O24 Bi14 Bi5 96.50(16) . . ?
O80 Bi14 Bi5 99.24(18) . . ?
O82 Bi14 Bi5 164.60(16) . . ?
O101 Bi14 Bi5 51.11(17) . . ?
Bi27 Bi14 Bi5 122.967(15) . . ?
O26 Bi15 O25 75.5(3) . . ?
O26 Bi15 O10 92.0(3) . . ?
O25 Bi15 O10 85.0(3) . . ?
O26 Bi15 O83 88.2(3) . . ?
O25 Bi15 O83 80.6(3) . . ?
O10 Bi15 O83 165.1(2) . . ?
O26 Bi15 O77 86.7(2) . . ?
O25 Bi15 O77 148.6(2) . . ?
O10 Bi15 O77 69.8(2) . . ?
O83 Bi15 O77 125.1(2) . . ?
O26 Bi15 O80 140.6(2) . . ?
O25 Bi15 O80 65.2(2) . . ?
O10 Bi15 O80 85.1(2) . . ?
O83 Bi15 O80 85.3(2) . . ?
O77 Bi15 O80 127.9(2) . . ?
O26 Bi15 Bi27 44.57(18) . . ?
O25 Bi15 Bi27 36.70(17) . . ?
O10 Bi15 Bi27 103.85(18) . . ?
O83 Bi15 Bi27 66.29(19) . . ?
O77 Bi15 Bi27 131.25(16) . . ?
O80 Bi15 Bi27 98.14(15) . . ?
O27 Bi16 O14 85.5(3) . . ?
O27 Bi16 O11 91.5(3) . . ?
O14 Bi16 O11 70.2(3) . . ?
O27 Bi16 O92 89.1(3) . . ?
O14 Bi16 O92 70.0(3) . . ?
O11 Bi16 O92 140.0(3) . . ?
O27 Bi16 O84 77.0(3) . . ?
O14 Bi16 O84 131.3(3) . . ?
O11 Bi16 O84 65.3(3) . . ?
O92 Bi16 O84 152.2(3) . . ?
O27 Bi16 O88 158.5(3) . . ?
O14 Bi16 O88 74.1(3) . . ?
O11 Bi16 O88 75.5(2) . . ?
O92 Bi16 O88 90.1(3) . . ?
O84 Bi16 O88 111.5(3) . . ?
O27 Bi16 Bi8 100.9(2) . . ?
O14 Bi16 Bi8 38.05(18) . . ?
O11 Bi16 Bi8 36.04(18) . . ?
O92 Bi16 Bi8 104.9(2) . . ?
O84 Bi16 Bi8 101.4(2) . . ?
O88 Bi16 Bi8 58.7(2) . . ?
O12 Bi17 O23 72.2(2) . . ?
O12 Bi17 O28 81.5(2) . . ?
O23 Bi17 O28 66.5(2) . . ?
O12 Bi17 O15 83.6(2) . . ?
O23 Bi17 O15 68.4(2) . . ?
O28 Bi17 O15 134.9(2) . . ?
O12 Bi17 O30 134.8(2) . . ?
O23 Bi17 O30 62.7(2) . . ?
O28 Bi17 O30 79.2(2) . . ?
O15 Bi17 O30 81.9(2) . . ?
O12 Bi17 O24 114.0(2) . . ?
O23 Bi17 O24 131.8(2) . . ?
O28 Bi17 O24 67.4(2) . . ?
O15 Bi17 O24 155.5(2) . . ?
O30 Bi17 O24 95.5(2) . . ?
O12 Bi17 O9 70.5(2) . . ?
O23 Bi17 O9 142.6(2) . . ?
O28 Bi17 O9 109.1(2) . . ?
O15 Bi17 O9 105.4(2) . . ?
O30 Bi17 O9 154.7(2) . . ?
O24 Bi17 O9 67.73(19) . . ?
O12 Bi17 Bi21 99.51(17) . . ?
O23 Bi17 Bi21 41.43(16) . . ?
O28 Bi17 Bi21 100.65(16) . . ?
O15 Bi17 Bi21 40.92(16) . . ?
O30 Bi17 Bi21 45.86(16) . . ?
O24 Bi17 Bi21 141.26(13) . . ?
O9 Bi17 Bi21 146.28(14) . . ?
O12 Bi17 Bi30 100.65(16) . . ?
O23 Bi17 Bi30 40.40(16) . . ?
O28 Bi17 Bi30 43.24(16) . . ?
O15 Bi17 Bi30 99.34(17) . . ?
O30 Bi17 Bi30 41.03(14) . . ?
O24 Bi17 Bi30 94.22(13) . . ?
O9 Bi17 Bi30 152.35(14) . . ?
Bi21 Bi17 Bi30 59.494(12) . . ?
O12 Bi17 Bi18 40.94(15) . . ?
O23 Bi17 Bi18 48.52(16) . . ?
O28 Bi17 Bi18 44.42(17) . . ?
O15 Bi17 Bi18 101.39(16) . . ?
O30 Bi17 Bi18 101.34(14) . . ?
O24 Bi17 Bi18 103.05(13) . . ?
O9 Bi17 Bi18 100.85(14) . . ?
Bi21 Bi17 Bi18 89.337(14) . . ?
Bi30 Bi17 Bi18 61.625(11) . . ?
O16 Bi18 O12 82.7(2) . . ?
O16 Bi18 O31 81.1(2) . . ?
O12 Bi18 O31 129.6(2) . . ?
O16 Bi18 O28 130.9(2) . . ?
O12 Bi18 O28 77.1(2) . . ?
O31 Bi18 O28 78.5(2) . . ?
O16 Bi18 O23 71.6(2) . . ?
O12 Bi18 O23 65.3(2) . . ?
O31 Bi18 O23 64.2(2) . . ?
O28 Bi18 O23 59.3(2) . . ?
O16 Bi18 O13 76.5(2) . . ?
O12 Bi18 O13 106.1(2) . . ?
O31 Bi18 O13 115.8(2) . . ?
O28 Bi18 O13 152.2(2) . . ?
O23 Bi18 O13 147.7(2) . . ?
O16 Bi18 O29 108.2(2) . . ?
O12 Bi18 O29 160.3(2) . . ?
O31 Bi18 O29 69.4(2) . . ?
O28 Bi18 O29 105.4(2) . . ?
O23 Bi18 O29 133.06(19) . . ?
O13 Bi18 O29 62.51(18) . . ?
O16 Bi18 Bi17 99.49(16) . . ?
O12 Bi18 Bi17 39.71(16) . . ?
O31 Bi18 Bi17 97.23(17) . . ?
O28 Bi18 Bi17 40.94(15) . . ?
O23 Bi18 Bi17 40.83(14) . . ?
O13 Bi18 Bi17 145.23(14) . . ?
O29 Bi18 Bi17 146.35(13) . . ?
O16 Bi18 Bi30 98.57(17) . . ?
O12 Bi18 Bi30 96.65(16) . . ?
O31 Bi18 Bi30 40.23(17) . . ?
O28 Bi18 Bi30 41.76(15) . . ?
O23 Bi18 Bi30 39.51(14) . . ?
O13 Bi18 Bi30 155.70(14) . . ?
O29 Bi18 Bi30 97.73(13) . . ?
Bi17 Bi18 Bi30 58.729(11) . . ?
O16 Bi18 Bi22 38.87(17) . . ?
O12 Bi18 Bi22 101.41(16) . . ?
O31 Bi18 Bi22 43.69(17) . . ?
O28 Bi18 Bi22 102.80(15) . . ?
O23 Bi18 Bi22 52.29(14) . . ?
O13 Bi18 Bi22 103.53(15) . . ?
O29 Bi18 Bi22 97.06(13) . . ?
Bi17 Bi18 Bi22 92.602(13) . . ?
Bi30 Bi18 Bi22 62.851(12) . . ?
O13 Bi19 O29 87.5(3) . . ?
O13 Bi19 O17 77.7(3) . . ?
O29 Bi19 O17 92.2(3) . . ?
O13 Bi19 O76 93.1(2) . . ?
O29 Bi19 O76 77.0(2) . . ?
O17 Bi19 O76 166.2(2) . . ?
O13 Bi19 O100 73.8(2) . . ?
O29 Bi19 O100 144.4(3) . . ?
O17 Bi19 O100 112.2(3) . . ?
O76 Bi19 O100 74.2(3) . . ?
O14 Bi20 O32 86.0(3) . . ?
O14 Bi20 O18 75.9(3) . . ?
O32 Bi20 O18 91.2(3) . . ?
O14 Bi20 O89 82.1(3) . . ?
O32 Bi20 O89 167.1(3) . . ?
O18 Bi20 O89 90.5(4) . . ?
O14 Bi20 O92 67.5(3) . . ?
O32 Bi20 O92 88.9(3) . . ?
O18 Bi20 O92 143.3(3) . . ?
O89 Bi20 O92 82.2(4) . . ?
O14 Bi20 Bi8 34.50(19) . . ?
O32 Bi20 Bi8 101.88(19) . . ?
O18 Bi20 Bi8 45.8(2) . . ?
O89 Bi20 Bi8 70.5(3) . . ?
O92 Bi20 Bi8 98.37(19) . . ?
O19 Bi21 O15 83.0(2) . . ?
O19 Bi21 O23 73.7(2) . . ?
O15 Bi21 O23 69.6(2) . . ?
O19 Bi21 O33 83.0(2) . . ?
O15 Bi21 O33 137.0(2) . . ?
O23 Bi21 O33 67.5(2) . . ?
O19 Bi21 O30 136.0(2) . . ?
O15 Bi21 O30 83.6(2) . . ?
O23 Bi21 O30 62.3(2) . . ?
O33 Bi21 O30 78.9(2) . . ?
O19 Bi21 Bi30 101.79(16) . . ?
O15 Bi21 Bi30 102.11(16) . . ?
O23 Bi21 Bi30 41.04(16) . . ?
O33 Bi21 Bi30 42.41(16) . . ?
O30 Bi21 Bi30 41.51(14) . . ?
O19 Bi21 Bi17 100.48(18) . . ?
O15 Bi21 Bi17 42.89(17) . . ?
O23 Bi21 Bi17 40.96(16) . . ?
O33 Bi21 Bi17 100.90(16) . . ?
O30 Bi21 Bi17 45.76(15) . . ?
Bi30 Bi21 Bi17 60.352(12) . . ?
O19 Bi21 Bi22 40.31(16) . . ?
O15 Bi21 Bi22 104.77(16) . . ?
O23 Bi21 Bi22 53.45(16) . . ?
O33 Bi21 Bi22 44.87(16) . . ?
O30 Bi21 Bi22 104.89(14) . . ?
Bi30 Bi21 Bi22 64.391(12) . . ?
Bi17 Bi21 Bi22 93.762(13) . . ?
O16 Bi22 O19 78.5(2) . . ?
O16 Bi22 O22 111.3(2) . . ?
O19 Bi22 O22 72.1(2) . . ?
O16 Bi22 O20 70.9(2) . . ?
O19 Bi22 O20 115.1(2) . . ?
O22 Bi22 O20 68.5(2) . . ?
O16 Bi22 O31 74.0(2) . . ?
O19 Bi22 O31 118.3(2) . . ?
O22 Bi22 O31 169.6(2) . . ?
O20 Bi22 O31 106.2(2) . . ?
O16 Bi22 O33 119.8(2) . . ?
O19 Bi22 O33 75.1(2) . . ?
O22 Bi22 O33 110.3(2) . . ?
O20 Bi22 O33 167.5(2) . . ?
O31 Bi22 O33 72.9(2) . . ?
O16 Bi22 O37 168.3(2) . . ?
O19 Bi22 O37 113.0(2) . . ?
O22 Bi22 O37 72.5(2) . . ?
O20 Bi22 O37 101.4(2) . . ?
O31 Bi22 O37 100.6(2) . . ?
O33 Bi22 O37 67.0(2) . . ?
O16 Bi22 O34 102.4(2) . . ?
O19 Bi22 O34 176.9(2) . . ?
O22 Bi22 O34 104.8(2) . . ?
O20 Bi22 O34 62.74(19) . . ?
O31 Bi22 O34 64.8(2) . . ?
O33 Bi22 O34 106.76(19) . . ?
O37 Bi22 O34 65.93(19) . . ?
O16 Bi22 Bi21 92.70(15) . . ?
O19 Bi22 Bi21 37.41(15) . . ?
O22 Bi22 Bi21 98.52(15) . . ?
O20 Bi22 Bi21 151.95(14) . . ?
O31 Bi22 Bi21 90.07(15) . . ?
O33 Bi22 Bi21 39.55(14) . . ?
O37 Bi22 Bi21 97.71(14) . . ?
O34 Bi22 Bi21 144.99(13) . . ?
O16 Bi22 Bi10 34.02(16) . . ?
O19 Bi22 Bi10 95.68(16) . . ?
O22 Bi22 Bi10 89.40(15) . . ?
O20 Bi22 Bi10 36.96(16) . . ?
O31 Bi22 Bi10 90.97(15) . . ?
O33 Bi22 Bi10 153.65(15) . . ?
O37 Bi22 Bi10 138.08(14) . . ?
O34 Bi22 Bi10 83.73(13) . . ?
Bi21 Bi22 Bi10 122.645(14) . . ?
O16 Bi22 Bi18 36.21(16) . . ?
O19 Bi22 Bi18 92.90(17) . . ?
O22 Bi22 Bi18 147.40(16) . . ?
O20 Bi22 Bi18 94.01(16) . . ?
O31 Bi22 Bi18 39.09(16) . . ?
O33 Bi22 Bi18 92.60(15) . . ?
O37 Bi22 Bi18 139.67(14) . . ?
O34 Bi22 Bi18 89.57(14) . . ?
Bi21 Bi22 Bi18 84.293(13) . . ?
Bi10 Bi22 Bi18 62.824(12) . . ?
O16 Bi22 Bi25 145.75(16) . . ?
O19 Bi22 Bi25 88.22(17) . . ?
O22 Bi22 Bi25 34.58(15) . . ?
O20 Bi22 Bi25 87.00(16) . . ?
O31 Bi22 Bi25 138.95(16) . . ?
O33 Bi22 Bi25 86.10(15) . . ?
O37 Bi22 Bi25 38.36(14) . . ?
O34 Bi22 Bi25 89.37(14) . . ?
Bi21 Bi22 Bi25 95.623(13) . . ?
Bi10 Bi22 Bi25 118.711(15) . . ?
Bi18 Bi22 Bi25 178.015(15) . . ?
O34 Bi23 O17 93.0(3) . . ?
O34 Bi23 O20 77.1(2) . . ?
O17 Bi23 O20 70.3(2) . . ?
O34 Bi23 O79 80.9(3) . . ?
O17 Bi23 O79 75.9(2) . . ?
O20 Bi23 O79 138.3(2) . . ?
O34 Bi23 O59 73.6(2) . . ?
O17 Bi23 O59 148.3(2) . . ?
O20 Bi23 O59 130.9(2) . . ?
O79 Bi23 O59 73.7(2) . . ?
O34 Bi23 Bi10 95.77(18) . . ?
O17 Bi23 Bi10 36.70(17) . . ?
O20 Bi23 Bi10 37.15(17) . . ?
O79 Bi23 Bi10 112.51(17) . . ?
O59 Bi23 Bi10 167.05(15) . . ?
O34 Bi23 Bi34 29.05(18) . . ?
O17 Bi23 Bi34 122.00(18) . . ?
O20 Bi23 Bi34 87.59(16) . . ?
O79 Bi23 Bi34 90.09(18) . . ?
O59 Bi23 Bi34 49.82(15) . . ?
Bi10 Bi23 Bi34 117.671(13) . . ?
O35 Bi24 O21 91.5(3) . . ?
O35 Bi24 O36 75.2(3) . . ?
O21 Bi24 O36 81.5(3) . . ?
O35 Bi24 O63 91.0(3) . . ?
O21 Bi24 O63 71.3(3) . . ?
O36 Bi24 O63 149.2(3) . . ?
O35 Bi24 O60 88.0(3) . . ?
O21 Bi24 O60 162.0(2) . . ?
O36 Bi24 O60 81.0(2) . . ?
O63 Bi24 O60 126.7(3) . . ?
O35 Bi24 Bi33 42.43(17) . . ?
O21 Bi24 Bi33 98.95(18) . . ?
O36 Bi24 Bi33 37.03(18) . . ?
O63 Bi24 Bi33 133.0(2) . . ?
O60 Bi24 Bi33 68.97(19) . . ?
O22 Bi25 O36 83.7(3) . . ?
O22 Bi25 O37 85.6(2) . . ?
O36 Bi25 O37 69.5(2) . . ?
O22 Bi25 O56 91.3(2) . . ?
O36 Bi25 O56 69.9(2) . . ?
O37 Bi25 O56 139.4(2) . . ?
O22 Bi25 O61 157.3(2) . . ?
O36 Bi25 O61 77.1(2) . . ?
O37 Bi25 O61 76.4(2) . . ?
O56 Bi25 O61 93.4(2) . . ?
O22 Bi25 O54 78.9(3) . . ?
O36 Bi25 O54 134.9(3) . . ?
O37 Bi25 O54 68.0(2) . . ?
O56 Bi25 O54 150.6(2) . . ?
O61 Bi25 O54 106.4(3) . . ?
O22 Bi25 Bi33 98.26(18) . . ?
O36 Bi25 Bi33 36.33(17) . . ?
O37 Bi25 Bi33 38.51(16) . . ?
O56 Bi25 Bi33 102.67(17) . . ?
O61 Bi25 Bi33 59.00(17) . . ?
O54 Bi25 Bi33 106.06(18) . . ?
O22 Bi25 Bi22 40.27(18) . . ?
O36 Bi25 Bi22 66.76(18) . . ?
O37 Bi25 Bi22 45.95(17) . . ?
O56 Bi25 Bi22 116.03(18) . . ?
O61 Bi25 Bi22 118.98(17) . . ?
O54 Bi25 Bi22 73.22(19) . . ?
Bi33 Bi25 Bi22 62.826(12) . . ?
O38 Bi26 O24 91.7(3) . . ?
O38 Bi26 O27 76.7(3) . . ?
O24 Bi26 O27 89.9(3) . . ?
O28 Bi27 O25 84.5(2) . . ?
O28 Bi27 O24 81.5(2) . . ?
O25 Bi27 O24 69.8(2) . . ?
O28 Bi27 O26 83.4(2) . . ?
O25 Bi27 O26 66.4(2) . . ?
O24 Bi27 O26 134.7(2) . . ?
O28 Bi27 O39 74.0(2) . . ?
O25 Bi27 O39 158.4(2) . . ?
O24 Bi27 O39 104.3(2) . . ?
O26 Bi27 O39 112.0(2) . . ?
O28 Bi27 Bi15 96.65(18) . . ?
O25 Bi27 Bi15 34.91(16) . . ?
O24 Bi27 Bi15 103.95(16) . . ?
O26 Bi27 Bi15 36.42(16) . . ?
O39 Bi27 Bi15 148.45(14) . . ?
O28 Bi27 Bi14 96.74(18) . . ?
O25 Bi27 Bi14 35.40(16) . . ?
O24 Bi27 Bi14 40.00(16) . . ?
O26 Bi27 Bi14 100.74(15) . . ?
O39 Bi27 Bi14 144.21(14) . . ?
Bi15 Bi27 Bi14 65.586(12) . . ?
O40 Bi28 O26 86.6(3) . . ?
O40 Bi28 O29 74.7(2) . . ?
O26 Bi28 O29 93.1(3) . . ?
O40 Bi28 O74 84.6(3) . . ?
O26 Bi28 O74 155.8(3) . . ?
O29 Bi28 O74 106.2(3) . . ?
O40 Bi28 O72 68.3(2) . . ?
O26 Bi28 O72 82.3(2) . . ?
O29 Bi28 O72 142.9(2) . . ?
O74 Bi28 O72 73.6(3) . . ?
O30 Bi29 O41 87.4(2) . . ?
O30 Bi29 O43 84.1(3) . . ?
O41 Bi29 O43 66.5(2) . . ?
O30 Bi29 O38 88.6(3) . . ?
O41 Bi29 O38 66.1(2) . . ?
O43 Bi29 O38 132.3(2) . . ?
O30 Bi29 O27 76.0(2) . . ?
O41 Bi29 O27 125.6(2) . . ?
O43 Bi29 O27 155.4(2) . . ?
O38 Bi29 O27 62.2(2) . . ?
O30 Bi29 O32 79.2(2) . . ?
O41 Bi29 O32 127.8(2) . . ?
O43 Bi29 O32 62.0(2) . . ?
O38 Bi29 O32 160.4(2) . . ?
O27 Bi29 O32 99.7(2) . . ?
O30 Bi29 Bi37 97.40(18) . . ?
O41 Bi29 Bi37 36.61(17) . . ?
O43 Bi29 Bi37 34.01(16) . . ?
O38 Bi29 Bi37 101.55(17) . . ?
O27 Bi29 Bi37 162.11(15) . . ?
O32 Bi29 Bi37 95.24(16) . . ?
O30 Bi29 Bi35 93.76(18) . . ?
O41 Bi29 Bi35 32.93(18) . . ?
O43 Bi29 Bi35 99.33(16) . . ?
O38 Bi29 Bi35 34.20(17) . . ?
O27 Bi29 Bi35 96.18(16) . . ?
O32 Bi29 Bi35 160.46(16) . . ?
Bi37 Bi29 Bi35 67.360(12) . . ?
O30 Bi29 Bi32 93.2(2) . . ?
O41 Bi29 Bi32 98.50(18) . . ?
O43 Bi29 Bi32 32.95(16) . . ?
O38 Bi29 Bi32 164.44(17) . . ?
O27 Bi29 Bi32 133.21(16) . . ?
O32 Bi29 Bi32 33.76(16) . . ?
Bi37 Bi29 Bi32 62.895(12) . . ?
Bi35 Bi29 Bi32 130.249(15) . . ?
O30 Bi29 Bi30 34.07(17) . . ?
O41 Bi29 Bi30 53.52(17) . . ?
O43 Bi29 Bi30 69.38(16) . . ?
O38 Bi29 Bi30 78.57(19) . . ?
O27 Bi29 Bi30 99.80(15) . . ?
O32 Bi29 Bi30 98.80(16) . . ?
Bi37 Bi29 Bi30 68.022(11) . . ?
Bi35 Bi29 Bi30 67.133(11) . . ?
Bi32 Bi29 Bi30 94.392(13) . . ?
O23 Bi30 O30 66.2(2) . . ?
O23 Bi30 O33 68.0(2) . . ?
O30 Bi30 O33 83.1(2) . . ?
O23 Bi30 O31 69.9(2) . . ?
O30 Bi30 O31 136.0(2) . . ?
O33 Bi30 O31 81.4(2) . . ?
O23 Bi30 O28 65.3(2) . . ?
O30 Bi30 O28 81.6(2) . . ?
O33 Bi30 O28 133.2(2) . . ?
O31 Bi30 O28 79.7(2) . . ?
O23 Bi30 Bi21 41.83(16) . . ?
O30 Bi30 Bi21 46.23(18) . . ?
O33 Bi30 Bi21 42.32(16) . . ?
O31 Bi30 Bi21 98.66(16) . . ?
O28 Bi30 Bi21 99.50(15) . . ?
O23 Bi30 Bi17 40.70(17) . . ?
O30 Bi30 Bi17 45.56(16) . . ?
O33 Bi30 Bi17 100.62(16) . . ?
O31 Bi30 Bi17 97.87(17) . . ?
O28 Bi30 Bi17 41.36(15) . . ?
Bi21 Bi30 Bi17 60.154(12) . . ?
O23 Bi30 Bi18 47.19(16) . . ?
O30 Bi30 Bi18 103.79(16) . . ?
O33 Bi30 Bi18 99.43(16) . . ?
O31 Bi30 Bi18 39.96(17) . . ?
O28 Bi30 Bi18 43.33(16) . . ?
Bi21 Bi30 Bi18 88.582(13) . . ?
Bi17 Bi30 Bi18 59.645(11) . . ?
O23 Bi30 Bi31 101.64(16) . . ?
O30 Bi30 Bi31 167.60(16) . . ?
O33 Bi30 Bi31 94.51(16) . . ?
O31 Bi30 Bi31 31.81(16) . . ?
O28 Bi30 Bi31 91.35(16) . . ?
Bi21 Bi30 Bi31 126.035(15) . . ?
Bi17 Bi30 Bi31 123.697(14) . . ?
Bi18 Bi30 Bi31 64.496(11) . . ?
O23 Bi30 Bi29 96.62(16) . . ?
O30 Bi30 Bi29 30.55(16) . . ?
O33 Bi30 Bi29 92.30(16) . . ?
O31 Bi30 Bi29 166.40(16) . . ?
O28 Bi30 Bi29 96.30(16) . . ?
Bi21 Bi30 Bi29 69.007(12) . . ?
Bi17 Bi30 Bi29 71.330(12) . . ?
Bi18 Bi30 Bi29 130.851(15) . . ?
Bi31 Bi30 Bi29 161.740(15) . . ?
O31 Bi31 O42 89.0(2) . . ?
O31 Bi31 O45 87.0(3) . . ?
O42 Bi31 O45 65.5(2) . . ?
O31 Bi31 O40 80.9(2) . . ?
O42 Bi31 O40 65.4(2) . . ?
O45 Bi31 O40 129.4(2) . . ?
O31 Bi31 O34 75.2(2) . . ?
O42 Bi31 O34 126.5(2) . . ?
O45 Bi31 O34 63.0(2) . . ?
O40 Bi31 O34 152.6(2) . . ?
O31 Bi31 O29 78.9(2) . . ?
O42 Bi31 O29 126.2(2) . . ?
O45 Bi31 O29 161.1(2) . . ?
O40 Bi31 O29 61.0(2) . . ?
O34 Bi31 O29 100.8(2) . . ?
O31 Bi31 Bi36 96.53(19) . . ?
O42 Bi31 Bi36 34.70(17) . . ?
O45 Bi31 Bi36 99.69(16) . . ?
O40 Bi31 Bi36 34.89(15) . . ?
O34 Bi31 Bi36 160.68(14) . . ?
O29 Bi31 Bi36 94.48(14) . . ?
O31 Bi31 Bi38 97.00(19) . . ?
O42 Bi31 Bi38 33.45(17) . . ?
O45 Bi31 Bi38 34.32(16) . . ?
O40 Bi31 Bi38 98.77(15) . . ?
O34 Bi31 Bi38 97.26(14) . . ?
O29 Bi31 Bi38 159.67(14) . . ?
Bi36 Bi31 Bi38 65.991(12) . . ?
O31 Bi31 Bi30 36.36(18) . . ?
O42 Bi31 Bi30 52.68(16) . . ?
O45 Bi31 Bi30 73.64(16) . . ?
O40 Bi31 Bi30 67.76(14) . . ?
O34 Bi31 Bi30 98.89(15) . . ?
O29 Bi31 Bi30 101.09(14) . . ?
Bi36 Bi31 Bi30 66.379(11) . . ?
Bi38 Bi31 Bi30 66.780(11) . . ?
O31 Bi31 Bi34 89.7(2) . . ?
O42 Bi31 Bi34 97.38(17) . . ?
O45 Bi31 Bi34 32.01(16) . . ?
O40 Bi31 Bi34 160.31(15) . . ?
O34 Bi31 Bi34 33.78(14) . . ?
O29 Bi31 Bi34 134.20(14) . . ?
Bi36 Bi31 Bi34 131.051(14) . . ?
Bi38 Bi31 Bi34 65.062(12) . . ?
Bi30 Bi31 Bi34 94.510(13) . . ?
O32 Bi32 O43 76.9(3) . . ?
O32 Bi32 O35 93.9(3) . . ?
O43 Bi32 O35 85.8(3) . . ?
O32 Bi32 O66 85.5(3) . . ?
O43 Bi32 O66 81.3(3) . . ?
O35 Bi32 O66 166.9(3) . . ?
O32 Bi32 Bi29 45.32(19) . . ?
O43 Bi32 Bi29 37.8(2) . . ?
O35 Bi32 Bi29 106.28(19) . . ?
O66 Bi32 Bi29 64.3(2) . . ?
O33 Bi33 O36 84.9(3) . . ?
O33 Bi33 O37 83.2(3) . . ?
O36 Bi33 O37 68.9(2) . . ?
O33 Bi33 O35 85.8(2) . . ?
O36 Bi33 O35 67.9(2) . . ?
O37 Bi33 O35 136.2(2) . . ?
O33 Bi33 O44 75.3(2) . . ?
O36 Bi33 O44 160.2(2) . . ?
O37 Bi33 O44 107.6(2) . . ?
O35 Bi33 O44 110.3(2) . . ?
O33 Bi33 Bi24 96.57(18) . . ?
O36 Bi33 Bi24 35.37(16) . . ?
O37 Bi33 Bi24 103.37(16) . . ?
O35 Bi33 Bi24 36.32(16) . . ?
O44 Bi33 Bi24 146.62(15) . . ?
O33 Bi33 Bi25 97.44(19) . . ?
O36 Bi33 Bi25 35.19(17) . . ?
O37 Bi33 Bi25 38.95(17) . . ?
O35 Bi33 Bi25 101.56(16) . . ?
O44 Bi33 Bi25 146.47(15) . . ?
Bi24 Bi33 Bi25 65.833(12) . . ?
O45 Bi34 O34 75.5(3) . . ?
O45 Bi34 O37 84.9(3) . . ?
O34 Bi34 O37 87.3(3) . . ?
O45 Bi34 O58 80.5(2) . . ?
O34 Bi34 O58 84.7(3) . . ?
O37 Bi34 O58 164.7(3) . . ?
O45 Bi34 O54 145.0(3) . . ?
O34 Bi34 O54 79.3(3) . . ?
O37 Bi34 O54 69.9(2) . . ?
O58 Bi34 O54 120.9(2) . . ?
O45 Bi34 Bi31 36.24(18) . . ?
O34 Bi34 Bi31 42.86(18) . . ?
O37 Bi34 Bi31 97.66(19) . . ?
O58 Bi34 Bi31 67.74(18) . . ?
O54 Bi34 Bi31 121.9(2) . . ?
O45 Bi34 Bi23 102.99(18) . . ?
O34 Bi34 Bi23 29.22(18) . . ?
O37 Bi34 Bi23 99.46(18) . . ?
O58 Bi34 Bi23 79.56(17) . . ?
O54 Bi34 Bi23 59.8(2) . . ?
Bi31 Bi34 Bi23 67.510(11) . . ?
O39 Bi35 O41 89.7(3) . . ?
O39 Bi35 O38 92.4(3) . . ?
O41 Bi35 O38 73.9(3) . . ?
O39 Bi35 Bi29 98.29(18) . . ?
O41 Bi35 Bi29 35.52(17) . . ?
O38 Bi35 Bi29 39.6(2) . . ?
O39 Bi35 Bi36 30.99(18) . . ?
O41 Bi35 Bi36 95.65(18) . . ?
O38 Bi35 Bi36 123.3(2) . . ?
Bi29 Bi35 Bi36 119.382(14) . . ?
O40 Bi36 O39 85.2(2) . . ?
O40 Bi36 O42 73.1(2) . . ?
O39 Bi36 O42 90.6(3) . . ?
O40 Bi36 O72 68.1(2) . . ?
O39 Bi36 O72 86.0(2) . . ?
O42 Bi36 O72 141.2(2) . . ?
O40 Bi36 O70 136.5(2) . . ?
O39 Bi36 O70 79.9(3) . . ?
O42 Bi36 O70 66.6(2) . . ?
O72 Bi36 O70 149.3(2) . . ?
O40 Bi36 Bi31 41.35(18) . . ?
O39 Bi36 Bi31 102.06(18) . . ?
O42 Bi36 Bi31 36.53(17) . . ?
O72 Bi36 Bi31 106.80(15) . . ?
O70 Bi36 Bi31 102.75(18) . . ?
O40 Bi36 Bi35 115.00(17) . . ?
O39 Bi36 Bi35 30.18(18) . . ?
O42 Bi36 Bi35 94.52(17) . . ?
O72 Bi36 Bi35 101.26(16) . . ?
O70 Bi36 Bi35 55.1(2) . . ?
Bi31 Bi36 Bi35 121.039(13) . . ?
O43 Bi37 O44 86.1(3) . . ?
O43 Bi37 O41 72.1(3) . . ?
O44 Bi37 O41 88.4(3) . . ?
O43 Bi37 O64 72.5(3) . . ?
O44 Bi37 O64 87.8(3) . . ?
O41 Bi37 O64 144.5(2) . . ?
O43 Bi37 O67 74.1(3) . . ?
O44 Bi37 O67 156.0(3) . . ?
O41 Bi37 O67 72.9(3) . . ?
O64 Bi37 O67 98.8(3) . . ?
O43 Bi37 Bi29 39.5(2) . . ?
O44 Bi37 Bi29 100.60(18) . . ?
O41 Bi37 Bi29 37.15(16) . . ?
O64 Bi37 Bi29 109.55(17) . . ?
O67 Bi37 Bi29 55.4(2) . . ?
O43 Bi37 Bi38 114.35(19) . . ?
O44 Bi37 Bi38 28.81(18) . . ?
O41 Bi37 Bi38 91.79(16) . . ?
O64 Bi37 Bi38 101.34(19) . . ?
O67 Bi37 Bi38 159.8(2) . . ?
Bi29 Bi37 Bi38 118.548(14) . . ?
O44 Bi38 O42 90.8(3) . . ?
O44 Bi38 O45 89.0(3) . . ?
O42 Bi38 O45 71.8(3) . . ?
O44 Bi38 O94 84.3(3) . . ?
O42 Bi38 O94 139.4(2) . . ?
O45 Bi38 O94 67.9(2) . . ?
O44 Bi38 Bi31 100.42(19) . . ?
O42 Bi38 Bi31 35.90(18) . . ?
O45 Bi38 Bi31 38.49(18) . . ?
O94 Bi38 Bi31 105.55(15) . . ?
O44 Bi38 Bi37 29.55(19) . . ?
O42 Bi38 Bi37 97.13(17) . . ?
O45 Bi38 Bi37 118.45(17) . . ?
O94 Bi38 Bi37 97.93(15) . . ?
Bi31 Bi38 Bi37 121.168(13) . . ?
C81 O88 Bi16 123.5(7) . . ?
S8 O101 S8' 45.7(4) . . ?
S8 O101 Bi14 134.4(4) . . ?
S8' O101 Bi14 124.1(5) . . ?
S8 O101 Bi5 126.2(5) . . ?
S8' O101 Bi5 155.4(5) . . ?
Bi14 O101 Bi5 78.9(2) . . ?
C81 O89 Bi20 137.4(9) . . ?
S8 C111 S8' 37.5(4) . . ?
S8 C111 H11F 109.5 . . ?
S8' C111 H11F 133.0 . . ?
S8 C111 H11G 109.5 . . ?
S8' C111 H11G 113.3 . . ?
H11F C111 H11G 109.5 . . ?
S8 C111 H11H 109.5 . . ?
S8' C111 H11H 73.5 . . ?
H11F C111 H11H 109.5 . . ?
H11G C111 H11H 109.5 . . ?
C46 C48 H48A 109.5 . . ?
C46 C48 H48B 109.5 . . ?
H48A C48 H48B 109.5 . . ?
C46 C48 H48C 109.5 . . ?
H48A C48 H48C 109.5 . . ?
H48B C48 H48C 109.5 . . ?
S10 C115 H11I 109.5 . . ?
S10 C115 H11J 109.5 . . ?
H11I C115 H11J 109.5 . . ?
S10 C115 H11K 109.5 . . ?
H11I C115 H11K 109.5 . . ?
H11J C115 H11K 109.5 . . ?
S9 C113 H11L 109.5 . . ?
S9 C113 H11M 109.5 . . ?
H11L C113 H11M 109.5 . . ?
S9 C113 H11N 109.5 . . ?
H11L C113 H11N 109.5 . . ?
H11M C113 H11N 109.5 . . ?
S9 C114 H11O 109.5 . . ?
S9 C114 H11P 109.5 . . ?
H11O C114 H11P 109.5 . . ?
S9 C114 H11Q 109.5 . . ?
H11O C114 H11Q 109.5 . . ?
H11P C114 H11Q 109.5 . . ?
S8' C112 S8 46.6(8) . . ?
S8' C112 H11R 118.1 . . ?
S8 C112 H11R 109.5 . . ?
S8' C112 H11S 63.4 . . ?
S8 C112 H11S 109.4 . . ?
H11R C112 H11S 109.5 . . ?
S8' C112 H11T 131.5 . . ?
S8 C112 H11T 109.5 . . ?
H11R C112 H11T 109.5 . . ?
H11S C112 H11T 109.5 . . ?
S10 C116 H11U 109.4 . . ?
S10 C116 H11V 109.5 . . ?
H11U C116 H11V 109.5 . . ?
S10 C116 H11W 109.5 . . ?
H11U C116 H11W 109.5 . . ?
H11V C116 H11W 109.5 . . ?
C89 O91 Bi4 91.7(9) . . ?
C89 O91 Bi1 161.4(9) . . ?
Bi4 O91 Bi1 70.5(2) . . ?
C85 O86 Bi2 157.3(13) . . ?
O90 C89 O91 119.6(15) . . ?
O90 C89 C90' 101(4) . . ?
O91 C89 C90' 139(4) . . ?
O90 C89 C90 126.1(15) . . ?
O91 C89 C90 114.1(13) . . ?
C90' C89 C90 26(4) . . ?
C89 O90 Bi4 98.4(10) . . ?
C87 C86 C85 129(2) . . ?
C87 C86 C88 139(2) . . ?
C85 C86 C88 92.1(15) . . ?
C86 C87 H87A 119.9 . . ?
C86 C87 H87B 120.1 . . ?
H87A C87 H87B 120.0 . . ?
O87 C85 O86 136(2) . . ?
O87 C85 C86 111.1(17) . . ?
O86 C85 C86 112.5(16) . . ?
C86 C88 H88A 109.5 . . ?
C86 C88 H88B 109.5 . . ?
H88A C88 H88B 109.5 . . ?
C86 C88 H88C 109.5 . . ?
H88A C88 H88C 109.5 . . ?
H88B C88 H88C 109.5 . . ?
C92 C90 C89 108.5(15) . . ?
C92 C90 C91 139.4(19) . . ?
C89 C90 C91 110.7(16) . . ?
C90 C91 H91A 110.1 . . ?
C90 C91 H91B 107.9 . . ?
H91A C91 H91B 109.5 . . ?
C90 C91 H91C 110.4 . . ?
H91A C91 H91C 109.5 . . ?
H91B C91 H91C 109.5 . . ?
C90 C92 H92A 118.4 . . ?
C90 C92 H92B 121.5 . . ?
H92A C92 H92B 120.0 . . ?
C89 C90' C92' 112(3) . . ?
C89 C90' C91' 118(3) . . ?
C92' C90' C91' 129(5) . . ?
C90' C91' H91D 111.9 . . ?
C90' C91' H91E 105.2 . . ?
H91D C91' H91E 109.5 . . ?
C90' C91' H91F 111.3 . . ?
H91D C91' H91F 109.5 . . ?
H91E C91' H91F 109.5 . . ?
C90' C92' H92C 115.6 . . ?
C90' C92' H92D 124.4 . . ?
H92C C92' H92D 120.0 . . ?
C94 C95 H95A 120.0 . . ?
C94 C95 H95B 120.0 . . ?
H95A C95 H95B 120.0 . . ?
O92 C93 O93 125.6(17) . . ?
O92 C93 C94 120.0(15) . . ?
O93 C93 C94 114.3(16) . . ?
C95 C94 C96 123(2) . . ?
C95 C94 C93 123.5(18) . . ?
C96 C94 C93 113.6(19) . . ?
C94 C96 H96A 109.4 . . ?
C94 C96 H96B 109.6 . . ?
H96A C96 H96B 109.5 . . ?
C94 C96 H96C 109.5 . . ?
H96A C96 H96C 109.5 . . ?
H96B C96 H96C 109.5 . . ?
O111 S11 C1B 134(3) . . ?
O111 S11 C1A 107(2) . . ?
C1B S11 C1A 103.8(18) . . ?
S11 C1A H1A1 109.4 . . ?
S11 C1A H1A2 109.5 . . ?
H1A1 C1A H1A2 109.5 . . ?
S11 C1A H1A3 109.5 . . ?
H1A1 C1A H1A3 109.5 . . ?
H1A2 C1A H1A3 109.5 . . ?
S11 C1B H1B1 109.5 . . ?
S11 C1B H1B2 109.4 . . ?
H1B1 C1B H1B2 109.5 . . ?
S11 C1B H1B3 109.5 . . ?
H1B1 C1B H1B3 109.5 . . ?
H1B2 C1B H1B3 109.5 . . ?
C1A' S11' O11' 94(3) . . ?
C1A' S11' C1B' 102(2) . . ?
O11' S11' C1B' 100(2) . . ?
S11' C1A' H1A4 109.4 . . ?
S11' C1A' H1A5 109.5 . . ?
H1A4 C1A' H1A5 109.5 . . ?
S11' C1A' H1A6 109.5 . . ?
H1A4 C1A' H1A6 109.5 . . ?
H1A5 C1A' H1A6 109.5 . . ?
S11' C1B' H1B4 109.5 . . ?
S11' C1B' H1B5 109.4 . . ?
H1B4 C1B' H1B5 109.5 . . ?
S11' C1B' H1B6 109.5 . . ?
H1B4 C1B' H1B6 109.5 . . ?
H1B5 C1B' H1B6 109.5 . . ?

loop_
_geom_bond_atom_site_label_1
_geom_bond_atom_site_label_2
_geom_bond_distance
_geom_bond_site_symmetry_2
_geom_bond_publ_flag
C1 O46 1.247(14) . ?
C1 O47 1.269(14) . ?
C1 C2 1.505(16) . ?
C101 S3 1.791(13) . ?
C101 H10A 0.9600 . ?
C101 H10B 0.9600 . ?
C101 H10C 0.9600 . ?
C2 C4 1.331(18) . ?
C2 C3 1.504(19) . ?
C102 S3 1.768(11) . ?
C102 H10D 0.9600 . ?
C102 H10E 0.9600 . ?
C102 H10F 0.9600 . ?
C3 H3A 0.9600 . ?
C3 H3B 0.9600 . ?
C3 H3C 0.9600 . ?
C110 S7 1.766(18) . ?
C110 H11A 0.9600 . ?
C110 H11B 0.9600 . ?
C110 H11C 0.9600 . ?
C4 H4A 0.9300 . ?
C4 H4B 0.9300 . ?
C109 S7 1.759(15) . ?
C109 H10G 0.9600 . ?
C109 H10H 0.9600 . ?
C109 H10I 0.9600 . ?
C5 O49 1.234(14) . ?
C5 O48 1.285(14) . ?
C5 C6 1.524(16) . ?
C107 S6 1.792(12) . ?
C107 H10J 0.9600 . ?
C107 H10K 0.9600 . ?
C107 H10L 0.9600 . ?
C6 C8 1.358(19) . ?
C6 C7 1.453(19) . ?
C108 S6 1.785(12) . ?
C108 H10M 0.9600 . ?
C108 H10N 0.9600 . ?
C108 H10O 0.9600 . ?
C7 H7A 0.9600 . ?
C7 H7B 0.9600 . ?
C7 H7C 0.9600 . ?
C8 H8A 0.9300 . ?
C8 H8B 0.9300 . ?
C9 O51 1.242(14) . ?
C9 O50 1.289(13) . ?
C9 C10 1.455(18) . ?
C10 C11 1.40(3) . ?
C10 C12 1.49(3) . ?
C99 S2 1.798(11) . ?
C99 H99A 0.9600 . ?
C99 H99B 0.9600 . ?
C99 H99C 0.9600 . ?
C11 H11D 0.9300 . ?
C11 H11E 0.9300 . ?
C100 S2 1.799(12) . ?
C100 H10P 0.9600 . ?
C100 H10Q 0.9600 . ?
C100 H10R 0.9600 . ?
C12 H12A 0.9600 . ?
C12 H12B 0.9600 . ?
C12 H12C 0.9600 . ?
C13 O53 1.277(14) . ?
C13 O52 1.290(14) . ?
C13 C14 1.453(16) . ?
C14 C15 1.33(2) . ?
C14 C16 1.52(2) . ?
C15 H15A 0.9300 . ?
C15 H15B 0.9300 . ?
C16 H16A 0.9600 . ?
C16 H16B 0.9600 . ?
C16 H16C 0.9600 . ?
C17 O55 1.188(14) . ?
C17 O54 1.285(13) . ?
C17 C18 1.500(18) . ?
C18 C20 1.302(19) . ?
C18 C19 1.44(2) . ?
C19 H19A 0.9600 . ?
C19 H19B 0.9600 . ?
C19 H19C 0.9600 . ?
C20 H20A 0.9300 . ?
C20 H20B 0.9300 . ?
C97 S1 1.760(13) . ?
C97 H97A 0.9600 . ?
C97 H97B 0.9600 . ?
C97 H97C 0.9600 . ?
C21 O57 1.232(14) . ?
C21 O56 1.301(13) . ?
C21 C22 1.485(15) . ?
C98 S1 1.787(10) . ?
C98 H98A 0.9600 . ?
C98 H98B 0.9600 . ?
C98 H98C 0.9600 . ?
C22 C24 1.325(17) . ?
C22 C23 1.482(18) . ?
C103 S4 1.779(13) . ?
C103 H10S 0.9600 . ?
C103 H10T 0.9600 . ?
C103 H10U 0.9600 . ?
C23 H23A 0.9600 . ?
C23 H23B 0.9600 . ?
C23 H23C 0.9600 . ?
C104 S4 1.818(13) . ?
C104 H10V 0.9600 . ?
C104 H10W 0.9600 . ?
C104 H10X 0.9600 . ?
C24 H24A 0.9300 . ?
C24 H24B 0.9300 . ?
C105 S5 1.765(12) . ?
C105 H77A 0.9600 . ?
C105 H77B 0.9600 . ?
C105 H77C 0.9600 . ?
C25 O58 1.253(13) . ?
C25 O59 1.284(13) . ?
C25 C26 1.526(15) . ?
C106 S5 1.768(12) . ?
C106 H77D 0.9600 . ?
C106 H77E 0.9600 . ?
C106 H77F 0.9600 . ?
C26 C28 1.383(17) . ?
C26 C27 1.412(17) . ?
C27 H27A 0.9600 . ?
C27 H27B 0.9600 . ?
C27 H27C 0.9600 . ?
C28 H28A 0.9300 . ?
C28 H28B 0.9300 . ?
C29 O61 1.249(12) . ?
C29 O60 1.261(13) . ?
C29 C30 1.512(16) . ?
C30 C31 1.338(16) . ?
C30 C32 1.473(16) . ?
C31 H31A 0.9300 . ?
C31 H31B 0.9300 . ?
C32 H32A 0.9600 . ?
C32 H32B 0.9600 . ?
C32 H32C 0.9600 . ?
C33 O62 1.251(13) . ?
C33 O63 1.256(13) . ?
C33 C34 1.470(14) . ?
C34 C36 1.313(17) . ?
C34 C35 1.477(16) . ?
C35 H35A 0.9600 . ?
C35 H35B 0.9600 . ?
C35 H35C 0.9600 . ?
C36 H36A 0.9300 . ?
C36 H36B 0.9300 . ?
C37 O65 1.230(14) . ?
C37 O64 1.275(13) . ?
C37 C38 1.508(17) . ?
C38 C40 1.355(18) . ?
C38 C39 1.478(16) . ?
C39 H39A 0.9600 . ?
C39 H39B 0.9600 . ?
C39 H39C 0.9600 . ?
C40 H40A 0.9300 . ?
C40 H40B 0.9300 . ?
C41 O67 1.234(14) . ?
C41 C42 1.33(2) . ?
C41 O66 1.374(16) . ?
C42 C43 1.37(2) . ?
C42 C44 1.49(2) . ?
C43 H43A 0.9300 . ?
C43 H43B 0.9300 . ?
C44 H44A 0.9600 . ?
C44 H44B 0.9600 . ?
C44 H44C 0.9600 . ?
C45 O69 1.214(14) . ?
C45 O68 1.275(14) . ?
C45 C46 1.489(16) . ?
C46 C47 1.33(2) . ?
C46 C48 1.48(2) . ?
C47 H47A 0.9300 . ?
C47 H47B 0.9300 . ?
C49 O71 1.246(14) . ?
C49 O70 1.271(12) . ?
C49 C50 1.515(15) . ?
C50 C51 1.388(18) . ?
C50 C52 1.395(17) . ?
C51 H51A 0.9600 . ?
C51 H51B 0.9600 . ?
C51 H51C 0.9600 . ?
C52 H52A 0.9300 . ?
C52 H52B 0.9300 . ?
C53 O73 1.237(13) . ?
C53 O72 1.313(13) . ?
C53 C54 1.503(15) . ?
C54 C55 1.337(15) . ?
C54 C56 1.491(15) . ?
C55 H55A 0.9300 . ?
C55 H55B 0.9300 . ?
C56 H56A 0.9600 . ?
C56 H56B 0.9600 . ?
C56 H56C 0.9600 . ?
C57 O75 1.263(13) . ?
C57 O74 1.271(13) . ?
C57 C58 1.490(14) . ?
C58 C60 1.380(16) . ?
C58 C59 1.431(17) . ?
C59 H59A 0.9600 . ?
C59 H59B 0.9600 . ?
C59 H59C 0.9600 . ?
C60 H60A 0.9300 . ?
C60 H60B 0.9300 . ?
C61 O77 1.263(12) . ?
C61 O76 1.270(12) . ?
C61 C62 1.486(14) . ?
C62 C64 1.360(15) . ?
C62 C63 1.442(16) . ?
C63 H63A 0.9600 . ?
C63 H63B 0.9600 . ?
C63 H63C 0.9600 . ?
C64 H64A 0.9300 . ?
C64 H64B 0.9300 . ?
C65 O78 1.240(13) . ?
C65 O79 1.290(12) . ?
C65 C66 1.488(15) . ?
C66 C67 1.342(18) . ?
C66 C68 1.429(16) . ?
C67 H67A 0.9300 . ?
C67 H67B 0.9300 . ?
C68 H68A 0.9600 . ?
C68 H68B 0.9600 . ?
C68 H68C 0.9600 . ?
C69 O81 1.209(13) . ?
C69 O80 1.270(13) . ?
C69 C70 1.526(16) . ?
C70 C71 1.326(17) . ?
C70 C72 1.500(17) . ?
C71 H71A 0.9300 . ?
C71 H71B 0.9300 . ?
C72 H72A 0.9600 . ?
C72 H72B 0.9600 . ?
C72 H72C 0.9600 . ?
C73 O83 1.266(13) . ?
C73 O82 1.265(13) . ?
C73 C74 1.511(16) . ?
C74 C76 1.363(17) . ?
C74 C75 1.412(18) . ?
C75 H75A 0.9300 . ?
C75 H75B 0.9300 . ?
C76 H76A 0.9600 . ?
C76 H76B 0.9600 . ?
C76 H76C 0.9600 . ?
C77 O85 1.231(15) . ?
C77 O84 1.285(15) . ?
C77 C78 1.500(18) . ?
C78 C80 1.40(2) . ?
C78 C79 1.422(19) . ?
C79 H79A 0.9600 . ?
C79 H79B 0.9600 . ?
C79 H79C 0.9600 . ?
C80 H80A 0.9300 . ?
C80 H80B 0.9300 . ?
C81 O89 1.210(16) . ?
C81 O88 1.246(15) . ?
C81 C82 1.529(17) . ?
C82 C84 1.32(2) . ?
C82 C83 1.43(2) . ?
C83 H83A 0.9600 . ?
C83 H83B 0.9600 . ?
C83 H83C 0.9600 . ?
C84 H84A 0.9300 . ?
C84 H84B 0.9300 . ?
O1 Bi1 2.106(6) . ?
O1 Bi5 2.115(7) . ?
O1 Bi8 2.466(7) . ?
O2 Bi1 2.188(6) . ?
O2 Bi2 2.251(7) . ?
O2 Bi6 2.306(7) . ?
O2 Bi9 2.543(7) . ?
O3 Bi2 2.150(6) . ?
O3 Bi7 2.154(6) . ?
O3 Bi6 2.196(7) . ?
O4 Bi1 2.128(7) . ?
O4 Bi3 2.131(7) . ?
O4 Bi9 2.355(6) . ?
O5 Bi2 2.132(7) . ?
O5 Bi4 2.134(7) . ?
O5 Bi9 2.363(7) . ?
O5 Bi10 2.905(7) . ?
O6 Bi11 2.127(6) . ?
O6 Bi3 2.170(6) . ?
O6 Bi12 2.201(7) . ?
O7 Bi4 2.206(6) . ?
O7 Bi12 2.262(7) . ?
O7 Bi3 2.380(6) . ?
O7 Bi9 2.388(7) . ?
O8 Bi4 2.101(7) . ?
O8 Bi13 2.113(7) . ?
O8 Bi10 2.348(7) . ?
O9 Bi5 2.103(7) . ?
O9 Bi14 2.138(7) . ?
O9 Bi6 2.739(7) . ?
O9 Bi17 2.787(7) . ?
O10 Bi15 2.133(7) . ?
O10 Bi7 2.163(7) . ?
O10 Bi6 2.279(6) . ?
O11 Bi5 2.126(7) . ?
O11 Bi16 2.176(7) . ?
O11 Bi8 2.197(7) . ?
O12 Bi6 2.103(6) . ?
O12 Bi17 2.271(6) . ?
O12 Bi18 2.329(6) . ?
O12 Bi9 2.696(6) . ?
O13 Bi19 2.088(6) . ?
O13 Bi7 2.120(7) . ?
O13 Bi18 2.661(7) . ?
O13 Bi10 2.857(7) . ?
O14 Bi20 2.084(7) . ?
O14 Bi16 2.147(8) . ?
O14 Bi8 2.278(7) . ?
O15 Bi8 2.085(6) . ?
O15 Bi21 2.284(7) . ?
O15 Bi17 2.373(7) . ?
O15 Bi9 2.615(7) . ?
O16 Bi10 2.135(6) . ?
O16 Bi18 2.242(7) . ?
O16 Bi22 2.382(7) . ?
O16 Bi9 2.671(6) . ?
O17 Bi23 2.133(7) . ?
O17 Bi19 2.142(7) . ?
O17 Bi10 2.263(6) . ?
O18 Bi11 2.089(8) . ?
O18 Bi20 2.143(7) . ?
O18 Bi8 2.663(8) . ?
O19 Bi12 2.154(7) . ?
O19 Bi21 2.263(7) . ?
O19 Bi22 2.409(6) . ?
O19 Bi9 2.503(7) . ?
O20 Bi13 2.179(7) . ?
O20 Bi10 2.236(7) . ?
O20 Bi23 2.284(6) . ?
O20 Bi22 2.459(6) . ?
O21 Bi24 2.125(7) . ?
O21 Bi11 2.136(6) . ?
O21 Bi12 2.345(7) . ?
O22 Bi25 2.157(7) . ?
O22 Bi13 2.178(6) . ?
O22 Bi22 2.456(7) . ?
O22 Bi12 2.749(7) . ?
O23 Bi30 2.279(6) . ?
O23 Bi17 2.293(7) . ?
O23 Bi21 2.314(6) . ?
O23 Bi18 2.628(6) . ?
O24 Bi26 2.124(6) . ?
O24 Bi27 2.270(6) . ?
O24 Bi14 2.309(7) . ?
O24 Bi17 2.786(7) . ?
O25 Bi15 2.117(6) . ?
O25 Bi14 2.150(6) . ?
O25 Bi27 2.211(6) . ?
O26 Bi15 2.111(7) . ?
O26 Bi28 2.155(6) . ?
O26 Bi27 2.494(7) . ?
O27 Bi16 2.067(7) . ?
O27 Bi26 2.125(8) . ?
O27 Bi29 2.639(7) . ?
O28 Bi27 2.099(7) . ?
O28 Bi17 2.306(6) . ?
O28 Bi30 2.390(6) . ?
O28 Bi18 2.463(7) . ?
O29 Bi19 2.098(6) . ?
O29 Bi28 2.163(7) . ?
O29 Bi31 2.619(7) . ?
O29 Bi18 2.906(6) . ?
O30 Bi29 2.072(6) . ?
O30 Bi30 2.284(6) . ?
O30 Bi17 2.485(6) . ?
O30 Bi21 2.489(7) . ?
O31 Bi31 2.084(7) . ?
O31 Bi18 2.331(7) . ?
O31 Bi30 2.344(7) . ?
O31 Bi22 2.553(7) . ?
O32 Bi32 2.073(7) . ?
O32 Bi20 2.122(7) . ?
O32 Bi29 2.652(7) . ?
O33 Bi33 2.073(6) . ?
O33 Bi21 2.328(6) . ?
O33 Bi30 2.332(7) . ?
O33 Bi22 2.579(7) . ?
O34 Bi34 2.107(6) . ?
O34 Bi23 2.118(6) . ?
O34 Bi31 2.577(7) . ?
O34 Bi22 2.790(7) . ?
O35 Bi24 2.121(7) . ?
O35 Bi32 2.165(7) . ?
O35 Bi33 2.416(6) . ?
O36 Bi24 2.133(6) . ?
O36 Bi25 2.159(7) . ?
O36 Bi33 2.219(7) . ?
O37 Bi34 2.183(6) . ?
O37 Bi33 2.266(6) . ?
O37 Bi25 2.288(7) . ?
O37 Bi22 2.650(7) . ?
O38 Bi26 2.078(8) . ?
O38 Bi35 2.114(7) . ?
O38 Bi29 2.394(8) . ?
O39 Bi35 2.085(7) . ?
O39 Bi36 2.136(7) . ?
O39 Bi27 2.650(7) . ?
O40 Bi28 2.075(6) . ?
O40 Bi36 2.114(7) . ?
O40 Bi31 2.442(7) . ?
O41 Bi35 2.110(7) . ?
O41 Bi37 2.227(7) . ?
O41 Bi29 2.255(6) . ?
O42 Bi38 2.122(6) . ?
O42 Bi36 2.159(7) . ?
O42 Bi31 2.257(7) . ?
O43 Bi37 2.092(7) . ?
O43 Bi32 2.110(7) . ?
O43 Bi29 2.377(8) . ?
O44 Bi38 2.080(7) . ?
O44 Bi37 2.129(7) . ?
O44 Bi33 2.668(7) . ?
O45 Bi34 2.104(7) . ?
O45 Bi38 2.126(6) . ?
O45 Bi31 2.347(7) . ?
O96 S3 1.521(8) . ?
O96 Bi5 2.695(7) . ?
O96 Bi1 2.845(8) . ?
O94 S1 1.512(7) . ?
O94 Bi38 2.739(7) . ?
O99 S6 1.527(8) . ?
O99 Bi13 2.557(7) . ?
O99 Bi4 2.957(8) . ?
O95 S2 1.528(8) . ?
O95 Bi13 2.835(8) . ?
O100 S7 1.496(8) . ?
O100 Bi19 2.802(8) . ?
O100 Bi7 2.959(8) . ?
O92 C93 1.184(13) . ?
O92 Bi16 2.512(9) . ?
O92 Bi20 2.675(9) . ?
O46 Bi3 2.758(8) . ?
O46 Bi4 2.797(8) . ?
O47 Bi2 2.589(7) . ?
O47 Bi1 2.785(8) . ?
O48 Bi3 2.704(8) . ?
O48 Bi1 2.835(8) . ?
O49 Bi1 2.614(7) . ?
O50 Bi2 2.577(8) . ?
O50 Bi6 2.988(8) . ?
O51 Bi7 2.748(9) . ?
O52 Bi3 2.697(8) . ?
O53 Bi11 2.634(9) . ?
O53 Bi12 2.907(8) . ?
O54 Bi34 2.691(9) . ?
O54 Bi25 2.724(8) . ?
O56 Bi25 2.483(7) . ?
O58 Bi34 2.636(7) . ?
O59 Bi23 2.751(7) . ?
O60 Bi24 2.601(7) . ?
O61 Bi25 2.663(7) . ?
O63 Bi24 2.590(8) . ?
O63 Bi11 2.670(9) . ?
O64 Bi37 2.472(8) . ?
O66 Bi32 2.632(9) . ?
O67 Bi37 2.736(9) . ?
O68 Bi3 2.427(7) . ?
O68 Bi11 2.937(8) . ?
O69 Bi3 2.791(8) . ?
O70 Bi36 2.708(8) . ?
O72 Bi36 2.635(7) . ?
O72 Bi28 2.648(7) . ?
O97 S4 1.505(8) . ?
O74 Bi28 2.623(8) . ?
O76 Bi19 2.535(8) . ?
O77 Bi7 2.678(7) . ?
O77 Bi15 2.717(7) . ?
O103 S10 1.511(9) . ?
O103 Bi10 2.829(11) . ?
O103 Bi13 2.872(9) . ?
O79 Bi23 2.389(7) . ?
O80 Bi14 2.493(7) . ?
O80 Bi15 2.728(7) . ?
O98 S5 1.505(8) . ?
O82 Bi14 2.721(7) . ?
O83 Bi15 2.578(8) . ?
O84 Bi16 2.788(10) . ?
O84 Bi5 2.816(10) . ?
S8 O101 1.528(9) . ?
S8 C112 1.64(2) . ?
S8 C111 1.772(13) . ?
S8' C112 1.31(2) . ?
S8' O101 1.567(12) . ?
S8' C111 1.939(16) . ?
S9 O102 1.468(12) . ?
S9 C113 1.614(18) . ?
S9 C114 1.748(19) . ?
S10 C115 1.604(13) . ?
S10 C116 1.689(16) . ?
Bi1 Bi9 3.6498(6) . ?
Bi1 O91 5.721(12) . ?
Bi2 O86 2.648(11) . ?
Bi2 Bi6 3.5217(6) . ?
Bi3 Bi12 3.5581(6) . ?
Bi3 Bi9 3.6813(6) . ?
Bi4 O90 2.547(11) . ?
Bi4 O91 2.641(11) . ?
Bi4 Bi9 3.6385(6) . ?
Bi5 O101 2.917(8) . ?
Bi5 O105 2.967(7) . ?
Bi5 Bi8 3.6047(6) . ?
Bi5 Bi14 3.6784(6) . ?
Bi6 Bi7 3.5175(5) . ?
Bi8 Bi16 3.5452(6) . ?
Bi8 Bi20 3.6665(6) . ?
Bi9 Bi12 3.6908(6) . ?
Bi10 Bi13 3.5597(6) . ?
Bi10 Bi23 3.5802(6) . ?
Bi10 Bi22 3.6423(6) . ?
Bi11 Bi12 3.4642(6) . ?
Bi13 O104 2.896(10) . ?
Bi14 O101 2.869(7) . ?
Bi14 Bi27 3.5291(6) . ?
Bi15 Bi27 3.5108(6) . ?
Bi16 O88 2.885(8) . ?
Bi17 Bi21 3.4668(6) . ?
Bi17 Bi30 3.4737(6) . ?
Bi17 Bi18 3.5069(6) . ?
Bi18 Bi30 3.5758(6) . ?
Bi18 Bi22 3.6672(6) . ?
Bi20 O89 2.610(9) . ?
Bi21 Bi30 3.4437(6) . ?
Bi21 Bi22 3.6388(6) . ?
Bi22 Bi25 3.6684(6) . ?
Bi23 Bi34 3.6905(6) . ?
Bi24 Bi33 3.5125(6) . ?
Bi25 Bi33 3.5527(6) . ?
Bi29 Bi37 3.5851(6) . ?
Bi29 Bi35 3.6102(6) . ?
Bi29 Bi32 3.6619(6) . ?
Bi29 Bi30 3.6838(6) . ?
Bi30 Bi31 3.6699(5) . ?
Bi31 Bi36 3.5900(6) . ?
Bi31 Bi38 3.6018(6) . ?
Bi31 Bi34 3.6867(6) . ?
Bi35 Bi36 3.6334(5) . ?
Bi37 Bi38 3.6755(6) . ?
C111 H11F 0.9600 . ?
C111 H11G 0.9600 . ?
C111 H11H 0.9600 . ?
C48 H48A 0.9600 . ?
C48 H48B 0.9600 . ?
C48 H48C 0.9600 . ?
C115 H11I 0.9600 . ?
C115 H11J 0.9600 . ?
C115 H11K 0.9600 . ?
C113 H11L 0.9600 . ?
C113 H11M 0.9600 . ?
C113 H11N 0.9600 . ?
C114 H11O 0.9600 . ?
C114 H11P 0.9600 . ?
C114 H11Q 0.9600 . ?
C112 H11R 0.9600 . ?
C112 H11S 0.9600 . ?
C112 H11T 0.9600 . ?
C116 H11U 0.9600 . ?
C116 H11V 0.9600 . ?
C116 H11W 0.9600 . ?
O91 C89 1.245(14) . ?
O86 C85 1.229(14) . ?
C89 O90 1.167(13) . ?
C89 C90' 1.55(2) . ?
C89 C90 1.546(16) . ?
C86 C87 1.312(16) . ?
C86 C85 1.519(16) . ?
C86 C88 1.596(17) . ?
O87 C85 1.224(15) . ?
C87 H87A 0.9300 . ?
C87 H87B 0.9300 . ?
C88 H88A 0.9600 . ?
C88 H88B 0.9600 . ?
C88 H88C 0.9600 . ?
C90 C92 1.493(14) . ?
C90 C91 1.566(18) . ?
C91 H91A 0.9600 . ?
C91 H91B 0.9600 . ?
C91 H91C 0.9600 . ?
C92 H92A 0.9300 . ?
C92 H92B 0.9300 . ?
C90' C92' 1.55(2) . ?
C90' C91' 1.59(2) . ?
C91' H91D 0.9600 . ?
C91' H91E 0.9600 . ?
C91' H91F 0.9600 . ?
C92' H92C 0.9300 . ?
C92' H92D 0.9300 . ?
C95 C94 1.249(17) . ?
C95 H95A 0.9300 . ?
C95 H95B 0.9300 . ?
C93 O93 1.208(16) . ?
C93 C94 1.518(16) . ?
C94 C96 1.446(17) . ?
C96 H96A 0.9600 . ?
C96 H96B 0.9600 . ?
C96 H96C 0.9600 . ?
S11 O111 1.512(18) . ?
S11 C1B 1.676(18) . ?
S11 C1A 1.689(18) . ?
C1A H1A1 0.9600 . ?
C1A H1A2 0.9600 . ?
C1A H1A3 0.9600 . ?
C1B H1B1 0.9600 . ?
C1B H1B2 0.9600 . ?
C1B H1B3 0.9600 . ?
S11' C1A' 1.49(5) . ?
S11' O11' 1.635(17) . ?
S11' C1B' 1.713(19) . ?
C1A' H1A4 0.9600 . ?
C1A' H1A5 0.9600 . ?
C1A' H1A6 0.9600 . ?
C1B' H1B4 0.9600 . ?
C1B' H1B5 0.9600 . ?
C1B' H1B6 0.9600 . ?

loop_
_geom_torsion_atom_site_label_1
_geom_torsion_atom_site_label_2
_geom_torsion_atom_site_label_3
_geom_torsion_atom_site_label_4
_geom_torsion
_geom_torsion_site_symmetry_1
_geom_torsion_site_symmetry_2
_geom_torsion_site_symmetry_3
_geom_torsion_site_symmetry_4
_geom_torsion_publ_flag
O46 C1 C2 C4 35.0(18) . . . . ?
O47 C1 C2 C4 -141.8(13) . . . . ?
O46 C1 C2 C3 -148.2(13) . . . . ?
O47 C1 C2 C3 35.0(16) . . . . ?
O49 C5 C6 C8 171.0(14) . . . . ?
O48 C5 C6 C8 -7(2) . . . . ?
O49 C5 C6 C7 -13(2) . . . . ?
O48 C5 C6 C7 168.2(13) . . . . ?
O51 C9 C10 C11 -24(2) . . . . ?
O50 C9 C10 C11 155.1(16) . . . . ?
O51 C9 C10 C12 157.6(16) . . . . ?
O50 C9 C10 C12 -24(2) . . . . ?
O53 C13 C14 C15 -159.5(14) . . . . ?
O52 C13 C14 C15 17(2) . . . . ?
O53 C13 C14 C16 15.7(19) . . . . ?
O52 C13 C14 C16 -168.0(13) . . . . ?
O55 C17 C18 C20 5(2) . . . . ?
O54 C17 C18 C20 -174.9(12) . . . . ?
O55 C17 C18 C19 -168.5(12) . . . . ?
O54 C17 C18 C19 11.3(17) . . . . ?
O57 C21 C22 C24 -171.7(12) . . . . ?
O56 C21 C22 C24 10.4(17) . . . . ?
O57 C21 C22 C23 7.6(16) . . . . ?
O56 C21 C22 C23 -170.3(10) . . . . ?
O58 C25 C26 C28 176.2(11) . . . . ?
O59 C25 C26 C28 -3.6(16) . . . . ?
O58 C25 C26 C27 -3.5(17) . . . . ?
O59 C25 C26 C27 176.6(11) . . . . ?
O61 C29 C30 C31 161.8(11) . . . . ?
O60 C29 C30 C31 -17.3(17) . . . . ?
O61 C29 C30 C32 -16.9(15) . . . . ?
O60 C29 C30 C32 164.0(11) . . . . ?
O62 C33 C34 C36 -171.5(12) . . . . ?
O63 C33 C34 C36 15.4(17) . . . . ?
O62 C33 C34 C35 9.9(16) . . . . ?
O63 C33 C34 C35 -163.1(11) . . . . ?
O65 C37 C38 C40 176.9(12) . . . . ?
O64 C37 C38 C40 -1.0(17) . . . . ?
O65 C37 C38 C39 -2.1(17) . . . . ?
O64 C37 C38 C39 179.9(11) . . . . ?
O67 C41 C42 C43 -37(3) . . . . ?
O66 C41 C42 C43 151.7(19) . . . . ?
O67 C41 C42 C44 137.0(19) . . . . ?
O66 C41 C42 C44 -34(2) . . . . ?
O69 C45 C46 C47 171.6(15) . . . . ?
O68 C45 C46 C47 -6(2) . . . . ?
O69 C45 C46 C48 -8(2) . . . . ?
O68 C45 C46 C48 174.3(14) . . . . ?
O71 C49 C50 C51 177.5(13) . . . . ?
O70 C49 C50 C51 0.0(18) . . . . ?
O71 C49 C50 C52 -7.5(17) . . . . ?
O70 C49 C50 C52 175.0(11) . . . . ?
O73 C53 C54 C55 -151.1(12) . . . . ?
O72 C53 C54 C55 26.1(16) . . . . ?
O73 C53 C54 C56 27.3(16) . . . . ?
O72 C53 C54 C56 -155.5(10) . . . . ?
O75 C57 C58 C60 -179.4(12) . . . . ?
O74 C57 C58 C60 1.8(18) . . . . ?
O75 C57 C58 C59 0.2(18) . . . . ?
O74 C57 C58 C59 -178.5(12) . . . . ?
O77 C61 C62 C64 -176.9(10) . . . . ?
O76 C61 C62 C64 5.5(15) . . . . ?
O77 C61 C62 C63 4.5(15) . . . . ?
O76 C61 C62 C63 -173.0(10) . . . . ?
O78 C65 C66 C67 165.3(13) . . . . ?
O79 C65 C66 C67 -11.4(18) . . . . ?
O78 C65 C66 C68 -15.8(17) . . . . ?
O79 C65 C66 C68 167.5(11) . . . . ?
O81 C69 C70 C71 -177.9(11) . . . . ?
O80 C69 C70 C71 3.6(17) . . . . ?
O81 C69 C70 C72 1.2(17) . . . . ?
O80 C69 C70 C72 -177.3(11) . . . . ?
O83 C73 C74 C76 -1.2(16) . . . . ?
O82 C73 C74 C76 175.9(11) . . . . ?
O83 C73 C74 C75 -179.6(11) . . . . ?
O82 C73 C74 C75 -2.5(16) . . . . ?
O85 C77 C78 C80 -10(2) . . . . ?
O84 C77 C78 C80 172.9(14) . . . . ?
O85 C77 C78 C79 169.2(15) . . . . ?
O84 C77 C78 C79 -8(2) . . . . ?
O89 C81 C82 C84 -166.0(16) . . . . ?
O88 C81 C82 C84 19(2) . . . . ?
O89 C81 C82 C83 10.4(19) . . . . ?
O88 C81 C82 C83 -164.7(13) . . . . ?
O47 C1 O46 Bi3 65.8(15) . . . . ?
C2 C1 O46 Bi3 -110.7(11) . . . . ?
O47 C1 O46 Bi4 -61.2(15) . . . . ?
C2 C1 O46 Bi4 122.3(10) . . . . ?
O46 C1 O47 Bi2 54.8(15) . . . . ?
C2 C1 O47 Bi2 -128.6(9) . . . . ?
O46 C1 O47 Bi1 -58.1(14) . . . . ?
C2 C1 O47 Bi1 118.5(9) . . . . ?
O49 C5 O48 Bi3 80.6(15) . . . . ?
C6 C5 O48 Bi3 -101.0(11) . . . . ?
O49 C5 O48 Bi1 -4.8(14) . . . . ?
C6 C5 O48 Bi1 173.5(11) . . . . ?
O48 C5 O49 Bi1 5.3(15) . . . . ?
C6 C5 O49 Bi1 -173.0(10) . . . . ?
O51 C9 O50 Bi2 -75.4(14) . . . . ?
C10 C9 O50 Bi2 105.9(12) . . . . ?
O51 C9 O50 Bi6 9.4(14) . . . . ?
C10 C9 O50 Bi6 -169.4(10) . . . . ?
O50 C9 O51 Bi7 52.9(17) . . . . ?
C10 C9 O51 Bi7 -128.4(12) . . . . ?
O53 C13 O52 Bi3 -75.0(12) . . . . ?
C14 C13 O52 Bi3 108.7(11) . . . . ?
O52 C13 O53 Bi11 73.1(13) . . . . ?
C14 C13 O53 Bi11 -110.6(12) . . . . ?
O52 C13 O53 Bi12 -6.3(12) . . . . ?
C14 C13 O53 Bi12 170.0(11) . . . . ?
O55 C17 O54 Bi34 -111.7(12) . . . . ?
C18 C17 O54 Bi34 68.4(13) . . . . ?
O55 C17 O54 Bi25 107.2(13) . . . . ?
C18 C17 O54 Bi25 -72.6(13) . . . . ?
O57 C21 O56 Bi25 -7.8(12) . . . . ?
C22 C21 O56 Bi25 170.0(8) . . . . ?
O59 C25 O58 Bi34 -1.3(12) . . . . ?
C26 C25 O58 Bi34 178.9(8) . . . . ?
O58 C25 O59 Bi23 81.9(12) . . . . ?
C26 C25 O59 Bi23 -98.3(9) . . . . ?
O61 C29 O60 Bi24 44.8(17) . . . . ?
C30 C29 O60 Bi24 -136.2(9) . . . . ?
O60 C29 O61 Bi25 -65.5(13) . . . . ?
C30 C29 O61 Bi25 115.4(8) . . . . ?
O62 C33 O63 Bi24 23(2) . . . . ?
C34 C33 O63 Bi24 -164.4(8) . . . . ?
O62 C33 O63 Bi11 -101.3(11) . . . . ?
C34 C33 O63 Bi11 71.5(11) . . . . ?
O65 C37 O64 Bi37 6.2(15) . . . . ?
C38 C37 O64 Bi37 -175.9(8) . . . . ?
O67 C41 O66 Bi32 51.0(18) . . . . ?
C42 C41 O66 Bi32 -136.7(13) . . . . ?
C42 C41 O67 Bi37 119.2(17) . . . . ?
O66 C41 O67 Bi37 -69.6(16) . . . . ?
O69 C45 O68 Bi3 -3.1(15) . . . . ?
C46 C45 O68 Bi3 174.1(10) . . . . ?
O69 C45 O68 Bi11 -96.3(13) . . . . ?
C46 C45 O68 Bi11 80.9(11) . . . . ?
O68 C45 O69 Bi3 2.6(13) . . . . ?
C46 C45 O69 Bi3 -174.5(11) . . . . ?
O71 C49 O70 Bi36 109.9(12) . . . . ?
C50 C49 O70 Bi36 -72.7(14) . . . . ?
O73 C53 O72 Bi36 -31.8(13) . . . . ?
C54 C53 O72 Bi36 151.1(8) . . . . ?
O73 C53 O72 Bi28 -134.2(9) . . . . ?
C54 C53 O72 Bi28 48.6(12) . . . . ?
O75 C57 O74 Bi28 -15(2) . . . . ?
C58 C57 O74 Bi28 163.4(8) . . . . ?
O77 C61 O76 Bi19 5.6(17) . . . . ?
C62 C61 O76 Bi19 -177.0(6) . . . . ?
O76 C61 O77 Bi7 -15.3(15) . . . . ?
C62 C61 O77 Bi7 167.4(6) . . . . ?
O76 C61 O77 Bi15 99.7(11) . . . . ?
C62 C61 O77 Bi15 -77.7(10) . . . . ?
O78 C65 O79 Bi23 3.9(12) . . . . ?
C66 C65 O79 Bi23 -179.4(8) . . . . ?
O81 C69 O80 Bi14 3.0(14) . . . . ?
C70 C69 O80 Bi14 -178.6(7) . . . . ?
O81 C69 O80 Bi15 -100.6(12) . . . . ?
C70 C69 O80 Bi15 77.7(10) . . . . ?
O83 C73 O82 Bi14 -71.1(12) . . . . ?
C74 C73 O82 Bi14 111.9(8) . . . . ?
O82 C73 O83 Bi15 46.8(15) . . . . ?
C74 C73 O83 Bi15 -136.2(8) . . . . ?
O85 C77 O84 Bi16 122.2(13) . . . . ?
C78 C77 O84 Bi16 -60.2(17) . . . . ?
O85 C77 O84 Bi5 -113.1(14) . . . . ?
C78 C77 O84 Bi5 64.4(18) . . . . ?
Bi38 O94 S1 C97 -164.5(5) . . . . ?
Bi38 O94 S1 C98 90.2(6) . . . . ?
Bi13 O95 S2 C99 -136.6(6) . . . . ?
Bi13 O95 S2 C100 -33.0(7) . . . . ?
Bi5 O96 S3 C102 92.3(7) . . . . ?
Bi1 O96 S3 C102 -124.9(7) . . . . ?
Bi5 O96 S3 C101 -161.7(6) . . . . ?
Bi1 O96 S3 C101 -18.8(8) . . . . ?
Bi13 O99 S6 C108 120.7(5) . . . . ?
Bi4 O99 S6 C108 -127.5(5) . . . . ?
Bi13 O99 S6 C107 -135.1(6) . . . . ?
Bi4 O99 S6 C107 -23.3(7) . . . . ?
Bi19 O100 S7 C109 -50.2(9) . . . . ?
Bi7 O100 S7 C109 92.6(11) . . . . ?
Bi19 O100 S7 C110 54.8(9) . . . . ?
Bi7 O100 S7 C110 -162.3(11) . . . . ?
Bi10 O103 S10 C115 -170.4(7) . . . . ?
Bi13 O103 S10 C115 -53.0(9) . . . . ?
Bi10 O103 S10 C116 81.2(12) . . . . ?
Bi13 O103 S10 C116 -161.4(12) . . . . ?
Bi5 O1 Bi1 O4 -175.9(5) . . . . ?
Bi8 O1 Bi1 O4 -31.5(3) . . . . ?
Bi5 O1 Bi1 O2 103.4(4) . . . . ?
Bi8 O1 Bi1 O2 -112.1(3) . . . . ?
Bi5 O1 Bi1 O49 -87.8(4) . . . . ?
Bi8 O1 Bi1 O49 56.6(3) . . . . ?
Bi5 O1 Bi1 O47 112.5(6) . . . . ?
Bi8 O1 Bi1 O47 -103.0(6) . . . . ?
Bi5 O1 Bi1 O48 -117.3(4) . . . . ?
Bi8 O1 Bi1 O48 27.1(4) . . . . ?
Bi5 O1 Bi1 O96 17.6(4) . . . . ?
Bi8 O1 Bi1 O96 162.1(4) . . . . ?
Bi5 O1 Bi1 Bi9 145.7(4) . . . . ?
Bi8 O1 Bi1 Bi9 -69.8(2) . . . . ?
Bi5 O1 Bi1 O91 127.5(4) . . . . ?
Bi8 O1 Bi1 O91 -88.0(3) . . . . ?
Bi3 O4 Bi1 O1 147.3(4) . . . . ?
Bi9 O4 Bi1 O1 -77.2(3) . . . . ?
Bi3 O4 Bi1 O2 -125.3(4) . . . . ?
Bi9 O4 Bi1 O2 10.2(3) . . . . ?
Bi3 O4 Bi1 O49 65.3(4) . . . . ?
Bi9 O4 Bi1 O49 -159.2(3) . . . . ?
Bi3 O4 Bi1 O47 -57.1(4) . . . . ?
Bi9 O4 Bi1 O47 78.4(3) . . . . ?
Bi3 O4 Bi1 O48 19.1(3) . . . . ?
Bi9 O4 Bi1 O48 154.6(3) . . . . ?
Bi3 O4 Bi1 O96 168.2(3) . . . . ?
Bi9 O4 Bi1 O96 -56.3(5) . . . . ?
Bi3 O4 Bi1 Bi9 -135.5(5) . . . . ?
Bi3 O4 Bi1 O91 -71.3(4) . . . . ?
Bi9 O4 Bi1 O91 64.3(2) . . . . ?
Bi2 O2 Bi1 O1 -178.1(4) . . . . ?
Bi6 O2 Bi1 O1 -43.7(4) . . . . ?
Bi9 O2 Bi1 O1 70.4(3) . . . . ?
Bi2 O2 Bi1 O4 102.4(4) . . . . ?
Bi6 O2 Bi1 O4 -123.2(4) . . . . ?
Bi9 O2 Bi1 O4 -9.1(2) . . . . ?
Bi2 O2 Bi1 O49 141.0(8) . . . . ?
Bi6 O2 Bi1 O49 -84.6(10) . . . . ?
Bi9 O2 Bi1 O49 29.6(10) . . . . ?
Bi2 O2 Bi1 O47 6.1(3) . . . . ?
Bi6 O2 Bi1 O47 140.5(4) . . . . ?
Bi9 O2 Bi1 O47 -105.3(3) . . . . ?
Bi2 O2 Bi1 O48 53.3(5) . . . . ?
Bi6 O2 Bi1 O48 -172.4(3) . . . . ?
Bi9 O2 Bi1 O48 -58.2(4) . . . . ?
Bi2 O2 Bi1 O96 -111.3(4) . . . . ?
Bi6 O2 Bi1 O96 23.1(3) . . . . ?
Bi9 O2 Bi1 O96 137.2(2) . . . . ?
Bi2 O2 Bi1 Bi9 111.4(5) . . . . ?
Bi6 O2 Bi1 Bi9 -114.2(4) . . . . ?
Bi2 O2 Bi1 O91 23.5(3) . . . . ?
Bi6 O2 Bi1 O91 157.9(5) . . . . ?
Bi9 O2 Bi1 O91 -87.9(3) . . . . ?
C5 O49 Bi1 O1 -147.7(8) . . . . ?
C5 O49 Bi1 O4 -68.4(8) . . . . ?
C5 O49 Bi1 O2 -106.5(11) . . . . ?
C5 O49 Bi1 O47 22.0(9) . . . . ?
C5 O49 Bi1 O48 -2.7(8) . . . . ?
C5 O49 Bi1 O96 148.3(8) . . . . ?
C5 O49 Bi1 Bi9 -83.1(8) . . . . ?
C5 O49 Bi1 O91 -2.6(9) . . . . ?
C1 O47 Bi1 O1 115.7(8) . . . . ?
Bi2 O47 Bi1 O1 -14.1(7) . . . . ?
C1 O47 Bi1 O4 47.0(8) . . . . ?
Bi2 O47 Bi1 O4 -82.8(3) . . . . ?
C1 O47 Bi1 O2 125.4(8) . . . . ?
Bi2 O47 Bi1 O2 -4.4(2) . . . . ?
C1 O47 Bi1 O49 -40.3(9) . . . . ?
Bi2 O47 Bi1 O49 -170.1(3) . . . . ?
C1 O47 Bi1 O48 -21.8(8) . . . . ?
Bi2 O47 Bi1 O48 -151.6(3) . . . . ?
C1 O47 Bi1 O96 -160.7(7) . . . . ?
Bi2 O47 Bi1 O96 69.4(3) . . . . ?
C1 O47 Bi1 Bi9 83.9(8) . . . . ?
Bi2 O47 Bi1 Bi9 -45.91(19) . . . . ?
C1 O47 Bi1 O91 85.9(9) . . . . ?
Bi2 O47 Bi1 O91 -43.9(4) . . . . ?
C5 O48 Bi1 O1 43.5(8) . . . . ?
Bi3 O48 Bi1 O1 -75.1(3) . . . . ?
C5 O48 Bi1 O4 106.7(7) . . . . ?
Bi3 O48 Bi1 O4 -11.9(2) . . . . ?
C5 O48 Bi1 O2 159.2(7) . . . . ?
Bi3 O48 Bi1 O2 40.6(4) . . . . ?
C5 O48 Bi1 O49 2.5(7) . . . . ?
Bi3 O48 Bi1 O49 -116.1(4) . . . . ?
C5 O48 Bi1 O47 -156.4(7) . . . . ?
Bi3 O48 Bi1 O47 85.0(2) . . . . ?
C5 O48 Bi1 O96 -44.8(8) . . . . ?
Bi3 O48 Bi1 O96 -163.5(2) . . . . ?
C5 O48 Bi1 Bi9 122.4(7) . . . . ?
Bi3 O48 Bi1 Bi9 3.70(19) . . . . ?
C5 O48 Bi1 O91 -177.4(7) . . . . ?
Bi3 O48 Bi1 O91 63.93(19) . . . . ?
S3 O96 Bi1 O1 -162.7(7) . . . . ?
Bi5 O96 Bi1 O1 -10.1(2) . . . . ?
S3 O96 Bi1 O4 174.9(5) . . . . ?
Bi5 O96 Bi1 O4 -32.5(5) . . . . ?
S3 O96 Bi1 O2 109.7(6) . . . . ?
Bi5 O96 Bi1 O2 -97.6(2) . . . . ?
S3 O96 Bi1 O49 -86.9(6) . . . . ?
Bi5 O96 Bi1 O49 65.8(3) . . . . ?
S3 O96 Bi1 O47 45.4(7) . . . . ?
Bi5 O96 Bi1 O47 -161.91(19) . . . . ?
S3 O96 Bi1 O48 -53.1(8) . . . . ?
Bi5 O96 Bi1 O48 99.5(3) . . . . ?
S3 O96 Bi1 Bi9 140.7(5) . . . . ?
Bi5 O96 Bi1 Bi9 -66.7(2) . . . . ?
S3 O96 Bi1 O91 68.9(6) . . . . ?
Bi5 O96 Bi1 O91 -138.42(18) . . . . ?
Bi4 O5 Bi2 O3 -165.0(4) . . . . ?
Bi9 O5 Bi2 O3 61.7(3) . . . . ?
Bi10 O5 Bi2 O3 -48.0(3) . . . . ?
Bi4 O5 Bi2 O2 124.1(4) . . . . ?
Bi9 O5 Bi2 O2 -9.2(3) . . . . ?
Bi10 O5 Bi2 O2 -118.8(3) . . . . ?
Bi4 O5 Bi2 O50 141.5(4) . . . . ?
Bi9 O5 Bi2 O50 8.2(7) . . . . ?
Bi10 O5 Bi2 O50 -101.4(5) . . . . ?
Bi4 O5 Bi2 O47 53.1(4) . . . . ?
Bi9 O5 Bi2 O47 -80.2(3) . . . . ?
Bi10 O5 Bi2 O47 170.2(3) . . . . ?
Bi4 O5 Bi2 O86 -97.6(5) . . . . ?
Bi9 O5 Bi2 O86 129.2(4) . . . . ?
Bi10 O5 Bi2 O86 19.5(4) . . . . ?
Bi4 O5 Bi2 Bi6 159.9(3) . . . . ?
Bi9 O5 Bi2 Bi6 26.6(3) . . . . ?
Bi10 O5 Bi2 Bi6 -83.0(2) . . . . ?
Bi7 O3 Bi2 O5 122.0(4) . . . . ?
Bi6 O3 Bi2 O5 -105.3(3) . . . . ?
Bi7 O3 Bi2 O2 -159.2(5) . . . . ?
Bi6 O3 Bi2 O2 -26.6(3) . . . . ?
Bi7 O3 Bi2 O50 -81.7(4) . . . . ?
Bi6 O3 Bi2 O50 50.9(3) . . . . ?
Bi7 O3 Bi2 O47 -147.5(4) . . . . ?
Bi6 O3 Bi2 O47 -14.8(6) . . . . ?
Bi7 O3 Bi2 O86 33.6(5) . . . . ?
Bi6 O3 Bi2 O86 166.2(5) . . . . ?
Bi7 O3 Bi2 Bi6 -132.6(6) . . . . ?
Bi1 O2 Bi2 O5 -103.2(4) . . . . ?
Bi6 O2 Bi2 O5 115.2(3) . . . . ?
Bi9 O2 Bi2 O5 8.1(2) . . . . ?
Bi1 O2 Bi2 O3 166.0(5) . . . . ?
Bi6 O2 Bi2 O3 24.4(3) . . . . ?
Bi9 O2 Bi2 O3 -82.7(3) . . . . ?
Bi1 O2 Bi2 O50 85.5(4) . . . . ?
Bi6 O2 Bi2 O50 -56.1(3) . . . . ?
Bi9 O2 Bi2 O50 -163.2(3) . . . . ?
Bi1 O2 Bi2 O47 -6.4(4) . . . . ?
Bi6 O2 Bi2 O47 -148.0(3) . . . . ?
Bi9 O2 Bi2 O47 104.9(3) . . . . ?
Bi1 O2 Bi2 O86 -176.8(6) . . . . ?
Bi6 O2 Bi2 O86 41.6(7) . . . . ?
Bi9 O2 Bi2 O86 -65.5(6) . . . . ?
Bi1 O2 Bi2 Bi6 141.6(6) . . . . ?
Bi9 O2 Bi2 Bi6 -107.1(3) . . . . ?
C9 O50 Bi2 O5 126.0(8) . . . . ?
Bi6 O50 Bi2 O5 22.2(6) . . . . ?
C9 O50 Bi2 O3 70.2(8) . . . . ?
Bi6 O50 Bi2 O3 -33.61(19) . . . . ?
C9 O50 Bi2 O2 143.7(8) . . . . ?
Bi6 O50 Bi2 O2 39.94(18) . . . . ?
C9 O50 Bi2 O47 -144.1(8) . . . . ?
Bi6 O50 Bi2 O47 112.1(2) . . . . ?
C9 O50 Bi2 O86 9.5(9) . . . . ?
Bi6 O50 Bi2 O86 -94.3(3) . . . . ?
C9 O50 Bi2 Bi6 103.8(8) . . . . ?
C1 O47 Bi2 O5 -41.5(9) . . . . ?
Bi1 O47 Bi2 O5 81.0(3) . . . . ?
C1 O47 Bi2 O3 -130.0(9) . . . . ?
Bi1 O47 Bi2 O3 -7.5(5) . . . . ?
C1 O47 Bi2 O2 -118.4(9) . . . . ?
Bi1 O47 Bi2 O2 4.2(2) . . . . ?
C1 O47 Bi2 O50 167.6(9) . . . . ?
Bi1 O47 Bi2 O50 -69.9(3) . . . . ?
C1 O47 Bi2 O86 48.0(13) . . . . ?
Bi1 O47 Bi2 O86 170.5(7) . . . . ?
C1 O47 Bi2 Bi6 -139.1(9) . . . . ?
Bi1 O47 Bi2 Bi6 -16.6(2) . . . . ?
Bi1 O4 Bi3 O6 -165.3(4) . . . . ?
Bi9 O4 Bi3 O6 59.6(3) . . . . ?
Bi1 O4 Bi3 O7 126.3(4) . . . . ?
Bi9 O4 Bi3 O7 -8.7(3) . . . . ?
Bi1 O4 Bi3 O68 -94.6(4) . . . . ?
Bi9 O4 Bi3 O68 130.4(3) . . . . ?
Bi1 O4 Bi3 O52 148.1(4) . . . . ?
Bi9 O4 Bi3 O52 13.1(6) . . . . ?
Bi1 O4 Bi3 O48 -19.8(3) . . . . ?
Bi9 O4 Bi3 O48 -154.8(3) . . . . ?
Bi1 O4 Bi3 O46 52.7(4) . . . . ?
Bi9 O4 Bi3 O46 -82.3(3) . . . . ?
Bi1 O4 Bi3 O69 -74.7(5) . . . . ?
Bi9 O4 Bi3 O69 150.3(3) . . . . ?
Bi1 O4 Bi3 Bi12 160.7(3) . . . . ?
Bi9 O4 Bi3 Bi12 25.6(2) . . . . ?
Bi1 O4 Bi3 Bi9 135.0(5) . . . . ?
Bi11 O6 Bi3 O4 122.1(5) . . . . ?
Bi12 O6 Bi3 O4 -107.7(3) . . . . ?
Bi11 O6 Bi3 O7 -160.2(5) . . . . ?
Bi12 O6 Bi3 O7 -30.1(3) . . . . ?
Bi11 O6 Bi3 O68 30.8(4) . . . . ?
Bi12 O6 Bi3 O68 160.9(4) . . . . ?
Bi11 O6 Bi3 O52 -82.6(4) . . . . ?
Bi12 O6 Bi3 O52 47.5(3) . . . . ?
Bi11 O6 Bi3 O48 68.5(6) . . . . ?
Bi12 O6 Bi3 O48 -161.4(3) . . . . ?
Bi11 O6 Bi3 O46 -166.5(3) . . . . ?
Bi12 O6 Bi3 O46 -36.3(5) . . . . ?
Bi11 O6 Bi3 O69 -11.9(5) . . . . ?
Bi12 O6 Bi3 O69 118.3(3) . . . . ?
Bi11 O6 Bi3 Bi12 -130.1(6) . . . . ?
Bi11 O6 Bi3 Bi9 156.6(5) . . . . ?
Bi12 O6 Bi3 Bi9 -73.3(2) . . . . ?
Bi4 O7 Bi3 O4 -105.5(4) . . . . ?
Bi12 O7 Bi3 O4 115.9(3) . . . . ?
Bi9 O7 Bi3 O4 8.2(2) . . . . ?
Bi4 O7 Bi3 O6 166.6(4) . . . . ?
Bi12 O7 Bi3 O6 27.9(3) . . . . ?
Bi9 O7 Bi3 O6 -79.7(3) . . . . ?
Bi4 O7 Bi3 O68 -178.2(3) . . . . ?
Bi12 O7 Bi3 O68 43.2(5) . . . . ?
Bi9 O7 Bi3 O68 -64.5(4) . . . . ?
Bi4 O7 Bi3 O52 87.0(4) . . . . ?
Bi12 O7 Bi3 O52 -51.6(3) . . . . ?
Bi9 O7 Bi3 O52 -159.3(3) . . . . ?
Bi4 O7 Bi3 O48 -57.8(5) . . . . ?
Bi12 O7 Bi3 O48 163.6(2) . . . . ?
Bi9 O7 Bi3 O48 56.0(4) . . . . ?
Bi4 O7 Bi3 O46 -17.6(3) . . . . ?
Bi12 O7 Bi3 O46 -156.3(3) . . . . ?
Bi9 O7 Bi3 O46 96.1(3) . . . . ?
Bi4 O7 Bi3 O69 101.0(5) . . . . ?
Bi12 O7 Bi3 O69 -37.6(5) . . . . ?
Bi9 O7 Bi3 O69 -145.2(4) . . . . ?
Bi4 O7 Bi3 Bi12 138.6(5) . . . . ?
Bi9 O7 Bi3 Bi12 -107.6(3) . . . . ?
Bi4 O7 Bi3 Bi9 -113.7(4) . . . . ?
Bi12 O7 Bi3 Bi9 107.6(3) . . . . ?
C45 O68 Bi3 O4 162.6(8) . . . . ?
Bi11 O68 Bi3 O4 -99.7(2) . . . . ?
C45 O68 Bi3 O6 -114.7(8) . . . . ?
Bi11 O68 Bi3 O6 -17.0(2) . . . . ?
C45 O68 Bi3 O7 -129.6(7) . . . . ?
Bi11 O68 Bi3 O7 -31.9(5) . . . . ?
C45 O68 Bi3 O52 -48.2(8) . . . . ?
Bi11 O68 Bi3 O52 49.5(3) . . . . ?
C45 O68 Bi3 O48 90.3(7) . . . . ?
Bi11 O68 Bi3 O48 -171.9(3) . . . . ?
C45 O68 Bi3 O46 85.6(9) . . . . ?
Bi11 O68 Bi3 O46 -176.7(3) . . . . ?
C45 O68 Bi3 O69 1.5(7) . . . . ?
Bi11 O68 Bi3 O69 99.2(4) . . . . ?
C45 O68 Bi3 Bi12 -103.3(7) . . . . ?
Bi11 O68 Bi3 Bi12 -5.6(2) . . . . ?
C45 O68 Bi3 Bi9 -167.9(7) . . . . ?
Bi11 O68 Bi3 Bi9 -70.1(2) . . . . ?
C13 O52 Bi3 O4 108.7(8) . . . . ?
C13 O52 Bi3 O6 60.2(8) . . . . ?
C13 O52 Bi3 O7 130.8(8) . . . . ?
C13 O52 Bi3 O68 -4.0(8) . . . . ?
C13 O52 Bi3 O48 -89.5(8) . . . . ?
C13 O52 Bi3 O46 -160.3(8) . . . . ?
C13 O52 Bi3 O69 -40.8(8) . . . . ?
C13 O52 Bi3 Bi12 92.9(8) . . . . ?
C13 O52 Bi3 Bi9 117.0(7) . . . . ?
C5 O48 Bi3 O4 -74.5(9) . . . . ?
Bi1 O48 Bi3 O4 11.7(2) . . . . ?
C5 O48 Bi3 O6 -17.6(10) . . . . ?
Bi1 O48 Bi3 O6 68.6(4) . . . . ?
C5 O48 Bi3 O7 -123.2(8) . . . . ?
Bi1 O48 Bi3 O7 -37.0(4) . . . . ?
C5 O48 Bi3 O68 19.1(8) . . . . ?
Bi1 O48 Bi3 O68 105.3(3) . . . . ?
C5 O48 Bi3 O52 116.0(8) . . . . ?
Bi1 O48 Bi3 O52 -157.8(3) . . . . ?
C5 O48 Bi3 O46 -163.7(9) . . . . ?
Bi1 O48 Bi3 O46 -77.5(2) . . . . ?
C5 O48 Bi3 O69 69.0(9) . . . . ?
Bi1 O48 Bi3 O69 155.2(3) . . . . ?
C5 O48 Bi3 Bi12 -72.6(12) . . . . ?
Bi1 O48 Bi3 Bi12 13.6(8) . . . . ?
C5 O48 Bi3 Bi9 -89.9(8) . . . . ?
Bi1 O48 Bi3 Bi9 -3.70(19) . . . . ?
C1 O46 Bi3 O4 -49.6(10) . . . . ?
Bi4 O46 Bi3 O4 89.1(2) . . . . ?
C1 O46 Bi3 O6 -120.6(9) . . . . ?
Bi4 O46 Bi3 O6 18.1(5) . . . . ?
C1 O46 Bi3 O7 -126.6(10) . . . . ?
Bi4 O46 Bi3 O7 12.1(2) . . . . ?
C1 O46 Bi3 O68 28.9(12) . . . . ?
Bi4 O46 Bi3 O68 167.6(4) . . . . ?
C1 O46 Bi3 O52 164.4(9) . . . . ?
Bi4 O46 Bi3 O52 -56.9(2) . . . . ?
C1 O46 Bi3 O48 24.1(9) . . . . ?
Bi4 O46 Bi3 O48 162.8(3) . . . . ?
C1 O46 Bi3 O69 89.1(10) . . . . ?
Bi4 O46 Bi3 O69 -132.2(3) . . . . ?
C1 O46 Bi3 Bi12 -142.0(9) . . . . ?
Bi4 O46 Bi3 Bi12 -3.3(2) . . . . ?
C1 O46 Bi3 Bi9 -86.7(9) . . . . ?
Bi4 O46 Bi3 Bi9 52.03(15) . . . . ?
C45 O69 Bi3 O4 -28.5(10) . . . . ?
C45 O69 Bi3 O6 56.7(8) . . . . ?
C45 O69 Bi3 O7 114.3(8) . . . . ?
C45 O69 Bi3 O68 -1.6(7) . . . . ?
C45 O69 Bi3 O52 128.3(8) . . . . ?
C45 O69 Bi3 O48 -81.1(8) . . . . ?
C45 O69 Bi3 O46 -142.0(8) . . . . ?
C45 O69 Bi3 Bi12 90.2(8) . . . . ?
C45 O69 Bi3 Bi9 26.5(12) . . . . ?
Bi13 O8 Bi4 O5 169.8(6) . . . . ?
Bi10 O8 Bi4 O5 -26.0(3) . . . . ?
Bi13 O8 Bi4 O7 92.5(5) . . . . ?
Bi10 O8 Bi4 O7 -103.3(4) . . . . ?
Bi13 O8 Bi4 O90 -89.3(7) . . . . ?
Bi10 O8 Bi4 O90 74.9(5) . . . . ?
Bi13 O8 Bi4 O91 -123.3(5) . . . . ?
Bi10 O8 Bi4 O91 40.9(5) . . . . ?
Bi13 O8 Bi4 O46 131.3(6) . . . . ?
Bi10 O8 Bi4 O46 -64.5(8) . . . . ?
Bi13 O8 Bi4 O99 16.2(4) . . . . ?
Bi10 O8 Bi4 O99 -179.6(5) . . . . ?
Bi13 O8 Bi4 Bi9 130.6(5) . . . . ?
Bi10 O8 Bi4 Bi9 -65.2(3) . . . . ?
Bi2 O5 Bi4 O8 141.2(4) . . . . ?
Bi9 O5 Bi4 O8 -84.5(3) . . . . ?
Bi10 O5 Bi4 O8 18.3(2) . . . . ?
Bi2 O5 Bi4 O7 -127.8(4) . . . . ?
Bi9 O5 Bi4 O7 6.5(3) . . . . ?
Bi10 O5 Bi4 O7 109.3(2) . . . . ?
Bi2 O5 Bi4 O90 60.7(5) . . . . ?
Bi9 O5 Bi4 O90 -165.0(4) . . . . ?
Bi10 O5 Bi4 O90 -62.3(3) . . . . ?
Bi2 O5 Bi4 O91 18.9(4) . . . . ?
Bi9 O5 Bi4 O91 153.2(4) . . . . ?
Bi10 O5 Bi4 O91 -104.0(3) . . . . ?
Bi2 O5 Bi4 O46 -52.8(4) . . . . ?
Bi9 O5 Bi4 O46 81.6(3) . . . . ?
Bi10 O5 Bi4 O46 -175.7(2) . . . . ?
Bi2 O5 Bi4 O99 173.7(3) . . . . ?
Bi9 O5 Bi4 O99 -51.9(4) . . . . ?
Bi10 O5 Bi4 O99 50.8(4) . . . . ?
Bi2 O5 Bi4 Bi9 -134.3(5) . . . . ?
Bi10 O5 Bi4 Bi9 102.7(3) . . . . ?
Bi12 O7 Bi4 O8 -49.3(4) . . . . ?
Bi3 O7 Bi4 O8 -177.3(4) . . . . ?
Bi9 O7 Bi4 O8 70.9(3) . . . . ?
Bi12 O7 Bi4 O5 -126.6(4) . . . . ?
Bi3 O7 Bi4 O5 105.4(4) . . . . ?
Bi9 O7 Bi4 O5 -6.3(3) . . . . ?
Bi12 O7 Bi4 O90 -60(3) . . . . ?
Bi3 O7 Bi4 O90 172(3) . . . . ?
Bi9 O7 Bi4 O90 60(3) . . . . ?
Bi12 O7 Bi4 O91 -178.7(4) . . . . ?
Bi3 O7 Bi4 O91 53.3(6) . . . . ?
Bi9 O7 Bi4 O91 -58.4(5) . . . . ?
Bi12 O7 Bi4 O46 145.2(4) . . . . ?
Bi3 O7 Bi4 O46 17.2(3) . . . . ?
Bi9 O7 Bi4 O46 -94.5(3) . . . . ?
Bi12 O7 Bi4 O99 13.3(3) . . . . ?
Bi3 O7 Bi4 O99 -114.7(3) . . . . ?
Bi9 O7 Bi4 O99 133.6(3) . . . . ?
Bi12 O7 Bi4 Bi9 -120.2(4) . . . . ?
Bi3 O7 Bi4 Bi9 111.7(4) . . . . ?
C1 O46 Bi4 O8 89.3(11) . . . . ?
Bi3 O46 Bi4 O8 -53.5(7) . . . . ?
C1 O46 Bi4 O5 51.7(9) . . . . ?
Bi3 O46 Bi4 O5 -91.1(3) . . . . ?
C1 O46 Bi4 O7 129.8(9) . . . . ?
Bi3 O46 Bi4 O7 -12.9(2) . . . . ?
C1 O46 Bi4 O90 -45.8(11) . . . . ?
Bi3 O46 Bi4 O90 171.4(5) . . . . ?
C1 O46 Bi4 O91 -25.3(9) . . . . ?
Bi3 O46 Bi4 O91 -168.1(3) . . . . ?
C1 O46 Bi4 O99 -168.6(8) . . . . ?
Bi3 O46 Bi4 O99 48.6(3) . . . . ?
C1 O46 Bi4 Bi9 90.0(9) . . . . ?
Bi3 O46 Bi4 Bi9 -52.84(16) . . . . ?
S6 O99 Bi4 O8 -134.3(6) . . . . ?
Bi13 O99 Bi4 O8 -9.5(2) . . . . ?
S6 O99 Bi4 O5 -170.3(4) . . . . ?
Bi13 O99 Bi4 O5 -45.6(4) . . . . ?
S6 O99 Bi4 O7 131.1(5) . . . . ?
Bi13 O99 Bi4 O7 -104.1(2) . . . . ?
S6 O99 Bi4 O90 -57.9(6) . . . . ?
Bi13 O99 Bi4 O90 66.9(5) . . . . ?
S6 O99 Bi4 O91 -35.0(7) . . . . ?
Bi13 O99 Bi4 O91 89.7(5) . . . . ?
S6 O99 Bi4 O46 70.8(5) . . . . ?
Bi13 O99 Bi4 O46 -164.4(2) . . . . ?
S6 O99 Bi4 Bi9 159.5(4) . . . . ?
Bi13 O99 Bi4 Bi9 -75.75(18) . . . . ?
Bi14 O9 Bi5 O1 -173.8(4) . . . . ?
Bi6 O9 Bi5 O1 40.7(3) . . . . ?
Bi17 O9 Bi5 O1 -57.0(3) . . . . ?
Bi14 O9 Bi5 O11 -100.4(4) . . . . ?
Bi6 O9 Bi5 O11 114.0(3) . . . . ?
Bi17 O9 Bi5 O11 16.3(3) . . . . ?
Bi14 O9 Bi5 O96 116.7(4) . . . . ?
Bi6 O9 Bi5 O96 -28.9(3) . . . . ?
Bi17 O9 Bi5 O96 -126.6(3) . . . . ?
Bi14 O9 Bi5 O84 -35.9(4) . . . . ?
Bi6 O9 Bi5 O84 178.6(4) . . . . ?
Bi17 O9 Bi5 O84 80.9(3) . . . . ?
Bi14 O9 Bi5 O101 37.1(3) . . . . ?
Bi6 O9 Bi5 O101 -108.4(3) . . . . ?
Bi17 O9 Bi5 O101 153.9(3) . . . . ?
Bi14 O9 Bi5 O105 -144.0(7) . . . . ?
Bi6 O9 Bi5 O105 70.5(9) . . . . ?
Bi17 O9 Bi5 O105 -27.2(10) . . . . ?
Bi14 O9 Bi5 Bi8 -133.5(3) . . . . ?
Bi6 O9 Bi5 Bi8 81.0(3) . . . . ?
Bi17 O9 Bi5 Bi8 -16.7(2) . . . . ?
Bi6 O9 Bi5 Bi14 -145.6(6) . . . . ?
Bi17 O9 Bi5 Bi14 116.7(5) . . . . ?
Bi1 O1 Bi5 O9 -105.9(4) . . . . ?
Bi8 O1 Bi5 O9 106.4(3) . . . . ?
Bi1 O1 Bi5 O11 163.2(5) . . . . ?
Bi8 O1 Bi5 O11 15.5(2) . . . . ?
Bi1 O1 Bi5 O96 -18.2(4) . . . . ?
Bi8 O1 Bi5 O96 -165.9(3) . . . . ?
Bi1 O1 Bi5 O84 -176.2(4) . . . . ?
Bi8 O1 Bi5 O84 36.2(5) . . . . ?
Bi1 O1 Bi5 O101 -49.6(6) . . . . ?
Bi8 O1 Bi5 O101 162.7(3) . . . . ?
Bi1 O1 Bi5 O105 82.4(4) . . . . ?
Bi8 O1 Bi5 O105 -65.2(2) . . . . ?
Bi1 O1 Bi5 Bi8 147.7(6) . . . . ?
Bi1 O1 Bi5 Bi14 -109.4(4) . . . . ?
Bi8 O1 Bi5 Bi14 102.90(19) . . . . ?
Bi16 O11 Bi5 O9 105.3(4) . . . . ?
Bi8 O11 Bi5 O9 -106.6(3) . . . . ?
Bi16 O11 Bi5 O1 -166.6(5) . . . . ?
Bi8 O11 Bi5 O1 -18.5(3) . . . . ?
Bi16 O11 Bi5 O96 -168.7(3) . . . . ?
Bi8 O11 Bi5 O96 -20.6(6) . . . . ?
Bi16 O11 Bi5 O84 29.1(4) . . . . ?
Bi8 O11 Bi5 O84 177.2(4) . . . . ?
Bi16 O11 Bi5 O101 40.2(6) . . . . ?
Bi8 O11 Bi5 O101 -171.8(2) . . . . ?
Bi16 O11 Bi5 O105 -86.3(4) . . . . ?
Bi8 O11 Bi5 O105 61.8(3) . . . . ?
Bi16 O11 Bi5 Bi8 -148.1(6) . . . . ?
Bi16 O11 Bi5 Bi14 75.5(4) . . . . ?
Bi8 O11 Bi5 Bi14 -136.4(2) . . . . ?
S3 O96 Bi5 O9 -106.3(6) . . . . ?
Bi1 O96 Bi5 O9 99.1(2) . . . . ?
S3 O96 Bi5 O1 164.4(6) . . . . ?
Bi1 O96 Bi5 O1 9.8(2) . . . . ?
S3 O96 Bi5 O11 166.6(5) . . . . ?
Bi1 O96 Bi5 O11 12.0(5) . . . . ?
S3 O96 Bi5 O84 -45.8(8) . . . . ?
Bi1 O96 Bi5 O84 159.6(4) . . . . ?
S3 O96 Bi5 O101 -33.8(5) . . . . ?
Bi1 O96 Bi5 O101 171.6(2) . . . . ?
S3 O96 Bi5 O105 90.1(6) . . . . ?
Bi1 O96 Bi5 O105 -64.6(2) . . . . ?
S3 O96 Bi5 Bi8 154.5(5) . . . . ?
Bi1 O96 Bi5 Bi8 -0.1(2) . . . . ?
S3 O96 Bi5 Bi14 -79.2(6) . . . . ?
Bi1 O96 Bi5 Bi14 126.23(14) . . . . ?
C77 O84 Bi5 O9 109.3(12) . . . . ?
Bi16 O84 Bi5 O9 -112.5(3) . . . . ?
C77 O84 Bi5 O1 -176.3(11) . . . . ?
Bi16 O84 Bi5 O1 -38.1(4) . . . . ?
C77 O84 Bi5 O11 -154.4(12) . . . . ?
Bi16 O84 Bi5 O11 -16.3(2) . . . . ?
C77 O84 Bi5 O96 46.4(14) . . . . ?
Bi16 O84 Bi5 O96 -175.4(3) . . . . ?
C77 O84 Bi5 O101 33.9(11) . . . . ?
Bi16 O84 Bi5 O101 172.0(3) . . . . ?
C77 O84 Bi5 O105 -87.1(12) . . . . ?
Bi16 O84 Bi5 O105 51.0(3) . . . . ?
C77 O84 Bi5 Bi8 -152.8(11) . . . . ?
Bi16 O84 Bi5 Bi8 -14.7(2) . . . . ?
C77 O84 Bi5 Bi14 88.1(12) . . . . ?
Bi16 O84 Bi5 Bi14 -133.8(3) . . . . ?
Bi17 O12 Bi6 O3 -179.3(4) . . . . ?
Bi18 O12 Bi6 O3 51.3(3) . . . . ?
Bi9 O12 Bi6 O3 -62.1(2) . . . . ?
Bi17 O12 Bi6 O10 111.5(4) . . . . ?
Bi18 O12 Bi6 O10 -17.9(3) . . . . ?
Bi9 O12 Bi6 O10 -131.2(3) . . . . ?
Bi17 O12 Bi6 O2 -110.1(4) . . . . ?
Bi18 O12 Bi6 O2 120.5(3) . . . . ?
Bi9 O12 Bi6 O2 7.2(2) . . . . ?
Bi17 O12 Bi6 O9 1.2(3) . . . . ?
Bi18 O12 Bi6 O9 -128.1(3) . . . . ?
Bi9 O12 Bi6 O9 118.5(3) . . . . ?
Bi17 O12 Bi6 O50 -139.0(3) . . . . ?
Bi18 O12 Bi6 O50 91.7(4) . . . . ?
Bi9 O12 Bi6 O50 -21.7(5) . . . . ?
Bi17 O12 Bi6 Bi7 146.6(3) . . . . ?
Bi18 O12 Bi6 Bi7 17.3(3) . . . . ?
Bi9 O12 Bi6 Bi7 -96.06(18) . . . . ?
Bi17 O12 Bi6 Bi2 -146.0(3) . . . . ?
Bi18 O12 Bi6 Bi2 84.7(3) . . . . ?
Bi9 O12 Bi6 Bi2 -28.7(2) . . . . ?
Bi2 O3 Bi6 O12 109.8(3) . . . . ?
Bi7 O3 Bi6 O12 -107.4(3) . . . . ?
Bi2 O3 Bi6 O10 -162.5(4) . . . . ?
Bi7 O3 Bi6 O10 -19.7(3) . . . . ?
Bi2 O3 Bi6 O2 26.2(3) . . . . ?
Bi7 O3 Bi6 O2 169.0(4) . . . . ?
Bi2 O3 Bi6 O9 111.4(6) . . . . ?
Bi7 O3 Bi6 O9 -105.8(6) . . . . ?
Bi2 O3 Bi6 O50 -45.0(3) . . . . ?
Bi7 O3 Bi6 O50 97.8(3) . . . . ?
Bi2 O3 Bi6 Bi7 -142.8(5) . . . . ?
Bi7 O3 Bi6 Bi2 142.8(5) . . . . ?
Bi15 O10 Bi6 O12 -91.7(4) . . . . ?
Bi7 O10 Bi6 O12 105.8(3) . . . . ?
Bi15 O10 Bi6 O3 -178.2(5) . . . . ?
Bi7 O10 Bi6 O3 19.3(3) . . . . ?
Bi15 O10 Bi6 O2 -166.2(3) . . . . ?
Bi7 O10 Bi6 O2 31.3(5) . . . . ?
Bi15 O10 Bi6 O9 -20.3(4) . . . . ?
Bi7 O10 Bi6 O9 177.2(2) . . . . ?
Bi15 O10 Bi6 O50 124.4(4) . . . . ?
Bi7 O10 Bi6 O50 -38.1(3) . . . . ?
Bi15 O10 Bi6 Bi7 162.5(6) . . . . ?
Bi15 O10 Bi6 Bi2 171.5(3) . . . . ?
Bi7 O10 Bi6 Bi2 9.0(3) . . . . ?
Bi1 O2 Bi6 O12 104.8(4) . . . . ?
Bi2 O2 Bi6 O12 -112.1(3) . . . . ?
Bi9 O2 Bi6 O12 -7.6(2) . . . . ?
Bi1 O2 Bi6 O3 -167.3(4) . . . . ?
Bi2 O2 Bi6 O3 -24.1(2) . . . . ?
Bi9 O2 Bi6 O3 80.4(3) . . . . ?
Bi1 O2 Bi6 O10 -179.3(3) . . . . ?
Bi2 O2 Bi6 O10 -36.1(5) . . . . ?
Bi9 O2 Bi6 O10 68.4(4) . . . . ?
Bi1 O2 Bi6 O9 34.7(4) . . . . ?
Bi2 O2 Bi6 O9 177.9(2) . . . . ?
Bi9 O2 Bi6 O9 -77.6(3) . . . . ?
Bi1 O2 Bi6 O50 -94.0(4) . . . . ?
Bi2 O2 Bi6 O50 49.2(2) . . . . ?
Bi9 O2 Bi6 O50 153.7(3) . . . . ?
Bi1 O2 Bi6 Bi7 -160.7(3) . . . . ?
Bi2 O2 Bi6 Bi7 -17.6(3) . . . . ?
Bi9 O2 Bi6 Bi7 86.9(2) . . . . ?
Bi1 O2 Bi6 Bi2 -143.2(5) . . . . ?
Bi9 O2 Bi6 Bi2 104.5(3) . . . . ?
Bi5 O9 Bi6 O12 -109.5(3) . . . . ?
Bi14 O9 Bi6 O12 103.4(3) . . . . ?
Bi17 O9 Bi6 O12 -0.8(2) . . . . ?
Bi5 O9 Bi6 O3 -111.2(6) . . . . ?
Bi14 O9 Bi6 O3 101.8(6) . . . . ?
Bi17 O9 Bi6 O3 -2.5(7) . . . . ?
Bi5 O9 Bi6 O10 170.2(3) . . . . ?
Bi14 O9 Bi6 O10 23.2(4) . . . . ?
Bi17 O9 Bi6 O10 -81.0(2) . . . . ?
Bi5 O9 Bi6 O2 -33.5(4) . . . . ?
Bi14 O9 Bi6 O2 179.5(3) . . . . ?
Bi17 O9 Bi6 O2 75.3(2) . . . . ?
Bi5 O9 Bi6 O50 39.1(5) . . . . ?
Bi14 O9 Bi6 O50 -107.9(3) . . . . ?
Bi17 O9 Bi6 O50 147.8(2) . . . . ?
Bi5 O9 Bi6 Bi7 173.09(8) . . . . ?
Bi14 O9 Bi6 Bi7 26.1(5) . . . . ?
Bi17 O9 Bi6 Bi7 -78.2(3) . . . . ?
Bi5 O9 Bi6 Bi2 -31.0(5) . . . . ?
Bi14 O9 Bi6 Bi2 -178.06(6) . . . . ?
Bi17 O9 Bi6 Bi2 77.7(3) . . . . ?
C9 O50 Bi6 O12 -122.6(7) . . . . ?
Bi2 O50 Bi6 O12 -9.7(4) . . . . ?
C9 O50 Bi6 O3 -78.0(7) . . . . ?
Bi2 O50 Bi6 O3 34.9(2) . . . . ?
C9 O50 Bi6 O10 -19.2(7) . . . . ?
Bi2 O50 Bi6 O10 93.7(2) . . . . ?
C9 O50 Bi6 O2 -154.4(7) . . . . ?
Bi2 O50 Bi6 O2 -41.5(2) . . . . ?
C9 O50 Bi6 O9 113.1(7) . . . . ?
Bi2 O50 Bi6 O9 -134.0(2) . . . . ?
C9 O50 Bi6 Bi7 -41.4(7) . . . . ?
Bi2 O50 Bi6 Bi7 71.47(13) . . . . ?
C9 O50 Bi6 Bi2 -112.9(7) . . . . ?
O5 Bi2 Bi6 O12 4.7(2) . . . . ?
O3 Bi2 Bi6 O12 -71.0(3) . . . . ?
O2 Bi2 Bi6 O12 67.9(3) . . . . ?
O50 Bi2 Bi6 O12 174.1(3) . . . . ?
O47 Bi2 Bi6 O12 99.5(3) . . . . ?
O86 Bi2 Bi6 O12 -84.0(4) . . . . ?
O5 Bi2 Bi6 O3 75.8(4) . . . . ?
O2 Bi2 Bi6 O3 138.9(4) . . . . ?
O50 Bi2 Bi6 O3 -114.9(4) . . . . ?
O47 Bi2 Bi6 O3 170.5(4) . . . . ?
O86 Bi2 Bi6 O3 -13.0(5) . . . . ?
O5 Bi2 Bi6 O10 92.5(3) . . . . ?
O3 Bi2 Bi6 O10 16.7(3) . . . . ?
O2 Bi2 Bi6 O10 155.6(3) . . . . ?
O50 Bi2 Bi6 O10 -98.2(3) . . . . ?
O47 Bi2 Bi6 O10 -172.7(3) . . . . ?
O86 Bi2 Bi6 O10 3.7(4) . . . . ?
O5 Bi2 Bi6 O2 -63.1(3) . . . . ?
O3 Bi2 Bi6 O2 -138.9(4) . . . . ?
O50 Bi2 Bi6 O2 106.2(3) . . . . ?
O47 Bi2 Bi6 O2 31.6(3) . . . . ?
O86 Bi2 Bi6 O2 -151.9(4) . . . . ?
O5 Bi2 Bi6 O9 -66.8(3) . . . . ?
O3 Bi2 Bi6 O9 -142.6(4) . . . . ?
O2 Bi2 Bi6 O9 -3.7(4) . . . . ?
O50 Bi2 Bi6 O9 102.6(3) . . . . ?
O47 Bi2 Bi6 O9 28.0(3) . . . . ?
O86 Bi2 Bi6 O9 -155.6(4) . . . . ?
O5 Bi2 Bi6 O50 -169.3(3) . . . . ?
O3 Bi2 Bi6 O50 114.9(4) . . . . ?
O2 Bi2 Bi6 O50 -106.2(3) . . . . ?
O47 Bi2 Bi6 O50 -74.6(3) . . . . ?
O86 Bi2 Bi6 O50 101.9(4) . . . . ?
O5 Bi2 Bi6 Bi7 98.30(18) . . . . ?
O3 Bi2 Bi6 Bi7 22.5(3) . . . . ?
O2 Bi2 Bi6 Bi7 161.4(3) . . . . ?
O50 Bi2 Bi6 Bi7 -92.4(2) . . . . ?
O47 Bi2 Bi6 Bi7 -166.93(19) . . . . ?
O86 Bi2 Bi6 Bi7 9.5(3) . . . . ?
Bi19 O13 Bi7 O3 171.5(4) . . . . ?
Bi18 O13 Bi7 O3 -54.2(3) . . . . ?
Bi10 O13 Bi7 O3 44.7(3) . . . . ?
Bi19 O13 Bi7 O10 -116.6(4) . . . . ?
Bi18 O13 Bi7 O10 17.7(3) . . . . ?
Bi10 O13 Bi7 O10 116.7(3) . . . . ?
Bi19 O13 Bi7 O77 -46.4(4) . . . . ?
Bi18 O13 Bi7 O77 87.9(3) . . . . ?
Bi10 O13 Bi7 O77 -173.1(3) . . . . ?
Bi19 O13 Bi7 O51 -178.1(8) . . . . ?
Bi18 O13 Bi7 O51 -43.8(10) . . . . ?
Bi10 O13 Bi7 O51 55.1(10) . . . . ?
Bi19 O13 Bi7 O100 29.0(4) . . . . ?
Bi18 O13 Bi7 O100 163.3(3) . . . . ?
Bi10 O13 Bi7 O100 -97.8(3) . . . . ?
Bi19 O13 Bi7 Bi6 -154.6(4) . . . . ?
Bi18 O13 Bi7 Bi6 -20.3(2) . . . . ?
Bi10 O13 Bi7 Bi6 78.7(2) . . . . ?
Bi2 O3 Bi7 O13 -116.2(4) . . . . ?
Bi6 O3 Bi7 O13 111.1(3) . . . . ?
Bi2 O3 Bi7 O10 153.2(5) . . . . ?
Bi6 O3 Bi7 O10 20.4(3) . . . . ?
Bi2 O3 Bi7 O77 161.7(3) . . . . ?
Bi6 O3 Bi7 O77 29.0(5) . . . . ?
Bi2 O3 Bi7 O51 67.5(5) . . . . ?
Bi6 O3 Bi7 O51 -65.3(4) . . . . ?
Bi2 O3 Bi7 O100 -63.1(5) . . . . ?
Bi6 O3 Bi7 O100 164.2(2) . . . . ?
Bi2 O3 Bi7 Bi6 132.8(6) . . . . ?
Bi15 O10 Bi7 O13 95.8(4) . . . . ?
Bi6 O10 Bi7 O13 -102.6(3) . . . . ?
Bi15 O10 Bi7 O3 179.1(5) . . . . ?
Bi6 O10 Bi7 O3 -19.3(3) . . . . ?
Bi15 O10 Bi7 O77 4.7(4) . . . . ?
Bi6 O10 Bi7 O77 166.3(3) . . . . ?
Bi15 O10 Bi7 O51 -102.0(4) . . . . ?
Bi6 O10 Bi7 O51 59.6(3) . . . . ?
Bi15 O10 Bi7 O100 40.1(6) . . . . ?
Bi6 O10 Bi7 O100 -158.3(3) . . . . ?
Bi15 O10 Bi7 Bi6 -161.6(6) . . . . ?
C61 O77 Bi7 O13 32.4(9) . . . . ?
Bi15 O77 Bi7 O13 -91.1(2) . . . . ?
C61 O77 Bi7 O3 112.0(8) . . . . ?
Bi15 O77 Bi7 O3 -11.5(5) . . . . ?
C61 O77 Bi7 O10 120.7(9) . . . . ?
Bi15 O77 Bi7 O10 -2.9(2) . . . . ?
C61 O77 Bi7 O51 -162.8(8) . . . . ?
Bi15 O77 Bi7 O51 73.6(3) . . . . ?
C61 O77 Bi7 O100 -36.8(8) . . . . ?
Bi15 O77 Bi7 O100 -160.3(3) . . . . ?
C61 O77 Bi7 Bi6 129.6(8) . . . . ?
Bi15 O77 Bi7 Bi6 6.1(2) . . . . ?
C9 O51 Bi7 O13 -43.6(18) . . . . ?
C9 O51 Bi7 O3 -33.0(11) . . . . ?
C9 O51 Bi7 O10 -106.1(11) . . . . ?
C9 O51 Bi7 O77 -173.6(11) . . . . ?
C9 O51 Bi7 O100 103.8(11) . . . . ?
C9 O51 Bi7 Bi6 -69.5(11) . . . . ?
S7 O100 Bi7 O13 -166.7(11) . . . . ?
Bi19 O100 Bi7 O13 -17.1(2) . . . . ?
S7 O100 Bi7 O3 135.6(10) . . . . ?
Bi19 O100 Bi7 O3 -74.8(4) . . . . ?
S7 O100 Bi7 O10 -105.2(10) . . . . ?
Bi19 O100 Bi7 O10 44.4(5) . . . . ?
S7 O100 Bi7 O77 -71.1(11) . . . . ?
Bi19 O100 Bi7 O77 78.5(2) . . . . ?
S7 O100 Bi7 O51 24.7(12) . . . . ?
Bi19 O100 Bi7 O51 174.3(3) . . . . ?
S7 O100 Bi7 Bi6 178.3(4) . . . . ?
Bi19 O100 Bi7 Bi6 -32.1(9) . . . . ?
O12 Bi6 Bi7 O13 4.2(3) . . . . ?
O3 Bi6 Bi7 O13 -68.9(3) . . . . ?
O10 Bi6 Bi7 O13 79.2(4) . . . . ?
O2 Bi6 Bi7 O13 -79.4(3) . . . . ?
O9 Bi6 Bi7 O13 74.6(3) . . . . ?
O50 Bi6 Bi7 O13 -138.9(2) . . . . ?
Bi2 Bi6 Bi7 O13 -91.30(18) . . . . ?
O12 Bi6 Bi7 O3 73.1(3) . . . . ?
O10 Bi6 Bi7 O3 148.0(4) . . . . ?
O2 Bi6 Bi7 O3 -10.5(3) . . . . ?
O9 Bi6 Bi7 O3 143.5(4) . . . . ?
O50 Bi6 Bi7 O3 -70.0(3) . . . . ?
Bi2 Bi6 Bi7 O3 -22.4(3) . . . . ?
O12 Bi6 Bi7 O10 -75.0(4) . . . . ?
O3 Bi6 Bi7 O10 -148.0(4) . . . . ?
O2 Bi6 Bi7 O10 -158.6(4) . . . . ?
O9 Bi6 Bi7 O10 -4.6(4) . . . . ?
O50 Bi6 Bi7 O10 141.9(3) . . . . ?
Bi2 Bi6 Bi7 O10 -170.5(3) . . . . ?
O12 Bi6 Bi7 O77 -88.5(2) . . . . ?
O3 Bi6 Bi7 O77 -161.6(3) . . . . ?
O10 Bi6 Bi7 O77 -13.6(3) . . . . ?
O2 Bi6 Bi7 O77 -172.1(3) . . . . ?
O9 Bi6 Bi7 O77 -18.1(3) . . . . ?
O50 Bi6 Bi7 O77 128.4(2) . . . . ?
Bi2 Bi6 Bi7 O77 175.98(17) . . . . ?
O12 Bi6 Bi7 O51 175.5(3) . . . . ?
O3 Bi6 Bi7 O51 102.4(4) . . . . ?
O10 Bi6 Bi7 O51 -109.6(4) . . . . ?
O2 Bi6 Bi7 O51 91.9(3) . . . . ?
O9 Bi6 Bi7 O51 -114.1(4) . . . . ?
O50 Bi6 Bi7 O51 32.4(3) . . . . ?
Bi2 Bi6 Bi7 O51 80.0(3) . . . . ?
O12 Bi6 Bi7 O100 18.4(8) . . . . ?
O3 Bi6 Bi7 O100 -54.7(8) . . . . ?
O10 Bi6 Bi7 O100 93.3(8) . . . . ?
O2 Bi6 Bi7 O100 -65.3(8) . . . . ?
O9 Bi6 Bi7 O100 88.7(8) . . . . ?
O50 Bi6 Bi7 O100 -124.7(8) . . . . ?
Bi2 Bi6 Bi7 O100 -77.2(7) . . . . ?
Bi21 O15 Bi8 O11 116.6(4) . . . . ?
Bi17 O15 Bi8 O11 1.4(3) . . . . ?
Bi9 O15 Bi8 O11 -118.3(3) . . . . ?
Bi21 O15 Bi8 O14 49.1(4) . . . . ?
Bi17 O15 Bi8 O14 -66.1(3) . . . . ?
Bi9 O15 Bi8 O14 174.3(3) . . . . ?
Bi21 O15 Bi8 O1 -178.3(4) . . . . ?
Bi17 O15 Bi8 O1 66.5(3) . . . . ?
Bi9 O15 Bi8 O1 -53.1(3) . . . . ?
Bi21 O15 Bi8 O18 -13.9(3) . . . . ?
Bi17 O15 Bi8 O18 -129.1(3) . . . . ?
Bi9 O15 Bi8 O18 111.3(3) . . . . ?
Bi21 O15 Bi8 Bi16 82.1(3) . . . . ?
Bi17 O15 Bi8 Bi16 -33.1(3) . . . . ?
Bi9 O15 Bi8 Bi16 -152.7(2) . . . . ?
Bi21 O15 Bi8 Bi5 149.2(3) . . . . ?
Bi17 O15 Bi8 Bi5 34.0(3) . . . . ?
Bi9 O15 Bi8 Bi5 -85.6(3) . . . . ?
Bi21 O15 Bi8 Bi20 18.8(4) . . . . ?
Bi17 O15 Bi8 Bi20 -96.4(3) . . . . ?
Bi9 O15 Bi8 Bi20 144.0(3) . . . . ?
Bi5 O11 Bi8 O15 97.0(3) . . . . ?
Bi16 O11 Bi8 O15 -107.3(3) . . . . ?
Bi5 O11 Bi8 O14 -176.6(4) . . . . ?
Bi16 O11 Bi8 O14 -20.9(2) . . . . ?
Bi5 O11 Bi8 O1 16.6(2) . . . . ?
Bi16 O11 Bi8 O1 172.3(4) . . . . ?
Bi5 O11 Bi8 O18 174.9(2) . . . . ?
Bi16 O11 Bi8 O18 -29.5(4) . . . . ?
Bi5 O11 Bi8 Bi16 -155.7(5) . . . . ?
Bi16 O11 Bi8 Bi5 155.7(5) . . . . ?
Bi5 O11 Bi8 Bi20 -168.9(2) . . . . ?
Bi16 O11 Bi8 Bi20 -13.2(3) . . . . ?
Bi20 O14 Bi8 O15 -103.2(3) . . . . ?
Bi16 O14 Bi8 O15 112.6(3) . . . . ?
Bi20 O14 Bi8 O11 165.1(4) . . . . ?
Bi16 O14 Bi8 O11 21.0(2) . . . . ?
Bi20 O14 Bi8 O1 -178.7(2) . . . . ?
Bi16 O14 Bi8 O1 37.1(4) . . . . ?
Bi20 O14 Bi8 O18 -22.2(3) . . . . ?
Bi16 O14 Bi8 O18 -166.3(4) . . . . ?
Bi20 O14 Bi8 Bi16 144.1(5) . . . . ?
Bi20 O14 Bi8 Bi5 163.3(3) . . . . ?
Bi16 O14 Bi8 Bi5 19.2(3) . . . . ?
Bi16 O14 Bi8 Bi20 -144.1(5) . . . . ?
Bi1 O1 Bi8 O15 96.0(3) . . . . ?
Bi5 O1 Bi8 O15 -110.1(3) . . . . ?
Bi1 O1 Bi8 O11 -169.7(4) . . . . ?
Bi5 O1 Bi8 O11 -15.8(2) . . . . ?
Bi1 O1 Bi8 O14 173.9(3) . . . . ?
Bi5 O1 Bi8 O14 -32.2(4) . . . . ?
Bi1 O1 Bi8 O18 54.9(7) . . . . ?
Bi5 O1 Bi8 O18 -151.2(4) . . . . ?
Bi1 O1 Bi8 Bi16 -165.2(2) . . . . ?
Bi5 O1 Bi8 Bi16 -11.3(2) . . . . ?
Bi1 O1 Bi8 Bi5 -153.9(5) . . . . ?
Bi1 O1 Bi8 Bi20 171.8(2) . . . . ?
Bi5 O1 Bi8 Bi20 -34.3(7) . . . . ?
Bi11 O18 Bi8 O15 -91.6(4) . . . . ?
Bi20 O18 Bi8 O15 111.0(3) . . . . ?
Bi11 O18 Bi8 O11 -173.9(3) . . . . ?
Bi20 O18 Bi8 O11 28.7(4) . . . . ?
Bi11 O18 Bi8 O14 177.3(5) . . . . ?
Bi20 O18 Bi8 O14 19.8(2) . . . . ?
Bi11 O18 Bi8 O1 -50.3(7) . . . . ?
Bi20 O18 Bi8 O1 152.2(4) . . . . ?
Bi11 O18 Bi8 Bi16 169.3(3) . . . . ?
Bi20 O18 Bi8 Bi16 11.9(2) . . . . ?
Bi11 O18 Bi8 Bi5 -164.6(2) . . . . ?
Bi20 O18 Bi8 Bi5 38.0(7) . . . . ?
Bi11 O18 Bi8 Bi20 157.5(5) . . . . ?
O9 Bi5 Bi8 O15 -7.9(3) . . . . ?
O1 Bi5 Bi8 O15 68.6(3) . . . . ?
O11 Bi5 Bi8 O15 -84.2(4) . . . . ?
O96 Bi5 Bi8 O15 82.7(3) . . . . ?
O84 Bi5 Bi8 O15 -86.8(3) . . . . ?
O101 Bi5 Bi8 O15 -55.4(8) . . . . ?
O105 Bi5 Bi8 O15 168.8(3) . . . . ?
Bi14 Bi5 Bi8 O15 -32.51(19) . . . . ?
O9 Bi5 Bi8 O11 76.3(4) . . . . ?
O1 Bi5 Bi8 O11 152.8(4) . . . . ?
O96 Bi5 Bi8 O11 166.9(4) . . . . ?
O84 Bi5 Bi8 O11 -2.6(4) . . . . ?
O101 Bi5 Bi8 O11 28.8(8) . . . . ?
O105 Bi5 Bi8 O11 -107.0(4) . . . . ?
Bi14 Bi5 Bi8 O11 51.7(3) . . . . ?
O9 Bi5 Bi8 O14 79.5(3) . . . . ?
O1 Bi5 Bi8 O14 156.0(3) . . . . ?
O11 Bi5 Bi8 O14 3.2(4) . . . . ?
O96 Bi5 Bi8 O14 170.1(2) . . . . ?
O84 Bi5 Bi8 O14 0.6(3) . . . . ?
O101 Bi5 Bi8 O14 32.0(8) . . . . ?
O105 Bi5 Bi8 O14 -103.8(2) . . . . ?
Bi14 Bi5 Bi8 O14 54.88(17) . . . . ?
O9 Bi5 Bi8 O1 -76.5(3) . . . . ?
O11 Bi5 Bi8 O1 -152.8(4) . . . . ?
O96 Bi5 Bi8 O1 14.1(3) . . . . ?
O84 Bi5 Bi8 O1 -155.4(3) . . . . ?
O101 Bi5 Bi8 O1 -124.0(8) . . . . ?
O105 Bi5 Bi8 O1 100.2(3) . . . . ?
Bi14 Bi5 Bi8 O1 -101.1(3) . . . . ?
O9 Bi5 Bi8 O18 63.1(6) . . . . ?
O1 Bi5 Bi8 O18 139.6(6) . . . . ?
O11 Bi5 Bi8 O18 -13.2(6) . . . . ?
O96 Bi5 Bi8 O18 153.7(5) . . . . ?
O84 Bi5 Bi8 O18 -15.8(6) . . . . ?
O101 Bi5 Bi8 O18 15.6(9) . . . . ?
O105 Bi5 Bi8 O18 -120.2(5) . . . . ?
Bi14 Bi5 Bi8 O18 38.5(5) . . . . ?
O9 Bi5 Bi8 Bi16 91.47(19) . . . . ?
O1 Bi5 Bi8 Bi16 167.9(3) . . . . ?
O11 Bi5 Bi8 Bi16 15.1(3) . . . . ?
O96 Bi5 Bi8 Bi16 -177.96(17) . . . . ?
O84 Bi5 Bi8 Bi16 12.53(19) . . . . ?
O101 Bi5 Bi8 Bi16 43.9(8) . . . . ?
O105 Bi5 Bi8 Bi16 -91.84(17) . . . . ?
Bi14 Bi5 Bi8 Bi16 66.847(15) . . . . ?
O9 Bi5 Bi8 Bi20 90.71(19) . . . . ?
O1 Bi5 Bi8 Bi20 167.2(3) . . . . ?
O11 Bi5 Bi8 Bi20 14.4(3) . . . . ?
O96 Bi5 Bi8 Bi20 -178.71(17) . . . . ?
O84 Bi5 Bi8 Bi20 11.77(19) . . . . ?
O101 Bi5 Bi8 Bi20 43.2(8) . . . . ?
O105 Bi5 Bi8 Bi20 -92.59(17) . . . . ?
Bi14 Bi5 Bi8 Bi20 66.09(2) . . . . ?
Bi1 O4 Bi9 O5 -70.8(3) . . . . ?
Bi3 O4 Bi9 O5 72.6(3) . . . . ?
Bi1 O4 Bi9 O7 -134.4(3) . . . . ?
Bi3 O4 Bi9 O7 8.9(3) . . . . ?
Bi1 O4 Bi9 O19 166.6(2) . . . . ?
Bi3 O4 Bi9 O19 -50.1(3) . . . . ?
Bi1 O4 Bi9 O2 -9.2(2) . . . . ?
Bi3 O4 Bi9 O2 134.1(3) . . . . ?
Bi1 O4 Bi9 O15 103.3(3) . . . . ?
Bi3 O4 Bi9 O15 -113.4(3) . . . . ?
Bi1 O4 Bi9 O16 -73(3) . . . . ?
Bi3 O4 Bi9 O16 70(3) . . . . ?
Bi1 O4 Bi9 O12 42.4(3) . . . . ?
Bi3 O4 Bi9 O12 -174.3(2) . . . . ?
Bi1 O4 Bi9 Bi4 -102.7(2) . . . . ?
Bi3 O4 Bi9 Bi4 40.6(2) . . . . ?
Bi3 O4 Bi9 Bi1 143.3(5) . . . . ?
Bi1 O4 Bi9 Bi3 -143.3(5) . . . . ?
Bi1 O4 Bi9 Bi12 -167.9(3) . . . . ?
Bi3 O4 Bi9 Bi12 -24.6(2) . . . . ?
Bi2 O5 Bi9 O4 70.2(3) . . . . ?
Bi4 O5 Bi9 O4 -71.6(3) . . . . ?
Bi10 O5 Bi9 O4 -172.9(2) . . . . ?
Bi2 O5 Bi9 O7 135.5(3) . . . . ?
Bi4 O5 Bi9 O7 -6.3(3) . . . . ?
Bi10 O5 Bi9 O7 -107.6(3) . . . . ?
Bi2 O5 Bi9 O19 -170.0(2) . . . . ?
Bi4 O5 Bi9 O19 48.2(3) . . . . ?
Bi10 O5 Bi9 O19 -53.2(3) . . . . ?
Bi2 O5 Bi9 O2 8.5(3) . . . . ?
Bi4 O5 Bi9 O2 -133.3(3) . . . . ?
Bi10 O5 Bi9 O2 125.4(3) . . . . ?
Bi2 O5 Bi9 O15 17(2) . . . . ?
Bi4 O5 Bi9 O15 -125.3(17) . . . . ?
Bi10 O5 Bi9 O15 133.3(17) . . . . ?
Bi2 O5 Bi9 O16 -110.0(3) . . . . ?
Bi4 O5 Bi9 O16 108.2(3) . . . . ?
Bi10 O5 Bi9 O16 6.8(2) . . . . ?
Bi2 O5 Bi9 O12 -48.7(3) . . . . ?
Bi4 O5 Bi9 O12 169.5(2) . . . . ?
Bi10 O5 Bi9 O12 68.1(2) . . . . ?
Bi2 O5 Bi9 Bi4 141.8(5) . . . . ?
Bi10 O5 Bi9 Bi4 -101.4(3) . . . . ?
Bi2 O5 Bi9 Bi1 38.8(3) . . . . ?
Bi4 O5 Bi9 Bi1 -103.0(2) . . . . ?
Bi10 O5 Bi9 Bi1 155.67(17) . . . . ?
Bi2 O5 Bi9 Bi3 101.5(3) . . . . ?
Bi4 O5 Bi9 Bi3 -40.3(2) . . . . ?
Bi10 O5 Bi9 Bi3 -141.73(17) . . . . ?
Bi2 O5 Bi9 Bi12 158.9(2) . . . . ?
Bi4 O5 Bi9 Bi12 17.1(3) . . . . ?
Bi10 O5 Bi9 Bi12 -84.26(17) . . . . ?
Bi4 O7 Bi9 O4 116.3(3) . . . . ?
Bi12 O7 Bi9 O4 -111.3(3) . . . . ?
Bi3 O7 Bi9 O4 -7.6(2) . . . . ?
Bi4 O7 Bi9 O5 6.0(2) . . . . ?
Bi12 O7 Bi9 O5 138.3(3) . . . . ?
Bi3 O7 Bi9 O5 -118.0(3) . . . . ?
Bi4 O7 Bi9 O19 -122.2(3) . . . . ?
Bi12 O7 Bi9 O19 10.1(2) . . . . ?
Bi3 O7 Bi9 O19 113.8(3) . . . . ?
Bi4 O7 Bi9 O2 60.1(3) . . . . ?
Bi12 O7 Bi9 O2 -167.5(2) . . . . ?
Bi3 O7 Bi9 O2 -63.8(3) . . . . ?
Bi4 O7 Bi9 O15 179.1(2) . . . . ?
Bi12 O7 Bi9 O15 -48.5(3) . . . . ?
Bi3 O7 Bi9 O15 55.2(3) . . . . ?
Bi4 O7 Bi9 O16 -59.1(3) . . . . ?
Bi12 O7 Bi9 O16 73.2(3) . . . . ?
Bi3 O7 Bi9 O16 176.9(2) . . . . ?
Bi4 O7 Bi9 O12 -36(2) . . . . ?
Bi12 O7 Bi9 O12 96.8(19) . . . . ?
Bi3 O7 Bi9 O12 -159.5(18) . . . . ?
Bi12 O7 Bi9 Bi4 132.4(4) . . . . ?
Bi3 O7 Bi9 Bi4 -124.0(4) . . . . ?
Bi4 O7 Bi9 Bi1 93.0(2) . . . . ?
Bi12 O7 Bi9 Bi1 -134.6(2) . . . . ?
Bi3 O7 Bi9 Bi1 -31.0(2) . . . . ?
Bi4 O7 Bi9 Bi3 124.0(4) . . . . ?
Bi12 O7 Bi9 Bi3 -103.7(3) . . . . ?
Bi4 O7 Bi9 Bi12 -132.4(4) . . . . ?
Bi3 O7 Bi9 Bi12 103.7(3) . . . . ?
Bi12 O19 Bi9 O4 49.5(3) . . . . ?
Bi21 O19 Bi9 O4 -75.3(3) . . . . ?
Bi22 O19 Bi9 O4 177.1(2) . . . . ?
Bi12 O19 Bi9 O5 -65.0(3) . . . . ?
Bi21 O19 Bi9 O5 170.2(2) . . . . ?
Bi22 O19 Bi9 O5 62.7(3) . . . . ?
Bi12 O19 Bi9 O7 -10.6(2) . . . . ?
Bi21 O19 Bi9 O7 -135.4(3) . . . . ?
Bi22 O19 Bi9 O7 117.0(3) . . . . ?
Bi12 O19 Bi9 O2 136(3) . . . . ?
Bi21 O19 Bi9 O2 11(3) . . . . ?
Bi22 O19 Bi9 O2 -97(3) . . . . ?
Bi12 O19 Bi9 O15 114.2(3) . . . . ?
Bi21 O19 Bi9 O15 -10.6(2) . . . . ?
Bi22 O19 Bi9 O15 -118.2(3) . . . . ?
Bi12 O19 Bi9 O16 -126.0(3) . . . . ?
Bi21 O19 Bi9 O16 109.2(3) . . . . ?
Bi22 O19 Bi9 O16 1.6(2) . . . . ?
Bi12 O19 Bi9 O12 175.9(2) . . . . ?
Bi21 O19 Bi9 O12 51.1(3) . . . . ?
Bi22 O19 Bi9 O12 -56.4(3) . . . . ?
Bi12 O19 Bi9 Bi4 -40.4(2) . . . . ?
Bi21 O19 Bi9 Bi4 -165.2(2) . . . . ?
Bi22 O19 Bi9 Bi4 87.3(2) . . . . ?
Bi12 O19 Bi9 Bi1 61.7(4) . . . . ?
Bi21 O19 Bi9 Bi1 -63.1(3) . . . . ?
Bi22 O19 Bi9 Bi1 -170.63(4) . . . . ?
Bi12 O19 Bi9 Bi3 24.9(2) . . . . ?
Bi21 O19 Bi9 Bi3 -99.9(2) . . . . ?
Bi22 O19 Bi9 Bi3 152.5(2) . . . . ?
Bi21 O19 Bi9 Bi12 -124.8(4) . . . . ?
Bi22 O19 Bi9 Bi12 127.6(4) . . . . ?
Bi1 O2 Bi9 O4 8.7(2) . . . . ?
Bi2 O2 Bi9 O4 -120.1(3) . . . . ?
Bi6 O2 Bi9 O4 135.3(3) . . . . ?
Bi1 O2 Bi9 O5 121.0(3) . . . . ?
Bi2 O2 Bi9 O5 -7.7(2) . . . . ?
Bi6 O2 Bi9 O5 -112.4(3) . . . . ?
Bi1 O2 Bi9 O7 66.4(3) . . . . ?
Bi2 O2 Bi9 O7 -62.3(3) . . . . ?
Bi6 O2 Bi9 O7 -167.0(2) . . . . ?
Bi1 O2 Bi9 O19 -79(3) . . . . ?
Bi2 O2 Bi9 O19 152(3) . . . . ?
Bi6 O2 Bi9 O19 48(3) . . . . ?
Bi1 O2 Bi9 O15 -57.9(3) . . . . ?
Bi2 O2 Bi9 O15 173.3(2) . . . . ?
Bi6 O2 Bi9 O15 68.7(3) . . . . ?
Bi1 O2 Bi9 O16 -176.1(2) . . . . ?
Bi2 O2 Bi9 O16 55.2(3) . . . . ?
Bi6 O2 Bi9 O16 -49.5(3) . . . . ?
Bi1 O2 Bi9 O12 -120.2(3) . . . . ?
Bi2 O2 Bi9 O12 111.0(3) . . . . ?
Bi6 O2 Bi9 O12 6.4(2) . . . . ?
Bi1 O2 Bi9 Bi4 97.0(2) . . . . ?
Bi2 O2 Bi9 Bi4 -31.7(2) . . . . ?
Bi6 O2 Bi9 Bi4 -136.4(2) . . . . ?
Bi2 O2 Bi9 Bi1 -128.7(4) . . . . ?
Bi6 O2 Bi9 Bi1 126.6(4) . . . . ?
Bi1 O2 Bi9 Bi3 31.6(2) . . . . ?
Bi2 O2 Bi9 Bi3 -97.08(19) . . . . ?
Bi6 O2 Bi9 Bi3 158.3(2) . . . . ?
Bi1 O2 Bi9 Bi12 52.3(4) . . . . ?
Bi2 O2 Bi9 Bi12 -76.4(3) . . . . ?
Bi6 O2 Bi9 Bi12 178.92(4) . . . . ?
Bi8 O15 Bi9 O4 -6.7(3) . . . . ?
Bi21 O15 Bi9 O4 129.0(3) . . . . ?
Bi17 O15 Bi9 O4 -132.7(3) . . . . ?
Bi8 O15 Bi9 O5 48.4(19) . . . . ?
Bi21 O15 Bi9 O5 -175.8(17) . . . . ?
Bi17 O15 Bi9 O5 -77.5(18) . . . . ?
Bi8 O15 Bi9 O7 -68.0(4) . . . . ?
Bi21 O15 Bi9 O7 67.7(3) . . . . ?
Bi17 O15 Bi9 O7 166.0(2) . . . . ?
Bi8 O15 Bi9 O19 -125.4(4) . . . . ?
Bi21 O15 Bi9 O19 10.4(2) . . . . ?
Bi17 O15 Bi9 O19 108.7(3) . . . . ?
Bi8 O15 Bi9 O2 56.1(4) . . . . ?
Bi21 O15 Bi9 O2 -168.2(2) . . . . ?
Bi17 O15 Bi9 O2 -69.9(3) . . . . ?
Bi8 O15 Bi9 O16 173.0(3) . . . . ?
Bi21 O15 Bi9 O16 -51.3(3) . . . . ?
Bi17 O15 Bi9 O16 47.0(3) . . . . ?
Bi8 O15 Bi9 O12 115.7(4) . . . . ?
Bi21 O15 Bi9 O12 -108.6(3) . . . . ?
Bi17 O15 Bi9 O12 -10.3(2) . . . . ?
Bi8 O15 Bi9 Bi4 -67.0(5) . . . . ?
Bi21 O15 Bi9 Bi4 68.7(4) . . . . ?
Bi17 O15 Bi9 Bi4 167.03(8) . . . . ?
Bi8 O15 Bi9 Bi1 26.0(3) . . . . ?
Bi21 O15 Bi9 Bi1 161.7(2) . . . . ?
Bi17 O15 Bi9 Bi1 -100.0(2) . . . . ?
Bi8 O15 Bi9 Bi3 -36.6(3) . . . . ?
Bi21 O15 Bi9 Bi3 99.12(19) . . . . ?
Bi17 O15 Bi9 Bi3 -162.6(2) . . . . ?
Bi8 O15 Bi9 Bi12 -94.3(3) . . . . ?
Bi21 O15 Bi9 Bi12 41.39(19) . . . . ?
Bi17 O15 Bi9 Bi12 139.7(2) . . . . ?
Bi10 O16 Bi9 O4 -8(3) . . . . ?
Bi18 O16 Bi9 O4 127(3) . . . . ?
Bi22 O16 Bi9 O4 -123(3) . . . . ?
Bi10 O16 Bi9 O5 -10.1(3) . . . . ?
Bi18 O16 Bi9 O5 124.6(3) . . . . ?
Bi22 O16 Bi9 O5 -125.8(3) . . . . ?
Bi10 O16 Bi9 O7 52.3(4) . . . . ?
Bi18 O16 Bi9 O7 -173.0(2) . . . . ?
Bi22 O16 Bi9 O7 -63.4(3) . . . . ?
Bi10 O16 Bi9 O19 114.1(3) . . . . ?
Bi18 O16 Bi9 O19 -111.2(3) . . . . ?
Bi22 O16 Bi9 O19 -1.6(2) . . . . ?
Bi10 O16 Bi9 O2 -69.9(3) . . . . ?
Bi18 O16 Bi9 O2 64.8(3) . . . . ?
Bi22 O16 Bi9 O2 174.3(2) . . . . ?
Bi10 O16 Bi9 O15 176.1(3) . . . . ?
Bi18 O16 Bi9 O15 -49.2(3) . . . . ?
Bi22 O16 Bi9 O15 60.3(3) . . . . ?
Bi10 O16 Bi9 O12 -125.1(3) . . . . ?
Bi18 O16 Bi9 O12 9.7(2) . . . . ?
Bi22 O16 Bi9 O12 119.2(3) . . . . ?
Bi10 O16 Bi9 Bi4 22.0(3) . . . . ?
Bi18 O16 Bi9 Bi4 156.7(2) . . . . ?
Bi22 O16 Bi9 Bi4 -93.7(2) . . . . ?
Bi10 O16 Bi9 Bi1 -74.0(4) . . . . ?
Bi18 O16 Bi9 Bi1 60.8(3) . . . . ?
Bi22 O16 Bi9 Bi1 170.30(4) . . . . ?
Bi10 O16 Bi9 Bi3 55.7(4) . . . . ?
Bi18 O16 Bi9 Bi3 -169.56(5) . . . . ?
Bi22 O16 Bi9 Bi3 -60.0(3) . . . . ?
Bi10 O16 Bi9 Bi12 86.9(3) . . . . ?
Bi18 O16 Bi9 Bi12 -138.4(2) . . . . ?
Bi22 O16 Bi9 Bi12 -28.9(2) . . . . ?
Bi6 O12 Bi9 O4 -59.5(3) . . . . ?
Bi17 O12 Bi9 O4 73.3(3) . . . . ?
Bi18 O12 Bi9 O4 175.6(2) . . . . ?
Bi6 O12 Bi9 O5 51.1(3) . . . . ?
Bi17 O12 Bi9 O5 -176.1(2) . . . . ?
Bi18 O12 Bi9 O5 -73.8(3) . . . . ?
Bi6 O12 Bi9 O7 91(2) . . . . ?
Bi17 O12 Bi9 O7 -135.9(19) . . . . ?
Bi18 O12 Bi9 O7 -34(2) . . . . ?
Bi6 O12 Bi9 O19 175.7(2) . . . . ?
Bi17 O12 Bi9 O19 -51.5(3) . . . . ?
Bi18 O12 Bi9 O19 50.8(3) . . . . ?
Bi6 O12 Bi9 O2 -7.0(2) . . . . ?
Bi17 O12 Bi9 O2 125.8(3) . . . . ?
Bi18 O12 Bi9 O2 -131.9(3) . . . . ?
Bi6 O12 Bi9 O15 -122.1(3) . . . . ?
Bi17 O12 Bi9 O15 10.7(2) . . . . ?
Bi18 O12 Bi9 O15 113.1(3) . . . . ?
Bi6 O12 Bi9 O16 115.7(3) . . . . ?
Bi17 O12 Bi9 O16 -111.5(3) . . . . ?
Bi18 O12 Bi9 O16 -9.2(2) . . . . ?
Bi6 O12 Bi9 Bi4 60.0(3) . . . . ?
Bi17 O12 Bi9 Bi4 -167.18(6) . . . . ?
Bi18 O12 Bi9 Bi4 -64.9(3) . . . . ?
Bi6 O12 Bi9 Bi1 -37.6(2) . . . . ?
Bi17 O12 Bi9 Bi1 95.19(19) . . . . ?
Bi18 O12 Bi9 Bi1 -162.49(19) . . . . ?
Bi6 O12 Bi9 Bi3 -65.1(4) . . . . ?
Bi17 O12 Bi9 Bi3 67.7(3) . . . . ?
Bi18 O12 Bi9 Bi3 170.03(4) . . . . ?
Bi6 O12 Bi9 Bi12 179.64(4) . . . . ?
Bi17 O12 Bi9 Bi12 -47.6(3) . . . . ?
Bi18 O12 Bi9 Bi12 54.8(3) . . . . ?
O8 Bi4 Bi9 O4 -162.1(3) . . . . ?
O5 Bi4 Bi9 O4 111.6(3) . . . . ?
O7 Bi4 Bi9 O4 -58.3(3) . . . . ?
O90 Bi4 Bi9 O4 133.0(4) . . . . ?
O91 Bi4 Bi9 O4 83.9(3) . . . . ?
O46 Bi4 Bi9 O4 18.2(2) . . . . ?
O99 Bi4 Bi9 O4 -105.1(2) . . . . ?
O8 Bi4 Bi9 O5 86.3(4) . . . . ?
O7 Bi4 Bi9 O5 -170.0(4) . . . . ?
O90 Bi4 Bi9 O5 21.4(5) . . . . ?
O91 Bi4 Bi9 O5 -27.8(4) . . . . ?
O46 Bi4 Bi9 O5 -93.5(3) . . . . ?
O99 Bi4 Bi9 O5 143.2(3) . . . . ?
O8 Bi4 Bi9 O7 -103.8(3) . . . . ?
O5 Bi4 Bi9 O7 170.0(4) . . . . ?
O90 Bi4 Bi9 O7 -168.7(5) . . . . ?
O91 Bi4 Bi9 O7 142.2(4) . . . . ?
O46 Bi4 Bi9 O7 76.5(3) . . . . ?
O99 Bi4 Bi9 O7 -46.8(3) . . . . ?
O8 Bi4 Bi9 O19 -51.2(2) . . . . ?
O5 Bi4 Bi9 O19 -137.5(3) . . . . ?
O7 Bi4 Bi9 O19 52.6(3) . . . . ?
O90 Bi4 Bi9 O19 -116.1(4) . . . . ?
O91 Bi4 Bi9 O19 -165.2(3) . . . . ?
O46 Bi4 Bi9 O19 129.1(2) . . . . ?
O99 Bi4 Bi9 O19 5.7(2) . . . . ?
O8 Bi4 Bi9 O2 129.1(2) . . . . ?
O5 Bi4 Bi9 O2 42.8(3) . . . . ?
O7 Bi4 Bi9 O2 -127.2(3) . . . . ?
O90 Bi4 Bi9 O2 64.1(4) . . . . ?
O91 Bi4 Bi9 O2 15.0(3) . . . . ?
O46 Bi4 Bi9 O2 -50.7(2) . . . . ?
O99 Bi4 Bi9 O2 -174.0(2) . . . . ?
O8 Bi4 Bi9 O15 -105.3(4) . . . . ?
O5 Bi4 Bi9 O15 168.4(4) . . . . ?
O7 Bi4 Bi9 O15 -1.6(4) . . . . ?
O90 Bi4 Bi9 O15 -170.2(5) . . . . ?
O91 Bi4 Bi9 O15 140.6(4) . . . . ?
O46 Bi4 Bi9 O15 74.9(3) . . . . ?
O99 Bi4 Bi9 O15 -48.4(3) . . . . ?
O8 Bi4 Bi9 O16 20.4(2) . . . . ?
O5 Bi4 Bi9 O16 -65.9(3) . . . . ?
O7 Bi4 Bi9 O16 124.1(3) . . . . ?
O90 Bi4 Bi9 O16 -44.5(4) . . . . ?
O91 Bi4 Bi9 O16 -93.7(3) . . . . ?
O46 Bi4 Bi9 O16 -159.4(2) . . . . ?
O99 Bi4 Bi9 O16 77.3(2) . . . . ?
O8 Bi4 Bi9 O12 70.8(3) . . . . ?
O5 Bi4 Bi9 O12 -15.5(4) . . . . ?
O7 Bi4 Bi9 O12 174.5(3) . . . . ?
O90 Bi4 Bi9 O12 5.8(5) . . . . ?
O91 Bi4 Bi9 O12 -43.3(3) . . . . ?
O46 Bi4 Bi9 O12 -109.0(3) . . . . ?
O99 Bi4 Bi9 O12 127.7(2) . . . . ?
O8 Bi4 Bi9 Bi1 165.1(2) . . . . ?
O5 Bi4 Bi9 Bi1 78.8(3) . . . . ?
O7 Bi4 Bi9 Bi1 -91.1(3) . . . . ?
O90 Bi4 Bi9 Bi1 100.2(4) . . . . ?
O91 Bi4 Bi9 Bi1 51.1(3) . . . . ?
O46 Bi4 Bi9 Bi1 -14.62(18) . . . . ?
O99 Bi4 Bi9 Bi1 -137.94(13) . . . . ?
O8 Bi4 Bi9 Bi3 -139.2(2) . . . . ?
O5 Bi4 Bi9 Bi3 134.5(3) . . . . ?
O7 Bi4 Bi9 Bi3 -35.4(3) . . . . ?
O90 Bi4 Bi9 Bi3 155.9(4) . . . . ?
O91 Bi4 Bi9 Bi3 106.8(3) . . . . ?
O46 Bi4 Bi9 Bi3 41.09(18) . . . . ?
O99 Bi4 Bi9 Bi3 -82.23(13) . . . . ?
O8 Bi4 Bi9 Bi12 -75.0(2) . . . . ?
O5 Bi4 Bi9 Bi12 -161.2(3) . . . . ?
O7 Bi4 Bi9 Bi12 28.8(3) . . . . ?
O90 Bi4 Bi9 Bi12 -139.9(4) . . . . ?
O91 Bi4 Bi9 Bi12 171.0(3) . . . . ?
O46 Bi4 Bi9 Bi12 105.30(18) . . . . ?
O99 Bi4 Bi9 Bi12 -18.03(13) . . . . ?
O1 Bi1 Bi9 O4 93.3(3) . . . . ?
O2 Bi1 Bi9 O4 -165.3(4) . . . . ?
O49 Bi1 Bi9 O4 24.5(4) . . . . ?
O47 Bi1 Bi9 O4 -100.6(3) . . . . ?
O48 Bi1 Bi9 O4 -24.5(3) . . . . ?
O96 Bi1 Bi9 O4 146.3(3) . . . . ?
O91 Bi1 Bi9 O4 -101.4(3) . . . . ?
O1 Bi1 Bi9 O5 -154.4(2) . . . . ?
O4 Bi1 Bi9 O5 112.3(3) . . . . ?
O2 Bi1 Bi9 O5 -53.0(3) . . . . ?
O49 Bi1 Bi9 O5 136.9(3) . . . . ?
O47 Bi1 Bi9 O5 11.7(2) . . . . ?
O48 Bi1 Bi9 O5 87.8(2) . . . . ?
O96 Bi1 Bi9 O5 -101.4(2) . . . . ?
O91 Bi1 Bi9 O5 10.9(2) . . . . ?
O1 Bi1 Bi9 O7 136.3(2) . . . . ?
O4 Bi1 Bi9 O7 43.0(3) . . . . ?
O2 Bi1 Bi9 O7 -122.3(3) . . . . ?
O49 Bi1 Bi9 O7 67.5(3) . . . . ?
O47 Bi1 Bi9 O7 -57.6(2) . . . . ?
O48 Bi1 Bi9 O7 18.5(2) . . . . ?
O96 Bi1 Bi9 O7 -170.7(2) . . . . ?
O91 Bi1 Bi9 O7 -58.4(2) . . . . ?
O1 Bi1 Bi9 O19 72.2(3) . . . . ?
O4 Bi1 Bi9 O19 -21.1(4) . . . . ?
O2 Bi1 Bi9 O19 173.7(4) . . . . ?
O49 Bi1 Bi9 O19 3.5(3) . . . . ?
O47 Bi1 Bi9 O19 -121.6(3) . . . . ?
O48 Bi1 Bi9 O19 -45.5(3) . . . . ?
O96 Bi1 Bi9 O19 125.3(3) . . . . ?
O91 Bi1 Bi9 O19 -122.5(3) . . . . ?
O1 Bi1 Bi9 O2 -101.5(3) . . . . ?
O4 Bi1 Bi9 O2 165.3(4) . . . . ?
O49 Bi1 Bi9 O2 -170.2(3) . . . . ?
O47 Bi1 Bi9 O2 64.7(3) . . . . ?
O48 Bi1 Bi9 O2 140.8(3) . . . . ?
O96 Bi1 Bi9 O2 -48.4(3) . . . . ?
O91 Bi1 Bi9 O2 63.8(3) . . . . ?
O1 Bi1 Bi9 O15 22.9(2) . . . . ?
O4 Bi1 Bi9 O15 -70.4(3) . . . . ?
O2 Bi1 Bi9 O15 124.3(3) . . . . ?
O49 Bi1 Bi9 O15 -45.9(3) . . . . ?
O47 Bi1 Bi9 O15 -171.0(2) . . . . ?
O48 Bi1 Bi9 O15 -94.9(2) . . . . ?
O96 Bi1 Bi9 O15 75.9(2) . . . . ?
O91 Bi1 Bi9 O15 -171.83(19) . . . . ?
O1 Bi1 Bi9 O16 -95.0(3) . . . . ?
O4 Bi1 Bi9 O16 171.7(4) . . . . ?
O2 Bi1 Bi9 O16 6.5(3) . . . . ?
O49 Bi1 Bi9 O16 -163.7(3) . . . . ?
O47 Bi1 Bi9 O16 71.2(3) . . . . ?
O48 Bi1 Bi9 O16 147.2(3) . . . . ?
O96 Bi1 Bi9 O16 -41.9(3) . . . . ?
O91 Bi1 Bi9 O16 70.3(3) . . . . ?
O1 Bi1 Bi9 O12 -48.5(2) . . . . ?
O4 Bi1 Bi9 O12 -141.8(3) . . . . ?
O2 Bi1 Bi9 O12 52.9(3) . . . . ?
O49 Bi1 Bi9 O12 -117.3(3) . . . . ?
O47 Bi1 Bi9 O12 117.6(2) . . . . ?
O48 Bi1 Bi9 O12 -166.3(2) . . . . ?
O96 Bi1 Bi9 O12 4.5(2) . . . . ?
O91 Bi1 Bi9 O12 116.76(18) . . . . ?
O1 Bi1 Bi9 Bi4 172.41(18) . . . . ?
O4 Bi1 Bi9 Bi4 79.1(3) . . . . ?
O2 Bi1 Bi9 Bi4 -86.1(3) . . . . ?
O49 Bi1 Bi9 Bi4 103.7(2) . . . . ?
O47 Bi1 Bi9 Bi4 -21.45(17) . . . . ?
O48 Bi1 Bi9 Bi4 54.63(16) . . . . ?
O96 Bi1 Bi9 Bi4 -134.56(17) . . . . ?
O91 Bi1 Bi9 Bi4 -22.30(12) . . . . ?
O1 Bi1 Bi9 Bi3 114.72(18) . . . . ?
O4 Bi1 Bi9 Bi3 21.4(3) . . . . ?
O2 Bi1 Bi9 Bi3 -143.8(3) . . . . ?
O49 Bi1 Bi9 Bi3 46.0(2) . . . . ?
O47 Bi1 Bi9 Bi3 -79.13(17) . . . . ?
O48 Bi1 Bi9 Bi3 -3.05(16) . . . . ?
O96 Bi1 Bi9 Bi3 167.75(17) . . . . ?
O91 Bi1 Bi9 Bi3 -79.98(12) . . . . ?
O1 Bi1 Bi9 Bi12 107.23(18) . . . . ?
O4 Bi1 Bi9 Bi12 13.9(3) . . . . ?
O2 Bi1 Bi9 Bi12 -151.3(3) . . . . ?
O49 Bi1 Bi9 Bi12 38.5(2) . . . . ?
O47 Bi1 Bi9 Bi12 -86.63(17) . . . . ?
O48 Bi1 Bi9 Bi12 -10.55(16) . . . . ?
O96 Bi1 Bi9 Bi12 160.26(17) . . . . ?
O91 Bi1 Bi9 Bi12 -87.48(12) . . . . ?
O6 Bi3 Bi9 O4 -110.8(4) . . . . ?
O7 Bi3 Bi9 O4 166.6(4) . . . . ?
O68 Bi3 Bi9 O4 -55.2(4) . . . . ?
O52 Bi3 Bi9 O4 -172.3(3) . . . . ?
O48 Bi3 Bi9 O4 25.0(3) . . . . ?
O46 Bi3 Bi9 O4 92.4(3) . . . . ?
O69 Bi3 Bi9 O4 -77.6(7) . . . . ?
Bi12 Bi3 Bi9 O4 -150.5(3) . . . . ?
O4 Bi3 Bi9 O5 -110.8(3) . . . . ?
O6 Bi3 Bi9 O5 138.4(3) . . . . ?
O7 Bi3 Bi9 O5 55.8(3) . . . . ?
O68 Bi3 Bi9 O5 -166.0(3) . . . . ?
O52 Bi3 Bi9 O5 76.9(2) . . . . ?
O48 Bi3 Bi9 O5 -85.8(2) . . . . ?
O46 Bi3 Bi9 O5 -18.4(2) . . . . ?
O69 Bi3 Bi9 O5 171.6(6) . . . . ?
Bi12 Bi3 Bi9 O5 98.66(17) . . . . ?
O4 Bi3 Bi9 O7 -166.6(4) . . . . ?
O6 Bi3 Bi9 O7 82.6(3) . . . . ?
O68 Bi3 Bi9 O7 138.2(3) . . . . ?
O52 Bi3 Bi9 O7 21.1(3) . . . . ?
O48 Bi3 Bi9 O7 -141.6(3) . . . . ?
O46 Bi3 Bi9 O7 -74.2(3) . . . . ?
O69 Bi3 Bi9 O7 115.8(7) . . . . ?
Bi12 Bi3 Bi9 O7 42.9(3) . . . . ?
O4 Bi3 Bi9 O19 134.2(3) . . . . ?
O6 Bi3 Bi9 O19 23.4(3) . . . . ?
O7 Bi3 Bi9 O19 -59.2(3) . . . . ?
O68 Bi3 Bi9 O19 79.0(3) . . . . ?
O52 Bi3 Bi9 O19 -38.1(2) . . . . ?
O48 Bi3 Bi9 O19 159.2(2) . . . . ?
O46 Bi3 Bi9 O19 -133.4(2) . . . . ?
O69 Bi3 Bi9 O19 56.6(6) . . . . ?
Bi12 Bi3 Bi9 O19 -16.31(15) . . . . ?
O4 Bi3 Bi9 O2 -42.1(3) . . . . ?
O6 Bi3 Bi9 O2 -153.0(3) . . . . ?
O7 Bi3 Bi9 O2 124.5(3) . . . . ?
O68 Bi3 Bi9 O2 -97.4(3) . . . . ?
O52 Bi3 Bi9 O2 145.5(2) . . . . ?
O48 Bi3 Bi9 O2 -17.1(2) . . . . ?
O46 Bi3 Bi9 O2 50.2(2) . . . . ?
O69 Bi3 Bi9 O2 -119.8(6) . . . . ?
Bi12 Bi3 Bi9 O2 167.32(15) . . . . ?
O4 Bi3 Bi9 O15 62.1(3) . . . . ?
O6 Bi3 Bi9 O15 -48.7(3) . . . . ?
O7 Bi3 Bi9 O15 -131.3(3) . . . . ?
O68 Bi3 Bi9 O15 6.9(3) . . . . ?
O52 Bi3 Bi9 O15 -110.2(2) . . . . ?
O48 Bi3 Bi9 O15 87.1(2) . . . . ?
O46 Bi3 Bi9 O15 154.5(2) . . . . ?
O69 Bi3 Bi9 O15 -15.5(6) . . . . ?
Bi12 Bi3 Bi9 O15 -88.45(15) . . . . ?
O4 Bi3 Bi9 O16 -171.8(4) . . . . ?
O6 Bi3 Bi9 O16 77.4(3) . . . . ?
O7 Bi3 Bi9 O16 -5.2(3) . . . . ?
O68 Bi3 Bi9 O16 133.0(3) . . . . ?
O52 Bi3 Bi9 O16 15.9(3) . . . . ?
O48 Bi3 Bi9 O16 -146.8(3) . . . . ?
O46 Bi3 Bi9 O16 -79.4(3) . . . . ?
O69 Bi3 Bi9 O16 110.6(7) . . . . ?
Bi12 Bi3 Bi9 O16 37.7(2) . . . . ?
O4 Bi3 Bi9 O12 9.5(4) . . . . ?
O6 Bi3 Bi9 O12 -101.3(3) . . . . ?
O7 Bi3 Bi9 O12 176.1(3) . . . . ?
O68 Bi3 Bi9 O12 -45.7(3) . . . . ?
O52 Bi3 Bi9 O12 -162.8(3) . . . . ?
O48 Bi3 Bi9 O12 34.5(3) . . . . ?
O46 Bi3 Bi9 O12 101.9(3) . . . . ?
O69 Bi3 Bi9 O12 -68.1(7) . . . . ?
Bi12 Bi3 Bi9 O12 -141.0(2) . . . . ?
O4 Bi3 Bi9 Bi4 -134.2(3) . . . . ?
O6 Bi3 Bi9 Bi4 114.9(2) . . . . ?
O7 Bi3 Bi9 Bi4 32.4(2) . . . . ?
O68 Bi3 Bi9 Bi4 170.6(2) . . . . ?
O52 Bi3 Bi9 Bi4 53.44(18) . . . . ?
O48 Bi3 Bi9 Bi4 -109.22(17) . . . . ?
O46 Bi3 Bi9 Bi4 -41.85(18) . . . . ?
O69 Bi3 Bi9 Bi4 148.1(6) . . . . ?
Bi12 Bi3 Bi9 Bi4 75.231(13) . . . . ?
O4 Bi3 Bi9 Bi1 -21.8(3) . . . . ?
O6 Bi3 Bi9 Bi1 -132.6(2) . . . . ?
O7 Bi3 Bi9 Bi1 144.8(2) . . . . ?
O68 Bi3 Bi9 Bi1 -77.0(2) . . . . ?
O52 Bi3 Bi9 Bi1 165.90(18) . . . . ?
O48 Bi3 Bi9 Bi1 3.23(17) . . . . ?
O46 Bi3 Bi9 Bi1 70.60(18) . . . . ?
O69 Bi3 Bi9 Bi1 -99.4(6) . . . . ?
Bi12 Bi3 Bi9 Bi1 -172.314(14) . . . . ?
O4 Bi3 Bi9 Bi12 150.5(3) . . . . ?
O6 Bi3 Bi9 Bi12 39.7(2) . . . . ?
O7 Bi3 Bi9 Bi12 -42.9(2) . . . . ?
O68 Bi3 Bi9 Bi12 95.3(2) . . . . ?
O52 Bi3 Bi9 Bi12 -21.79(18) . . . . ?
O48 Bi3 Bi9 Bi12 175.55(17) . . . . ?
O46 Bi3 Bi9 Bi12 -117.08(18) . . . . ?
O69 Bi3 Bi9 Bi12 72.9(6) . . . . ?
Bi18 O16 Bi10 O20 116.8(4) . . . . ?
Bi22 O16 Bi10 O20 -3.3(2) . . . . ?
Bi9 O16 Bi10 O20 -116.3(3) . . . . ?
Bi18 O16 Bi10 O17 48.4(4) . . . . ?
Bi22 O16 Bi10 O17 -71.7(3) . . . . ?
Bi9 O16 Bi10 O17 175.3(3) . . . . ?
Bi18 O16 Bi10 O8 -176.5(4) . . . . ?
Bi22 O16 Bi10 O8 63.4(3) . . . . ?
Bi9 O16 Bi10 O8 -49.6(3) . . . . ?
Bi18 O16 Bi10 O103 118.9(4) . . . . ?
Bi22 O16 Bi10 O103 -1.3(5) . . . . ?
Bi9 O16 Bi10 O103 -114.2(4) . . . . ?
Bi18 O16 Bi10 O13 -11.0(3) . . . . ?
Bi22 O16 Bi10 O13 -131.1(3) . . . . ?
Bi9 O16 Bi10 O13 115.9(3) . . . . ?
Bi18 O16 Bi10 O5 -118.6(4) . . . . ?
Bi22 O16 Bi10 O5 121.2(3) . . . . ?
Bi9 O16 Bi10 O5 8.3(2) . . . . ?
Bi18 O16 Bi10 Bi13 149.2(3) . . . . ?
Bi22 O16 Bi10 Bi13 29.1(2) . . . . ?
Bi9 O16 Bi10 Bi13 -83.9(3) . . . . ?
Bi18 O16 Bi10 Bi23 82.4(3) . . . . ?
Bi22 O16 Bi10 Bi23 -37.8(2) . . . . ?
Bi9 O16 Bi10 Bi23 -150.7(2) . . . . ?
Bi18 O16 Bi10 Bi22 120.2(4) . . . . ?
Bi9 O16 Bi10 Bi22 -113.0(4) . . . . ?
Bi13 O20 Bi10 O16 113.9(3) . . . . ?
Bi23 O20 Bi10 O16 -114.4(3) . . . . ?
Bi22 O20 Bi10 O16 3.2(2) . . . . ?
Bi13 O20 Bi10 O17 -150.9(3) . . . . ?
Bi23 O20 Bi10 O17 -19.2(2) . . . . ?
Bi22 O20 Bi10 O17 98.4(3) . . . . ?
Bi13 O20 Bi10 O8 20.8(3) . . . . ?
Bi23 O20 Bi10 O8 152.5(3) . . . . ?
Bi22 O20 Bi10 O8 -89.9(3) . . . . ?
Bi13 O20 Bi10 O103 -64.5(3) . . . . ?
Bi23 O20 Bi10 O103 67.1(3) . . . . ?
Bi22 O20 Bi10 O103 -175.3(3) . . . . ?
Bi13 O20 Bi10 O13 177.5(2) . . . . ?
Bi23 O20 Bi10 O13 -50.9(3) . . . . ?
Bi22 O20 Bi10 O13 66.7(3) . . . . ?
Bi13 O20 Bi10 O5 51.1(3) . . . . ?
Bi23 O20 Bi10 O5 -177.28(19) . . . . ?
Bi22 O20 Bi10 O5 -59.7(3) . . . . ?
Bi23 O20 Bi10 Bi13 131.6(4) . . . . ?
Bi22 O20 Bi10 Bi13 -110.8(3) . . . . ?
Bi13 O20 Bi10 Bi23 -131.6(4) . . . . ?
Bi22 O20 Bi10 Bi23 117.6(3) . . . . ?
Bi13 O20 Bi10 Bi22 110.8(3) . . . . ?
Bi23 O20 Bi10 Bi22 -117.6(3) . . . . ?
Bi23 O17 Bi10 O16 99.9(3) . . . . ?
Bi19 O17 Bi10 O16 -86.6(4) . . . . ?
Bi23 O17 Bi10 O20 21.2(3) . . . . ?
Bi19 O17 Bi10 O20 -165.3(4) . . . . ?
Bi23 O17 Bi10 O8 10.3(5) . . . . ?
Bi19 O17 Bi10 O8 -176.2(3) . . . . ?
Bi23 O17 Bi10 O103 -42.1(3) . . . . ?
Bi19 O17 Bi10 O103 131.4(4) . . . . ?
Bi23 O17 Bi10 O13 170.6(4) . . . . ?
Bi19 O17 Bi10 O13 -15.9(3) . . . . ?
Bi23 O17 Bi10 O5 135.9(5) . . . . ?
Bi19 O17 Bi10 O5 -50.6(8) . . . . ?
Bi23 O17 Bi10 Bi13 4.3(3) . . . . ?
Bi19 O17 Bi10 Bi13 177.9(3) . . . . ?
Bi19 O17 Bi10 Bi23 173.5(6) . . . . ?
Bi23 O17 Bi10 Bi22 62.8(2) . . . . ?
Bi19 O17 Bi10 Bi22 -123.6(3) . . . . ?
Bi4 O8 Bi10 O16 90.9(4) . . . . ?
Bi13 O8 Bi10 O16 -100.9(3) . . . . ?
Bi4 O8 Bi10 O20 170.4(4) . . . . ?
Bi13 O8 Bi10 O20 -21.3(3) . . . . ?
Bi4 O8 Bi10 O17 -178.6(3) . . . . ?
Bi13 O8 Bi10 O17 -10.3(5) . . . . ?
Bi4 O8 Bi10 O103 -125.6(4) . . . . ?
Bi13 O8 Bi10 O103 42.7(3) . . . . ?
Bi4 O8 Bi10 O13 51.9(8) . . . . ?
Bi13 O8 Bi10 O13 -139.8(4) . . . . ?
Bi4 O8 Bi10 O5 21.4(3) . . . . ?
Bi13 O8 Bi10 O5 -170.3(4) . . . . ?
Bi4 O8 Bi10 Bi13 -168.3(6) . . . . ?
Bi4 O8 Bi10 Bi23 -172.7(3) . . . . ?
Bi13 O8 Bi10 Bi23 -4.4(3) . . . . ?
Bi4 O8 Bi10 Bi22 126.6(4) . . . . ?
Bi13 O8 Bi10 Bi22 -65.1(2) . . . . ?
S10 O103 Bi10 O16 179.7(6) . . . . ?
Bi13 O103 Bi10 O16 39.7(4) . . . . ?
S10 O103 Bi10 O20 -177.9(8) . . . . ?
Bi13 O103 Bi10 O20 42.1(2) . . . . ?
S10 O103 Bi10 O17 -104.9(7) . . . . ?
Bi13 O103 Bi10 O17 115.1(2) . . . . ?
S10 O103 Bi10 O8 110.5(7) . . . . ?
Bi13 O103 Bi10 O8 -29.5(2) . . . . ?
S10 O103 Bi10 O13 -68.3(7) . . . . ?
Bi13 O103 Bi10 O13 151.71(18) . . . . ?
S10 O103 Bi10 O5 76.0(7) . . . . ?
Bi13 O103 Bi10 O5 -64.0(3) . . . . ?
S10 O103 Bi10 Bi13 140.0(8) . . . . ?
S10 O103 Bi10 Bi23 -132.9(8) . . . . ?
Bi13 O103 Bi10 Bi23 87.1(2) . . . . ?
S10 O103 Bi10 Bi22 178.9(6) . . . . ?
Bi13 O103 Bi10 Bi22 38.91(18) . . . . ?
Bi19 O13 Bi10 O16 115.1(3) . . . . ?
Bi7 O13 Bi10 O16 -105.7(3) . . . . ?
Bi18 O13 Bi10 O16 7.9(2) . . . . ?
Bi19 O13 Bi10 O20 48.4(3) . . . . ?
Bi7 O13 Bi10 O20 -172.4(3) . . . . ?
Bi18 O13 Bi10 O20 -58.7(3) . . . . ?
Bi19 O13 Bi10 O17 14.4(2) . . . . ?
Bi7 O13 Bi10 O17 153.6(4) . . . . ?
Bi18 O13 Bi10 O17 -92.7(2) . . . . ?
Bi19 O13 Bi10 O8 155.9(5) . . . . ?
Bi7 O13 Bi10 O8 -64.9(7) . . . . ?
Bi18 O13 Bi10 O8 48.8(6) . . . . ?
Bi19 O13 Bi10 O103 -27.1(4) . . . . ?
Bi7 O13 Bi10 O103 112.2(4) . . . . ?
Bi18 O13 Bi10 O103 -134.2(3) . . . . ?
Bi19 O13 Bi10 O5 -177.7(2) . . . . ?
Bi7 O13 Bi10 O5 -38.5(3) . . . . ?
Bi18 O13 Bi10 O5 75.14(19) . . . . ?
Bi19 O13 Bi10 Bi13 52.3(5) . . . . ?
Bi7 O13 Bi10 Bi13 -168.49(8) . . . . ?
Bi18 O13 Bi10 Bi13 -54.9(4) . . . . ?
Bi19 O13 Bi10 Bi23 19.7(2) . . . . ?
Bi7 O13 Bi10 Bi23 158.9(3) . . . . ?
Bi18 O13 Bi10 Bi23 -87.44(13) . . . . ?
Bi19 O13 Bi10 Bi22 86.5(2) . . . . ?
Bi7 O13 Bi10 Bi22 -134.3(3) . . . . ?
Bi18 O13 Bi10 Bi22 -20.63(15) . . . . ?
Bi2 O5 Bi10 O16 108.1(3) . . . . ?
Bi4 O5 Bi10 O16 -118.4(3) . . . . ?
Bi9 O5 Bi10 O16 -8.7(3) . . . . ?
Bi2 O5 Bi10 O20 175.4(3) . . . . ?
Bi4 O5 Bi10 O20 -51.2(3) . . . . ?
Bi9 O5 Bi10 O20 58.6(3) . . . . ?
Bi2 O5 Bi10 O17 69.9(7) . . . . ?
Bi4 O5 Bi10 O17 -156.6(5) . . . . ?
Bi9 O5 Bi10 O17 -46.9(7) . . . . ?
Bi2 O5 Bi10 O8 -152.0(4) . . . . ?
Bi4 O5 Bi10 O8 -18.6(3) . . . . ?
Bi9 O5 Bi10 O8 91.2(3) . . . . ?
Bi2 O5 Bi10 O103 -112.4(3) . . . . ?
Bi4 O5 Bi10 O103 21.0(4) . . . . ?
Bi9 O5 Bi10 O103 130.8(3) . . . . ?
Bi2 O5 Bi10 O13 39.4(3) . . . . ?
Bi4 O5 Bi10 O13 172.8(2) . . . . ?
Bi9 O5 Bi10 O13 -77.4(2) . . . . ?
Bi2 O5 Bi10 Bi13 -157.6(2) . . . . ?
Bi4 O5 Bi10 Bi13 -24.1(2) . . . . ?
Bi9 O5 Bi10 Bi13 85.65(19) . . . . ?
Bi2 O5 Bi10 Bi23 171.15(8) . . . . ?
Bi4 O5 Bi10 Bi23 -55.4(4) . . . . ?
Bi9 O5 Bi10 Bi23 54.4(5) . . . . ?
Bi2 O5 Bi10 Bi22 140.5(2) . . . . ?
Bi4 O5 Bi10 Bi22 -86.1(2) . . . . ?
Bi9 O5 Bi10 Bi22 23.7(2) . . . . ?
Bi20 O18 Bi11 O6 -176.3(5) . . . . ?
Bi8 O18 Bi11 O6 35.5(4) . . . . ?
Bi20 O18 Bi11 O21 -103.1(5) . . . . ?
Bi8 O18 Bi11 O21 108.7(4) . . . . ?
Bi20 O18 Bi11 O53 -145.2(6) . . . . ?
Bi8 O18 Bi11 O53 66.5(9) . . . . ?
Bi20 O18 Bi11 O63 -33.6(5) . . . . ?
Bi8 O18 Bi11 O63 178.2(3) . . . . ?
Bi20 O18 Bi11 O68 122.5(5) . . . . ?
Bi8 O18 Bi11 O68 -25.7(3) . . . . ?
Bi20 O18 Bi11 Bi12 -142.3(4) . . . . ?
Bi8 O18 Bi11 Bi12 69.5(3) . . . . ?
Bi3 O6 Bi11 O18 -111.2(5) . . . . ?
Bi12 O6 Bi11 O18 117.7(3) . . . . ?
Bi3 O6 Bi11 O21 158.4(5) . . . . ?
Bi12 O6 Bi11 O21 27.3(3) . . . . ?
Bi3 O6 Bi11 O53 79.4(4) . . . . ?
Bi12 O6 Bi11 O53 -51.7(3) . . . . ?
Bi3 O6 Bi11 O63 159.5(4) . . . . ?
Bi12 O6 Bi11 O63 28.4(6) . . . . ?
Bi3 O6 Bi11 O68 -27.1(4) . . . . ?
Bi12 O6 Bi11 O68 -158.2(4) . . . . ?
Bi3 O6 Bi11 Bi12 131.1(6) . . . . ?
Bi24 O21 Bi11 O18 104.5(4) . . . . ?
Bi12 O21 Bi11 O18 -113.1(3) . . . . ?
Bi24 O21 Bi11 O6 -167.3(5) . . . . ?
Bi12 O21 Bi11 O6 -24.9(3) . . . . ?
Bi24 O21 Bi11 O53 -89.3(4) . . . . ?
Bi12 O21 Bi11 O53 53.1(3) . . . . ?
Bi24 O21 Bi11 O63 13.4(4) . . . . ?
Bi12 O21 Bi11 O63 155.8(4) . . . . ?
Bi24 O21 Bi11 O68 -174.0(3) . . . . ?
Bi12 O21 Bi11 O68 -31.7(4) . . . . ?
Bi24 O21 Bi11 Bi12 -142.4(6) . . . . ?
C13 O53 Bi11 O18 -86.9(12) . . . . ?
Bi12 O53 Bi11 O18 3.5(9) . . . . ?
C13 O53 Bi11 O6 -54.6(9) . . . . ?
Bi12 O53 Bi11 O6 35.8(2) . . . . ?
C13 O53 Bi11 O21 -130.8(9) . . . . ?
Bi12 O53 Bi11 O21 -40.5(2) . . . . ?
C13 O53 Bi11 O63 162.3(9) . . . . ?
Bi12 O53 Bi11 O63 -107.3(2) . . . . ?
C13 O53 Bi11 O68 3.1(9) . . . . ?
Bi12 O53 Bi11 O68 93.5(2) . . . . ?
C13 O53 Bi11 Bi12 -90.4(9) . . . . ?
C33 O63 Bi11 O18 50.6(8) . . . . ?
Bi24 O63 Bi11 O18 -98.4(3) . . . . ?
C33 O63 Bi11 O6 138.9(7) . . . . ?
Bi24 O63 Bi11 O6 -10.1(6) . . . . ?
C33 O63 Bi11 O21 140.0(8) . . . . ?
Bi24 O63 Bi11 O21 -9.0(2) . . . . ?
C33 O63 Bi11 O53 -148.2(7) . . . . ?
Bi24 O63 Bi11 O53 62.8(3) . . . . ?
C33 O63 Bi11 O68 -26.9(11) . . . . ?
Bi24 O63 Bi11 O68 -175.9(4) . . . . ?
C33 O63 Bi11 Bi12 156.6(7) . . . . ?
Bi24 O63 Bi11 Bi12 7.7(3) . . . . ?
C45 O68 Bi11 O18 -147.2(7) . . . . ?
Bi3 O68 Bi11 O18 110.0(3) . . . . ?
C45 O68 Bi11 O6 121.6(7) . . . . ?
Bi3 O68 Bi11 O6 18.8(3) . . . . ?
C45 O68 Bi11 O21 129.0(7) . . . . ?
Bi3 O68 Bi11 O21 26.1(4) . . . . ?
C45 O68 Bi11 O53 53.1(7) . . . . ?
Bi3 O68 Bi11 O53 -49.7(3) . . . . ?
C45 O68 Bi11 O63 -68.2(10) . . . . ?
Bi3 O68 Bi11 O63 -171.0(5) . . . . ?
C45 O68 Bi11 Bi12 108.4(7) . . . . ?
Bi3 O68 Bi11 Bi12 5.6(2) . . . . ?
Bi21 O19 Bi12 O6 55.7(3) . . . . ?
Bi22 O19 Bi12 O6 -178.5(3) . . . . ?
Bi9 O19 Bi12 O6 -58.8(3) . . . . ?
Bi21 O19 Bi12 O7 125.3(4) . . . . ?
Bi22 O19 Bi12 O7 -108.9(3) . . . . ?
Bi9 O19 Bi12 O7 10.8(2) . . . . ?
Bi21 O19 Bi12 O21 -12.8(3) . . . . ?
Bi22 O19 Bi12 O21 113.1(3) . . . . ?
Bi9 O19 Bi12 O21 -127.3(3) . . . . ?
Bi21 O19 Bi12 O22 -125.5(4) . . . . ?
Bi22 O19 Bi12 O22 0.4(3) . . . . ?
Bi9 O19 Bi12 O22 120.0(3) . . . . ?
Bi21 O19 Bi12 O53 15.2(6) . . . . ?
Bi22 O19 Bi12 O53 141.0(3) . . . . ?
Bi9 O19 Bi12 O53 -99.3(4) . . . . ?
Bi21 O19 Bi12 Bi11 21.3(3) . . . . ?
Bi22 O19 Bi12 Bi11 147.2(3) . . . . ?
Bi9 O19 Bi12 Bi11 -93.2(2) . . . . ?
Bi21 O19 Bi12 Bi3 88.5(3) . . . . ?
Bi22 O19 Bi12 Bi3 -145.7(3) . . . . ?
Bi9 O19 Bi12 Bi3 -26.0(2) . . . . ?
Bi21 O19 Bi12 Bi9 114.5(4) . . . . ?
Bi22 O19 Bi12 Bi9 -119.6(4) . . . . ?
Bi11 O6 Bi12 O19 -107.6(3) . . . . ?
Bi3 O6 Bi12 O19 111.3(3) . . . . ?
Bi11 O6 Bi12 O7 172.5(4) . . . . ?
Bi3 O6 Bi12 O7 31.4(3) . . . . ?
Bi11 O6 Bi12 O21 -25.6(3) . . . . ?
Bi3 O6 Bi12 O21 -166.7(4) . . . . ?
Bi11 O6 Bi12 O22 -110.1(5) . . . . ?
Bi3 O6 Bi12 O22 108.8(5) . . . . ?
Bi11 O6 Bi12 O53 47.7(3) . . . . ?
Bi3 O6 Bi12 O53 -93.3(3) . . . . ?
Bi3 O6 Bi12 Bi11 -141.1(5) . . . . ?
Bi11 O6 Bi12 Bi3 141.1(5) . . . . ?
Bi11 O6 Bi12 Bi9 -145.6(3) . . . . ?
Bi3 O6 Bi12 Bi9 73.3(2) . . . . ?
Bi4 O7 Bi12 O19 108.8(4) . . . . ?
Bi3 O7 Bi12 O19 -115.7(3) . . . . ?
Bi9 O7 Bi12 O19 -11.3(2) . . . . ?
Bi4 O7 Bi12 O6 -162.6(4) . . . . ?
Bi3 O7 Bi12 O6 -27.2(2) . . . . ?
Bi9 O7 Bi12 O6 77.3(3) . . . . ?
Bi4 O7 Bi12 O21 174.0(3) . . . . ?
Bi3 O7 Bi12 O21 -50.5(4) . . . . ?
Bi9 O7 Bi12 O21 54.0(4) . . . . ?
Bi4 O7 Bi12 O22 42.6(4) . . . . ?
Bi3 O7 Bi12 O22 178.1(2) . . . . ?
Bi9 O7 Bi12 O22 -77.4(3) . . . . ?
Bi4 O7 Bi12 O53 -108.0(3) . . . . ?
Bi3 O7 Bi12 O53 27.5(3) . . . . ?
Bi9 O7 Bi12 O53 131.9(2) . . . . ?
Bi4 O7 Bi12 Bi11 -158.1(3) . . . . ?
Bi3 O7 Bi12 Bi11 -22.6(2) . . . . ?
Bi9 O7 Bi12 Bi11 81.8(2) . . . . ?
Bi4 O7 Bi12 Bi3 -135.5(5) . . . . ?
Bi9 O7 Bi12 Bi3 104.4(3) . . . . ?
Bi4 O7 Bi12 Bi9 120.1(4) . . . . ?
Bi3 O7 Bi12 Bi9 -104.4(3) . . . . ?
Bi24 O21 Bi12 O19 -103.0(4) . . . . ?
Bi11 O21 Bi12 O19 112.9(3) . . . . ?
Bi24 O21 Bi12 O6 169.0(4) . . . . ?
Bi11 O21 Bi12 O6 24.9(3) . . . . ?
Bi24 O21 Bi12 O7 -167.4(3) . . . . ?
Bi11 O21 Bi12 O7 48.4(4) . . . . ?
Bi24 O21 Bi12 O22 -37.3(4) . . . . ?
Bi11 O21 Bi12 O22 178.5(2) . . . . ?
Bi24 O21 Bi12 O53 94.7(4) . . . . ?
Bi11 O21 Bi12 O53 -49.5(3) . . . . ?
Bi24 O21 Bi12 Bi11 144.2(5) . . . . ?
Bi24 O21 Bi12 Bi3 161.2(3) . . . . ?
Bi11 O21 Bi12 Bi3 17.0(3) . . . . ?
Bi24 O21 Bi12 Bi9 -135.8(3) . . . . ?
Bi11 O21 Bi12 Bi9 80.0(2) . . . . ?
Bi25 O22 Bi12 O19 109.5(3) . . . . ?
Bi13 O22 Bi12 O19 -112.1(3) . . . . ?
Bi22 O22 Bi12 O19 -0.4(2) . . . . ?
Bi25 O22 Bi12 O6 112.1(5) . . . . ?
Bi13 O22 Bi12 O6 -109.5(5) . . . . ?
Bi22 O22 Bi12 O6 2.2(6) . . . . ?
Bi25 O22 Bi12 O7 -178.2(3) . . . . ?
Bi13 O22 Bi12 O7 -39.8(4) . . . . ?
Bi22 O22 Bi12 O7 72.0(3) . . . . ?
Bi25 O22 Bi12 O21 36.7(3) . . . . ?
Bi13 O22 Bi12 O21 175.1(3) . . . . ?
Bi22 O22 Bi12 O21 -73.2(3) . . . . ?
Bi25 O22 Bi12 O53 -38.4(4) . . . . ?
Bi13 O22 Bi12 O53 100.0(4) . . . . ?
Bi22 O22 Bi12 O53 -148.2(3) . . . . ?
Bi25 O22 Bi12 Bi11 38.2(4) . . . . ?
Bi13 O22 Bi12 Bi11 176.63(7) . . . . ?
Bi22 O22 Bi12 Bi11 -71.6(3) . . . . ?
Bi25 O22 Bi12 Bi3 -176.02(5) . . . . ?
Bi13 O22 Bi12 Bi3 -37.6(5) . . . . ?
Bi22 O22 Bi12 Bi3 74.1(3) . . . . ?
Bi25 O22 Bi12 Bi9 144.2(2) . . . . ?
Bi13 O22 Bi12 Bi9 -77.4(3) . . . . ?
Bi22 O22 Bi12 Bi9 34.32(18) . . . . ?
C13 O53 Bi12 O19 130.3(7) . . . . ?
Bi11 O53 Bi12 O19 8.2(5) . . . . ?
C13 O53 Bi12 O6 86.1(7) . . . . ?
Bi11 O53 Bi12 O6 -36.0(2) . . . . ?
C13 O53 Bi12 O7 30.9(8) . . . . ?
Bi11 O53 Bi12 O7 -91.2(2) . . . . ?
C13 O53 Bi12 O21 160.4(8) . . . . ?
Bi11 O53 Bi12 O21 38.3(2) . . . . ?
C13 O53 Bi12 O22 -107.0(7) . . . . ?
Bi11 O53 Bi12 O22 130.9(2) . . . . ?
C13 O53 Bi12 Bi11 122.1(8) . . . . ?
C13 O53 Bi12 Bi3 49.3(7) . . . . ?
Bi11 O53 Bi12 Bi3 -72.80(15) . . . . ?
C13 O53 Bi12 Bi9 69.6(8) . . . . ?
Bi11 O53 Bi12 Bi9 -52.5(3) . . . . ?
O18 Bi11 Bi12 O19 6.1(3) . . . . ?
O6 Bi11 Bi12 O19 72.5(4) . . . . ?
O21 Bi11 Bi12 O19 -66.1(3) . . . . ?
O53 Bi11 Bi12 O19 -175.1(3) . . . . ?
O63 Bi11 Bi12 O19 -89.8(3) . . . . ?
O68 Bi11 Bi12 O19 91.6(2) . . . . ?
O18 Bi11 Bi12 O6 -66.4(4) . . . . ?
O21 Bi11 Bi12 O6 -138.6(4) . . . . ?
O53 Bi11 Bi12 O6 112.4(4) . . . . ?
O63 Bi11 Bi12 O6 -162.4(4) . . . . ?
O68 Bi11 Bi12 O6 19.1(3) . . . . ?
O18 Bi11 Bi12 O7 -73.6(3) . . . . ?
O6 Bi11 Bi12 O7 -7.2(4) . . . . ?
O21 Bi11 Bi12 O7 -145.8(3) . . . . ?
O53 Bi11 Bi12 O7 105.1(3) . . . . ?
O63 Bi11 Bi12 O7 -169.6(3) . . . . ?
O68 Bi11 Bi12 O7 11.9(2) . . . . ?
O18 Bi11 Bi12 O21 72.2(4) . . . . ?
O6 Bi11 Bi12 O21 138.6(4) . . . . ?
O53 Bi11 Bi12 O21 -109.0(4) . . . . ?
O63 Bi11 Bi12 O21 -23.8(3) . . . . ?
O68 Bi11 Bi12 O21 157.7(3) . . . . ?
O18 Bi11 Bi12 O22 69.8(3) . . . . ?
O6 Bi11 Bi12 O22 136.1(4) . . . . ?
O21 Bi11 Bi12 O22 -2.4(4) . . . . ?
O53 Bi11 Bi12 O22 -111.5(3) . . . . ?
O63 Bi11 Bi12 O22 -26.2(3) . . . . ?
O68 Bi11 Bi12 O22 155.2(3) . . . . ?
O18 Bi11 Bi12 O53 -178.8(3) . . . . ?
O6 Bi11 Bi12 O53 -112.4(4) . . . . ?
O21 Bi11 Bi12 O53 109.0(4) . . . . ?
O63 Bi11 Bi12 O53 85.2(3) . . . . ?
O68 Bi11 Bi12 O53 -93.3(3) . . . . ?
O18 Bi11 Bi12 Bi3 -89.6(2) . . . . ?
O6 Bi11 Bi12 Bi3 -23.2(3) . . . . ?
O21 Bi11 Bi12 Bi3 -161.8(3) . . . . ?
O53 Bi11 Bi12 Bi3 89.1(2) . . . . ?
O63 Bi11 Bi12 Bi3 174.4(2) . . . . ?
O68 Bi11 Bi12 Bi3 -4.14(16) . . . . ?
O18 Bi11 Bi12 Bi9 -35.1(2) . . . . ?
O6 Bi11 Bi12 Bi9 31.3(3) . . . . ?
O21 Bi11 Bi12 Bi9 -107.3(3) . . . . ?
O53 Bi11 Bi12 Bi9 143.6(2) . . . . ?
O63 Bi11 Bi12 Bi9 -131.1(2) . . . . ?
O68 Bi11 Bi12 Bi9 50.37(16) . . . . ?
O4 Bi3 Bi12 O19 2.0(2) . . . . ?
O6 Bi3 Bi12 O19 -69.4(4) . . . . ?
O7 Bi3 Bi12 O19 63.0(3) . . . . ?
O68 Bi3 Bi12 O19 -88.0(3) . . . . ?
O52 Bi3 Bi12 O19 173.3(3) . . . . ?
O48 Bi3 Bi12 O19 0.2(7) . . . . ?
O46 Bi3 Bi12 O19 86.8(3) . . . . ?
O69 Bi3 Bi12 O19 -139.0(3) . . . . ?
Bi9 Bi3 Bi12 O19 19.22(17) . . . . ?
O4 Bi3 Bi12 O6 71.4(4) . . . . ?
O7 Bi3 Bi12 O6 132.4(4) . . . . ?
O68 Bi3 Bi12 O6 -18.6(4) . . . . ?
O52 Bi3 Bi12 O6 -117.3(4) . . . . ?
O48 Bi3 Bi12 O6 69.5(8) . . . . ?
O46 Bi3 Bi12 O6 156.2(4) . . . . ?
O69 Bi3 Bi12 O6 -69.6(4) . . . . ?
Bi9 Bi3 Bi12 O6 88.6(3) . . . . ?
O4 Bi3 Bi12 O7 -61.0(3) . . . . ?
O6 Bi3 Bi12 O7 -132.4(4) . . . . ?
O68 Bi3 Bi12 O7 -151.0(3) . . . . ?
O52 Bi3 Bi12 O7 110.3(3) . . . . ?
O48 Bi3 Bi12 O7 -62.8(8) . . . . ?
O46 Bi3 Bi12 O7 23.9(3) . . . . ?
O69 Bi3 Bi12 O7 158.0(3) . . . . ?
Bi9 Bi3 Bi12 O7 -43.8(3) . . . . ?
O4 Bi3 Bi12 O21 84.0(2) . . . . ?
O6 Bi3 Bi12 O21 12.6(4) . . . . ?
O7 Bi3 Bi12 O21 145.0(3) . . . . ?
O68 Bi3 Bi12 O21 -6.0(3) . . . . ?
O52 Bi3 Bi12 O21 -104.7(3) . . . . ?
O48 Bi3 Bi12 O21 82.2(7) . . . . ?
O46 Bi3 Bi12 O21 168.9(3) . . . . ?
O69 Bi3 Bi12 O21 -57.0(3) . . . . ?
Bi9 Bi3 Bi12 O21 101.23(18) . . . . ?
O4 Bi3 Bi12 O22 -64.2(3) . . . . ?
O6 Bi3 Bi12 O22 -135.6(4) . . . . ?
O7 Bi3 Bi12 O22 -3.2(4) . . . . ?
O68 Bi3 Bi12 O22 -154.2(3) . . . . ?
O52 Bi3 Bi12 O22 107.1(3) . . . . ?
O48 Bi3 Bi12 O22 -66.0(8) . . . . ?
O46 Bi3 Bi12 O22 20.7(3) . . . . ?
O69 Bi3 Bi12 O22 154.8(3) . . . . ?
Bi9 Bi3 Bi12 O22 -47.0(3) . . . . ?
O4 Bi3 Bi12 O53 145.6(2) . . . . ?
O6 Bi3 Bi12 O53 74.3(4) . . . . ?
O7 Bi3 Bi12 O53 -153.4(3) . . . . ?
O68 Bi3 Bi12 O53 55.6(3) . . . . ?
O52 Bi3 Bi12 O53 -43.1(3) . . . . ?
O48 Bi3 Bi12 O53 143.8(7) . . . . ?
O46 Bi3 Bi12 O53 -129.5(3) . . . . ?
O69 Bi3 Bi12 O53 4.6(3) . . . . ?
Bi9 Bi3 Bi12 O53 162.84(18) . . . . ?
O4 Bi3 Bi12 Bi11 95.13(17) . . . . ?
O6 Bi3 Bi12 Bi11 23.8(3) . . . . ?
O7 Bi3 Bi12 Bi11 156.1(3) . . . . ?
O68 Bi3 Bi12 Bi11 5.2(2) . . . . ?
O52 Bi3 Bi12 Bi11 -93.6(2) . . . . ?
O48 Bi3 Bi12 Bi11 93.3(7) . . . . ?
O46 Bi3 Bi12 Bi11 179.99(18) . . . . ?
O69 Bi3 Bi12 Bi11 -45.8(2) . . . . ?
Bi9 Bi3 Bi12 Bi11 112.355(14) . . . . ?
O4 Bi3 Bi12 Bi9 -17.22(17) . . . . ?
O6 Bi3 Bi12 Bi9 -88.6(3) . . . . ?
O7 Bi3 Bi12 Bi9 43.8(3) . . . . ?
O68 Bi3 Bi12 Bi9 -107.2(2) . . . . ?
O52 Bi3 Bi12 Bi9 154.1(2) . . . . ?
O48 Bi3 Bi12 Bi9 -19.1(7) . . . . ?
O46 Bi3 Bi12 Bi9 67.63(18) . . . . ?
O69 Bi3 Bi12 Bi9 -158.2(2) . . . . ?
O4 Bi9 Bi12 O19 -134.7(3) . . . . ?
O5 Bi9 Bi12 O19 124.1(3) . . . . ?
O7 Bi9 Bi12 O19 163.0(4) . . . . ?
O2 Bi9 Bi12 O19 -174.8(4) . . . . ?
O15 Bi9 Bi12 O19 -60.3(3) . . . . ?
O16 Bi9 Bi12 O19 50.3(3) . . . . ?
O12 Bi9 Bi12 O19 -6.6(3) . . . . ?
Bi4 Bi9 Bi12 O19 134.5(3) . . . . ?
Bi1 Bi9 Bi12 O19 -142.3(3) . . . . ?
Bi3 Bi9 Bi12 O19 -150.2(3) . . . . ?
O4 Bi9 Bi12 O6 -23.7(3) . . . . ?
O5 Bi9 Bi12 O6 -124.9(3) . . . . ?
O7 Bi9 Bi12 O6 -86.0(3) . . . . ?
O19 Bi9 Bi12 O6 111.0(3) . . . . ?
O2 Bi9 Bi12 O6 -63.8(3) . . . . ?
O15 Bi9 Bi12 O6 50.7(2) . . . . ?
O16 Bi9 Bi12 O6 161.3(2) . . . . ?
O12 Bi9 Bi12 O6 104.5(3) . . . . ?
Bi4 Bi9 Bi12 O6 -114.51(19) . . . . ?
Bi1 Bi9 Bi12 O6 -31.30(19) . . . . ?
Bi3 Bi9 Bi12 O6 -39.17(19) . . . . ?
O4 Bi9 Bi12 O7 62.3(3) . . . . ?
O5 Bi9 Bi12 O7 -38.9(3) . . . . ?
O19 Bi9 Bi12 O7 -163.0(4) . . . . ?
O2 Bi9 Bi12 O7 22.2(4) . . . . ?
O15 Bi9 Bi12 O7 136.7(3) . . . . ?
O16 Bi9 Bi12 O7 -112.7(3) . . . . ?
O12 Bi9 Bi12 O7 -169.5(3) . . . . ?
Bi4 Bi9 Bi12 O7 -28.5(3) . . . . ?
Bi1 Bi9 Bi12 O7 54.7(3) . . . . ?
Bi3 Bi9 Bi12 O7 46.8(3) . . . . ?
O4 Bi9 Bi12 O21 -80.1(2) . . . . ?
O5 Bi9 Bi12 O21 178.7(2) . . . . ?
O7 Bi9 Bi12 O21 -142.4(3) . . . . ?
O19 Bi9 Bi12 O21 54.6(3) . . . . ?
O2 Bi9 Bi12 O21 -120.2(3) . . . . ?
O15 Bi9 Bi12 O21 -5.7(2) . . . . ?
O16 Bi9 Bi12 O21 104.9(2) . . . . ?
O12 Bi9 Bi12 O21 48.0(3) . . . . ?
Bi4 Bi9 Bi12 O21 -170.92(16) . . . . ?
Bi1 Bi9 Bi12 O21 -87.72(16) . . . . ?
Bi3 Bi9 Bi12 O21 -95.59(16) . . . . ?
O4 Bi9 Bi12 O22 170.7(2) . . . . ?
O5 Bi9 Bi12 O22 69.4(2) . . . . ?
O7 Bi9 Bi12 O22 108.3(3) . . . . ?
O19 Bi9 Bi12 O22 -54.7(3) . . . . ?
O2 Bi9 Bi12 O22 130.5(3) . . . . ?
O15 Bi9 Bi12 O22 -115.0(2) . . . . ?
O16 Bi9 Bi12 O22 -4.38(19) . . . . ?
O12 Bi9 Bi12 O22 -61.2(3) . . . . ?
Bi4 Bi9 Bi12 O22 79.81(14) . . . . ?
Bi1 Bi9 Bi12 O22 163.01(14) . . . . ?
Bi3 Bi9 Bi12 O22 155.14(14) . . . . ?
O4 Bi9 Bi12 O53 -6.9(3) . . . . ?
O5 Bi9 Bi12 O53 -108.2(3) . . . . ?
O7 Bi9 Bi12 O53 -69.3(3) . . . . ?
O19 Bi9 Bi12 O53 127.7(3) . . . . ?
O2 Bi9 Bi12 O53 -47.1(4) . . . . ?
O15 Bi9 Bi12 O53 67.4(3) . . . . ?
O16 Bi9 Bi12 O53 178.0(3) . . . . ?
O12 Bi9 Bi12 O53 121.2(3) . . . . ?
Bi4 Bi9 Bi12 O53 -97.8(2) . . . . ?
Bi1 Bi9 Bi12 O53 -14.6(2) . . . . ?
Bi3 Bi9 Bi12 O53 -22.4(2) . . . . ?
O4 Bi9 Bi12 Bi11 -43.23(16) . . . . ?
O5 Bi9 Bi12 Bi11 -144.50(17) . . . . ?
O7 Bi9 Bi12 Bi11 -105.6(3) . . . . ?
O19 Bi9 Bi12 Bi11 91.4(3) . . . . ?
O2 Bi9 Bi12 Bi11 -83.4(3) . . . . ?
O15 Bi9 Bi12 Bi11 31.15(14) . . . . ?
O16 Bi9 Bi12 Bi11 141.73(14) . . . . ?
O12 Bi9 Bi12 Bi11 84.9(2) . . . . ?
Bi4 Bi9 Bi12 Bi11 -134.078(14) . . . . ?
Bi1 Bi9 Bi12 Bi11 -50.874(17) . . . . ?
Bi3 Bi9 Bi12 Bi11 -58.746(12) . . . . ?
O4 Bi9 Bi12 Bi3 15.52(16) . . . . ?
O5 Bi9 Bi12 Bi3 -85.76(17) . . . . ?
O7 Bi9 Bi12 Bi3 -46.8(3) . . . . ?
O19 Bi9 Bi12 Bi3 150.2(3) . . . . ?
O2 Bi9 Bi12 Bi3 -24.6(3) . . . . ?
O15 Bi9 Bi12 Bi3 89.89(14) . . . . ?
O16 Bi9 Bi12 Bi3 -159.52(14) . . . . ?
O12 Bi9 Bi12 Bi3 143.6(2) . . . . ?
Bi4 Bi9 Bi12 Bi3 -75.332(12) . . . . ?
Bi1 Bi9 Bi12 Bi3 7.872(14) . . . . ?
Bi4 O8 Bi13 O22 -95.3(5) . . . . ?
Bi10 O8 Bi13 O22 99.1(3) . . . . ?
Bi4 O8 Bi13 O20 -173.2(6) . . . . ?
Bi10 O8 Bi13 O20 21.1(3) . . . . ?
Bi4 O8 Bi13 O99 -17.7(4) . . . . ?
Bi10 O8 Bi13 O99 176.7(4) . . . . ?
Bi4 O8 Bi13 O95 -32.5(7) . . . . ?
Bi10 O8 Bi13 O95 161.8(2) . . . . ?
Bi4 O8 Bi13 O103 124.3(5) . . . . ?
Bi10 O8 Bi13 O103 -41.4(3) . . . . ?
Bi4 O8 Bi13 O104 54.3(5) . . . . ?
Bi10 O8 Bi13 O104 -111.3(3) . . . . ?
Bi4 O8 Bi13 Bi10 165.6(7) . . . . ?
Bi25 O22 Bi13 O8 179.5(3) . . . . ?
Bi22 O22 Bi13 O8 -62.7(3) . . . . ?
Bi12 O22 Bi13 O8 44.5(3) . . . . ?
Bi25 O22 Bi13 O20 -108.9(4) . . . . ?
Bi22 O22 Bi13 O20 8.9(3) . . . . ?
Bi12 O22 Bi13 O20 116.1(3) . . . . ?
Bi25 O22 Bi13 O99 108.9(4) . . . . ?
Bi22 O22 Bi13 O99 -133.3(3) . . . . ?
Bi12 O22 Bi13 O99 -26.1(3) . . . . ?
Bi25 O22 Bi13 O95 36.4(3) . . . . ?
Bi22 O22 Bi13 O95 154.1(3) . . . . ?
Bi12 O22 Bi13 O95 -98.7(3) . . . . ?
Bi25 O22 Bi13 O103 -108.9(5) . . . . ?
Bi22 O22 Bi13 O103 8.9(5) . . . . ?
Bi12 O22 Bi13 O103 116.1(4) . . . . ?
Bi25 O22 Bi13 O104 109.9(6) . . . . ?
Bi22 O22 Bi13 O104 -132.3(5) . . . . ?
Bi12 O22 Bi13 O104 -25.1(7) . . . . ?
Bi25 O22 Bi13 Bi10 -141.4(3) . . . . ?
Bi22 O22 Bi13 Bi10 -23.7(2) . . . . ?
Bi12 O22 Bi13 Bi10 83.6(2) . . . . ?
Bi10 O20 Bi13 O8 -22.5(3) . . . . ?
Bi23 O20 Bi13 O8 -143.5(4) . . . . ?
Bi22 O20 Bi13 O8 85.5(3) . . . . ?
Bi10 O20 Bi13 O22 -116.8(3) . . . . ?
Bi23 O20 Bi13 O22 122.1(4) . . . . ?
Bi22 O20 Bi13 O22 -8.9(3) . . . . ?
Bi10 O20 Bi13 O99 -56.8(4) . . . . ?
Bi23 O20 Bi13 O99 -177.9(3) . . . . ?
Bi22 O20 Bi13 O99 51.1(4) . . . . ?
Bi10 O20 Bi13 O95 -167.2(2) . . . . ?
Bi23 O20 Bi13 O95 71.7(4) . . . . ?
Bi22 O20 Bi13 O95 -59.2(4) . . . . ?
Bi10 O20 Bi13 O103 63.2(3) . . . . ?
Bi23 O20 Bi13 O103 -57.9(4) . . . . ?
Bi22 O20 Bi13 O103 171.1(4) . . . . ?
Bi10 O20 Bi13 O104 39.3(4) . . . . ?
Bi23 O20 Bi13 O104 -81.7(5) . . . . ?
Bi22 O20 Bi13 O104 147.3(3) . . . . ?
Bi23 O20 Bi13 Bi10 -121.1(5) . . . . ?
Bi22 O20 Bi13 Bi10 108.0(3) . . . . ?
S6 O99 Bi13 O8 140.7(5) . . . . ?
Bi4 O99 Bi13 O8 8.9(2) . . . . ?
S6 O99 Bi13 O22 -124.6(5) . . . . ?
Bi4 O99 Bi13 O22 103.6(2) . . . . ?
S6 O99 Bi13 O20 175.3(4) . . . . ?
Bi4 O99 Bi13 O20 43.5(4) . . . . ?
S6 O99 Bi13 O95 -49.4(4) . . . . ?
Bi4 O99 Bi13 O95 178.8(3) . . . . ?
S6 O99 Bi13 O103 87.6(5) . . . . ?
Bi4 O99 Bi13 O103 -44.2(4) . . . . ?
S6 O99 Bi13 O104 55.9(5) . . . . ?
Bi4 O99 Bi13 O104 -75.8(3) . . . . ?
S6 O99 Bi13 Bi10 142.9(4) . . . . ?
Bi4 O99 Bi13 Bi10 11.1(2) . . . . ?
S2 O95 Bi13 O8 146.1(5) . . . . ?
S2 O95 Bi13 O22 -145.0(6) . . . . ?
S2 O95 Bi13 O20 -92.6(6) . . . . ?
S2 O95 Bi13 O99 131.2(6) . . . . ?
S2 O95 Bi13 O103 1.1(8) . . . . ?
S2 O95 Bi13 O104 65.7(6) . . . . ?
S2 O95 Bi13 Bi10 -134.0(5) . . . . ?
S10 O103 Bi13 O8 -104.0(9) . . . . ?
Bi10 O103 Bi13 O8 32.7(2) . . . . ?
S10 O103 Bi13 O22 179.7(7) . . . . ?
Bi10 O103 Bi13 O22 -43.6(5) . . . . ?
S10 O103 Bi13 O20 179.7(10) . . . . ?
Bi10 O103 Bi13 O20 -43.6(2) . . . . ?
S10 O103 Bi13 O99 -53.2(11) . . . . ?
Bi10 O103 Bi13 O99 83.5(3) . . . . ?
S10 O103 Bi13 O95 53.8(10) . . . . ?
Bi10 O103 Bi13 O95 -169.5(2) . . . . ?
S10 O103 Bi13 O104 -21.2(9) . . . . ?
Bi10 O103 Bi13 O104 115.5(3) . . . . ?
S10 O103 Bi13 Bi10 -136.7(10) . . . . ?
O16 Bi10 Bi13 O8 80.4(4) . . . . ?
O20 Bi10 Bi13 O8 145.1(4) . . . . ?
O17 Bi10 Bi13 O8 172.6(4) . . . . ?
O103 Bi10 Bi13 O8 -123.7(4) . . . . ?
O13 Bi10 Bi13 O8 139.4(5) . . . . ?
O5 Bi10 Bi13 O8 8.3(3) . . . . ?
Bi23 Bi10 Bi13 O8 175.3(3) . . . . ?
Bi22 Bi10 Bi13 O8 100.5(3) . . . . ?
O16 Bi10 Bi13 O22 -2.9(2) . . . . ?
O20 Bi10 Bi13 O22 61.7(3) . . . . ?
O17 Bi10 Bi13 O22 89.2(2) . . . . ?
O8 Bi10 Bi13 O22 -83.4(4) . . . . ?
O103 Bi10 Bi13 O22 153.0(3) . . . . ?
O13 Bi10 Bi13 O22 56.1(4) . . . . ?
O5 Bi10 Bi13 O22 -75.0(2) . . . . ?
Bi23 Bi10 Bi13 O22 91.90(17) . . . . ?
Bi22 Bi10 Bi13 O22 17.18(17) . . . . ?
O16 Bi10 Bi13 O20 -64.6(3) . . . . ?
O17 Bi10 Bi13 O20 27.5(3) . . . . ?
O8 Bi10 Bi13 O20 -145.1(4) . . . . ?
O103 Bi10 Bi13 O20 91.3(4) . . . . ?
O13 Bi10 Bi13 O20 -5.6(4) . . . . ?
O5 Bi10 Bi13 O20 -136.7(3) . . . . ?
Bi23 Bi10 Bi13 O20 30.2(3) . . . . ?
Bi22 Bi10 Bi13 O20 -44.5(3) . . . . ?
O16 Bi10 Bi13 O99 77.1(2) . . . . ?
O20 Bi10 Bi13 O99 141.7(3) . . . . ?
O17 Bi10 Bi13 O99 169.3(3) . . . . ?
O8 Bi10 Bi13 O99 -3.3(4) . . . . ?
O103 Bi10 Bi13 O99 -127.0(3) . . . . ?
O13 Bi10 Bi13 O99 136.1(4) . . . . ?
O5 Bi10 Bi13 O99 5.0(2) . . . . ?
Bi23 Bi10 Bi13 O99 171.93(18) . . . . ?
Bi22 Bi10 Bi13 O99 97.20(18) . . . . ?
O16 Bi10 Bi13 O95 -13.5(8) . . . . ?
O20 Bi10 Bi13 O95 51.1(8) . . . . ?
O17 Bi10 Bi13 O95 78.7(8) . . . . ?
O8 Bi10 Bi13 O95 -93.9(8) . . . . ?
O103 Bi10 Bi13 O95 142.4(8) . . . . ?
O13 Bi10 Bi13 O95 45.5(8) . . . . ?
O5 Bi10 Bi13 O95 -85.6(8) . . . . ?
Bi23 Bi10 Bi13 O95 81.3(7) . . . . ?
Bi22 Bi10 Bi13 O95 6.6(7) . . . . ?
O16 Bi10 Bi13 O103 -155.9(3) . . . . ?
O20 Bi10 Bi13 O103 -91.3(4) . . . . ?
O17 Bi10 Bi13 O103 -63.7(3) . . . . ?
O8 Bi10 Bi13 O103 123.7(4) . . . . ?
O13 Bi10 Bi13 O103 -96.9(4) . . . . ?
O5 Bi10 Bi13 O103 132.0(3) . . . . ?
Bi23 Bi10 Bi13 O103 -61.1(2) . . . . ?
Bi22 Bi10 Bi13 O103 -135.8(2) . . . . ?
O16 Bi10 Bi13 O104 146.8(3) . . . . ?
O20 Bi10 Bi13 O104 -148.5(4) . . . . ?
O17 Bi10 Bi13 O104 -121.0(3) . . . . ?
O8 Bi10 Bi13 O104 66.4(4) . . . . ?
O103 Bi10 Bi13 O104 -57.2(3) . . . . ?
O13 Bi10 Bi13 O104 -154.1(4) . . . . ?
O5 Bi10 Bi13 O104 74.8(3) . . . . ?
Bi23 Bi10 Bi13 O104 -118.3(2) . . . . ?
Bi22 Bi10 Bi13 O104 167.0(2) . . . . ?
Bi5 O9 Bi14 O25 176.2(4) . . . . ?
Bi6 O9 Bi14 O25 -38.9(3) . . . . ?
Bi17 O9 Bi14 O25 57.3(2) . . . . ?
Bi5 O9 Bi14 O24 106.0(4) . . . . ?
Bi6 O9 Bi14 O24 -109.1(3) . . . . ?
Bi17 O9 Bi14 O24 -12.9(2) . . . . ?
Bi5 O9 Bi14 O80 -114.2(4) . . . . ?
Bi6 O9 Bi14 O80 30.7(3) . . . . ?
Bi17 O9 Bi14 O80 126.9(3) . . . . ?
Bi5 O9 Bi14 O82 147.6(4) . . . . ?
Bi6 O9 Bi14 O82 -67.5(6) . . . . ?
Bi17 O9 Bi14 O82 28.7(7) . . . . ?
Bi5 O9 Bi14 O101 -37.7(3) . . . . ?
Bi6 O9 Bi14 O101 107.2(3) . . . . ?
Bi17 O9 Bi14 O101 -156.6(3) . . . . ?
Bi5 O9 Bi14 Bi27 143.6(3) . . . . ?
Bi6 O9 Bi14 Bi27 -71.5(3) . . . . ?
Bi17 O9 Bi14 Bi27 24.7(2) . . . . ?
Bi6 O9 Bi14 Bi5 144.9(5) . . . . ?
Bi17 O9 Bi14 Bi5 -118.9(5) . . . . ?
Bi15 O25 Bi14 O9 111.9(4) . . . . ?
Bi27 O25 Bi14 O9 -117.1(3) . . . . ?
Bi15 O25 Bi14 O24 -157.3(4) . . . . ?
Bi27 O25 Bi14 O24 -26.3(3) . . . . ?
Bi15 O25 Bi14 O80 22.3(3) . . . . ?
Bi27 O25 Bi14 O80 153.3(4) . . . . ?
Bi15 O25 Bi14 O82 -81.2(4) . . . . ?
Bi27 O25 Bi14 O82 49.7(3) . . . . ?
Bi15 O25 Bi14 O101 57.6(5) . . . . ?
Bi27 O25 Bi14 O101 -171.4(3) . . . . ?
Bi15 O25 Bi14 Bi27 -131.0(5) . . . . ?
Bi15 O25 Bi14 Bi5 113.9(3) . . . . ?
Bi27 O25 Bi14 Bi5 -115.1(2) . . . . ?
Bi26 O24 Bi14 O9 -109.4(4) . . . . ?
Bi27 O24 Bi14 O9 108.1(3) . . . . ?
Bi17 O24 Bi14 O9 12.7(2) . . . . ?
Bi26 O24 Bi14 O25 167.2(4) . . . . ?
Bi27 O24 Bi14 O25 24.7(2) . . . . ?
Bi17 O24 Bi14 O25 -70.7(2) . . . . ?
Bi26 O24 Bi14 O80 166.6(3) . . . . ?
Bi27 O24 Bi14 O80 24.1(5) . . . . ?
Bi17 O24 Bi14 O80 -71.3(4) . . . . ?
Bi26 O24 Bi14 O82 89.0(4) . . . . ?
Bi27 O24 Bi14 O82 -53.4(2) . . . . ?
Bi17 O24 Bi14 O82 -148.8(3) . . . . ?
Bi26 O24 Bi14 O101 -48.4(5) . . . . ?
Bi27 O24 Bi14 O101 169.1(2) . . . . ?
Bi17 O24 Bi14 O101 73.7(4) . . . . ?
Bi26 O24 Bi14 Bi27 142.4(5) . . . . ?
Bi17 O24 Bi14 Bi27 -95.4(3) . . . . ?
Bi26 O24 Bi14 Bi5 -80.9(3) . . . . ?
Bi27 O24 Bi14 Bi5 136.64(19) . . . . ?
Bi17 O24 Bi14 Bi5 41.21(17) . . . . ?
C69 O80 Bi14 O9 144.7(7) . . . . ?
Bi15 O80 Bi14 O9 -97.5(3) . . . . ?
C69 O80 Bi14 O25 -131.5(7) . . . . ?
Bi15 O80 Bi14 O25 -13.7(2) . . . . ?
C69 O80 Bi14 O24 -130.9(7) . . . . ?
Bi15 O80 Bi14 O24 -13.1(5) . . . . ?
C69 O80 Bi14 O82 -62.1(7) . . . . ?
Bi15 O80 Bi14 O82 55.6(2) . . . . ?
C69 O80 Bi14 O101 71.5(7) . . . . ?
Bi15 O80 Bi14 O101 -170.7(3) . . . . ?
C69 O80 Bi14 Bi27 -115.5(7) . . . . ?
Bi15 O80 Bi14 Bi27 2.2(2) . . . . ?
C69 O80 Bi14 Bi5 117.5(7) . . . . ?
Bi15 O80 Bi14 Bi5 -124.69(16) . . . . ?
C73 O82 Bi14 O9 102.2(9) . . . . ?
C73 O82 Bi14 O25 72.4(8) . . . . ?
C73 O82 Bi14 O24 146.6(8) . . . . ?
C73 O82 Bi14 O80 6.1(8) . . . . ?
C73 O82 Bi14 O101 -70.7(8) . . . . ?
C73 O82 Bi14 Bi27 107.1(8) . . . . ?
C73 O82 Bi14 Bi5 -172.7(6) . . . . ?
O1 Bi5 Bi14 O9 7.1(4) . . . . ?
O11 Bi5 Bi14 O9 81.2(4) . . . . ?
O96 Bi5 Bi14 O9 -65.3(4) . . . . ?
O84 Bi5 Bi14 O9 135.3(4) . . . . ?
O101 Bi5 Bi14 O9 -131.2(4) . . . . ?
O105 Bi5 Bi14 O9 149.3(6) . . . . ?
Bi8 Bi5 Bi14 O9 54.9(4) . . . . ?
O9 Bi5 Bi14 O25 -4.1(4) . . . . ?
O1 Bi5 Bi14 O25 3.0(3) . . . . ?
O11 Bi5 Bi14 O25 77.1(3) . . . . ?
O96 Bi5 Bi14 O25 -69.3(2) . . . . ?
O84 Bi5 Bi14 O25 131.2(3) . . . . ?
O101 Bi5 Bi14 O25 -135.3(3) . . . . ?
O105 Bi5 Bi14 O25 145.3(5) . . . . ?
Bi8 Bi5 Bi14 O25 50.82(18) . . . . ?
O9 Bi5 Bi14 O24 -75.2(4) . . . . ?
O1 Bi5 Bi14 O24 -68.1(3) . . . . ?
O11 Bi5 Bi14 O24 5.9(2) . . . . ?
O96 Bi5 Bi14 O24 -140.5(2) . . . . ?
O84 Bi5 Bi14 O24 60.0(3) . . . . ?
O101 Bi5 Bi14 O24 153.5(3) . . . . ?
O105 Bi5 Bi14 O24 74.1(5) . . . . ?
Bi8 Bi5 Bi14 O24 -20.33(16) . . . . ?
O9 Bi5 Bi14 O80 67.4(4) . . . . ?
O1 Bi5 Bi14 O80 74.5(3) . . . . ?
O11 Bi5 Bi14 O80 148.6(2) . . . . ?
O96 Bi5 Bi14 O80 2.2(2) . . . . ?
O84 Bi5 Bi14 O80 -157.3(3) . . . . ?
O101 Bi5 Bi14 O80 -63.8(3) . . . . ?
O105 Bi5 Bi14 O80 -143.3(5) . . . . ?
Bi8 Bi5 Bi14 O80 122.32(17) . . . . ?
O9 Bi5 Bi14 O82 -113.8(7) . . . . ?
O1 Bi5 Bi14 O82 -106.7(7) . . . . ?
O11 Bi5 Bi14 O82 -32.6(7) . . . . ?
O96 Bi5 Bi14 O82 -179.0(7) . . . . ?
O84 Bi5 Bi14 O82 21.5(7) . . . . ?
O101 Bi5 Bi14 O82 115.0(7) . . . . ?
O105 Bi5 Bi14 O82 35.6(8) . . . . ?
Bi8 Bi5 Bi14 O82 -58.9(6) . . . . ?
O9 Bi5 Bi14 O101 131.2(4) . . . . ?
O1 Bi5 Bi14 O101 138.3(3) . . . . ?
O11 Bi5 Bi14 O101 -147.6(3) . . . . ?
O96 Bi5 Bi14 O101 66.0(3) . . . . ?
O84 Bi5 Bi14 O101 -93.5(3) . . . . ?
O105 Bi5 Bi14 O101 -79.4(5) . . . . ?
Bi8 Bi5 Bi14 O101 -173.8(2) . . . . ?
O9 Bi5 Bi14 Bi27 -44.1(4) . . . . ?
O1 Bi5 Bi14 Bi27 -37.0(2) . . . . ?
O11 Bi5 Bi14 Bi27 37.07(18) . . . . ?
O96 Bi5 Bi14 Bi27 -109.35(17) . . . . ?
O84 Bi5 Bi14 Bi27 91.2(2) . . . . ?
O101 Bi5 Bi14 Bi27 -175.4(2) . . . . ?
O105 Bi5 Bi14 Bi27 105.2(5) . . . . ?
Bi8 Bi5 Bi14 Bi27 10.80(2) . . . . ?
Bi28 O26 Bi15 O25 -172.8(6) . . . . ?
Bi27 O26 Bi15 O25 -23.5(2) . . . . ?
Bi28 O26 Bi15 O10 102.9(5) . . . . ?
Bi27 O26 Bi15 O10 -107.8(3) . . . . ?
Bi28 O26 Bi15 O83 -92.0(5) . . . . ?
Bi27 O26 Bi15 O83 57.2(3) . . . . ?
Bi28 O26 Bi15 O77 33.3(5) . . . . ?
Bi27 O26 Bi15 O77 -177.5(2) . . . . ?
Bi28 O26 Bi15 O80 -172.4(4) . . . . ?
Bi27 O26 Bi15 O80 -23.1(5) . . . . ?
Bi28 O26 Bi15 Bi27 -149.3(7) . . . . ?
Bi14 O25 Bi15 O26 158.8(4) . . . . ?
Bi27 O25 Bi15 O26 27.9(3) . . . . ?
Bi14 O25 Bi15 O10 -107.9(4) . . . . ?
Bi27 O25 Bi15 O10 121.3(3) . . . . ?
Bi14 O25 Bi15 O83 68.2(4) . . . . ?
Bi27 O25 Bi15 O83 -62.6(3) . . . . ?
Bi14 O25 Bi15 O77 -143.8(4) . . . . ?
Bi27 O25 Bi15 O77 85.3(5) . . . . ?
Bi14 O25 Bi15 O80 -21.0(3) . . . . ?
Bi27 O25 Bi15 O80 -151.8(4) . . . . ?
Bi14 O25 Bi15 Bi27 130.8(5) . . . . ?
Bi7 O10 Bi15 O26 -90.5(4) . . . . ?
Bi6 O10 Bi15 O26 111.3(4) . . . . ?
Bi7 O10 Bi15 O25 -165.7(4) . . . . ?
Bi6 O10 Bi15 O25 36.1(4) . . . . ?
Bi7 O10 Bi15 O83 179.2(8) . . . . ?
Bi6 O10 Bi15 O83 20.9(13) . . . . ?
Bi7 O10 Bi15 O77 -4.7(4) . . . . ?
Bi6 O10 Bi15 O77 -162.9(4) . . . . ?
Bi7 O10 Bi15 O80 128.9(4) . . . . ?
Bi6 O10 Bi15 O80 -29.4(4) . . . . ?
Bi7 O10 Bi15 Bi27 -133.9(4) . . . . ?
Bi6 O10 Bi15 Bi27 67.8(4) . . . . ?
C73 O83 Bi15 O26 -104.3(10) . . . . ?
C73 O83 Bi15 O25 -28.7(10) . . . . ?
C73 O83 Bi15 O10 -13.4(17) . . . . ?
C73 O83 Bi15 O77 171.0(9) . . . . ?
C73 O83 Bi15 O80 36.9(10) . . . . ?
C73 O83 Bi15 Bi27 -64.2(10) . . . . ?
C61 O77 Bi15 O26 -41.1(7) . . . . ?
Bi7 O77 Bi15 O26 96.3(3) . . . . ?
C61 O77 Bi15 O25 -95.8(8) . . . . ?
Bi7 O77 Bi15 O25 41.5(5) . . . . ?
C61 O77 Bi15 O10 -134.4(7) . . . . ?
Bi7 O77 Bi15 O10 3.0(2) . . . . ?
C61 O77 Bi15 O83 44.4(8) . . . . ?
Bi7 O77 Bi15 O83 -178.3(2) . . . . ?
C61 O77 Bi15 O80 159.3(6) . . . . ?
Bi7 O77 Bi15 O80 -63.4(3) . . . . ?
C61 O77 Bi15 Bi27 -43.4(7) . . . . ?
Bi7 O77 Bi15 Bi27 93.9(2) . . . . ?
C69 O80 Bi15 O26 127.2(7) . . . . ?
Bi14 O80 Bi15 O26 14.0(5) . . . . ?
C69 O80 Bi15 O25 127.6(8) . . . . ?
Bi14 O80 Bi15 O25 14.4(2) . . . . ?
C69 O80 Bi15 O10 -145.6(8) . . . . ?
Bi14 O80 Bi15 O10 101.1(3) . . . . ?
C69 O80 Bi15 O83 45.8(8) . . . . ?
Bi14 O80 Bi15 O83 -67.4(3) . . . . ?
C69 O80 Bi15 O77 -86.0(8) . . . . ?
Bi14 O80 Bi15 O77 160.7(2) . . . . ?
C69 O80 Bi15 Bi27 111.0(7) . . . . ?
Bi14 O80 Bi15 Bi27 -2.2(2) . . . . ?
Bi26 O27 Bi16 O14 168.1(4) . . . . ?
Bi29 O27 Bi16 O14 -40.9(4) . . . . ?
Bi26 O27 Bi16 O11 98.1(4) . . . . ?
Bi29 O27 Bi16 O11 -110.9(4) . . . . ?
Bi26 O27 Bi16 O92 -121.9(4) . . . . ?
Bi29 O27 Bi16 O92 29.2(4) . . . . ?
Bi26 O27 Bi16 O84 33.8(4) . . . . ?
Bi29 O27 Bi16 O84 -175.1(4) . . . . ?
Bi26 O27 Bi16 O88 150.0(5) . . . . ?
Bi29 O27 Bi16 O88 -58.9(9) . . . . ?
Bi26 O27 Bi16 Bi8 133.1(4) . . . . ?
Bi29 O27 Bi16 Bi8 -75.8(3) . . . . ?
Bi20 O14 Bi16 O27 107.4(4) . . . . ?
Bi8 O14 Bi16 O27 -114.1(3) . . . . ?
Bi20 O14 Bi16 O11 -159.3(4) . . . . ?
Bi8 O14 Bi16 O11 -20.8(2) . . . . ?
Bi20 O14 Bi16 O92 16.7(4) . . . . ?
Bi8 O14 Bi16 O92 155.2(3) . . . . ?
Bi20 O14 Bi16 O84 175.7(3) . . . . ?
Bi8 O14 Bi16 O84 -45.8(4) . . . . ?
Bi20 O14 Bi16 O88 -79.4(4) . . . . ?
Bi8 O14 Bi16 O88 59.1(3) . . . . ?
Bi20 O14 Bi16 Bi8 -138.5(5) . . . . ?
Bi5 O11 Bi16 O27 -104.4(4) . . . . ?
Bi8 O11 Bi16 O27 106.5(3) . . . . ?
Bi5 O11 Bi16 O14 171.0(5) . . . . ?
Bi8 O11 Bi16 O14 21.9(3) . . . . ?
Bi5 O11 Bi16 O92 165.2(4) . . . . ?
Bi8 O11 Bi16 O92 16.0(5) . . . . ?
Bi5 O11 Bi16 O84 -29.4(4) . . . . ?
Bi8 O11 Bi16 O84 -178.6(4) . . . . ?
Bi5 O11 Bi16 O88 93.0(4) . . . . ?
Bi8 O11 Bi16 O88 -56.2(3) . . . . ?
Bi5 O11 Bi16 Bi8 149.1(6) . . . . ?
C93 O92 Bi16 O27 84.7(9) . . . . ?
Bi20 O92 Bi16 O27 -95.9(3) . . . . ?
C93 O92 Bi16 O14 170.2(9) . . . . ?
Bi20 O92 Bi16 O14 -10.4(2) . . . . ?
C93 O92 Bi16 O11 176.0(8) . . . . ?
Bi20 O92 Bi16 O11 -4.6(5) . . . . ?
C93 O92 Bi16 O84 25.4(12) . . . . ?
Bi20 O92 Bi16 O84 -155.2(5) . . . . ?
C93 O92 Bi16 O88 -116.8(9) . . . . ?
Bi20 O92 Bi16 O88 62.6(3) . . . . ?
C93 O92 Bi16 Bi8 -174.3(8) . . . . ?
Bi20 O92 Bi16 Bi8 5.1(3) . . . . ?
C77 O84 Bi16 O27 -105.8(11) . . . . ?
Bi5 O84 Bi16 O27 113.7(3) . . . . ?
C77 O84 Bi16 O14 -177.7(10) . . . . ?
Bi5 O84 Bi16 O14 41.8(4) . . . . ?
C77 O84 Bi16 O11 156.4(12) . . . . ?
Bi5 O84 Bi16 O11 15.9(2) . . . . ?
C77 O84 Bi16 O92 -43.9(14) . . . . ?
Bi5 O84 Bi16 O92 175.6(5) . . . . ?
C77 O84 Bi16 O88 94.9(11) . . . . ?
Bi5 O84 Bi16 O88 -45.6(3) . . . . ?
C77 O84 Bi16 Bi8 155.5(11) . . . . ?
Bi5 O84 Bi16 Bi8 15.0(2) . . . . ?
O15 Bi8 Bi16 O27 -1.5(3) . . . . ?
O11 Bi8 Bi16 O27 -77.4(4) . . . . ?
O14 Bi8 Bi16 O27 67.9(4) . . . . ?
O1 Bi8 Bi16 O27 -84.6(3) . . . . ?
O18 Bi8 Bi16 O27 80.2(3) . . . . ?
Bi5 Bi8 Bi16 O27 -91.5(2) . . . . ?
Bi20 Bi8 Bi16 O27 87.8(2) . . . . ?
O15 Bi8 Bi16 O14 -69.4(3) . . . . ?
O11 Bi8 Bi16 O14 -145.4(4) . . . . ?
O1 Bi8 Bi16 O14 -152.5(3) . . . . ?
O18 Bi8 Bi16 O14 12.3(3) . . . . ?
Bi5 Bi8 Bi16 O14 -159.4(3) . . . . ?
Bi20 Bi8 Bi16 O14 19.9(3) . . . . ?
O15 Bi8 Bi16 O11 75.9(3) . . . . ?
O14 Bi8 Bi16 O11 145.4(4) . . . . ?
O1 Bi8 Bi16 O11 -7.1(3) . . . . ?
O18 Bi8 Bi16 O11 157.6(3) . . . . ?
Bi5 Bi8 Bi16 O11 -14.1(3) . . . . ?
Bi20 Bi8 Bi16 O11 165.3(3) . . . . ?
O15 Bi8 Bi16 O92 -93.5(3) . . . . ?
O11 Bi8 Bi16 O92 -169.4(4) . . . . ?
O14 Bi8 Bi16 O92 -24.1(3) . . . . ?
O1 Bi8 Bi16 O92 -176.5(3) . . . . ?
O18 Bi8 Bi16 O92 -11.8(3) . . . . ?
Bi5 Bi8 Bi16 O92 176.5(2) . . . . ?
Bi20 Bi8 Bi16 O92 -4.2(2) . . . . ?
O15 Bi8 Bi16 O84 77.3(3) . . . . ?
O11 Bi8 Bi16 O84 1.3(3) . . . . ?
O14 Bi8 Bi16 O84 146.7(3) . . . . ?
O1 Bi8 Bi16 O84 -5.8(2) . . . . ?
O18 Bi8 Bi16 O84 159.0(3) . . . . ?
Bi5 Bi8 Bi16 O84 -12.74(19) . . . . ?
Bi20 Bi8 Bi16 O84 166.61(19) . . . . ?
O15 Bi8 Bi16 O88 -174.3(3) . . . . ?
O11 Bi8 Bi16 O88 109.7(4) . . . . ?
O14 Bi8 Bi16 O88 -104.9(3) . . . . ?
O1 Bi8 Bi16 O88 102.6(3) . . . . ?
O18 Bi8 Bi16 O88 -92.7(3) . . . . ?
Bi5 Bi8 Bi16 O88 95.6(2) . . . . ?
Bi20 Bi8 Bi16 O88 -85.0(2) . . . . ?
Bi6 O12 Bi17 O23 176.9(4) . . . . ?
Bi18 O12 Bi17 O23 -46.3(2) . . . . ?
Bi9 O12 Bi17 O23 58.1(2) . . . . ?
Bi6 O12 Bi17 O28 -115.1(4) . . . . ?
Bi18 O12 Bi17 O28 21.6(2) . . . . ?
Bi9 O12 Bi17 O28 126.0(2) . . . . ?
Bi6 O12 Bi17 O15 107.6(4) . . . . ?
Bi18 O12 Bi17 O15 -115.6(3) . . . . ?
Bi9 O12 Bi17 O15 -11.3(2) . . . . ?
Bi6 O12 Bi17 O30 179.4(3) . . . . ?
Bi18 O12 Bi17 O30 -43.8(4) . . . . ?
Bi9 O12 Bi17 O30 60.6(3) . . . . ?
Bi6 O12 Bi17 O24 -54.5(4) . . . . ?
Bi18 O12 Bi17 O24 82.2(3) . . . . ?
Bi9 O12 Bi17 O24 -173.42(17) . . . . ?
Bi6 O12 Bi17 O9 -1.3(3) . . . . ?
Bi18 O12 Bi17 O9 135.5(3) . . . . ?
Bi9 O12 Bi17 O9 -120.1(2) . . . . ?
Bi6 O12 Bi17 Bi21 145.4(3) . . . . ?
Bi18 O12 Bi17 Bi21 -77.8(2) . . . . ?
Bi9 O12 Bi17 Bi21 26.54(19) . . . . ?
Bi6 O12 Bi17 Bi30 -154.1(3) . . . . ?
Bi18 O12 Bi17 Bi30 -17.3(2) . . . . ?
Bi9 O12 Bi17 Bi30 87.05(17) . . . . ?
Bi6 O12 Bi17 Bi18 -136.8(5) . . . . ?
Bi9 O12 Bi17 Bi18 104.4(3) . . . . ?
Bi30 O23 Bi17 O12 132.7(3) . . . . ?
Bi21 O23 Bi17 O12 -128.8(3) . . . . ?
Bi18 O23 Bi17 O12 39.2(2) . . . . ?
Bi30 O23 Bi17 O28 44.4(2) . . . . ?
Bi21 O23 Bi17 O28 142.9(3) . . . . ?
Bi18 O23 Bi17 O28 -49.1(2) . . . . ?
Bi30 O23 Bi17 O15 -137.3(3) . . . . ?
Bi21 O23 Bi17 O15 -38.8(2) . . . . ?
Bi18 O23 Bi17 O15 129.3(3) . . . . ?
Bi30 O23 Bi17 O30 -45.3(2) . . . . ?
Bi21 O23 Bi17 O30 53.2(2) . . . . ?
Bi18 O23 Bi17 O30 -138.8(3) . . . . ?
Bi30 O23 Bi17 O24 26.1(4) . . . . ?
Bi21 O23 Bi17 O24 124.6(2) . . . . ?
Bi18 O23 Bi17 O24 -67.3(3) . . . . ?
Bi30 O23 Bi17 O9 135.5(3) . . . . ?
Bi21 O23 Bi17 O9 -126.0(3) . . . . ?
Bi18 O23 Bi17 O9 42.1(4) . . . . ?
Bi30 O23 Bi17 Bi21 -98.5(3) . . . . ?
Bi18 O23 Bi17 Bi21 168.1(3) . . . . ?
Bi21 O23 Bi17 Bi30 98.5(3) . . . . ?
Bi18 O23 Bi17 Bi30 -93.4(2) . . . . ?
Bi30 O23 Bi17 Bi18 93.4(2) . . . . ?
Bi21 O23 Bi17 Bi18 -168.1(3) . . . . ?
Bi27 O28 Bi17 O12 106.6(3) . . . . ?
Bi30 O28 Bi17 O12 -115.6(3) . . . . ?
Bi18 O28 Bi17 O12 -20.2(2) . . . . ?
Bi27 O28 Bi17 O23 -179.2(4) . . . . ?
Bi30 O28 Bi17 O23 -41.4(2) . . . . ?
Bi18 O28 Bi17 O23 54.0(2) . . . . ?
Bi27 O28 Bi17 O15 178.7(2) . . . . ?
Bi30 O28 Bi17 O15 -43.6(4) . . . . ?
Bi18 O28 Bi17 O15 51.8(4) . . . . ?
Bi27 O28 Bi17 O30 -114.4(3) . . . . ?
Bi30 O28 Bi17 O30 23.3(2) . . . . ?
Bi18 O28 Bi17 O30 118.7(2) . . . . ?
Bi27 O28 Bi17 O24 -13.8(2) . . . . ?
Bi30 O28 Bi17 O24 123.9(3) . . . . ?
Bi18 O28 Bi17 O24 -140.7(3) . . . . ?
Bi27 O28 Bi17 O9 40.8(3) . . . . ?
Bi30 O28 Bi17 O9 178.58(19) . . . . ?
Bi18 O28 Bi17 O9 -86.0(2) . . . . ?
Bi27 O28 Bi17 Bi21 -155.2(2) . . . . ?
Bi30 O28 Bi17 Bi21 -17.4(2) . . . . ?
Bi18 O28 Bi17 Bi21 77.95(17) . . . . ?
Bi27 O28 Bi17 Bi30 -137.8(4) . . . . ?
Bi18 O28 Bi17 Bi30 95.4(3) . . . . ?
Bi27 O28 Bi17 Bi18 126.8(4) . . . . ?
Bi30 O28 Bi17 Bi18 -95.4(3) . . . . ?
Bi8 O15 Bi17 O12 -117.5(3) . . . . ?
Bi21 O15 Bi17 O12 112.6(3) . . . . ?
Bi9 O15 Bi17 O12 11.6(2) . . . . ?
Bi8 O15 Bi17 O23 169.2(4) . . . . ?
Bi21 O15 Bi17 O23 39.2(2) . . . . ?
Bi9 O15 Bi17 O23 -61.7(2) . . . . ?
Bi8 O15 Bi17 O28 171.3(3) . . . . ?
Bi21 O15 Bi17 O28 41.3(4) . . . . ?
Bi9 O15 Bi17 O28 -59.6(4) . . . . ?
Bi8 O15 Bi17 O30 105.4(3) . . . . ?
Bi21 O15 Bi17 O30 -24.5(2) . . . . ?
Bi9 O15 Bi17 O30 -125.4(2) . . . . ?
Bi8 O15 Bi17 O24 20.0(7) . . . . ?
Bi21 O15 Bi17 O24 -109.9(5) . . . . ?
Bi9 O15 Bi17 O24 149.2(4) . . . . ?
Bi8 O15 Bi17 O9 -49.8(3) . . . . ?
Bi21 O15 Bi17 O9 -179.8(2) . . . . ?
Bi9 O15 Bi17 O9 79.3(3) . . . . ?
Bi8 O15 Bi17 Bi21 129.9(4) . . . . ?
Bi9 O15 Bi17 Bi21 -100.9(3) . . . . ?
Bi8 O15 Bi17 Bi30 142.7(3) . . . . ?
Bi21 O15 Bi17 Bi30 12.8(2) . . . . ?
Bi9 O15 Bi17 Bi30 -88.16(19) . . . . ?
Bi8 O15 Bi17 Bi18 -154.6(2) . . . . ?
Bi21 O15 Bi17 Bi18 75.5(2) . . . . ?
Bi9 O15 Bi17 Bi18 -25.4(2) . . . . ?
Bi29 O30 Bi17 O12 171.6(3) . . . . ?
Bi30 O30 Bi17 O12 41.9(4) . . . . ?
Bi21 O30 Bi17 O12 -50.3(3) . . . . ?
Bi29 O30 Bi17 O23 174.3(5) . . . . ?
Bi30 O30 Bi17 O23 44.6(2) . . . . ?
Bi21 O30 Bi17 O23 -47.6(2) . . . . ?
Bi29 O30 Bi17 O28 105.3(4) . . . . ?
Bi30 O30 Bi17 O28 -24.4(2) . . . . ?
Bi21 O30 Bi17 O28 -116.6(2) . . . . ?
Bi29 O30 Bi17 O15 -115.9(4) . . . . ?
Bi30 O30 Bi17 O15 114.4(3) . . . . ?
Bi21 O30 Bi17 O15 22.3(2) . . . . ?
Bi29 O30 Bi17 O24 39.5(4) . . . . ?
Bi30 O30 Bi17 O24 -90.2(2) . . . . ?
Bi21 O30 Bi17 O24 177.68(17) . . . . ?
Bi29 O30 Bi17 O9 -6.9(8) . . . . ?
Bi30 O30 Bi17 O9 -136.6(4) . . . . ?
Bi21 O30 Bi17 O9 131.2(4) . . . . ?
Bi29 O30 Bi17 Bi21 -138.2(5) . . . . ?
Bi30 O30 Bi17 Bi21 92.2(2) . . . . ?
Bi29 O30 Bi17 Bi30 129.7(5) . . . . ?
Bi21 O30 Bi17 Bi30 -92.2(2) . . . . ?
Bi29 O30 Bi17 Bi18 144.0(3) . . . . ?
Bi30 O30 Bi17 Bi18 14.3(2) . . . . ?
Bi21 O30 Bi17 Bi18 -77.82(14) . . . . ?
Bi26 O24 Bi17 O12 172.6(2) . . . . ?
Bi27 O24 Bi17 O12 -57.3(3) . . . . ?
Bi14 O24 Bi17 O12 44.3(3) . . . . ?
Bi26 O24 Bi17 O23 -100.5(3) . . . . ?
Bi27 O24 Bi17 O23 29.7(3) . . . . ?
Bi14 O24 Bi17 O23 131.3(3) . . . . ?
Bi26 O24 Bi17 O28 -118.6(3) . . . . ?
Bi27 O24 Bi17 O28 11.6(2) . . . . ?
Bi14 O24 Bi17 O28 113.1(3) . . . . ?
Bi26 O24 Bi17 O15 39.8(6) . . . . ?
Bi27 O24 Bi17 O15 170.0(4) . . . . ?
Bi14 O24 Bi17 O15 -88.5(5) . . . . ?
Bi26 O24 Bi17 O30 -42.7(3) . . . . ?
Bi27 O24 Bi17 O30 87.5(2) . . . . ?
Bi14 O24 Bi17 O30 -170.9(2) . . . . ?
Bi26 O24 Bi17 O9 117.8(3) . . . . ?
Bi27 O24 Bi17 O9 -112.0(2) . . . . ?
Bi14 O24 Bi17 O9 -10.5(2) . . . . ?
Bi26 O24 Bi17 Bi21 -40.0(4) . . . . ?
Bi27 O24 Bi17 Bi21 90.2(2) . . . . ?
Bi14 O24 Bi17 Bi21 -168.28(5) . . . . ?
Bi26 O24 Bi17 Bi30 -83.8(2) . . . . ?
Bi27 O24 Bi17 Bi30 46.37(18) . . . . ?
Bi14 O24 Bi17 Bi30 147.89(17) . . . . ?
Bi26 O24 Bi17 Bi18 -145.7(2) . . . . ?
Bi27 O24 Bi17 Bi18 -15.5(2) . . . . ?
Bi14 O24 Bi17 Bi18 86.06(18) . . . . ?
Bi5 O9 Bi17 O12 116.1(3) . . . . ?
Bi14 O9 Bi17 O12 -116.2(3) . . . . ?
Bi6 O9 Bi17 O12 0.78(19) . . . . ?
Bi5 O9 Bi17 O23 113.3(4) . . . . ?
Bi14 O9 Bi17 O23 -119.0(3) . . . . ?
Bi6 O9 Bi17 O23 -2.1(4) . . . . ?
Bi5 O9 Bi17 O28 -170.7(3) . . . . ?
Bi14 O9 Bi17 O28 -43.0(3) . . . . ?
Bi6 O9 Bi17 O28 74.0(2) . . . . ?
Bi5 O9 Bi17 O15 38.9(3) . . . . ?
Bi14 O9 Bi17 O15 166.6(2) . . . . ?
Bi6 O9 Bi17 O15 -76.5(2) . . . . ?
Bi5 O9 Bi17 O30 -65.0(6) . . . . ?
Bi14 O9 Bi17 O30 62.7(6) . . . . ?
Bi6 O9 Bi17 O30 179.6(4) . . . . ?
Bi5 O9 Bi17 O24 -116.2(3) . . . . ?
Bi14 O9 Bi17 O24 11.5(2) . . . . ?
Bi6 O9 Bi17 O24 128.4(2) . . . . ?
Bi5 O9 Bi17 Bi21 38.6(4) . . . . ?
Bi14 O9 Bi17 Bi21 166.29(6) . . . . ?
Bi6 O9 Bi17 Bi21 -76.8(3) . . . . ?
Bi5 O9 Bi17 Bi30 -168.59(7) . . . . ?
Bi14 O9 Bi17 Bi30 -40.9(5) . . . . ?
Bi6 O9 Bi17 Bi30 76.1(3) . . . . ?
Bi5 O9 Bi17 Bi18 144.0(2) . . . . ?
Bi14 O9 Bi17 Bi18 -88.3(2) . . . . ?
Bi6 O9 Bi17 Bi18 28.65(16) . . . . ?
Bi10 O16 Bi18 O12 120.2(4) . . . . ?
Bi22 O16 Bi18 O12 -118.4(3) . . . . ?
Bi9 O16 Bi18 O12 -10.5(2) . . . . ?
Bi10 O16 Bi18 O31 -107.7(4) . . . . ?
Bi22 O16 Bi18 O31 13.6(2) . . . . ?
Bi9 O16 Bi18 O31 121.5(3) . . . . ?
Bi10 O16 Bi18 O28 -173.9(3) . . . . ?
Bi22 O16 Bi18 O28 -52.6(4) . . . . ?
Bi9 O16 Bi18 O28 55.3(4) . . . . ?
Bi10 O16 Bi18 O23 -173.4(4) . . . . ?
Bi22 O16 Bi18 O23 -52.1(2) . . . . ?
Bi9 O16 Bi18 O23 55.9(2) . . . . ?
Bi10 O16 Bi18 O13 11.6(3) . . . . ?
Bi22 O16 Bi18 O13 133.0(3) . . . . ?
Bi9 O16 Bi18 O13 -119.1(3) . . . . ?
Bi10 O16 Bi18 O29 -43.0(4) . . . . ?
Bi22 O16 Bi18 O29 78.4(3) . . . . ?
Bi9 O16 Bi18 O29 -173.73(19) . . . . ?
Bi10 O16 Bi18 Bi17 156.4(3) . . . . ?
Bi22 O16 Bi18 Bi17 -82.3(2) . . . . ?
Bi9 O16 Bi18 Bi17 25.6(2) . . . . ?
Bi10 O16 Bi18 Bi30 -144.1(3) . . . . ?
Bi22 O16 Bi18 Bi30 -22.8(2) . . . . ?
Bi9 O16 Bi18 Bi30 85.2(2) . . . . ?
Bi10 O16 Bi18 Bi22 -121.3(4) . . . . ?
Bi9 O16 Bi18 Bi22 107.9(3) . . . . ?
Bi6 O12 Bi18 O16 -104.9(3) . . . . ?
Bi17 O12 Bi18 O16 114.4(3) . . . . ?
Bi9 O12 Bi18 O16 10.3(2) . . . . ?
Bi6 O12 Bi18 O31 -176.9(3) . . . . ?
Bi17 O12 Bi18 O31 42.4(4) . . . . ?
Bi9 O12 Bi18 O31 -61.8(3) . . . . ?
Bi6 O12 Bi18 O28 120.2(3) . . . . ?
Bi17 O12 Bi18 O28 -20.5(2) . . . . ?
Bi9 O12 Bi18 O28 -124.7(2) . . . . ?
Bi6 O12 Bi18 O23 -177.9(4) . . . . ?
Bi17 O12 Bi18 O23 41.4(2) . . . . ?
Bi9 O12 Bi18 O23 -62.8(2) . . . . ?
Bi6 O12 Bi18 O13 -31.2(4) . . . . ?
Bi17 O12 Bi18 O13 -172.0(2) . . . . ?
Bi9 O12 Bi18 O13 83.9(2) . . . . ?
Bi6 O12 Bi18 O29 20.5(8) . . . . ?
Bi17 O12 Bi18 O29 -120.2(5) . . . . ?
Bi9 O12 Bi18 O29 135.7(5) . . . . ?
Bi6 O12 Bi18 Bi17 140.7(5) . . . . ?
Bi9 O12 Bi18 Bi17 -104.2(3) . . . . ?
Bi6 O12 Bi18 Bi30 157.3(3) . . . . ?
Bi17 O12 Bi18 Bi30 16.6(2) . . . . ?
Bi9 O12 Bi18 Bi30 -87.57(17) . . . . ?
Bi6 O12 Bi18 Bi22 -139.1(3) . . . . ?
Bi17 O12 Bi18 Bi22 80.2(2) . . . . ?
Bi9 O12 Bi18 Bi22 -24.0(2) . . . . ?
Bi31 O31 Bi18 O16 121.5(4) . . . . ?
Bi30 O31 Bi18 O16 -114.8(3) . . . . ?
Bi22 O31 Bi18 O16 -12.4(2) . . . . ?
Bi31 O31 Bi18 O12 -165.7(3) . . . . ?
Bi30 O31 Bi18 O12 -41.9(4) . . . . ?
Bi22 O31 Bi18 O12 60.5(3) . . . . ?
Bi31 O31 Bi18 O28 -103.4(4) . . . . ?
Bi30 O31 Bi18 O28 20.4(2) . . . . ?
Bi22 O31 Bi18 O28 122.8(2) . . . . ?
Bi31 O31 Bi18 O23 -164.6(4) . . . . ?
Bi30 O31 Bi18 O23 -40.9(2) . . . . ?
Bi22 O31 Bi18 O23 61.5(2) . . . . ?
Bi31 O31 Bi18 O13 51.3(4) . . . . ?
Bi30 O31 Bi18 O13 175.0(2) . . . . ?
Bi22 O31 Bi18 O13 -82.6(3) . . . . ?
Bi31 O31 Bi18 O29 8.2(3) . . . . ?
Bi30 O31 Bi18 O29 131.9(3) . . . . ?
Bi22 O31 Bi18 O29 -125.7(3) . . . . ?
Bi31 O31 Bi18 Bi17 -139.9(3) . . . . ?
Bi30 O31 Bi18 Bi17 -16.2(2) . . . . ?
Bi22 O31 Bi18 Bi17 86.18(18) . . . . ?
Bi31 O31 Bi18 Bi30 -123.7(5) . . . . ?
Bi22 O31 Bi18 Bi30 102.4(3) . . . . ?
Bi31 O31 Bi18 Bi22 133.9(5) . . . . ?
Bi30 O31 Bi18 Bi22 -102.4(3) . . . . ?
Bi27 O28 Bi18 O16 -170.3(3) . . . . ?
Bi17 O28 Bi18 O16 -48.3(4) . . . . ?
Bi30 O28 Bi18 O16 47.6(4) . . . . ?
Bi27 O28 Bi18 O12 -102.1(3) . . . . ?
Bi17 O28 Bi18 O12 20.0(2) . . . . ?
Bi30 O28 Bi18 O12 115.8(2) . . . . ?
Bi27 O28 Bi18 O31 122.4(4) . . . . ?
Bi17 O28 Bi18 O31 -115.6(3) . . . . ?
Bi30 O28 Bi18 O31 -19.7(2) . . . . ?
Bi27 O28 Bi18 O23 -170.9(4) . . . . ?
Bi17 O28 Bi18 O23 -48.8(2) . . . . ?
Bi30 O28 Bi18 O23 47.0(2) . . . . ?
Bi27 O28 Bi18 O13 -2.0(6) . . . . ?
Bi17 O28 Bi18 O13 120.1(4) . . . . ?
Bi30 O28 Bi18 O13 -144.1(3) . . . . ?
Bi27 O28 Bi18 O29 57.8(4) . . . . ?
Bi17 O28 Bi18 O29 179.86(19) . . . . ?
Bi30 O28 Bi18 O29 -84.3(2) . . . . ?
Bi27 O28 Bi18 Bi17 -122.1(4) . . . . ?
Bi30 O28 Bi18 Bi17 95.8(3) . . . . ?
Bi27 O28 Bi18 Bi30 142.1(4) . . . . ?
Bi17 O28 Bi18 Bi30 -95.8(3) . . . . ?
Bi27 O28 Bi18 Bi22 158.9(3) . . . . ?
Bi17 O28 Bi18 Bi22 -79.00(19) . . . . ?
Bi30 O28 Bi18 Bi22 16.8(2) . . . . ?
Bi30 O23 Bi18 O16 130.5(3) . . . . ?
Bi17 O23 Bi18 O16 -130.6(3) . . . . ?
Bi21 O23 Bi18 O16 -5.6(12) . . . . ?
Bi30 O23 Bi18 O12 -139.2(3) . . . . ?
Bi17 O23 Bi18 O12 -40.2(2) . . . . ?
Bi21 O23 Bi18 O12 84.7(12) . . . . ?
Bi30 O23 Bi18 O31 41.7(2) . . . . ?
Bi17 O23 Bi18 O31 140.6(3) . . . . ?
Bi21 O23 Bi18 O31 -94.4(12) . . . . ?
Bi30 O23 Bi18 O28 -50.0(2) . . . . ?
Bi17 O23 Bi18 O28 49.0(2) . . . . ?
Bi21 O23 Bi18 O28 173.9(13) . . . . ?
Bi30 O23 Bi18 O13 139.7(3) . . . . ?
Bi17 O23 Bi18 O13 -121.4(3) . . . . ?
Bi21 O23 Bi18 O13 3.6(14) . . . . ?
Bi30 O23 Bi18 O29 32.4(3) . . . . ?
Bi17 O23 Bi18 O29 131.4(2) . . . . ?
Bi21 O23 Bi18 O29 -103.7(12) . . . . ?
Bi30 O23 Bi18 Bi17 -99.0(3) . . . . ?
Bi21 O23 Bi18 Bi17 125.0(13) . . . . ?
Bi17 O23 Bi18 Bi30 99.0(3) . . . . ?
Bi21 O23 Bi18 Bi30 -136.1(13) . . . . ?
Bi30 O23 Bi18 Bi22 91.8(2) . . . . ?
Bi17 O23 Bi18 Bi22 -169.3(3) . . . . ?
Bi21 O23 Bi18 Bi22 -44.3(11) . . . . ?
Bi19 O13 Bi18 O16 -105.7(3) . . . . ?
Bi7 O13 Bi18 O16 111.5(3) . . . . ?
Bi10 O13 Bi18 O16 -7.43(19) . . . . ?
Bi19 O13 Bi18 O12 176.1(3) . . . . ?
Bi7 O13 Bi18 O12 33.3(3) . . . . ?
Bi10 O13 Bi18 O12 -85.6(2) . . . . ?
Bi19 O13 Bi18 O31 -32.7(4) . . . . ?
Bi7 O13 Bi18 O31 -175.6(3) . . . . ?
Bi10 O13 Bi18 O31 65.5(2) . . . . ?
Bi19 O13 Bi18 O28 83.3(5) . . . . ?
Bi7 O13 Bi18 O28 -59.5(5) . . . . ?
Bi10 O13 Bi18 O28 -178.4(4) . . . . ?
Bi19 O13 Bi18 O23 -114.7(4) . . . . ?
Bi7 O13 Bi18 O23 102.5(4) . . . . ?
Bi10 O13 Bi18 O23 -16.4(4) . . . . ?
Bi19 O13 Bi18 O29 13.5(2) . . . . ?
Bi7 O13 Bi18 O29 -129.3(3) . . . . ?
Bi10 O13 Bi18 O29 111.7(2) . . . . ?
Bi19 O13 Bi18 Bi17 167.12(6) . . . . ?
Bi7 O13 Bi18 Bi17 24.3(5) . . . . ?
Bi10 O13 Bi18 Bi17 -94.6(2) . . . . ?
Bi19 O13 Bi18 Bi30 -24.9(6) . . . . ?
Bi7 O13 Bi18 Bi30 -167.74(10) . . . . ?
Bi10 O13 Bi18 Bi30 73.3(4) . . . . ?
Bi19 O13 Bi18 Bi22 -77.5(3) . . . . ?
Bi7 O13 Bi18 Bi22 139.7(2) . . . . ?
Bi10 O13 Bi18 Bi22 20.75(15) . . . . ?
Bi19 O29 Bi18 O16 50.4(3) . . . . ?
Bi28 O29 Bi18 O16 179.6(2) . . . . ?
Bi31 O29 Bi18 O16 -78.1(2) . . . . ?
Bi19 O29 Bi18 O12 -71.3(7) . . . . ?
Bi28 O29 Bi18 O12 58.0(7) . . . . ?
Bi31 O29 Bi18 O12 160.2(5) . . . . ?
Bi19 O29 Bi18 O31 123.1(3) . . . . ?
Bi28 O29 Bi18 O31 -107.7(3) . . . . ?
Bi31 O29 Bi18 O31 -5.5(2) . . . . ?
Bi19 O29 Bi18 O28 -165.9(2) . . . . ?
Bi28 O29 Bi18 O28 -36.7(3) . . . . ?
Bi31 O29 Bi18 O28 65.5(2) . . . . ?
Bi19 O29 Bi18 O23 132.0(2) . . . . ?
Bi28 O29 Bi18 O23 -98.8(3) . . . . ?
Bi31 O29 Bi18 O23 3.4(3) . . . . ?
Bi19 O29 Bi18 O13 -13.0(2) . . . . ?
Bi28 O29 Bi18 O13 116.3(3) . . . . ?
Bi31 O29 Bi18 O13 -141.5(3) . . . . ?
Bi19 O29 Bi18 Bi17 -165.76(6) . . . . ?
Bi28 O29 Bi18 Bi17 -36.5(4) . . . . ?
Bi31 O29 Bi18 Bi17 65.7(3) . . . . ?
Bi19 O29 Bi18 Bi30 152.10(19) . . . . ?
Bi28 O29 Bi18 Bi30 -78.7(2) . . . . ?
Bi31 O29 Bi18 Bi30 23.56(16) . . . . ?
Bi19 O29 Bi18 Bi22 88.7(2) . . . . ?
Bi28 O29 Bi18 Bi22 -142.12(19) . . . . ?
Bi31 O29 Bi18 Bi22 -39.88(15) . . . . ?
O12 Bi17 Bi18 O16 -66.3(3) . . . . ?
O23 Bi17 Bi18 O16 47.0(3) . . . . ?
O28 Bi17 Bi18 O16 145.1(3) . . . . ?
O15 Bi17 Bi18 O16 -0.2(2) . . . . ?
O30 Bi17 Bi18 O16 83.7(2) . . . . ?
O24 Bi17 Bi18 O16 -177.9(2) . . . . ?
O9 Bi17 Bi18 O16 -108.5(2) . . . . ?
Bi21 Bi17 Bi18 O16 39.11(17) . . . . ?
Bi30 Bi17 Bi18 O16 94.31(17) . . . . ?
O23 Bi17 Bi18 O12 113.3(3) . . . . ?
O28 Bi17 Bi18 O12 -148.6(3) . . . . ?
O15 Bi17 Bi18 O12 66.0(3) . . . . ?
O30 Bi17 Bi18 O12 149.9(3) . . . . ?
O24 Bi17 Bi18 O12 -111.7(3) . . . . ?
O9 Bi17 Bi18 O12 -42.3(3) . . . . ?
Bi21 Bi17 Bi18 O12 105.4(3) . . . . ?
Bi30 Bi17 Bi18 O12 160.6(3) . . . . ?
O12 Bi17 Bi18 O31 -148.4(3) . . . . ?
O23 Bi17 Bi18 O31 -35.1(3) . . . . ?
O28 Bi17 Bi18 O31 63.0(3) . . . . ?
O15 Bi17 Bi18 O31 -82.4(2) . . . . ?
O30 Bi17 Bi18 O31 1.5(2) . . . . ?
O24 Bi17 Bi18 O31 99.9(2) . . . . ?
O9 Bi17 Bi18 O31 169.3(2) . . . . ?
Bi21 Bi17 Bi18 O31 -43.01(17) . . . . ?
Bi30 Bi17 Bi18 O31 12.18(17) . . . . ?
O12 Bi17 Bi18 O28 148.6(3) . . . . ?
O23 Bi17 Bi18 O28 -98.1(3) . . . . ?
O15 Bi17 Bi18 O28 -145.4(3) . . . . ?
O30 Bi17 Bi18 O28 -61.5(3) . . . . ?
O24 Bi17 Bi18 O28 36.9(3) . . . . ?
O9 Bi17 Bi18 O28 106.3(3) . . . . ?
Bi21 Bi17 Bi18 O28 -106.0(2) . . . . ?
Bi30 Bi17 Bi18 O28 -50.8(2) . . . . ?
O12 Bi17 Bi18 O23 -113.3(3) . . . . ?
O28 Bi17 Bi18 O23 98.1(3) . . . . ?
O15 Bi17 Bi18 O23 -47.2(3) . . . . ?
O30 Bi17 Bi18 O23 36.7(3) . . . . ?
O24 Bi17 Bi18 O23 135.1(2) . . . . ?
O9 Bi17 Bi18 O23 -155.5(3) . . . . ?
Bi21 Bi17 Bi18 O23 -7.9(2) . . . . ?
Bi30 Bi17 Bi18 O23 47.3(2) . . . . ?
O12 Bi17 Bi18 O13 13.6(4) . . . . ?
O23 Bi17 Bi18 O13 126.9(3) . . . . ?
O28 Bi17 Bi18 O13 -134.9(3) . . . . ?
O15 Bi17 Bi18 O13 79.7(3) . . . . ?
O30 Bi17 Bi18 O13 163.6(3) . . . . ?
O24 Bi17 Bi18 O13 -98.0(3) . . . . ?
O9 Bi17 Bi18 O13 -28.6(3) . . . . ?
Bi21 Bi17 Bi18 O13 119.0(3) . . . . ?
Bi30 Bi17 Bi18 O13 174.2(3) . . . . ?
O12 Bi17 Bi18 O29 148.3(3) . . . . ?
O23 Bi17 Bi18 O29 -98.4(3) . . . . ?
O28 Bi17 Bi18 O29 -0.2(3) . . . . ?
O15 Bi17 Bi18 O29 -145.6(3) . . . . ?
O30 Bi17 Bi18 O29 -61.7(3) . . . . ?
O24 Bi17 Bi18 O29 36.7(3) . . . . ?
O9 Bi17 Bi18 O29 106.1(3) . . . . ?
Bi21 Bi17 Bi18 O29 -106.3(2) . . . . ?
Bi30 Bi17 Bi18 O29 -51.1(2) . . . . ?
O12 Bi17 Bi18 Bi30 -160.6(3) . . . . ?
O23 Bi17 Bi18 Bi30 -47.3(2) . . . . ?
O28 Bi17 Bi18 Bi30 50.8(2) . . . . ?
O15 Bi17 Bi18 Bi30 -94.56(17) . . . . ?
O30 Bi17 Bi18 Bi30 -10.65(16) . . . . ?
O24 Bi17 Bi18 Bi30 87.74(14) . . . . ?
O9 Bi17 Bi18 Bi30 157.15(14) . . . . ?
Bi21 Bi17 Bi18 Bi30 -55.199(12) . . . . ?
O12 Bi17 Bi18 Bi22 -104.8(3) . . . . ?
O23 Bi17 Bi18 Bi22 8.5(2) . . . . ?
O28 Bi17 Bi18 Bi22 106.6(2) . . . . ?
O15 Bi17 Bi18 Bi22 -38.75(17) . . . . ?
O30 Bi17 Bi18 Bi22 45.15(16) . . . . ?
O24 Bi17 Bi18 Bi22 143.55(14) . . . . ?
O9 Bi17 Bi18 Bi22 -147.04(14) . . . . ?
Bi21 Bi17 Bi18 Bi22 0.606(12) . . . . ?
Bi30 Bi17 Bi18 Bi22 55.805(12) . . . . ?
Bi7 O13 Bi19 O29 119.4(4) . . . . ?
Bi18 O13 Bi19 O29 -16.7(3) . . . . ?
Bi10 O13 Bi19 O29 -106.5(2) . . . . ?
Bi7 O13 Bi19 O17 -147.8(4) . . . . ?
Bi18 O13 Bi19 O17 76.2(3) . . . . ?
Bi10 O13 Bi19 O17 -13.7(2) . . . . ?
Bi7 O13 Bi19 O76 42.6(4) . . . . ?
Bi18 O13 Bi19 O76 -93.5(3) . . . . ?
Bi10 O13 Bi19 O76 176.7(2) . . . . ?
Bi7 O13 Bi19 O100 -30.0(4) . . . . ?
Bi18 O13 Bi19 O100 -166.0(3) . . . . ?
Bi10 O13 Bi19 O100 104.1(3) . . . . ?
Bi28 O29 Bi19 O13 -98.1(4) . . . . ?
Bi31 O29 Bi19 O13 110.2(4) . . . . ?
Bi18 O29 Bi19 O13 14.7(2) . . . . ?
Bi28 O29 Bi19 O17 -175.6(4) . . . . ?
Bi31 O29 Bi19 O17 32.7(4) . . . . ?
Bi18 O29 Bi19 O17 -62.8(2) . . . . ?
Bi28 O29 Bi19 O76 -4.3(3) . . . . ?
Bi31 O29 Bi19 O76 -156.1(4) . . . . ?
Bi18 O29 Bi19 O76 108.4(2) . . . . ?
Bi28 O29 Bi19 O100 -40.8(6) . . . . ?
Bi31 O29 Bi19 O100 167.4(3) . . . . ?
Bi18 O29 Bi19 O100 72.0(4) . . . . ?
Bi23 O17 Bi19 O13 -168.7(5) . . . . ?
Bi10 O17 Bi19 O13 19.6(3) . . . . ?
Bi23 O17 Bi19 O29 -81.7(4) . . . . ?
Bi10 O17 Bi19 O29 106.6(3) . . . . ?
Bi23 O17 Bi19 O76 -119.9(9) . . . . ?
Bi10 O17 Bi19 O76 68.4(11) . . . . ?
Bi23 O17 Bi19 O100 124.7(4) . . . . ?
Bi10 O17 Bi19 O100 -47.0(4) . . . . ?
C61 O76 Bi19 O13 -16.0(10) . . . . ?
C61 O76 Bi19 O29 -102.8(10) . . . . ?
C61 O76 Bi19 O17 -63.4(16) . . . . ?
C61 O76 Bi19 O100 56.2(10) . . . . ?
S7 O100 Bi19 O13 179.0(8) . . . . ?
Bi7 O100 Bi19 O13 17.0(2) . . . . ?
S7 O100 Bi19 O29 118.0(7) . . . . ?
Bi7 O100 Bi19 O29 -44.1(5) . . . . ?
S7 O100 Bi19 O17 -112.0(7) . . . . ?
Bi7 O100 Bi19 O17 85.9(3) . . . . ?
S7 O100 Bi19 O76 81.0(7) . . . . ?
Bi7 O100 Bi19 O76 -81.1(2) . . . . ?
Bi16 O14 Bi20 O32 -106.4(4) . . . . ?
Bi8 O14 Bi20 O32 117.8(3) . . . . ?
Bi16 O14 Bi20 O18 161.3(4) . . . . ?
Bi8 O14 Bi20 O18 25.6(3) . . . . ?
Bi16 O14 Bi20 O89 68.8(5) . . . . ?
Bi8 O14 Bi20 O89 -67.0(4) . . . . ?
Bi16 O14 Bi20 O92 -16.0(3) . . . . ?
Bi8 O14 Bi20 O92 -151.7(4) . . . . ?
Bi16 O14 Bi20 Bi8 135.8(6) . . . . ?
Bi32 O32 Bi20 O14 -176.7(5) . . . . ?
Bi29 O32 Bi20 O14 39.4(4) . . . . ?
Bi32 O32 Bi20 O18 -101.0(5) . . . . ?
Bi29 O32 Bi20 O18 115.1(4) . . . . ?
Bi32 O32 Bi20 O89 161.4(16) . . . . ?
Bi29 O32 Bi20 O89 17.5(19) . . . . ?
Bi32 O32 Bi20 O92 115.7(5) . . . . ?
Bi29 O32 Bi20 O92 -28.2(4) . . . . ?
Bi32 O32 Bi20 Bi8 -145.9(4) . . . . ?
Bi29 O32 Bi20 Bi8 70.1(3) . . . . ?
Bi11 O18 Bi20 O14 -172.9(6) . . . . ?
Bi8 O18 Bi20 O14 -19.9(2) . . . . ?
Bi11 O18 Bi20 O32 101.5(5) . . . . ?
Bi8 O18 Bi20 O32 -105.4(3) . . . . ?
Bi11 O18 Bi20 O89 -91.2(5) . . . . ?
Bi8 O18 Bi20 O89 61.8(3) . . . . ?
Bi11 O18 Bi20 O92 -168.7(4) . . . . ?
Bi8 O18 Bi20 O92 -15.7(6) . . . . ?
Bi11 O18 Bi20 Bi8 -153.0(7) . . . . ?
C93 O92 Bi20 O14 -169.9(12) . . . . ?
Bi16 O92 Bi20 O14 10.9(2) . . . . ?
C93 O92 Bi20 O32 -83.8(12) . . . . ?
Bi16 O92 Bi20 O32 97.0(3) . . . . ?
C93 O92 Bi20 O18 -174.3(11) . . . . ?
Bi16 O92 Bi20 O18 6.5(6) . . . . ?
C93 O92 Bi20 O89 105.5(12) . . . . ?
Bi16 O92 Bi20 O89 -73.7(3) . . . . ?
C93 O92 Bi20 Bi8 174.4(11) . . . . ?
Bi16 O92 Bi20 Bi8 -4.8(2) . . . . ?
O15 Bi8 Bi20 O14 76.9(4) . . . . ?
O11 Bi8 Bi20 O14 -13.8(4) . . . . ?
O1 Bi8 Bi20 O14 3.1(6) . . . . ?
O18 Bi8 Bi20 O14 144.3(4) . . . . ?
Bi16 Bi8 Bi20 O14 -22.4(3) . . . . ?
Bi5 Bi8 Bi20 O14 -21.7(3) . . . . ?
O15 Bi8 Bi20 O32 12.6(3) . . . . ?
O11 Bi8 Bi20 O32 -78.2(3) . . . . ?
O14 Bi8 Bi20 O32 -64.4(4) . . . . ?
O1 Bi8 Bi20 O32 -61.2(6) . . . . ?
O18 Bi8 Bi20 O32 80.0(3) . . . . ?
Bi16 Bi8 Bi20 O32 -86.8(2) . . . . ?
Bi5 Bi8 Bi20 O32 -86.0(2) . . . . ?
O15 Bi8 Bi20 O18 -67.4(3) . . . . ?
O11 Bi8 Bi20 O18 -158.2(3) . . . . ?
O14 Bi8 Bi20 O18 -144.3(4) . . . . ?
O1 Bi8 Bi20 O18 -141.2(6) . . . . ?
Bi16 Bi8 Bi20 O18 -166.8(3) . . . . ?
Bi5 Bi8 Bi20 O18 -166.0(3) . . . . ?
O15 Bi8 Bi20 O89 -178.2(4) . . . . ?
O11 Bi8 Bi20 O89 91.0(4) . . . . ?
O14 Bi8 Bi20 O89 104.8(5) . . . . ?
O1 Bi8 Bi20 O89 107.9(6) . . . . ?
O18 Bi8 Bi20 O89 -110.8(4) . . . . ?
Bi16 Bi8 Bi20 O89 82.4(3) . . . . ?
Bi5 Bi8 Bi20 O89 83.1(3) . . . . ?
O15 Bi8 Bi20 O92 103.2(3) . . . . ?
O11 Bi8 Bi20 O92 12.4(3) . . . . ?
O14 Bi8 Bi20 O92 26.3(4) . . . . ?
O1 Bi8 Bi20 O92 29.4(5) . . . . ?
O18 Bi8 Bi20 O92 170.6(3) . . . . ?
Bi16 Bi8 Bi20 O92 3.81(19) . . . . ?
Bi5 Bi8 Bi20 O92 4.59(19) . . . . ?
Bi12 O19 Bi21 O15 -103.5(3) . . . . ?
Bi22 O19 Bi21 O15 122.8(3) . . . . ?
Bi9 O19 Bi21 O15 11.7(2) . . . . ?
Bi12 O19 Bi21 O23 -174.2(4) . . . . ?
Bi22 O19 Bi21 O23 52.1(2) . . . . ?
Bi9 O19 Bi21 O23 -59.0(2) . . . . ?
Bi12 O19 Bi21 O33 117.3(3) . . . . ?
Bi22 O19 Bi21 O33 -16.4(2) . . . . ?
Bi9 O19 Bi21 O33 -127.5(3) . . . . ?
Bi12 O19 Bi21 O30 -176.8(2) . . . . ?
Bi22 O19 Bi21 O30 49.5(4) . . . . ?
Bi9 O19 Bi21 O30 -61.6(4) . . . . ?
Bi12 O19 Bi21 Bi30 155.5(3) . . . . ?
Bi22 O19 Bi21 Bi30 21.8(2) . . . . ?
Bi9 O19 Bi21 Bi30 -89.32(19) . . . . ?
Bi12 O19 Bi21 Bi17 -142.9(3) . . . . ?
Bi22 O19 Bi21 Bi17 83.4(2) . . . . ?
Bi9 O19 Bi21 Bi17 -27.7(2) . . . . ?
Bi12 O19 Bi21 Bi22 133.7(5) . . . . ?
Bi9 O19 Bi21 Bi22 -111.1(3) . . . . ?
Bi8 O15 Bi21 O19 122.6(4) . . . . ?
Bi17 O15 Bi21 O19 -113.6(2) . . . . ?
Bi9 O15 Bi21 O19 -11.0(2) . . . . ?
Bi8 O15 Bi21 O23 -162.2(4) . . . . ?
Bi17 O15 Bi21 O23 -38.4(2) . . . . ?
Bi9 O15 Bi21 O23 64.2(2) . . . . ?
Bi8 O15 Bi21 O33 -165.5(3) . . . . ?
Bi17 O15 Bi21 O33 -41.7(4) . . . . ?
Bi9 O15 Bi21 O33 60.9(4) . . . . ?
Bi8 O15 Bi21 O30 -99.4(4) . . . . ?
Bi17 O15 Bi21 O30 24.4(2) . . . . ?
Bi9 O15 Bi21 O30 127.0(2) . . . . ?
Bi8 O15 Bi21 Bi30 -136.8(3) . . . . ?
Bi17 O15 Bi21 Bi30 -13.0(2) . . . . ?
Bi9 O15 Bi21 Bi30 89.62(18) . . . . ?
Bi8 O15 Bi21 Bi17 -123.8(5) . . . . ?
Bi9 O15 Bi21 Bi17 102.6(3) . . . . ?
Bi8 O15 Bi21 Bi22 156.8(3) . . . . ?
Bi17 O15 Bi21 Bi22 -79.4(2) . . . . ?
Bi9 O15 Bi21 Bi22 23.2(2) . . . . ?
Bi30 O23 Bi21 O19 -131.3(3) . . . . ?
Bi17 O23 Bi21 O19 128.7(3) . . . . ?
Bi18 O23 Bi21 O19 4.5(12) . . . . ?
Bi30 O23 Bi21 O15 140.2(3) . . . . ?
Bi17 O23 Bi21 O15 40.2(2) . . . . ?
Bi18 O23 Bi21 O15 -84.0(12) . . . . ?
Bi30 O23 Bi21 O33 -42.2(2) . . . . ?
Bi17 O23 Bi21 O33 -142.2(3) . . . . ?
Bi18 O23 Bi21 O33 93.5(12) . . . . ?
Bi30 O23 Bi21 O30 46.7(2) . . . . ?
Bi17 O23 Bi21 O30 -53.3(2) . . . . ?
Bi18 O23 Bi21 O30 -177.5(13) . . . . ?
Bi17 O23 Bi21 Bi30 -100.0(3) . . . . ?
Bi18 O23 Bi21 Bi30 135.7(13) . . . . ?
Bi30 O23 Bi21 Bi17 100.0(3) . . . . ?
Bi18 O23 Bi21 Bi17 -124.2(13) . . . . ?
Bi30 O23 Bi21 Bi22 -91.8(2) . . . . ?
Bi17 O23 Bi21 Bi22 168.1(3) . . . . ?
Bi18 O23 Bi21 Bi22 43.9(11) . . . . ?
Bi33 O33 Bi21 O19 -99.5(4) . . . . ?
Bi30 O33 Bi21 O19 116.1(3) . . . . ?
Bi22 O33 Bi21 O19 15.0(2) . . . . ?
Bi33 O33 Bi21 O15 -171.4(3) . . . . ?
Bi30 O33 Bi21 O15 44.2(4) . . . . ?
Bi22 O33 Bi21 O15 -56.9(4) . . . . ?
Bi33 O33 Bi21 O23 -174.8(4) . . . . ?
Bi30 O33 Bi21 O23 40.8(2) . . . . ?
Bi22 O33 Bi21 O23 -60.2(2) . . . . ?
Bi33 O33 Bi21 O30 120.7(4) . . . . ?
Bi30 O33 Bi21 O30 -23.7(2) . . . . ?
Bi22 O33 Bi21 O30 -124.7(2) . . . . ?
Bi33 O33 Bi21 Bi30 144.4(5) . . . . ?
Bi22 O33 Bi21 Bi30 -101.0(3) . . . . ?
Bi33 O33 Bi21 Bi17 161.1(3) . . . . ?
Bi30 O33 Bi21 Bi17 16.7(2) . . . . ?
Bi22 O33 Bi21 Bi17 -84.33(17) . . . . ?
Bi33 O33 Bi21 Bi22 -114.6(4) . . . . ?
Bi30 O33 Bi21 Bi22 101.0(3) . . . . ?
Bi29 O30 Bi21 O19 -166.6(3) . . . . ?
Bi30 O30 Bi21 O19 -43.4(4) . . . . ?
Bi17 O30 Bi21 O19 50.0(4) . . . . ?
Bi29 O30 Bi21 O15 120.4(4) . . . . ?
Bi30 O30 Bi21 O15 -116.4(2) . . . . ?
Bi17 O30 Bi21 O15 -23.1(2) . . . . ?
Bi29 O30 Bi21 O23 -169.4(4) . . . . ?
Bi30 O30 Bi21 O23 -46.2(2) . . . . ?
Bi17 O30 Bi21 O23 47.2(2) . . . . ?
Bi29 O30 Bi21 O33 -99.1(4) . . . . ?
Bi30 O30 Bi21 O33 24.1(2) . . . . ?
Bi17 O30 Bi21 O33 117.4(2) . . . . ?
Bi29 O30 Bi21 Bi30 -123.2(4) . . . . ?
Bi17 O30 Bi21 Bi30 93.3(2) . . . . ?
Bi29 O30 Bi21 Bi17 143.4(4) . . . . ?
Bi30 O30 Bi21 Bi17 -93.3(2) . . . . ?
Bi29 O30 Bi21 Bi22 -136.0(3) . . . . ?
Bi30 O30 Bi21 Bi22 -12.8(2) . . . . ?
Bi17 O30 Bi21 Bi22 80.55(15) . . . . ?
O12 Bi17 Bi21 O19 -0.9(2) . . . . ?
O23 Bi17 Bi21 O19 -49.6(3) . . . . ?
O28 Bi17 Bi21 O19 -83.9(2) . . . . ?
O15 Bi17 Bi21 O19 67.7(3) . . . . ?
O30 Bi17 Bi21 O19 -147.3(3) . . . . ?
O24 Bi17 Bi21 O19 -151.0(3) . . . . ?
O9 Bi17 Bi21 O19 68.1(3) . . . . ?
Bi30 Bi17 Bi21 O19 -97.69(16) . . . . ?
Bi18 Bi17 Bi21 O19 -40.70(16) . . . . ?
O12 Bi17 Bi21 O15 -68.5(3) . . . . ?
O23 Bi17 Bi21 O15 -117.3(3) . . . . ?
O28 Bi17 Bi21 O15 -151.6(3) . . . . ?
O30 Bi17 Bi21 O15 145.1(3) . . . . ?
O24 Bi17 Bi21 O15 141.4(3) . . . . ?
O9 Bi17 Bi21 O15 0.4(3) . . . . ?
Bi30 Bi17 Bi21 O15 -165.3(2) . . . . ?
Bi18 Bi17 Bi21 O15 -108.4(2) . . . . ?
O12 Bi17 Bi21 O23 48.8(3) . . . . ?
O28 Bi17 Bi21 O23 -34.3(3) . . . . ?
O15 Bi17 Bi21 O23 117.3(3) . . . . ?
O30 Bi17 Bi21 O23 -97.7(3) . . . . ?
O24 Bi17 Bi21 O23 -101.3(3) . . . . ?
O9 Bi17 Bi21 O23 117.7(4) . . . . ?
Bi30 Bi17 Bi21 O23 -48.1(2) . . . . ?
Bi18 Bi17 Bi21 O23 8.9(2) . . . . ?
O12 Bi17 Bi21 O33 83.9(2) . . . . ?
O23 Bi17 Bi21 O33 35.2(3) . . . . ?
O28 Bi17 Bi21 O33 0.9(2) . . . . ?
O15 Bi17 Bi21 O33 152.5(3) . . . . ?
O30 Bi17 Bi21 O33 -62.5(3) . . . . ?
O24 Bi17 Bi21 O33 -66.2(3) . . . . ?
O9 Bi17 Bi21 O33 152.9(3) . . . . ?
Bi30 Bi17 Bi21 O33 -12.88(17) . . . . ?
Bi18 Bi17 Bi21 O33 44.10(17) . . . . ?
O12 Bi17 Bi21 O30 146.4(3) . . . . ?
O23 Bi17 Bi21 O30 97.7(3) . . . . ?
O28 Bi17 Bi21 O30 63.4(3) . . . . ?
O15 Bi17 Bi21 O30 -145.1(3) . . . . ?
O24 Bi17 Bi21 O30 -3.7(3) . . . . ?
O9 Bi17 Bi21 O30 -144.7(3) . . . . ?
Bi30 Bi17 Bi21 O30 49.6(2) . . . . ?
Bi18 Bi17 Bi21 O30 106.6(2) . . . . ?
O12 Bi17 Bi21 Bi30 96.82(15) . . . . ?
O23 Bi17 Bi21 Bi30 48.1(2) . . . . ?
O28 Bi17 Bi21 Bi30 13.79(17) . . . . ?
O15 Bi17 Bi21 Bi30 165.3(2) . . . . ?
O30 Bi17 Bi21 Bi30 -49.6(2) . . . . ?
O24 Bi17 Bi21 Bi30 -53.3(2) . . . . ?
O9 Bi17 Bi21 Bi30 165.8(3) . . . . ?
Bi18 Bi17 Bi21 Bi30 56.989(12) . . . . ?
O12 Bi17 Bi21 Bi22 39.22(15) . . . . ?
O23 Bi17 Bi21 Bi22 -9.5(2) . . . . ?
O28 Bi17 Bi21 Bi22 -43.81(17) . . . . ?
O15 Bi17 Bi21 Bi22 107.7(2) . . . . ?
O30 Bi17 Bi21 Bi22 -107.2(2) . . . . ?
O24 Bi17 Bi21 Bi22 -110.9(2) . . . . ?
O9 Bi17 Bi21 Bi22 108.2(3) . . . . ?
Bi30 Bi17 Bi21 Bi22 -57.600(12) . . . . ?
Bi18 Bi17 Bi21 Bi22 -0.611(12) . . . . ?
Bi10 O16 Bi22 O19 -118.7(3) . . . . ?
Bi18 O16 Bi22 O19 111.4(3) . . . . ?
Bi9 O16 Bi22 O19 1.6(2) . . . . ?
Bi10 O16 Bi22 O22 -53.3(3) . . . . ?
Bi18 O16 Bi22 O22 176.8(2) . . . . ?
Bi9 O16 Bi22 O22 67.0(3) . . . . ?
Bi10 O16 Bi22 O20 3.2(2) . . . . ?
Bi18 O16 Bi22 O20 -126.7(3) . . . . ?
Bi9 O16 Bi22 O20 123.5(3) . . . . ?
Bi10 O16 Bi22 O31 117.1(3) . . . . ?
Bi18 O16 Bi22 O31 -12.8(2) . . . . ?
Bi9 O16 Bi22 O31 -122.5(3) . . . . ?
Bi10 O16 Bi22 O33 176.0(2) . . . . ?
Bi18 O16 Bi22 O33 46.1(3) . . . . ?
Bi9 O16 Bi22 O33 -63.6(3) . . . . ?
Bi10 O16 Bi22 O37 53.4(12) . . . . ?
Bi18 O16 Bi22 O37 -76.5(11) . . . . ?
Bi9 O16 Bi22 O37 173.7(9) . . . . ?
Bi10 O16 Bi22 O34 58.2(3) . . . . ?
Bi18 O16 Bi22 O34 -71.7(3) . . . . ?
Bi9 O16 Bi22 O34 178.6(2) . . . . ?
Bi10 O16 Bi22 Bi21 -153.6(2) . . . . ?
Bi18 O16 Bi22 Bi21 76.5(2) . . . . ?
Bi9 O16 Bi22 Bi21 -33.18(19) . . . . ?
Bi18 O16 Bi22 Bi10 -129.9(4) . . . . ?
Bi9 O16 Bi22 Bi10 120.4(4) . . . . ?
Bi10 O16 Bi22 Bi18 129.9(4) . . . . ?
Bi9 O16 Bi22 Bi18 -109.7(3) . . . . ?
Bi10 O16 Bi22 Bi25 -49.5(4) . . . . ?
Bi18 O16 Bi22 Bi25 -179.38(3) . . . . ?
Bi9 O16 Bi22 Bi25 70.9(3) . . . . ?
Bi12 O19 Bi22 O16 116.6(3) . . . . ?
Bi21 O19 Bi22 O16 -110.1(3) . . . . ?
Bi9 O19 Bi22 O16 -1.8(2) . . . . ?
Bi12 O19 Bi22 O22 -0.5(3) . . . . ?
Bi21 O19 Bi22 O22 132.8(3) . . . . ?
Bi9 O19 Bi22 O22 -118.8(3) . . . . ?
Bi12 O19 Bi22 O20 54.2(4) . . . . ?
Bi21 O19 Bi22 O20 -172.5(2) . . . . ?
Bi9 O19 Bi22 O20 -64.2(3) . . . . ?
Bi12 O19 Bi22 O31 -178.8(3) . . . . ?
Bi21 O19 Bi22 O31 -45.5(3) . . . . ?
Bi9 O19 Bi22 O31 62.8(3) . . . . ?
Bi12 O19 Bi22 O33 -118.1(3) . . . . ?
Bi21 O19 Bi22 O33 15.2(2) . . . . ?
Bi9 O19 Bi22 O33 123.6(3) . . . . ?
Bi12 O19 Bi22 O37 -61.7(4) . . . . ?
Bi21 O19 Bi22 O37 71.6(3) . . . . ?
Bi9 O19 Bi22 O37 179.9(2) . . . . ?
Bi12 O19 Bi22 O34 8(4) . . . . ?
Bi21 O19 Bi22 O34 141(4) . . . . ?
Bi9 O19 Bi22 O34 -110(4) . . . . ?
Bi12 O19 Bi22 Bi21 -133.3(5) . . . . ?
Bi9 O19 Bi22 Bi21 108.3(4) . . . . ?
Bi12 O19 Bi22 Bi10 87.1(3) . . . . ?
Bi21 O19 Bi22 Bi10 -139.7(2) . . . . ?
Bi9 O19 Bi22 Bi10 -31.3(2) . . . . ?
Bi12 O19 Bi22 Bi18 150.0(3) . . . . ?
Bi21 O19 Bi22 Bi18 -76.7(2) . . . . ?
Bi9 O19 Bi22 Bi18 31.6(2) . . . . ?
Bi12 O19 Bi22 Bi25 -31.6(3) . . . . ?
Bi21 O19 Bi22 Bi25 101.7(2) . . . . ?
Bi9 O19 Bi22 Bi25 -150.0(2) . . . . ?
Bi25 O22 Bi22 O16 176.2(2) . . . . ?
Bi13 O22 Bi22 O16 49.6(3) . . . . ?
Bi12 O22 Bi22 O16 -69.2(2) . . . . ?
Bi25 O22 Bi22 O19 -114.3(3) . . . . ?
Bi13 O22 Bi22 O19 119.1(3) . . . . ?
Bi12 O22 Bi22 O19 0.3(2) . . . . ?
Bi25 O22 Bi22 O20 118.3(3) . . . . ?
Bi13 O22 Bi22 O20 -8.3(2) . . . . ?
Bi12 O22 Bi22 O20 -127.1(3) . . . . ?
Bi25 O22 Bi22 O31 57.4(12) . . . . ?
Bi13 O22 Bi22 O31 -69.2(12) . . . . ?
Bi12 O22 Bi22 O31 172.0(11) . . . . ?
Bi25 O22 Bi22 O33 -48.4(3) . . . . ?
Bi13 O22 Bi22 O33 -175.0(2) . . . . ?
Bi12 O22 Bi22 O33 66.2(2) . . . . ?
Bi25 O22 Bi22 O37 7.9(2) . . . . ?
Bi13 O22 Bi22 O37 -118.7(3) . . . . ?
Bi12 O22 Bi22 O37 122.6(2) . . . . ?
Bi25 O22 Bi22 O34 66.1(3) . . . . ?
Bi13 O22 Bi22 O34 -60.4(3) . . . . ?
Bi12 O22 Bi22 O34 -179.20(18) . . . . ?
Bi25 O22 Bi22 Bi21 -87.6(2) . . . . ?
Bi13 O22 Bi22 Bi21 145.9(2) . . . . ?
Bi12 O22 Bi22 Bi21 27.10(18) . . . . ?
Bi25 O22 Bi22 Bi10 149.5(2) . . . . ?
Bi13 O22 Bi22 Bi10 22.9(2) . . . . ?
Bi12 O22 Bi22 Bi10 -95.85(16) . . . . ?
Bi25 O22 Bi22 Bi18 179.72(3) . . . . ?
Bi13 O22 Bi22 Bi18 53.2(4) . . . . ?
Bi12 O22 Bi22 Bi18 -65.6(3) . . . . ?
Bi13 O22 Bi22 Bi25 -126.6(4) . . . . ?
Bi12 O22 Bi22 Bi25 114.7(3) . . . . ?
Bi13 O20 Bi22 O16 -115.0(3) . . . . ?
Bi10 O20 Bi22 O16 -2.9(2) . . . . ?
Bi23 O20 Bi22 O16 108.7(3) . . . . ?
Bi13 O20 Bi22 O19 -48.3(3) . . . . ?
Bi10 O20 Bi22 O19 63.8(3) . . . . ?
Bi23 O20 Bi22 O19 175.5(3) . . . . ?
Bi13 O20 Bi22 O22 8.3(2) . . . . ?
Bi10 O20 Bi22 O22 120.4(3) . . . . ?
Bi23 O20 Bi22 O22 -128.0(3) . . . . ?
Bi13 O20 Bi22 O31 178.8(2) . . . . ?
Bi10 O20 Bi22 O31 -69.1(3) . . . . ?
Bi23 O20 Bi22 O31 42.5(3) . . . . ?
Bi13 O20 Bi22 O33 94.9(10) . . . . ?
Bi10 O20 Bi22 O33 -153.0(9) . . . . ?
Bi23 O20 Bi22 O33 -41.4(11) . . . . ?
Bi13 O20 Bi22 O37 74.1(3) . . . . ?
Bi10 O20 Bi22 O37 -173.8(2) . . . . ?
Bi23 O20 Bi22 O37 -62.2(3) . . . . ?
Bi13 O20 Bi22 O34 129.2(3) . . . . ?
Bi10 O20 Bi22 O34 -118.7(3) . . . . ?
Bi23 O20 Bi22 O34 -7.1(2) . . . . ?
Bi13 O20 Bi22 Bi21 -58.0(5) . . . . ?
Bi10 O20 Bi22 Bi21 54.1(4) . . . . ?
Bi23 O20 Bi22 Bi21 165.76(8) . . . . ?
Bi13 O20 Bi22 Bi10 -112.1(3) . . . . ?
Bi23 O20 Bi22 Bi10 111.6(4) . . . . ?
Bi13 O20 Bi22 Bi18 -143.4(2) . . . . ?
Bi10 O20 Bi22 Bi18 -31.3(2) . . . . ?
Bi23 O20 Bi22 Bi18 80.4(3) . . . . ?
Bi13 O20 Bi22 Bi25 38.3(2) . . . . ?
Bi10 O20 Bi22 Bi25 150.4(2) . . . . ?
Bi23 O20 Bi22 Bi25 -97.9(3) . . . . ?
Bi31 O31 Bi22 O16 -122.7(4) . . . . ?
Bi18 O31 Bi22 O16 11.9(2) . . . . ?
Bi30 O31 Bi22 O16 113.4(3) . . . . ?
Bi31 O31 Bi22 O19 170.2(3) . . . . ?
Bi18 O31 Bi22 O19 -55.2(3) . . . . ?
Bi30 O31 Bi22 O19 46.3(3) . . . . ?
Bi31 O31 Bi22 O22 -0.9(14) . . . . ?
Bi18 O31 Bi22 O22 133.8(11) . . . . ?
Bi30 O31 Bi22 O22 -124.7(11) . . . . ?
Bi31 O31 Bi22 O20 -58.7(4) . . . . ?
Bi18 O31 Bi22 O20 76.0(3) . . . . ?
Bi30 O31 Bi22 O20 177.5(2) . . . . ?
Bi31 O31 Bi22 O33 108.3(4) . . . . ?
Bi18 O31 Bi22 O33 -117.0(3) . . . . ?
Bi30 O31 Bi22 O33 -15.5(2) . . . . ?
Bi31 O31 Bi22 O37 46.6(4) . . . . ?
Bi18 O31 Bi22 O37 -178.7(2) . . . . ?
Bi30 O31 Bi22 O37 -77.2(3) . . . . ?
Bi31 O31 Bi22 O34 -10.3(3) . . . . ?
Bi18 O31 Bi22 O34 124.4(3) . . . . ?
Bi30 O31 Bi22 O34 -134.1(3) . . . . ?
Bi31 O31 Bi22 Bi21 144.5(3) . . . . ?
Bi18 O31 Bi22 Bi21 -80.84(19) . . . . ?
Bi30 O31 Bi22 Bi21 20.6(2) . . . . ?
Bi31 O31 Bi22 Bi10 -92.9(3) . . . . ?
Bi18 O31 Bi22 Bi10 41.81(19) . . . . ?
Bi30 O31 Bi22 Bi10 143.3(2) . . . . ?
Bi31 O31 Bi22 Bi18 -134.7(5) . . . . ?
Bi30 O31 Bi22 Bi18 101.5(3) . . . . ?
Bi31 O31 Bi22 Bi25 45.8(4) . . . . ?
Bi18 O31 Bi22 Bi25 -179.50(3) . . . . ?
Bi30 O31 Bi22 Bi25 -78.0(3) . . . . ?
Bi33 O33 Bi22 O16 178.3(2) . . . . ?
Bi21 O33 Bi22 O16 52.6(3) . . . . ?
Bi30 O33 Bi22 O16 -43.8(3) . . . . ?
Bi33 O33 Bi22 O19 111.2(3) . . . . ?
Bi21 O33 Bi22 O19 -14.5(2) . . . . ?
Bi30 O33 Bi22 O19 -110.9(3) . . . . ?
Bi33 O33 Bi22 O22 47.2(3) . . . . ?
Bi21 O33 Bi22 O22 -78.5(3) . . . . ?
Bi30 O33 Bi22 O22 -174.9(2) . . . . ?
Bi33 O33 Bi22 O20 -34.6(11) . . . . ?
Bi21 O33 Bi22 O20 -160.3(9) . . . . ?
Bi30 O33 Bi22 O20 103.3(10) . . . . ?
Bi33 O33 Bi22 O31 -122.3(3) . . . . ?
Bi21 O33 Bi22 O31 112.0(3) . . . . ?
Bi30 O33 Bi22 O31 15.6(2) . . . . ?
Bi33 O33 Bi22 O37 -12.4(2) . . . . ?
Bi21 O33 Bi22 O37 -138.1(3) . . . . ?
Bi30 O33 Bi22 O37 125.5(3) . . . . ?
Bi33 O33 Bi22 O34 -66.2(3) . . . . ?
Bi21 O33 Bi22 O34 168.14(19) . . . . ?
Bi30 O33 Bi22 O34 71.7(3) . . . . ?
Bi33 O33 Bi22 Bi21 125.7(4) . . . . ?
Bi30 O33 Bi22 Bi21 -96.4(3) . . . . ?
Bi33 O33 Bi22 Bi10 -176.71(7) . . . . ?
Bi21 O33 Bi22 Bi10 57.6(4) . . . . ?
Bi30 O33 Bi22 Bi10 -38.8(4) . . . . ?
Bi33 O33 Bi22 Bi18 -156.5(2) . . . . ?
Bi21 O33 Bi22 Bi18 77.80(18) . . . . ?
Bi30 O33 Bi22 Bi18 -18.62(19) . . . . ?
Bi33 O33 Bi22 Bi25 22.0(2) . . . . ?
Bi21 O33 Bi22 Bi25 -103.70(18) . . . . ?
Bi30 O33 Bi22 Bi25 159.9(2) . . . . ?
Bi34 O37 Bi22 O16 8.1(12) . . . . ?
Bi33 O37 Bi22 O16 138.4(10) . . . . ?
Bi25 O37 Bi22 O16 -117.8(10) . . . . ?
Bi34 O37 Bi22 O19 179.7(2) . . . . ?
Bi33 O37 Bi22 O19 -50.0(3) . . . . ?
Bi25 O37 Bi22 O19 53.7(3) . . . . ?
Bi34 O37 Bi22 O22 118.7(3) . . . . ?
Bi33 O37 Bi22 O22 -111.0(3) . . . . ?
Bi25 O37 Bi22 O22 -7.2(2) . . . . ?
Bi34 O37 Bi22 O20 55.9(3) . . . . ?
Bi33 O37 Bi22 O20 -173.8(2) . . . . ?
Bi25 O37 Bi22 O20 -70.1(2) . . . . ?
Bi34 O37 Bi22 O31 -53.2(3) . . . . ?
Bi33 O37 Bi22 O31 77.1(3) . . . . ?
Bi25 O37 Bi22 O31 -179.2(2) . . . . ?
Bi34 O37 Bi22 O33 -119.3(3) . . . . ?
Bi33 O37 Bi22 O33 10.9(2) . . . . ?
Bi25 O37 Bi22 O33 114.7(3) . . . . ?
Bi34 O37 Bi22 O34 2.9(2) . . . . ?
Bi33 O37 Bi22 O34 133.2(3) . . . . ?
Bi25 O37 Bi22 O34 -123.0(3) . . . . ?
Bi34 O37 Bi22 Bi21 -144.7(2) . . . . ?
Bi33 O37 Bi22 Bi21 -14.5(2) . . . . ?
Bi25 O37 Bi22 Bi21 89.32(18) . . . . ?
Bi34 O37 Bi22 Bi10 50.3(3) . . . . ?
Bi33 O37 Bi22 Bi10 -179.40(4) . . . . ?
Bi25 O37 Bi22 Bi10 -75.6(3) . . . . ?
Bi34 O37 Bi22 Bi18 -54.5(3) . . . . ?
Bi33 O37 Bi22 Bi18 75.8(3) . . . . ?
Bi25 O37 Bi22 Bi18 179.58(3) . . . . ?
Bi34 O37 Bi22 Bi25 125.9(4) . . . . ?
Bi33 O37 Bi22 Bi25 -103.8(3) . . . . ?
Bi34 O34 Bi22 O16 178.1(2) . . . . ?
Bi23 O34 Bi22 O16 -53.3(3) . . . . ?
Bi31 O34 Bi22 O16 72.6(2) . . . . ?
Bi34 O34 Bi22 O19 -74(4) . . . . ?
Bi23 O34 Bi22 O19 55(4) . . . . ?
Bi31 O34 Bi22 O19 -180(100) . . . . ?
Bi34 O34 Bi22 O22 -65.6(3) . . . . ?
Bi23 O34 Bi22 O22 63.0(3) . . . . ?
Bi31 O34 Bi22 O22 -171.1(2) . . . . ?
Bi34 O34 Bi22 O20 -121.3(3) . . . . ?
Bi23 O34 Bi22 O20 7.3(2) . . . . ?
Bi31 O34 Bi22 O20 133.2(3) . . . . ?
Bi34 O34 Bi22 O31 112.6(3) . . . . ?
Bi23 O34 Bi22 O31 -118.7(3) . . . . ?
Bi31 O34 Bi22 O31 7.2(2) . . . . ?
Bi34 O34 Bi22 O33 51.4(3) . . . . ?
Bi23 O34 Bi22 O33 -180.0(2) . . . . ?
Bi31 O34 Bi22 O33 -54.1(2) . . . . ?
Bi34 O34 Bi22 O37 -3.0(2) . . . . ?
Bi23 O34 Bi22 O37 125.6(3) . . . . ?
Bi31 O34 Bi22 O37 -108.5(2) . . . . ?
Bi34 O34 Bi22 Bi21 64.6(4) . . . . ?
Bi23 O34 Bi22 Bi21 -166.80(6) . . . . ?
Bi31 O34 Bi22 Bi21 -40.9(3) . . . . ?
Bi34 O34 Bi22 Bi10 -153.3(2) . . . . ?
Bi23 O34 Bi22 Bi10 -24.7(2) . . . . ?
Bi31 O34 Bi22 Bi10 101.19(16) . . . . ?
Bi34 O34 Bi22 Bi18 144.0(2) . . . . ?
Bi23 O34 Bi22 Bi18 -87.4(2) . . . . ?
Bi31 O34 Bi22 Bi18 38.49(16) . . . . ?
Bi34 O34 Bi22 Bi25 -34.3(2) . . . . ?
Bi23 O34 Bi22 Bi25 94.3(2) . . . . ?
Bi31 O34 Bi22 Bi25 -139.83(16) . . . . ?
O19 Bi21 Bi22 O16 67.1(3) . . . . ?
O15 Bi21 Bi22 O16 7.4(2) . . . . ?
O23 Bi21 Bi22 O16 -42.4(2) . . . . ?
O33 Bi21 Bi22 O16 -136.4(3) . . . . ?
O30 Bi21 Bi22 O16 -79.8(2) . . . . ?
Bi30 Bi21 Bi22 O16 -89.14(16) . . . . ?
Bi17 Bi21 Bi22 O16 -34.67(16) . . . . ?
O15 Bi21 Bi22 O19 -59.7(3) . . . . ?
O23 Bi21 Bi22 O19 -109.6(3) . . . . ?
O33 Bi21 Bi22 O19 156.5(4) . . . . ?
O30 Bi21 Bi22 O19 -146.9(3) . . . . ?
Bi30 Bi21 Bi22 O19 -156.2(3) . . . . ?
Bi17 Bi21 Bi22 O19 -101.8(3) . . . . ?
O19 Bi21 Bi22 O22 -44.9(3) . . . . ?
O15 Bi21 Bi22 O22 -104.6(2) . . . . ?
O23 Bi21 Bi22 O22 -154.4(2) . . . . ?
O33 Bi21 Bi22 O22 111.6(3) . . . . ?
O30 Bi21 Bi22 O22 168.2(2) . . . . ?
Bi30 Bi21 Bi22 O22 158.87(16) . . . . ?
Bi17 Bi21 Bi22 O22 -146.67(16) . . . . ?
O19 Bi21 Bi22 O20 14.6(4) . . . . ?
O15 Bi21 Bi22 O20 -45.1(4) . . . . ?
O23 Bi21 Bi22 O20 -95.0(4) . . . . ?
O33 Bi21 Bi22 O20 171.1(4) . . . . ?
O30 Bi21 Bi22 O20 -132.3(4) . . . . ?
Bi30 Bi21 Bi22 O20 -141.7(3) . . . . ?
Bi17 Bi21 Bi22 O20 -87.2(3) . . . . ?
O19 Bi21 Bi22 O31 141.1(3) . . . . ?
O15 Bi21 Bi22 O31 81.4(2) . . . . ?
O23 Bi21 Bi22 O31 31.5(2) . . . . ?
O33 Bi21 Bi22 O31 -62.4(3) . . . . ?
O30 Bi21 Bi22 O31 -5.8(2) . . . . ?
Bi30 Bi21 Bi22 O31 -15.15(16) . . . . ?
Bi17 Bi21 Bi22 O31 39.31(16) . . . . ?
O19 Bi21 Bi22 O33 -156.5(4) . . . . ?
O15 Bi21 Bi22 O33 143.8(3) . . . . ?
O23 Bi21 Bi22 O33 93.9(3) . . . . ?
O30 Bi21 Bi22 O33 56.6(3) . . . . ?
Bi30 Bi21 Bi22 O33 47.2(2) . . . . ?
Bi17 Bi21 Bi22 O33 101.7(2) . . . . ?
O19 Bi21 Bi22 O37 -118.2(3) . . . . ?
O15 Bi21 Bi22 O37 -177.9(2) . . . . ?
O23 Bi21 Bi22 O37 132.3(2) . . . . ?
O33 Bi21 Bi22 O37 38.3(3) . . . . ?
O30 Bi21 Bi22 O37 94.9(2) . . . . ?
Bi30 Bi21 Bi22 O37 85.55(15) . . . . ?
Bi17 Bi21 Bi22 O37 140.02(15) . . . . ?
O19 Bi21 Bi22 O34 -176.6(4) . . . . ?
O15 Bi21 Bi22 O34 123.7(3) . . . . ?
O23 Bi21 Bi22 O34 73.9(3) . . . . ?
O33 Bi21 Bi22 O34 -20.1(3) . . . . ?
O30 Bi21 Bi22 O34 36.5(3) . . . . ?
Bi30 Bi21 Bi22 O34 27.2(2) . . . . ?
Bi17 Bi21 Bi22 O34 81.6(2) . . . . ?
O19 Bi21 Bi22 Bi10 49.9(3) . . . . ?
O15 Bi21 Bi22 Bi10 -9.79(18) . . . . ?
O23 Bi21 Bi22 Bi10 -59.65(19) . . . . ?
O33 Bi21 Bi22 Bi10 -153.6(2) . . . . ?
O30 Bi21 Bi22 Bi10 -96.98(15) . . . . ?
Bi30 Bi21 Bi22 Bi10 -106.347(18) . . . . ?
Bi17 Bi21 Bi22 Bi10 -51.885(18) . . . . ?
O19 Bi21 Bi22 Bi18 102.4(3) . . . . ?
O15 Bi21 Bi22 Bi18 42.68(18) . . . . ?
O23 Bi21 Bi22 Bi18 -7.18(19) . . . . ?
O33 Bi21 Bi22 Bi18 -101.1(2) . . . . ?
O30 Bi21 Bi22 Bi18 -44.50(15) . . . . ?
Bi30 Bi21 Bi22 Bi18 -53.874(12) . . . . ?
Bi17 Bi21 Bi22 Bi18 0.587(12) . . . . ?
O19 Bi21 Bi22 Bi25 -79.6(3) . . . . ?
O15 Bi21 Bi22 Bi25 -139.31(18) . . . . ?
O23 Bi21 Bi22 Bi25 170.83(19) . . . . ?
O33 Bi21 Bi22 Bi25 76.9(2) . . . . ?
O30 Bi21 Bi22 Bi25 133.50(15) . . . . ?
Bi30 Bi21 Bi22 Bi25 124.133(14) . . . . ?
Bi17 Bi21 Bi22 Bi25 178.595(12) . . . . ?
O20 Bi10 Bi22 O16 175.0(4) . . . . ?
O17 Bi10 Bi22 O16 105.2(3) . . . . ?
O8 Bi10 Bi22 O16 -110.7(3) . . . . ?
O103 Bi10 Bi22 O16 179.2(3) . . . . ?
O13 Bi10 Bi22 O16 47.3(3) . . . . ?
O5 Bi10 Bi22 O16 -54.5(3) . . . . ?
Bi13 Bi10 Bi22 O16 -146.7(3) . . . . ?
Bi23 Bi10 Bi22 O16 138.4(3) . . . . ?
O16 Bi10 Bi22 O19 59.7(3) . . . . ?
O20 Bi10 Bi22 O19 -125.3(3) . . . . ?
O17 Bi10 Bi22 O19 164.9(2) . . . . ?
O8 Bi10 Bi22 O19 -51.0(2) . . . . ?
O103 Bi10 Bi22 O19 -121.1(2) . . . . ?
O13 Bi10 Bi22 O19 107.0(2) . . . . ?
O5 Bi10 Bi22 O19 5.2(2) . . . . ?
Bi13 Bi10 Bi22 O19 -86.99(17) . . . . ?
Bi23 Bi10 Bi22 O19 -161.90(17) . . . . ?
O16 Bi10 Bi22 O22 131.6(3) . . . . ?
O20 Bi10 Bi22 O22 -53.4(3) . . . . ?
O17 Bi10 Bi22 O22 -123.2(2) . . . . ?
O8 Bi10 Bi22 O22 20.9(2) . . . . ?
O103 Bi10 Bi22 O22 -49.2(2) . . . . ?
O13 Bi10 Bi22 O22 178.9(2) . . . . ?
O5 Bi10 Bi22 O22 77.1(2) . . . . ?
Bi13 Bi10 Bi22 O22 -15.09(16) . . . . ?
Bi23 Bi10 Bi22 O22 -90.00(16) . . . . ?
O16 Bi10 Bi22 O20 -175.0(4) . . . . ?
O17 Bi10 Bi22 O20 -69.8(3) . . . . ?
O8 Bi10 Bi22 O20 74.3(3) . . . . ?
O103 Bi10 Bi22 O20 4.2(3) . . . . ?
O13 Bi10 Bi22 O20 -127.7(3) . . . . ?
O5 Bi10 Bi22 O20 130.5(3) . . . . ?
Bi13 Bi10 Bi22 O20 38.3(2) . . . . ?
Bi23 Bi10 Bi22 O20 -36.6(2) . . . . ?
O16 Bi10 Bi22 O31 -58.8(3) . . . . ?
O20 Bi10 Bi22 O31 116.2(3) . . . . ?
O17 Bi10 Bi22 O31 46.4(2) . . . . ?
O8 Bi10 Bi22 O31 -169.5(2) . . . . ?
O103 Bi10 Bi22 O31 120.4(2) . . . . ?
O13 Bi10 Bi22 O31 -11.5(2) . . . . ?
O5 Bi10 Bi22 O31 -113.3(2) . . . . ?
Bi13 Bi10 Bi22 O31 154.47(15) . . . . ?
Bi23 Bi10 Bi22 O31 79.56(15) . . . . ?
O16 Bi10 Bi22 O33 -7.8(4) . . . . ?
O20 Bi10 Bi22 O33 167.2(4) . . . . ?
O17 Bi10 Bi22 O33 97.4(4) . . . . ?
O8 Bi10 Bi22 O33 -118.5(4) . . . . ?
O103 Bi10 Bi22 O33 171.4(4) . . . . ?
O13 Bi10 Bi22 O33 39.5(3) . . . . ?
O5 Bi10 Bi22 O33 -62.3(3) . . . . ?
Bi13 Bi10 Bi22 O33 -154.5(3) . . . . ?
Bi23 Bi10 Bi22 O33 130.6(3) . . . . ?
O16 Bi10 Bi22 O37 -165.9(3) . . . . ?
O20 Bi10 Bi22 O37 9.1(3) . . . . ?
O17 Bi10 Bi22 O37 -60.7(3) . . . . ?
O8 Bi10 Bi22 O37 83.4(3) . . . . ?
O103 Bi10 Bi22 O37 13.3(3) . . . . ?
O13 Bi10 Bi22 O37 -118.6(2) . . . . ?
O5 Bi10 Bi22 O37 139.6(3) . . . . ?
Bi13 Bi10 Bi22 O37 47.4(2) . . . . ?
Bi23 Bi10 Bi22 O37 -27.6(2) . . . . ?
O16 Bi10 Bi22 O34 -123.4(3) . . . . ?
O20 Bi10 Bi22 O34 51.6(3) . . . . ?
O17 Bi10 Bi22 O34 -18.2(2) . . . . ?
O8 Bi10 Bi22 O34 125.9(2) . . . . ?
O103 Bi10 Bi22 O34 55.8(2) . . . . ?
O13 Bi10 Bi22 O34 -76.07(19) . . . . ?
O5 Bi10 Bi22 O34 -177.9(2) . . . . ?
Bi13 Bi10 Bi22 O34 89.92(14) . . . . ?
Bi23 Bi10 Bi22 O34 15.01(14) . . . . ?
O16 Bi10 Bi22 Bi21 31.9(3) . . . . ?
O20 Bi10 Bi22 Bi21 -153.1(2) . . . . ?
O17 Bi10 Bi22 Bi21 137.08(18) . . . . ?
O8 Bi10 Bi22 Bi21 -78.81(18) . . . . ?
O103 Bi10 Bi22 Bi21 -148.93(19) . . . . ?
O13 Bi10 Bi22 Bi21 79.19(13) . . . . ?
O5 Bi10 Bi22 Bi21 -22.61(14) . . . . ?
Bi13 Bi10 Bi22 Bi21 -114.826(18) . . . . ?
Bi23 Bi10 Bi22 Bi21 170.261(18) . . . . ?
O16 Bi10 Bi22 Bi18 -30.6(3) . . . . ?
O20 Bi10 Bi22 Bi18 144.4(2) . . . . ?
O17 Bi10 Bi22 Bi18 74.57(18) . . . . ?
O8 Bi10 Bi22 Bi18 -141.32(18) . . . . ?
O103 Bi10 Bi22 Bi18 148.56(19) . . . . ?
O13 Bi10 Bi22 Bi18 16.68(13) . . . . ?
O5 Bi10 Bi22 Bi18 -85.11(14) . . . . ?
Bi13 Bi10 Bi22 Bi18 -177.332(13) . . . . ?
Bi23 Bi10 Bi22 Bi18 107.755(13) . . . . ?
O16 Bi10 Bi22 Bi25 150.8(3) . . . . ?
O20 Bi10 Bi22 Bi25 -34.2(2) . . . . ?
O17 Bi10 Bi22 Bi25 -104.00(18) . . . . ?
O8 Bi10 Bi22 Bi25 40.11(18) . . . . ?
O103 Bi10 Bi22 Bi25 -30.01(19) . . . . ?
O13 Bi10 Bi22 Bi25 -161.89(13) . . . . ?
O5 Bi10 Bi22 Bi25 96.31(14) . . . . ?
Bi13 Bi10 Bi22 Bi25 4.093(14) . . . . ?
Bi23 Bi10 Bi22 Bi25 -70.820(15) . . . . ?
O12 Bi18 Bi22 O16 62.9(3) . . . . ?
O31 Bi18 Bi22 O16 -160.3(4) . . . . ?
O28 Bi18 Bi22 O16 142.0(3) . . . . ?
O23 Bi18 Bi22 O16 108.9(3) . . . . ?
O13 Bi18 Bi22 O16 -47.0(3) . . . . ?
O29 Bi18 Bi22 O16 -110.4(3) . . . . ?
Bi17 Bi18 Bi22 O16 101.9(3) . . . . ?
Bi30 Bi18 Bi22 O16 154.5(3) . . . . ?
O16 Bi18 Bi22 O19 -66.1(3) . . . . ?
O12 Bi18 Bi22 O19 -3.2(2) . . . . ?
O31 Bi18 Bi22 O19 133.6(3) . . . . ?
O28 Bi18 Bi22 O19 76.0(2) . . . . ?
O23 Bi18 Bi22 O19 42.9(2) . . . . ?
O13 Bi18 Bi22 O19 -113.1(2) . . . . ?
O29 Bi18 Bi22 O19 -176.4(2) . . . . ?
Bi17 Bi18 Bi22 O19 35.88(15) . . . . ?
Bi30 Bi18 Bi22 O19 88.48(15) . . . . ?
O16 Bi18 Bi22 O22 -5.6(4) . . . . ?
O12 Bi18 Bi22 O22 57.2(3) . . . . ?
O31 Bi18 Bi22 O22 -165.9(4) . . . . ?
O28 Bi18 Bi22 O22 136.4(3) . . . . ?
O23 Bi18 Bi22 O22 103.3(3) . . . . ?
O13 Bi18 Bi22 O22 -52.6(3) . . . . ?
O29 Bi18 Bi22 O22 -116.0(3) . . . . ?
Bi17 Bi18 Bi22 O22 96.3(3) . . . . ?
Bi30 Bi18 Bi22 O22 148.9(3) . . . . ?
O16 Bi18 Bi22 O20 49.4(3) . . . . ?
O12 Bi18 Bi22 O20 112.2(2) . . . . ?
O31 Bi18 Bi22 O20 -110.9(3) . . . . ?
O28 Bi18 Bi22 O20 -168.6(2) . . . . ?
O23 Bi18 Bi22 O20 158.3(2) . . . . ?
O13 Bi18 Bi22 O20 2.4(2) . . . . ?
O29 Bi18 Bi22 O20 -60.98(19) . . . . ?
Bi17 Bi18 Bi22 O20 151.31(14) . . . . ?
Bi30 Bi18 Bi22 O20 -156.08(14) . . . . ?
O16 Bi18 Bi22 O31 160.3(4) . . . . ?
O12 Bi18 Bi22 O31 -136.8(3) . . . . ?
O28 Bi18 Bi22 O31 -57.7(3) . . . . ?
O23 Bi18 Bi22 O31 -90.8(3) . . . . ?
O13 Bi18 Bi22 O31 113.3(3) . . . . ?
O29 Bi18 Bi22 O31 49.9(3) . . . . ?
Bi17 Bi18 Bi22 O31 -97.8(2) . . . . ?
Bi30 Bi18 Bi22 O31 -45.1(2) . . . . ?
O16 Bi18 Bi22 O33 -141.2(3) . . . . ?
O12 Bi18 Bi22 O33 -78.4(2) . . . . ?
O31 Bi18 Bi22 O33 58.5(3) . . . . ?
O28 Bi18 Bi22 O33 0.8(2) . . . . ?
O23 Bi18 Bi22 O33 -32.3(2) . . . . ?
O13 Bi18 Bi22 O33 171.8(2) . . . . ?
O29 Bi18 Bi22 O33 108.40(19) . . . . ?
Bi17 Bi18 Bi22 O33 -39.30(14) . . . . ?
Bi30 Bi18 Bi22 O33 13.31(14) . . . . ?
O16 Bi18 Bi22 O37 162.3(3) . . . . ?
O12 Bi18 Bi22 O37 -134.9(3) . . . . ?
O31 Bi18 Bi22 O37 2.0(3) . . . . ?
O28 Bi18 Bi22 O37 -55.7(3) . . . . ?
O23 Bi18 Bi22 O37 -88.8(3) . . . . ?
O13 Bi18 Bi22 O37 115.3(3) . . . . ?
O29 Bi18 Bi22 O37 51.9(2) . . . . ?
Bi17 Bi18 Bi22 O37 -95.8(2) . . . . ?
Bi30 Bi18 Bi22 O37 -43.2(2) . . . . ?
O16 Bi18 Bi22 O34 112.0(3) . . . . ?
O12 Bi18 Bi22 O34 174.9(2) . . . . ?
O31 Bi18 Bi22 O34 -48.3(3) . . . . ?
O28 Bi18 Bi22 O34 -106.0(2) . . . . ?
O23 Bi18 Bi22 O34 -139.1(2) . . . . ?
O13 Bi18 Bi22 O34 64.99(19) . . . . ?
O29 Bi18 Bi22 O34 1.64(18) . . . . ?
Bi17 Bi18 Bi22 O34 -146.06(13) . . . . ?
Bi30 Bi18 Bi22 O34 -93.45(13) . . . . ?
O16 Bi18 Bi22 Bi21 -102.5(3) . . . . ?
O12 Bi18 Bi22 Bi21 -39.64(16) . . . . ?
O31 Bi18 Bi22 Bi21 97.2(2) . . . . ?
O28 Bi18 Bi22 Bi21 39.50(15) . . . . ?
O23 Bi18 Bi22 Bi21 6.42(17) . . . . ?
O13 Bi18 Bi22 Bi21 -149.53(14) . . . . ?
O29 Bi18 Bi22 Bi21 147.12(13) . . . . ?
Bi17 Bi18 Bi22 Bi21 -0.580(11) . . . . ?
Bi30 Bi18 Bi22 Bi21 52.028(11) . . . . ?
O16 Bi18 Bi22 Bi10 28.8(3) . . . . ?
O12 Bi18 Bi22 Bi10 91.71(16) . . . . ?
O31 Bi18 Bi22 Bi10 -131.5(2) . . . . ?
O28 Bi18 Bi22 Bi10 170.86(15) . . . . ?
O23 Bi18 Bi22 Bi10 137.77(17) . . . . ?
O13 Bi18 Bi22 Bi10 -18.18(14) . . . . ?
O29 Bi18 Bi22 Bi10 -81.53(13) . . . . ?
Bi17 Bi18 Bi22 Bi10 130.773(13) . . . . ?
Bi30 Bi18 Bi22 Bi10 -176.619(14) . . . . ?
O16 Bi18 Bi22 Bi25 169.8(5) . . . . ?
O12 Bi18 Bi22 Bi25 -127.3(5) . . . . ?
O31 Bi18 Bi22 Bi25 9.5(5) . . . . ?
O28 Bi18 Bi22 Bi25 -48.2(5) . . . . ?
O23 Bi18 Bi22 Bi25 -81.3(5) . . . . ?
O13 Bi18 Bi22 Bi25 122.8(5) . . . . ?
O29 Bi18 Bi22 Bi25 59.4(5) . . . . ?
Bi17 Bi18 Bi22 Bi25 -88.3(4) . . . . ?
Bi30 Bi18 Bi22 Bi25 -35.7(4) . . . . ?
Bi34 O34 Bi23 O17 177.9(3) . . . . ?
Bi31 O34 Bi23 O17 -48.2(3) . . . . ?
Bi22 O34 Bi23 O17 61.8(3) . . . . ?
Bi34 O34 Bi23 O20 108.9(4) . . . . ?
Bi31 O34 Bi23 O20 -117.2(3) . . . . ?
Bi22 O34 Bi23 O20 -7.2(2) . . . . ?
Bi34 O34 Bi23 O79 -106.9(4) . . . . ?
Bi31 O34 Bi23 O79 27.1(3) . . . . ?
Bi22 O34 Bi23 O79 137.1(3) . . . . ?
Bi34 O34 Bi23 O59 -31.3(3) . . . . ?
Bi31 O34 Bi23 O59 102.6(3) . . . . ?
Bi22 O34 Bi23 O59 -147.4(3) . . . . ?
Bi34 O34 Bi23 Bi10 141.2(3) . . . . ?
Bi31 O34 Bi23 Bi10 -84.9(3) . . . . ?
Bi22 O34 Bi23 Bi10 25.1(2) . . . . ?
Bi31 O34 Bi23 Bi34 133.9(5) . . . . ?
Bi22 O34 Bi23 Bi34 -116.1(4) . . . . ?
Bi19 O17 Bi23 O34 92.0(4) . . . . ?
Bi10 O17 Bi23 O34 -95.7(3) . . . . ?
Bi19 O17 Bi23 O20 167.2(5) . . . . ?
Bi10 O17 Bi23 O20 -20.5(3) . . . . ?
Bi19 O17 Bi23 O79 12.1(4) . . . . ?
Bi10 O17 Bi23 O79 -175.6(3) . . . . ?
Bi19 O17 Bi23 O59 29.1(7) . . . . ?
Bi10 O17 Bi23 O59 -158.6(3) . . . . ?
Bi19 O17 Bi23 Bi10 -172.3(7) . . . . ?
Bi19 O17 Bi23 Bi34 93.2(4) . . . . ?
Bi10 O17 Bi23 Bi34 -94.5(3) . . . . ?
Bi13 O20 Bi23 O34 -119.4(4) . . . . ?
Bi10 O20 Bi23 O34 118.2(3) . . . . ?
Bi22 O20 Bi23 O34 8.5(3) . . . . ?
Bi13 O20 Bi23 O17 142.6(4) . . . . ?
Bi10 O20 Bi23 O17 20.3(3) . . . . ?
Bi22 O20 Bi23 O17 -89.4(3) . . . . ?
Bi13 O20 Bi23 O79 -179.5(3) . . . . ?
Bi10 O20 Bi23 O79 58.2(4) . . . . ?
Bi22 O20 Bi23 O79 -51.5(5) . . . . ?
Bi13 O20 Bi23 O59 -65.1(4) . . . . ?
Bi10 O20 Bi23 O59 172.6(2) . . . . ?
Bi22 O20 Bi23 O59 62.9(4) . . . . ?
Bi13 O20 Bi23 Bi10 122.3(4) . . . . ?
Bi22 O20 Bi23 Bi10 -109.7(4) . . . . ?
Bi13 O20 Bi23 Bi34 -92.1(3) . . . . ?
Bi10 O20 Bi23 Bi34 145.6(2) . . . . ?
Bi22 O20 Bi23 Bi34 35.9(2) . . . . ?
C65 O79 Bi23 O34 173.7(7) . . . . ?
C65 O79 Bi23 O17 -90.9(7) . . . . ?
C65 O79 Bi23 O20 -127.5(6) . . . . ?
C65 O79 Bi23 O59 98.3(7) . . . . ?
C65 O79 Bi23 Bi10 -93.8(6) . . . . ?
C65 O79 Bi23 Bi34 146.0(6) . . . . ?
C25 O59 Bi23 O34 -65.0(7) . . . . ?
C25 O59 Bi23 O17 3.0(10) . . . . ?
C25 O59 Bi23 O20 -120.7(7) . . . . ?
C25 O59 Bi23 O79 20.2(7) . . . . ?
C25 O59 Bi23 Bi10 -100.4(9) . . . . ?
C25 O59 Bi23 Bi34 -84.3(7) . . . . ?
O16 Bi10 Bi23 O34 4.7(3) . . . . ?
O20 Bi10 Bi23 O34 -59.7(3) . . . . ?
O17 Bi10 Bi23 O34 87.2(4) . . . . ?
O8 Bi10 Bi23 O34 -85.4(3) . . . . ?
O103 Bi10 Bi23 O34 -147.2(3) . . . . ?
O13 Bi10 Bi23 O34 79.0(2) . . . . ?
O5 Bi10 Bi23 O34 -53.7(4) . . . . ?
Bi13 Bi10 Bi23 O34 -88.13(18) . . . . ?
Bi22 Bi10 Bi23 O34 -19.92(18) . . . . ?
O16 Bi10 Bi23 O17 -82.5(4) . . . . ?
O20 Bi10 Bi23 O17 -146.9(4) . . . . ?
O8 Bi10 Bi23 O17 -172.6(4) . . . . ?
O103 Bi10 Bi23 O17 125.6(4) . . . . ?
O13 Bi10 Bi23 O17 -8.2(3) . . . . ?
O5 Bi10 Bi23 O17 -140.9(5) . . . . ?
Bi13 Bi10 Bi23 O17 -175.3(3) . . . . ?
Bi22 Bi10 Bi23 O17 -107.1(3) . . . . ?
O16 Bi10 Bi23 O20 64.4(3) . . . . ?
O17 Bi10 Bi23 O20 146.9(4) . . . . ?
O8 Bi10 Bi23 O20 -25.7(3) . . . . ?
O103 Bi10 Bi23 O20 -87.5(4) . . . . ?
O13 Bi10 Bi23 O20 138.7(3) . . . . ?
O5 Bi10 Bi23 O20 6.0(4) . . . . ?
Bi13 Bi10 Bi23 O20 -28.4(3) . . . . ?
Bi22 Bi10 Bi23 O20 39.8(3) . . . . ?
O16 Bi10 Bi23 O79 -77.8(3) . . . . ?
O20 Bi10 Bi23 O79 -142.3(3) . . . . ?
O17 Bi10 Bi23 O79 4.7(4) . . . . ?
O8 Bi10 Bi23 O79 -167.9(3) . . . . ?
O103 Bi10 Bi23 O79 130.3(3) . . . . ?
O13 Bi10 Bi23 O79 -3.6(2) . . . . ?
O5 Bi10 Bi23 O79 -136.3(4) . . . . ?
Bi13 Bi10 Bi23 O79 -170.70(19) . . . . ?
Bi22 Bi10 Bi23 O79 -102.49(19) . . . . ?
O16 Bi10 Bi23 O59 38.7(7) . . . . ?
O20 Bi10 Bi23 O59 -25.7(8) . . . . ?
O17 Bi10 Bi23 O59 121.2(8) . . . . ?
O8 Bi10 Bi23 O59 -51.4(7) . . . . ?
O103 Bi10 Bi23 O59 -113.2(8) . . . . ?
O13 Bi10 Bi23 O59 112.9(7) . . . . ?
O5 Bi10 Bi23 O59 -19.7(8) . . . . ?
Bi13 Bi10 Bi23 O59 -54.2(7) . . . . ?
Bi22 Bi10 Bi23 O59 14.0(7) . . . . ?
O16 Bi10 Bi23 Bi34 24.84(19) . . . . ?
O20 Bi10 Bi23 Bi34 -39.6(3) . . . . ?
O17 Bi10 Bi23 Bi34 107.3(3) . . . . ?
O8 Bi10 Bi23 Bi34 -65.27(19) . . . . ?
O103 Bi10 Bi23 Bi34 -127.1(2) . . . . ?
O13 Bi10 Bi23 Bi34 99.08(13) . . . . ?
O5 Bi10 Bi23 Bi34 -33.6(3) . . . . ?
Bi13 Bi10 Bi23 Bi34 -68.036(15) . . . . ?
Bi22 Bi10 Bi23 Bi34 0.176(14) . . . . ?
Bi32 O35 Bi24 O21 95.7(5) . . . . ?
Bi33 O35 Bi24 O21 -101.6(3) . . . . ?
Bi32 O35 Bi24 O36 176.5(5) . . . . ?
Bi33 O35 Bi24 O36 -20.9(2) . . . . ?
Bi32 O35 Bi24 O63 24.4(5) . . . . ?
Bi33 O35 Bi24 O63 -173.0(3) . . . . ?
Bi32 O35 Bi24 O60 -102.3(5) . . . . ?
Bi33 O35 Bi24 O60 60.4(3) . . . . ?
Bi32 O35 Bi24 Bi33 -162.6(7) . . . . ?
Bi11 O21 Bi24 O35 -104.2(4) . . . . ?
Bi12 O21 Bi24 O35 120.5(3) . . . . ?
Bi11 O21 Bi24 O36 -178.9(4) . . . . ?
Bi12 O21 Bi24 O36 45.7(3) . . . . ?
Bi11 O21 Bi24 O63 -13.7(4) . . . . ?
Bi12 O21 Bi24 O63 -149.0(4) . . . . ?
Bi11 O21 Bi24 O60 167.5(7) . . . . ?
Bi12 O21 Bi24 O60 32.2(11) . . . . ?
Bi11 O21 Bi24 Bi33 -146.2(3) . . . . ?
Bi12 O21 Bi24 Bi33 78.5(3) . . . . ?
Bi25 O36 Bi24 O35 154.4(4) . . . . ?
Bi33 O36 Bi24 O35 23.5(3) . . . . ?
Bi25 O36 Bi24 O21 -111.8(4) . . . . ?
Bi33 O36 Bi24 O21 117.4(3) . . . . ?
Bi25 O36 Bi24 O63 -139.8(4) . . . . ?
Bi33 O36 Bi24 O63 89.3(5) . . . . ?
Bi25 O36 Bi24 O60 64.1(4) . . . . ?
Bi33 O36 Bi24 O60 -66.8(3) . . . . ?
Bi25 O36 Bi24 Bi33 130.9(6) . . . . ?
C33 O63 Bi24 O35 -29.4(13) . . . . ?
Bi11 O63 Bi24 O35 100.2(3) . . . . ?
C33 O63 Bi24 O21 -120.7(13) . . . . ?
Bi11 O63 Bi24 O21 8.9(2) . . . . ?
C33 O63 Bi24 O36 -91.3(13) . . . . ?
Bi11 O63 Bi24 O36 38.3(6) . . . . ?
C33 O63 Bi24 O60 58.8(14) . . . . ?
Bi11 O63 Bi24 O60 -171.6(3) . . . . ?
C33 O63 Bi24 Bi33 -35.9(14) . . . . ?
Bi11 O63 Bi24 Bi33 93.7(2) . . . . ?
C29 O60 Bi24 O35 -105.0(11) . . . . ?
C29 O60 Bi24 O21 -16.2(17) . . . . ?
C29 O60 Bi24 O36 -29.7(10) . . . . ?
C29 O60 Bi24 O63 165.3(10) . . . . ?
C29 O60 Bi24 Bi33 -66.1(10) . . . . ?
Bi13 O22 Bi25 O36 179.2(4) . . . . ?
Bi22 O22 Bi25 O36 61.1(3) . . . . ?
Bi12 O22 Bi25 O36 -44.3(3) . . . . ?
Bi13 O22 Bi25 O37 109.4(3) . . . . ?
Bi22 O22 Bi25 O37 -8.8(3) . . . . ?
Bi12 O22 Bi25 O37 -114.1(3) . . . . ?
Bi13 O22 Bi25 O56 -111.2(3) . . . . ?
Bi22 O22 Bi25 O56 130.7(3) . . . . ?
Bi12 O22 Bi25 O56 25.4(3) . . . . ?
Bi13 O22 Bi25 O61 146.8(5) . . . . ?
Bi22 O22 Bi25 O61 28.7(7) . . . . ?
Bi12 O22 Bi25 O61 -76.6(6) . . . . ?
Bi13 O22 Bi25 O54 41.0(3) . . . . ?
Bi22 O22 Bi25 O54 -77.1(3) . . . . ?
Bi12 O22 Bi25 O54 177.5(3) . . . . ?
Bi13 O22 Bi25 Bi33 145.8(3) . . . . ?
Bi22 O22 Bi25 Bi33 27.7(2) . . . . ?
Bi12 O22 Bi25 Bi33 -77.6(2) . . . . ?
Bi13 O22 Bi25 Bi22 118.1(4) . . . . ?
Bi12 O22 Bi25 Bi22 -105.4(3) . . . . ?
Bi24 O36 Bi25 O22 116.2(4) . . . . ?
Bi33 O36 Bi25 O22 -113.2(3) . . . . ?
Bi24 O36 Bi25 O37 -156.1(5) . . . . ?
Bi33 O36 Bi25 O37 -25.6(3) . . . . ?
Bi24 O36 Bi25 O56 22.5(4) . . . . ?
Bi33 O36 Bi25 O56 153.1(4) . . . . ?
Bi24 O36 Bi25 O61 -76.0(4) . . . . ?
Bi33 O36 Bi25 O61 54.5(3) . . . . ?
Bi24 O36 Bi25 O54 -176.4(3) . . . . ?
Bi33 O36 Bi25 O54 -45.9(5) . . . . ?
Bi24 O36 Bi25 Bi33 -130.5(6) . . . . ?
Bi24 O36 Bi25 Bi22 154.2(4) . . . . ?
Bi33 O36 Bi25 Bi22 -75.2(2) . . . . ?
Bi34 O37 Bi25 O22 -103.4(4) . . . . ?
Bi33 O37 Bi25 O22 109.1(3) . . . . ?
Bi22 O37 Bi25 O22 7.9(2) . . . . ?
Bi34 O37 Bi25 O36 171.7(4) . . . . ?
Bi33 O37 Bi25 O36 24.2(2) . . . . ?
Bi22 O37 Bi25 O36 -77.0(2) . . . . ?
Bi34 O37 Bi25 O56 169.7(3) . . . . ?
Bi33 O37 Bi25 O56 22.3(5) . . . . ?
Bi22 O37 Bi25 O56 -79.0(4) . . . . ?
Bi34 O37 Bi25 O61 90.6(4) . . . . ?
Bi33 O37 Bi25 O61 -56.9(3) . . . . ?
Bi22 O37 Bi25 O61 -158.1(2) . . . . ?
Bi34 O37 Bi25 O54 -23.7(3) . . . . ?
Bi33 O37 Bi25 O54 -171.1(4) . . . . ?
Bi22 O37 Bi25 O54 87.6(3) . . . . ?
Bi34 O37 Bi25 Bi33 147.5(5) . . . . ?
Bi22 O37 Bi25 Bi33 -101.3(3) . . . . ?
Bi34 O37 Bi25 Bi22 -111.3(4) . . . . ?
Bi33 O37 Bi25 Bi22 101.3(3) . . . . ?
C21 O56 Bi25 O22 142.3(6) . . . . ?
C21 O56 Bi25 O36 -134.9(7) . . . . ?
C21 O56 Bi25 O37 -132.9(6) . . . . ?
C21 O56 Bi25 O61 -60.0(6) . . . . ?
C21 O56 Bi25 O54 73.0(9) . . . . ?
C21 O56 Bi25 Bi33 -119.0(6) . . . . ?
C21 O56 Bi25 Bi22 175.3(6) . . . . ?
C29 O61 Bi25 O22 99.9(10) . . . . ?
C29 O61 Bi25 O36 66.9(8) . . . . ?
C29 O61 Bi25 O37 138.6(8) . . . . ?
C29 O61 Bi25 O56 -1.6(8) . . . . ?
C29 O61 Bi25 O54 -159.7(8) . . . . ?
C29 O61 Bi25 Bi33 101.1(8) . . . . ?
C29 O61 Bi25 Bi22 120.7(8) . . . . ?
C17 O54 Bi25 O22 -103.4(11) . . . . ?
Bi34 O54 Bi25 O22 105.7(3) . . . . ?
C17 O54 Bi25 O36 -172.6(10) . . . . ?
Bi34 O54 Bi25 O36 36.5(5) . . . . ?
C17 O54 Bi25 O37 166.8(11) . . . . ?
Bi34 O54 Bi25 O37 15.9(2) . . . . ?
C17 O54 Bi25 O56 -31.1(14) . . . . ?
Bi34 O54 Bi25 O56 178.0(4) . . . . ?
C17 O54 Bi25 O61 99.4(11) . . . . ?
Bi34 O54 Bi25 O61 -51.5(3) . . . . ?
C17 O54 Bi25 Bi33 161.1(10) . . . . ?
Bi34 O54 Bi25 Bi33 10.2(3) . . . . ?
C17 O54 Bi25 Bi22 -144.6(11) . . . . ?
Bi34 O54 Bi25 Bi22 64.54(19) . . . . ?
O16 Bi22 Bi25 O22 -6.4(4) . . . . ?
O19 Bi22 Bi25 O22 60.1(3) . . . . ?
O20 Bi22 Bi25 O22 -55.1(3) . . . . ?
O31 Bi22 Bi25 O22 -166.5(4) . . . . ?
O33 Bi22 Bi25 O22 135.3(3) . . . . ?
O37 Bi22 Bi25 O22 -167.8(3) . . . . ?
O34 Bi22 Bi25 O22 -117.9(3) . . . . ?
Bi21 Bi22 Bi25 O22 96.9(3) . . . . ?
Bi10 Bi22 Bi25 O22 -35.4(3) . . . . ?
Bi18 Bi22 Bi25 O22 -175.7(5) . . . . ?
O16 Bi22 Bi25 O36 -115.1(3) . . . . ?
O19 Bi22 Bi25 O36 -48.6(2) . . . . ?
O22 Bi22 Bi25 O36 -108.8(3) . . . . ?
O20 Bi22 Bi25 O36 -163.9(2) . . . . ?
O31 Bi22 Bi25 O36 84.7(3) . . . . ?
O33 Bi22 Bi25 O36 26.5(2) . . . . ?
O37 Bi22 Bi25 O36 83.4(3) . . . . ?
O34 Bi22 Bi25 O36 133.4(2) . . . . ?
Bi21 Bi22 Bi25 O36 -11.90(19) . . . . ?
Bi10 Bi22 Bi25 O36 -144.12(19) . . . . ?
Bi18 Bi22 Bi25 O36 75.6(5) . . . . ?
O16 Bi22 Bi25 O37 161.5(4) . . . . ?
O19 Bi22 Bi25 O37 -132.1(3) . . . . ?
O22 Bi22 Bi25 O37 167.8(3) . . . . ?
O20 Bi22 Bi25 O37 112.7(3) . . . . ?
O31 Bi22 Bi25 O37 1.3(3) . . . . ?
O33 Bi22 Bi25 O37 -56.9(3) . . . . ?
O34 Bi22 Bi25 O37 49.9(3) . . . . ?
Bi21 Bi22 Bi25 O37 -95.3(2) . . . . ?
Bi10 Bi22 Bi25 O37 132.4(2) . . . . ?
Bi18 Bi22 Bi25 O37 -7.9(5) . . . . ?
O16 Bi22 Bi25 O56 -63.8(3) . . . . ?
O19 Bi22 Bi25 O56 2.7(2) . . . . ?
O22 Bi22 Bi25 O56 -57.5(3) . . . . ?
O20 Bi22 Bi25 O56 -112.6(2) . . . . ?
O31 Bi22 Bi25 O56 136.0(3) . . . . ?
O33 Bi22 Bi25 O56 77.8(2) . . . . ?
O37 Bi22 Bi25 O56 134.7(3) . . . . ?
O34 Bi22 Bi25 O56 -175.3(2) . . . . ?
Bi21 Bi22 Bi25 O56 39.37(19) . . . . ?
Bi10 Bi22 Bi25 O56 -92.84(19) . . . . ?
Bi18 Bi22 Bi25 O56 126.9(5) . . . . ?
O16 Bi22 Bi25 O61 -174.1(3) . . . . ?
O19 Bi22 Bi25 O61 -107.6(2) . . . . ?
O22 Bi22 Bi25 O61 -167.7(3) . . . . ?
O20 Bi22 Bi25 O61 137.1(2) . . . . ?
O31 Bi22 Bi25 O61 25.7(3) . . . . ?
O33 Bi22 Bi25 O61 -32.4(2) . . . . ?
O37 Bi22 Bi25 O61 24.4(3) . . . . ?
O34 Bi22 Bi25 O61 74.4(2) . . . . ?
Bi21 Bi22 Bi25 O61 -70.88(17) . . . . ?
Bi10 Bi22 Bi25 O61 156.90(17) . . . . ?
Bi18 Bi22 Bi25 O61 16.6(5) . . . . ?
O16 Bi22 Bi25 O54 86.1(3) . . . . ?
O19 Bi22 Bi25 O54 152.6(3) . . . . ?
O22 Bi22 Bi25 O54 92.5(3) . . . . ?
O20 Bi22 Bi25 O54 37.4(2) . . . . ?
O31 Bi22 Bi25 O54 -74.1(3) . . . . ?
O33 Bi22 Bi25 O54 -132.2(2) . . . . ?
O37 Bi22 Bi25 O54 -75.3(3) . . . . ?
O34 Bi22 Bi25 O54 -25.4(2) . . . . ?
Bi21 Bi22 Bi25 O54 -170.7(2) . . . . ?
Bi10 Bi22 Bi25 O54 57.1(2) . . . . ?
Bi18 Bi22 Bi25 O54 -83.2(5) . . . . ?
O16 Bi22 Bi25 Bi33 -155.2(3) . . . . ?
O19 Bi22 Bi25 Bi33 -88.71(15) . . . . ?
O22 Bi22 Bi25 Bi33 -148.8(3) . . . . ?
O20 Bi22 Bi25 Bi33 156.03(14) . . . . ?
O31 Bi22 Bi25 Bi33 44.6(2) . . . . ?
O33 Bi22 Bi25 Bi33 -13.55(14) . . . . ?
O37 Bi22 Bi25 Bi33 43.3(2) . . . . ?
O34 Bi22 Bi25 Bi33 93.29(13) . . . . ?
Bi21 Bi22 Bi25 Bi33 -51.988(12) . . . . ?
Bi10 Bi22 Bi25 Bi33 175.794(17) . . . . ?
Bi18 Bi22 Bi25 Bi33 35.5(4) . . . . ?
Bi35 O38 Bi26 O24 84.0(6) . . . . ?
Bi29 O38 Bi26 O24 -99.6(4) . . . . ?
Bi35 O38 Bi26 O27 173.5(7) . . . . ?
Bi29 O38 Bi26 O27 -10.1(3) . . . . ?
Bi27 O24 Bi26 O38 -45.0(4) . . . . ?
Bi14 O24 Bi26 O38 -178.1(3) . . . . ?
Bi17 O24 Bi26 O38 66.6(3) . . . . ?
Bi27 O24 Bi26 O27 -121.7(4) . . . . ?
Bi14 O24 Bi26 O27 105.2(4) . . . . ?
Bi17 O24 Bi26 O27 -10.1(3) . . . . ?
Bi16 O27 Bi26 O38 164.4(5) . . . . ?
Bi29 O27 Bi26 O38 8.5(3) . . . . ?
Bi16 O27 Bi26 O24 -103.9(4) . . . . ?
Bi29 O27 Bi26 O24 100.3(3) . . . . ?
Bi17 O28 Bi27 O25 -54.5(3) . . . . ?
Bi30 O28 Bi27 O25 -174.8(4) . . . . ?
Bi18 O28 Bi27 O25 57.4(3) . . . . ?
Bi17 O28 Bi27 O24 15.9(3) . . . . ?
Bi30 O28 Bi27 O24 -104.4(4) . . . . ?
Bi18 O28 Bi27 O24 127.8(3) . . . . ?
Bi17 O28 Bi27 O26 -121.3(3) . . . . ?
Bi30 O28 Bi27 O26 118.4(4) . . . . ?
Bi18 O28 Bi27 O26 -9.4(3) . . . . ?
Bi17 O28 Bi27 O39 123.5(3) . . . . ?
Bi30 O28 Bi27 O39 3.2(3) . . . . ?
Bi18 O28 Bi27 O39 -124.6(3) . . . . ?
Bi17 O28 Bi27 Bi15 -87.3(3) . . . . ?
Bi30 O28 Bi27 Bi15 152.4(3) . . . . ?
Bi18 O28 Bi27 Bi15 24.6(3) . . . . ?
Bi17 O28 Bi27 Bi14 -21.2(3) . . . . ?
Bi30 O28 Bi27 Bi14 -141.5(3) . . . . ?
Bi18 O28 Bi27 Bi14 90.7(3) . . . . ?
Bi15 O25 Bi27 O28 -109.9(3) . . . . ?
Bi14 O25 Bi27 O28 109.8(3) . . . . ?
Bi15 O25 Bi27 O24 167.2(4) . . . . ?
Bi14 O25 Bi27 O24 26.9(3) . . . . ?
Bi15 O25 Bi27 O26 -24.8(3) . . . . ?
Bi14 O25 Bi27 O26 -165.1(4) . . . . ?
Bi15 O25 Bi27 O39 -115.2(5) . . . . ?
Bi14 O25 Bi27 O39 104.5(6) . . . . ?
Bi14 O25 Bi27 Bi15 -140.3(5) . . . . ?
Bi15 O25 Bi27 Bi14 140.3(5) . . . . ?
Bi26 O24 Bi27 O28 108.4(4) . . . . ?
Bi14 O24 Bi27 O28 -111.3(3) . . . . ?
Bi17 O24 Bi27 O28 -11.9(2) . . . . ?
Bi26 O24 Bi27 O25 -164.4(5) . . . . ?
Bi14 O24 Bi27 O25 -24.0(2) . . . . ?
Bi17 O24 Bi27 O25 75.3(2) . . . . ?
Bi26 O24 Bi27 O26 -179.8(3) . . . . ?
Bi14 O24 Bi27 O26 -39.5(4) . . . . ?
Bi17 O24 Bi27 O26 59.9(4) . . . . ?
Bi26 O24 Bi27 O39 37.4(4) . . . . ?
Bi14 O24 Bi27 O39 177.7(2) . . . . ?
Bi17 O24 Bi27 O39 -82.9(2) . . . . ?
Bi26 O24 Bi27 Bi15 -156.8(3) . . . . ?
Bi14 O24 Bi27 Bi15 -16.5(2) . . . . ?
Bi17 O24 Bi27 Bi15 82.86(16) . . . . ?
Bi26 O24 Bi27 Bi14 -140.3(5) . . . . ?
Bi17 O24 Bi27 Bi14 99.4(3) . . . . ?
Bi15 O26 Bi27 O28 110.7(3) . . . . ?
Bi28 O26 Bi27 O28 -90.9(3) . . . . ?
Bi15 O26 Bi27 O25 23.8(2) . . . . ?
Bi28 O26 Bi27 O25 -177.8(4) . . . . ?
Bi15 O26 Bi27 O24 39.7(4) . . . . ?
Bi28 O26 Bi27 O24 -162.0(3) . . . . ?
Bi15 O26 Bi27 O39 -179.6(2) . . . . ?
Bi28 O26 Bi27 O39 -21.2(4) . . . . ?
Bi28 O26 Bi27 Bi15 158.4(5) . . . . ?
Bi15 O26 Bi27 Bi14 15.1(2) . . . . ?
Bi28 O26 Bi27 Bi14 173.4(3) . . . . ?
Bi35 O39 Bi27 O28 -110.7(4) . . . . ?
Bi36 O39 Bi27 O28 101.2(3) . . . . ?
Bi35 O39 Bi27 O25 -105.2(6) . . . . ?
Bi36 O39 Bi27 O25 106.7(6) . . . . ?
Bi35 O39 Bi27 O24 -34.1(4) . . . . ?
Bi36 O39 Bi27 O24 177.8(3) . . . . ?
Bi35 O39 Bi27 O26 173.6(3) . . . . ?
Bi36 O39 Bi27 O26 25.4(4) . . . . ?
Bi35 O39 Bi27 Bi15 173.11(8) . . . . ?
Bi36 O39 Bi27 Bi15 25.0(5) . . . . ?
Bi35 O39 Bi27 Bi14 -31.6(5) . . . . ?
Bi36 O39 Bi27 Bi14 -179.74(6) . . . . ?
O26 Bi15 Bi27 O28 -69.3(3) . . . . ?
O25 Bi15 Bi27 O28 70.4(4) . . . . ?
O10 Bi15 Bi27 O28 9.2(3) . . . . ?
O83 Bi15 Bi27 O28 177.3(3) . . . . ?
O77 Bi15 Bi27 O28 -65.9(3) . . . . ?
O80 Bi15 Bi27 O28 96.1(2) . . . . ?
O26 Bi15 Bi27 O25 -139.7(4) . . . . ?
O10 Bi15 Bi27 O25 -61.3(4) . . . . ?
O83 Bi15 Bi27 O25 106.9(4) . . . . ?
O77 Bi15 Bi27 O25 -136.4(4) . . . . ?
O80 Bi15 Bi27 O25 25.7(4) . . . . ?
O26 Bi15 Bi27 O24 -152.1(3) . . . . ?
O25 Bi15 Bi27 O24 -12.4(4) . . . . ?
O10 Bi15 Bi27 O24 -73.7(3) . . . . ?
O83 Bi15 Bi27 O24 94.5(3) . . . . ?
O77 Bi15 Bi27 O24 -148.8(3) . . . . ?
O80 Bi15 Bi27 O24 13.3(2) . . . . ?
O25 Bi15 Bi27 O26 139.7(4) . . . . ?
O10 Bi15 Bi27 O26 78.5(3) . . . . ?
O83 Bi15 Bi27 O26 -113.4(3) . . . . ?
O77 Bi15 Bi27 O26 3.4(3) . . . . ?
O80 Bi15 Bi27 O26 165.4(3) . . . . ?
O26 Bi15 Bi27 O39 0.7(4) . . . . ?
O25 Bi15 Bi27 O39 140.4(4) . . . . ?
O10 Bi15 Bi27 O39 79.2(3) . . . . ?
O83 Bi15 Bi27 O39 -112.7(3) . . . . ?
O77 Bi15 Bi27 O39 4.1(3) . . . . ?
O80 Bi15 Bi27 O39 166.1(3) . . . . ?
O26 Bi15 Bi27 Bi14 -163.7(3) . . . . ?
O25 Bi15 Bi27 Bi14 -24.0(3) . . . . ?
O10 Bi15 Bi27 Bi14 -85.24(19) . . . . ?
O83 Bi15 Bi27 Bi14 82.92(18) . . . . ?
O77 Bi15 Bi27 Bi14 -160.3(2) . . . . ?
O80 Bi15 Bi27 Bi14 1.71(16) . . . . ?
O9 Bi14 Bi27 O28 -6.7(3) . . . . ?
O25 Bi14 Bi27 O28 -70.6(3) . . . . ?
O24 Bi14 Bi27 O28 68.1(3) . . . . ?
O80 Bi14 Bi27 O28 -96.2(3) . . . . ?
O82 Bi14 Bi27 O28 175.5(3) . . . . ?
O101 Bi14 Bi27 O28 -17.4(14) . . . . ?
Bi5 Bi14 Bi27 O28 13.70(18) . . . . ?
O9 Bi14 Bi27 O25 63.9(3) . . . . ?
O24 Bi14 Bi27 O25 138.7(4) . . . . ?
O80 Bi14 Bi27 O25 -25.6(3) . . . . ?
O82 Bi14 Bi27 O25 -113.9(4) . . . . ?
O101 Bi14 Bi27 O25 53.2(14) . . . . ?
Bi5 Bi14 Bi27 O25 84.3(3) . . . . ?
O9 Bi14 Bi27 O24 -74.8(3) . . . . ?
O25 Bi14 Bi27 O24 -138.7(4) . . . . ?
O80 Bi14 Bi27 O24 -164.3(3) . . . . ?
O82 Bi14 Bi27 O24 107.4(3) . . . . ?
O101 Bi14 Bi27 O24 -85.5(14) . . . . ?
Bi5 Bi14 Bi27 O24 -54.4(3) . . . . ?
O9 Bi14 Bi27 O26 77.8(3) . . . . ?
O25 Bi14 Bi27 O26 13.9(3) . . . . ?
O24 Bi14 Bi27 O26 152.6(3) . . . . ?
O80 Bi14 Bi27 O26 -11.7(2) . . . . ?
O82 Bi14 Bi27 O26 -100.0(3) . . . . ?
O101 Bi14 Bi27 O26 67.1(14) . . . . ?
Bi5 Bi14 Bi27 O26 98.20(17) . . . . ?
O9 Bi14 Bi27 O39 -78.6(3) . . . . ?
O25 Bi14 Bi27 O39 -142.4(4) . . . . ?
O24 Bi14 Bi27 O39 -3.7(4) . . . . ?
O80 Bi14 Bi27 O39 -168.0(3) . . . . ?
O82 Bi14 Bi27 O39 103.7(3) . . . . ?
O101 Bi14 Bi27 O39 -89.2(14) . . . . ?
Bi5 Bi14 Bi27 O39 -58.1(3) . . . . ?
O9 Bi14 Bi27 Bi15 87.53(19) . . . . ?
O25 Bi14 Bi27 Bi15 23.7(3) . . . . ?
O24 Bi14 Bi27 Bi15 162.4(3) . . . . ?
O80 Bi14 Bi27 Bi15 -1.90(18) . . . . ?
O82 Bi14 Bi27 Bi15 -90.2(2) . . . . ?
O101 Bi14 Bi27 Bi15 76.9(14) . . . . ?
Bi5 Bi14 Bi27 Bi15 107.960(17) . . . . ?
Bi36 O40 Bi28 O26 -112.1(4) . . . . ?
Bi31 O40 Bi28 O26 122.2(3) . . . . ?
Bi36 O40 Bi28 O29 153.8(4) . . . . ?
Bi31 O40 Bi28 O29 28.1(3) . . . . ?
Bi36 O40 Bi28 O74 45.4(4) . . . . ?
Bi31 O40 Bi28 O74 -80.3(3) . . . . ?
Bi36 O40 Bi28 O72 -29.1(3) . . . . ?
Bi31 O40 Bi28 O72 -154.8(3) . . . . ?
Bi15 O26 Bi28 O40 -178.6(5) . . . . ?
Bi27 O26 Bi28 O40 35.4(3) . . . . ?
Bi15 O26 Bi28 O29 -104.1(5) . . . . ?
Bi27 O26 Bi28 O29 109.9(3) . . . . ?
Bi15 O26 Bi28 O74 112.7(7) . . . . ?
Bi27 O26 Bi28 O74 -33.2(8) . . . . ?
Bi15 O26 Bi28 O72 112.8(5) . . . . ?
Bi27 O26 Bi28 O72 -33.1(3) . . . . ?
Bi19 O29 Bi28 O40 177.6(4) . . . . ?
Bi31 O29 Bi28 O40 -24.7(2) . . . . ?
Bi18 O29 Bi28 O40 66.7(2) . . . . ?
Bi19 O29 Bi28 O26 92.0(4) . . . . ?
Bi31 O29 Bi28 O26 -110.4(3) . . . . ?
Bi18 O29 Bi28 O26 -18.9(3) . . . . ?
Bi19 O29 Bi28 O74 -102.8(4) . . . . ?
Bi31 O29 Bi28 O74 54.8(3) . . . . ?
Bi18 O29 Bi28 O74 146.3(2) . . . . ?
Bi19 O29 Bi28 O72 173.2(3) . . . . ?
Bi31 O29 Bi28 O72 -29.2(5) . . . . ?
Bi18 O29 Bi28 O72 62.3(4) . . . . ?
C57 O74 Bi28 O40 23.7(12) . . . . ?
C57 O74 Bi28 O26 92.8(14) . . . . ?
C57 O74 Bi28 O29 -48.7(12) . . . . ?
C57 O74 Bi28 O72 92.7(12) . . . . ?
C53 O72 Bi28 O40 133.3(8) . . . . ?
Bi36 O72 Bi28 O40 18.7(2) . . . . ?
C53 O72 Bi28 O26 -137.3(8) . . . . ?
Bi36 O72 Bi28 O26 108.1(2) . . . . ?
C53 O72 Bi28 O29 137.9(7) . . . . ?
Bi36 O72 Bi28 O29 23.2(4) . . . . ?
C53 O72 Bi28 O74 42.7(7) . . . . ?
Bi36 O72 Bi28 O74 -72.0(2) . . . . ?
Bi30 O30 Bi29 O41 5.3(3) . . . . ?
Bi17 O30 Bi29 O41 -116.5(4) . . . . ?
Bi21 O30 Bi29 O41 117.6(3) . . . . ?
Bi30 O30 Bi29 O43 -61.4(3) . . . . ?
Bi17 O30 Bi29 O43 176.9(4) . . . . ?
Bi21 O30 Bi29 O43 50.9(3) . . . . ?
Bi30 O30 Bi29 O38 71.4(3) . . . . ?
Bi17 O30 Bi29 O38 -50.3(4) . . . . ?
Bi21 O30 Bi29 O38 -176.3(3) . . . . ?
Bi30 O30 Bi29 O27 133.0(4) . . . . ?
Bi17 O30 Bi29 O27 11.3(4) . . . . ?
Bi21 O30 Bi29 O27 -114.7(3) . . . . ?
Bi30 O30 Bi29 O32 -124.0(4) . . . . ?
Bi17 O30 Bi29 O32 114.3(4) . . . . ?
Bi21 O30 Bi29 O32 -11.7(3) . . . . ?
Bi30 O30 Bi29 Bi37 -30.0(3) . . . . ?
Bi17 O30 Bi29 Bi37 -151.8(3) . . . . ?
Bi21 O30 Bi29 Bi37 82.3(3) . . . . ?
Bi30 O30 Bi29 Bi35 37.6(3) . . . . ?
Bi17 O30 Bi29 Bi35 -84.1(4) . . . . ?
Bi21 O30 Bi29 Bi35 149.9(3) . . . . ?
Bi30 O30 Bi29 Bi32 -93.1(3) . . . . ?
Bi17 O30 Bi29 Bi32 145.2(4) . . . . ?
Bi21 O30 Bi29 Bi32 19.2(3) . . . . ?
Bi17 O30 Bi29 Bi30 -121.7(6) . . . . ?
Bi21 O30 Bi29 Bi30 112.3(5) . . . . ?
Bi35 O41 Bi29 O30 101.0(3) . . . . ?
Bi37 O41 Bi29 O30 -106.1(3) . . . . ?
Bi35 O41 Bi29 O43 -174.4(4) . . . . ?
Bi37 O41 Bi29 O43 -21.4(2) . . . . ?
Bi35 O41 Bi29 O38 11.3(3) . . . . ?
Bi37 O41 Bi29 O38 164.3(4) . . . . ?
Bi35 O41 Bi29 O27 30.3(4) . . . . ?
Bi37 O41 Bi29 O27 -176.8(2) . . . . ?
Bi35 O41 Bi29 O32 175.2(2) . . . . ?
Bi37 O41 Bi29 O32 -31.8(4) . . . . ?
Bi35 O41 Bi29 Bi37 -153.0(5) . . . . ?
Bi37 O41 Bi29 Bi35 153.0(5) . . . . ?
Bi35 O41 Bi29 Bi32 -166.2(2) . . . . ?
Bi37 O41 Bi29 Bi32 -13.2(3) . . . . ?
Bi35 O41 Bi29 Bi30 104.6(3) . . . . ?
Bi37 O41 Bi29 Bi30 -102.4(3) . . . . ?
Bi37 O43 Bi29 O30 112.7(3) . . . . ?
Bi32 O43 Bi29 O30 -105.3(3) . . . . ?
Bi37 O43 Bi29 O41 22.9(3) . . . . ?
Bi32 O43 Bi29 O41 165.0(4) . . . . ?
Bi37 O43 Bi29 O38 30.0(5) . . . . ?
Bi32 O43 Bi29 O38 172.0(3) . . . . ?
Bi37 O43 Bi29 O27 148.3(4) . . . . ?
Bi32 O43 Bi29 O27 -69.7(6) . . . . ?
Bi37 O43 Bi29 O32 -166.4(4) . . . . ?
Bi32 O43 Bi29 O32 -24.3(3) . . . . ?
Bi32 O43 Bi29 Bi37 142.1(5) . . . . ?
Bi37 O43 Bi29 Bi35 19.8(3) . . . . ?
Bi32 O43 Bi29 Bi35 161.9(2) . . . . ?
Bi37 O43 Bi29 Bi32 -142.1(5) . . . . ?
Bi37 O43 Bi29 Bi30 81.0(2) . . . . ?
Bi32 O43 Bi29 Bi30 -137.0(3) . . . . ?
Bi26 O38 Bi29 O30 83.8(4) . . . . ?
Bi35 O38 Bi29 O30 -98.7(3) . . . . ?
Bi26 O38 Bi29 O41 171.6(5) . . . . ?
Bi35 O38 Bi29 O41 -10.9(3) . . . . ?
Bi26 O38 Bi29 O43 164.5(3) . . . . ?
Bi35 O38 Bi29 O43 -18.0(5) . . . . ?
Bi26 O38 Bi29 O27 8.9(3) . . . . ?
Bi35 O38 Bi29 O27 -173.6(4) . . . . ?
Bi26 O38 Bi29 O32 32.5(10) . . . . ?
Bi35 O38 Bi29 O32 -150.0(6) . . . . ?
Bi26 O38 Bi29 Bi37 -178.9(3) . . . . ?
Bi35 O38 Bi29 Bi37 -1.5(3) . . . . ?
Bi26 O38 Bi29 Bi35 -177.5(6) . . . . ?
Bi26 O38 Bi29 Bi32 -179.2(4) . . . . ?
Bi35 O38 Bi29 Bi32 -1.7(10) . . . . ?
Bi26 O38 Bi29 Bi30 116.6(4) . . . . ?
Bi35 O38 Bi29 Bi30 -65.9(3) . . . . ?
Bi16 O27 Bi29 O30 99.9(4) . . . . ?
Bi26 O27 Bi29 O30 -104.1(3) . . . . ?
Bi16 O27 Bi29 O41 176.2(3) . . . . ?
Bi26 O27 Bi29 O41 -27.8(4) . . . . ?
Bi16 O27 Bi29 O43 63.2(7) . . . . ?
Bi26 O27 Bi29 O43 -140.8(4) . . . . ?
Bi16 O27 Bi29 O38 -164.2(5) . . . . ?
Bi26 O27 Bi29 O38 -8.2(3) . . . . ?
Bi16 O27 Bi29 O32 23.6(4) . . . . ?
Bi26 O27 Bi29 O32 179.6(3) . . . . ?
Bi16 O27 Bi29 Bi37 169.90(16) . . . . ?
Bi26 O27 Bi29 Bi37 -34.1(7) . . . . ?
Bi16 O27 Bi29 Bi35 -167.8(3) . . . . ?
Bi26 O27 Bi29 Bi35 -11.8(3) . . . . ?
Bi16 O27 Bi29 Bi32 18.8(5) . . . . ?
Bi26 O27 Bi29 Bi32 174.82(10) . . . . ?
Bi16 O27 Bi29 Bi30 124.4(3) . . . . ?
Bi26 O27 Bi29 Bi30 -79.6(2) . . . . ?
Bi32 O32 Bi29 O30 112.7(3) . . . . ?
Bi20 O32 Bi29 O30 -95.3(4) . . . . ?
Bi32 O32 Bi29 O41 34.6(4) . . . . ?
Bi20 O32 Bi29 O41 -173.5(3) . . . . ?
Bi32 O32 Bi29 O43 23.8(2) . . . . ?
Bi20 O32 Bi29 O43 175.7(5) . . . . ?
Bi32 O32 Bi29 O38 165.3(6) . . . . ?
Bi20 O32 Bi29 O38 -42.7(9) . . . . ?
Bi32 O32 Bi29 O27 -173.7(3) . . . . ?
Bi20 O32 Bi29 O27 -21.7(4) . . . . ?
Bi32 O32 Bi29 Bi37 16.2(2) . . . . ?
Bi20 O32 Bi29 Bi37 168.1(3) . . . . ?
Bi32 O32 Bi29 Bi35 42.4(6) . . . . ?
Bi20 O32 Bi29 Bi35 -165.67(15) . . . . ?
Bi20 O32 Bi29 Bi32 151.9(6) . . . . ?
Bi32 O32 Bi29 Bi30 84.7(2) . . . . ?
Bi20 O32 Bi29 Bi30 -123.3(3) . . . . ?
Bi17 O23 Bi30 O30 48.7(2) . . . . ?
Bi21 O23 Bi30 O30 -50.2(2) . . . . ?
Bi18 O23 Bi30 O30 139.9(3) . . . . ?
Bi17 O23 Bi30 O33 140.8(3) . . . . ?
Bi21 O23 Bi30 O33 41.9(2) . . . . ?
Bi18 O23 Bi30 O33 -128.0(3) . . . . ?
Bi17 O23 Bi30 O31 -130.5(3) . . . . ?
Bi21 O23 Bi30 O31 130.6(3) . . . . ?
Bi18 O23 Bi30 O31 -39.4(2) . . . . ?
Bi17 O23 Bi30 O28 -42.9(2) . . . . ?
Bi21 O23 Bi30 O28 -141.8(3) . . . . ?
Bi18 O23 Bi30 O28 48.3(2) . . . . ?
Bi17 O23 Bi30 Bi21 98.9(3) . . . . ?
Bi18 O23 Bi30 Bi21 -169.9(3) . . . . ?
Bi21 O23 Bi30 Bi17 -98.9(3) . . . . ?
Bi18 O23 Bi30 Bi17 91.2(2) . . . . ?
Bi17 O23 Bi30 Bi18 -91.2(2) . . . . ?
Bi21 O23 Bi30 Bi18 169.9(3) . . . . ?
Bi17 O23 Bi30 Bi31 -128.99(16) . . . . ?
Bi21 O23 Bi30 Bi31 132.11(16) . . . . ?
Bi18 O23 Bi30 Bi31 -37.81(18) . . . . ?
Bi17 O23 Bi30 Bi29 51.0(2) . . . . ?
Bi21 O23 Bi30 Bi29 -47.9(2) . . . . ?
Bi18 O23 Bi30 Bi29 142.19(14) . . . . ?
Bi29 O30 Bi30 O23 175.5(4) . . . . ?
Bi17 O30 Bi30 O23 -43.3(2) . . . . ?
Bi21 O30 Bi30 O23 45.2(2) . . . . ?
Bi29 O30 Bi30 O33 106.6(3) . . . . ?
Bi17 O30 Bi30 O33 -112.3(2) . . . . ?
Bi21 O30 Bi30 O33 -23.8(2) . . . . ?
Bi29 O30 Bi30 O31 176.5(3) . . . . ?
Bi17 O30 Bi30 O31 -42.3(4) . . . . ?
Bi21 O30 Bi30 O31 46.2(4) . . . . ?
Bi29 O30 Bi30 O28 -117.9(4) . . . . ?
Bi17 O30 Bi30 O28 23.3(2) . . . . ?
Bi21 O30 Bi30 O28 111.8(2) . . . . ?
Bi29 O30 Bi30 Bi21 130.3(4) . . . . ?
Bi17 O30 Bi30 Bi21 -88.5(2) . . . . ?
Bi29 O30 Bi30 Bi17 -141.2(5) . . . . ?
Bi21 O30 Bi30 Bi17 88.5(2) . . . . ?
Bi29 O30 Bi30 Bi18 -155.4(3) . . . . ?
Bi17 O30 Bi30 Bi18 -14.2(2) . . . . ?
Bi21 O30 Bi30 Bi18 74.31(17) . . . . ?
Bi29 O30 Bi30 Bi31 -173.9(5) . . . . ?
Bi17 O30 Bi30 Bi31 -32.8(10) . . . . ?
Bi21 O30 Bi30 Bi31 55.7(9) . . . . ?
Bi17 O30 Bi30 Bi29 141.2(5) . . . . ?
Bi21 O30 Bi30 Bi29 -130.3(4) . . . . ?
Bi33 O33 Bi30 O23 178.8(5) . . . . ?
Bi21 O33 Bi30 O23 -41.4(2) . . . . ?
Bi22 O33 Bi30 O23 55.2(2) . . . . ?
Bi33 O33 Bi30 O30 -114.2(4) . . . . ?
Bi21 O33 Bi30 O30 25.6(2) . . . . ?
Bi22 O33 Bi30 O30 122.3(2) . . . . ?
Bi33 O33 Bi30 O31 107.1(4) . . . . ?
Bi21 O33 Bi30 O31 -113.1(2) . . . . ?
Bi22 O33 Bi30 O31 -16.4(2) . . . . ?
Bi33 O33 Bi30 O28 174.2(3) . . . . ?
Bi21 O33 Bi30 O28 -46.1(4) . . . . ?
Bi22 O33 Bi30 O28 50.6(4) . . . . ?
Bi33 O33 Bi30 Bi21 -139.8(5) . . . . ?
Bi22 O33 Bi30 Bi21 96.7(3) . . . . ?
Bi33 O33 Bi30 Bi17 -156.4(3) . . . . ?
Bi21 O33 Bi30 Bi17 -16.6(2) . . . . ?
Bi22 O33 Bi30 Bi17 80.02(18) . . . . ?
Bi33 O33 Bi30 Bi18 142.9(4) . . . . ?
Bi21 O33 Bi30 Bi18 -77.31(18) . . . . ?
Bi22 O33 Bi30 Bi18 19.4(2) . . . . ?
Bi33 O33 Bi30 Bi31 78.1(4) . . . . ?
Bi21 O33 Bi30 Bi31 -142.17(17) . . . . ?
Bi22 O33 Bi30 Bi31 -45.50(18) . . . . ?
Bi33 O33 Bi30 Bi29 -85.0(4) . . . . ?
Bi21 O33 Bi30 Bi29 54.78(18) . . . . ?
Bi22 O33 Bi30 Bi29 151.45(17) . . . . ?
Bi31 O31 Bi30 O23 177.1(4) . . . . ?
Bi18 O31 Bi30 O23 46.4(2) . . . . ?
Bi22 O31 Bi30 O23 -53.0(2) . . . . ?
Bi31 O31 Bi30 O30 176.1(3) . . . . ?
Bi18 O31 Bi30 O30 45.4(4) . . . . ?
Bi22 O31 Bi30 O30 -54.0(4) . . . . ?
Bi31 O31 Bi30 O33 -113.3(3) . . . . ?
Bi18 O31 Bi30 O33 116.0(3) . . . . ?
Bi22 O31 Bi30 O33 16.6(2) . . . . ?
Bi31 O31 Bi30 O28 109.8(3) . . . . ?
Bi18 O31 Bi30 O28 -20.9(2) . . . . ?
Bi22 O31 Bi30 O28 -120.3(3) . . . . ?
Bi31 O31 Bi30 Bi21 -152.1(3) . . . . ?
Bi18 O31 Bi30 Bi21 77.3(2) . . . . ?
Bi22 O31 Bi30 Bi21 -22.1(2) . . . . ?
Bi31 O31 Bi30 Bi17 147.1(3) . . . . ?
Bi18 O31 Bi30 Bi17 16.4(2) . . . . ?
Bi22 O31 Bi30 Bi17 -83.0(2) . . . . ?
Bi31 O31 Bi30 Bi18 130.7(4) . . . . ?
Bi22 O31 Bi30 Bi18 -99.4(3) . . . . ?
Bi18 O31 Bi30 Bi31 -130.7(4) . . . . ?
Bi22 O31 Bi30 Bi31 129.9(4) . . . . ?
Bi31 O31 Bi30 Bi29 -176.3(5) . . . . ?
Bi18 O31 Bi30 Bi29 53.0(9) . . . . ?
Bi22 O31 Bi30 Bi29 -46.4(9) . . . . ?
Bi27 O28 Bi30 O23 170.1(5) . . . . ?
Bi17 O28 Bi30 O23 42.2(2) . . . . ?
Bi18 O28 Bi30 O23 -52.9(2) . . . . ?
Bi27 O28 Bi30 O30 102.5(4) . . . . ?
Bi17 O28 Bi30 O30 -25.3(2) . . . . ?
Bi18 O28 Bi30 O30 -120.5(2) . . . . ?
Bi27 O28 Bi30 O33 174.8(3) . . . . ?
Bi17 O28 Bi30 O33 46.9(4) . . . . ?
Bi18 O28 Bi30 O33 -48.2(4) . . . . ?
Bi27 O28 Bi30 O31 -117.5(4) . . . . ?
Bi17 O28 Bi30 O31 114.7(3) . . . . ?
Bi18 O28 Bi30 O31 19.5(2) . . . . ?
Bi27 O28 Bi30 Bi21 145.3(3) . . . . ?
Bi17 O28 Bi30 Bi21 17.5(2) . . . . ?
Bi18 O28 Bi30 Bi21 -77.65(17) . . . . ?
Bi27 O28 Bi30 Bi17 127.8(5) . . . . ?
Bi18 O28 Bi30 Bi17 -95.1(3) . . . . ?
Bi27 O28 Bi30 Bi18 -137.0(5) . . . . ?
Bi17 O28 Bi30 Bi18 95.1(3) . . . . ?
Bi27 O28 Bi30 Bi31 -87.7(4) . . . . ?
Bi17 O28 Bi30 Bi31 144.41(18) . . . . ?
Bi18 O28 Bi30 Bi31 49.26(17) . . . . ?
Bi27 O28 Bi30 Bi29 75.6(4) . . . . ?
Bi17 O28 Bi30 Bi29 -52.20(19) . . . . ?
Bi18 O28 Bi30 Bi29 -147.34(15) . . . . ?
O19 Bi21 Bi30 O23 47.5(3) . . . . ?
O15 Bi21 Bi30 O23 -37.8(3) . . . . ?
O33 Bi21 Bi30 O23 113.1(3) . . . . ?
O30 Bi21 Bi30 O23 -103.4(3) . . . . ?
Bi17 Bi21 Bi30 O23 -48.0(2) . . . . ?
Bi22 Bi21 Bi30 O23 62.9(2) . . . . ?
O19 Bi21 Bi30 O30 150.8(3) . . . . ?
O15 Bi21 Bi30 O30 65.5(3) . . . . ?
O23 Bi21 Bi30 O30 103.4(3) . . . . ?
O33 Bi21 Bi30 O30 -143.6(3) . . . . ?
Bi17 Bi21 Bi30 O30 55.4(2) . . . . ?
Bi22 Bi21 Bi30 O30 166.3(2) . . . . ?
O19 Bi21 Bi30 O33 -65.6(3) . . . . ?
O15 Bi21 Bi30 O33 -150.9(3) . . . . ?
O23 Bi21 Bi30 O33 -113.1(3) . . . . ?
O30 Bi21 Bi30 O33 143.6(3) . . . . ?
Bi17 Bi21 Bi30 O33 -161.1(2) . . . . ?
Bi22 Bi21 Bi30 O33 -50.2(2) . . . . ?
O19 Bi21 Bi30 O31 1.3(3) . . . . ?
O15 Bi21 Bi30 O31 -84.0(2) . . . . ?
O23 Bi21 Bi30 O31 -46.2(3) . . . . ?
O33 Bi21 Bi30 O31 66.9(3) . . . . ?
O30 Bi21 Bi30 O31 -149.5(3) . . . . ?
Bi17 Bi21 Bi30 O31 -94.15(18) . . . . ?
Bi22 Bi21 Bi30 O31 16.74(18) . . . . ?
O19 Bi21 Bi30 O28 82.2(2) . . . . ?
O15 Bi21 Bi30 O28 -3.1(2) . . . . ?
O23 Bi21 Bi30 O28 34.7(3) . . . . ?
O33 Bi21 Bi30 O28 147.8(3) . . . . ?
O30 Bi21 Bi30 O28 -68.6(3) . . . . ?
Bi17 Bi21 Bi30 O28 -13.24(16) . . . . ?
Bi22 Bi21 Bi30 O28 97.65(16) . . . . ?
O19 Bi21 Bi30 Bi17 95.45(18) . . . . ?
O15 Bi21 Bi30 Bi17 10.15(18) . . . . ?
O23 Bi21 Bi30 Bi17 48.0(2) . . . . ?
O33 Bi21 Bi30 Bi17 161.1(2) . . . . ?
O30 Bi21 Bi30 Bi17 -55.4(2) . . . . ?
Bi22 Bi21 Bi30 Bi17 110.887(13) . . . . ?
O19 Bi21 Bi30 Bi18 40.10(18) . . . . ?
O15 Bi21 Bi30 Bi18 -45.20(18) . . . . ?
O23 Bi21 Bi30 Bi18 -7.4(2) . . . . ?
O33 Bi21 Bi30 Bi18 105.7(2) . . . . ?
O30 Bi21 Bi30 Bi18 -110.7(2) . . . . ?
Bi17 Bi21 Bi30 Bi18 -55.347(12) . . . . ?
Bi22 Bi21 Bi30 Bi18 55.540(12) . . . . ?
O19 Bi21 Bi30 Bi31 -16.49(18) . . . . ?
O15 Bi21 Bi30 Bi31 -101.79(18) . . . . ?
O23 Bi21 Bi30 Bi31 -64.0(2) . . . . ?
O33 Bi21 Bi30 Bi31 49.1(2) . . . . ?
O30 Bi21 Bi30 Bi31 -167.3(2) . . . . ?
Bi17 Bi21 Bi30 Bi31 -111.937(18) . . . . ?
Bi22 Bi21 Bi30 Bi31 -1.050(16) . . . . ?
O19 Bi21 Bi30 Bi29 175.36(18) . . . . ?
O15 Bi21 Bi30 Bi29 90.06(18) . . . . ?
O23 Bi21 Bi30 Bi29 127.9(2) . . . . ?
O33 Bi21 Bi30 Bi29 -119.0(2) . . . . ?
O30 Bi21 Bi30 Bi29 24.5(2) . . . . ?
Bi17 Bi21 Bi30 Bi29 79.913(13) . . . . ?
Bi22 Bi21 Bi30 Bi29 -169.200(14) . . . . ?
O12 Bi17 Bi30 O23 -45.4(3) . . . . ?
O28 Bi17 Bi30 O23 -110.6(3) . . . . ?
O15 Bi17 Bi30 O23 39.8(3) . . . . ?
O30 Bi17 Bi30 O23 105.8(3) . . . . ?
O24 Bi17 Bi30 O23 -160.8(3) . . . . ?
O9 Bi17 Bi30 O23 -113.5(4) . . . . ?
Bi21 Bi17 Bi30 O23 49.4(2) . . . . ?
Bi18 Bi17 Bi30 O23 -58.2(2) . . . . ?
O12 Bi17 Bi30 O30 -151.2(3) . . . . ?
O23 Bi17 Bi30 O30 -105.8(3) . . . . ?
O28 Bi17 Bi30 O30 143.7(3) . . . . ?
O15 Bi17 Bi30 O30 -66.0(3) . . . . ?
O24 Bi17 Bi30 O30 93.5(3) . . . . ?
O9 Bi17 Bi30 O30 140.8(4) . . . . ?
Bi21 Bi17 Bi30 O30 -56.3(2) . . . . ?
Bi18 Bi17 Bi30 O30 -164.0(2) . . . . ?
O12 Bi17 Bi30 O33 -82.0(2) . . . . ?
O23 Bi17 Bi30 O33 -36.6(3) . . . . ?
O28 Bi17 Bi30 O33 -147.2(3) . . . . ?
O15 Bi17 Bi30 O33 3.2(2) . . . . ?
O30 Bi17 Bi30 O33 69.2(3) . . . . ?
O24 Bi17 Bi30 O33 162.7(2) . . . . ?
O9 Bi17 Bi30 O33 -150.0(3) . . . . ?
Bi21 Bi17 Bi30 O33 12.85(16) . . . . ?
Bi18 Bi17 Bi30 O33 -94.79(16) . . . . ?
O12 Bi17 Bi30 O31 0.7(2) . . . . ?
O23 Bi17 Bi30 O31 46.1(3) . . . . ?
O28 Bi17 Bi30 O31 -64.5(3) . . . . ?
O15 Bi17 Bi30 O31 85.8(2) . . . . ?
O30 Bi17 Bi30 O31 151.8(3) . . . . ?
O24 Bi17 Bi30 O31 -114.7(2) . . . . ?
O9 Bi17 Bi30 O31 -67.4(4) . . . . ?
Bi21 Bi17 Bi30 O31 95.50(17) . . . . ?
Bi18 Bi17 Bi30 O31 -12.13(17) . . . . ?
O12 Bi17 Bi30 O28 65.2(3) . . . . ?
O23 Bi17 Bi30 O28 110.6(3) . . . . ?
O15 Bi17 Bi30 O28 150.3(3) . . . . ?
O30 Bi17 Bi30 O28 -143.7(3) . . . . ?
O24 Bi17 Bi30 O28 -50.2(3) . . . . ?
O9 Bi17 Bi30 O28 -2.9(4) . . . . ?
Bi21 Bi17 Bi30 O28 160.0(2) . . . . ?
Bi18 Bi17 Bi30 O28 52.4(2) . . . . ?
O12 Bi17 Bi30 Bi21 -94.84(17) . . . . ?
O23 Bi17 Bi30 Bi21 -49.4(2) . . . . ?
O28 Bi17 Bi30 Bi21 -160.0(2) . . . . ?
O15 Bi17 Bi30 Bi21 -9.67(16) . . . . ?
O30 Bi17 Bi30 Bi21 56.3(2) . . . . ?
O24 Bi17 Bi30 Bi21 149.80(13) . . . . ?
O9 Bi17 Bi30 Bi21 -162.9(3) . . . . ?
Bi18 Bi17 Bi30 Bi21 -107.636(14) . . . . ?
O12 Bi17 Bi30 Bi18 12.80(17) . . . . ?
O23 Bi17 Bi30 Bi18 58.2(2) . . . . ?
O28 Bi17 Bi30 Bi18 -52.4(2) . . . . ?
O15 Bi17 Bi30 Bi18 97.97(16) . . . . ?
O30 Bi17 Bi30 Bi18 164.0(2) . . . . ?
O24 Bi17 Bi30 Bi18 -102.56(13) . . . . ?
O9 Bi17 Bi30 Bi18 -55.3(3) . . . . ?
Bi21 Bi17 Bi30 Bi18 107.636(14) . . . . ?
O12 Bi17 Bi30 Bi31 20.79(17) . . . . ?
O23 Bi17 Bi30 Bi31 66.2(2) . . . . ?
O28 Bi17 Bi30 Bi31 -44.4(2) . . . . ?
O15 Bi17 Bi30 Bi31 105.96(16) . . . . ?
O30 Bi17 Bi30 Bi31 172.0(2) . . . . ?
O24 Bi17 Bi30 Bi31 -94.57(13) . . . . ?
O9 Bi17 Bi30 Bi31 -47.3(3) . . . . ?
Bi21 Bi17 Bi30 Bi31 115.631(18) . . . . ?
Bi18 Bi17 Bi30 Bi31 7.995(16) . . . . ?
O12 Bi17 Bi30 Bi29 -170.83(17) . . . . ?
O23 Bi17 Bi30 Bi29 -125.4(2) . . . . ?
O28 Bi17 Bi30 Bi29 124.0(2) . . . . ?
O15 Bi17 Bi30 Bi29 -85.66(16) . . . . ?
O30 Bi17 Bi30 Bi29 -19.7(2) . . . . ?
O24 Bi17 Bi30 Bi29 73.81(13) . . . . ?
O9 Bi17 Bi30 Bi29 121.1(3) . . . . ?
Bi21 Bi17 Bi30 Bi29 -75.990(12) . . . . ?
Bi18 Bi17 Bi30 Bi29 176.374(14) . . . . ?
O16 Bi18 Bi30 O23 -46.9(3) . . . . ?
O12 Bi18 Bi30 O23 36.7(3) . . . . ?
O31 Bi18 Bi30 O23 -112.0(3) . . . . ?
O28 Bi18 Bi30 O23 98.8(3) . . . . ?
O13 Bi18 Bi30 O23 -122.9(4) . . . . ?
O29 Bi18 Bi30 O23 -156.7(3) . . . . ?
Bi17 Bi18 Bi30 O23 49.1(2) . . . . ?
Bi22 Bi18 Bi30 O23 -62.7(2) . . . . ?
O16 Bi18 Bi30 O30 -84.2(2) . . . . ?
O12 Bi18 Bi30 O30 -0.6(2) . . . . ?
O31 Bi18 Bi30 O30 -149.4(3) . . . . ?
O28 Bi18 Bi30 O30 61.4(3) . . . . ?
O23 Bi18 Bi30 O30 -37.4(3) . . . . ?
O13 Bi18 Bi30 O30 -160.3(4) . . . . ?
O29 Bi18 Bi30 O30 165.9(2) . . . . ?
Bi17 Bi18 Bi30 O30 11.71(18) . . . . ?
Bi22 Bi18 Bi30 O30 -100.07(19) . . . . ?
O16 Bi18 Bi30 O33 0.9(2) . . . . ?
O12 Bi18 Bi30 O33 84.5(2) . . . . ?
O31 Bi18 Bi30 O33 -64.2(3) . . . . ?
O28 Bi18 Bi30 O33 146.5(3) . . . . ?
O23 Bi18 Bi30 O33 47.8(3) . . . . ?
O13 Bi18 Bi30 O33 -75.2(4) . . . . ?
O29 Bi18 Bi30 O33 -108.9(2) . . . . ?
Bi17 Bi18 Bi30 O33 96.85(16) . . . . ?
Bi22 Bi18 Bi30 O33 -14.94(16) . . . . ?
O16 Bi18 Bi30 O31 65.1(3) . . . . ?
O12 Bi18 Bi30 O31 148.7(3) . . . . ?
O28 Bi18 Bi30 O31 -149.2(3) . . . . ?
O23 Bi18 Bi30 O31 112.0(3) . . . . ?
O13 Bi18 Bi30 O31 -10.9(4) . . . . ?
O29 Bi18 Bi30 O31 -44.7(3) . . . . ?
Bi17 Bi18 Bi30 O31 161.1(3) . . . . ?
Bi22 Bi18 Bi30 O31 49.3(3) . . . . ?
O16 Bi18 Bi30 O28 -145.7(3) . . . . ?
O12 Bi18 Bi30 O28 -62.0(3) . . . . ?
O31 Bi18 Bi30 O28 149.2(3) . . . . ?
O23 Bi18 Bi30 O28 -98.8(3) . . . . ?
O13 Bi18 Bi30 O28 138.3(4) . . . . ?
O29 Bi18 Bi30 O28 104.5(3) . . . . ?
Bi17 Bi18 Bi30 O28 -49.7(2) . . . . ?
Bi22 Bi18 Bi30 O28 -161.5(2) . . . . ?
O16 Bi18 Bi30 Bi21 -40.17(17) . . . . ?
O12 Bi18 Bi30 Bi21 43.44(16) . . . . ?
O31 Bi18 Bi30 Bi21 -105.3(3) . . . . ?
O28 Bi18 Bi30 Bi21 105.5(2) . . . . ?
O23 Bi18 Bi30 Bi21 6.7(2) . . . . ?
O13 Bi18 Bi30 Bi21 -116.2(4) . . . . ?
O29 Bi18 Bi30 Bi21 -150.01(13) . . . . ?
Bi17 Bi18 Bi30 Bi21 55.777(12) . . . . ?
Bi22 Bi18 Bi30 Bi21 -56.008(12) . . . . ?
O16 Bi18 Bi30 Bi17 -95.95(17) . . . . ?
O12 Bi18 Bi30 Bi17 -12.34(16) . . . . ?
O31 Bi18 Bi30 Bi17 -161.1(3) . . . . ?
O28 Bi18 Bi30 Bi17 49.7(2) . . . . ?
O23 Bi18 Bi30 Bi17 -49.1(2) . . . . ?
O13 Bi18 Bi30 Bi17 -172.0(4) . . . . ?
O29 Bi18 Bi30 Bi17 154.21(13) . . . . ?
Bi22 Bi18 Bi30 Bi17 -111.785(13) . . . . ?
O16 Bi18 Bi30 Bi31 91.42(17) . . . . ?
O12 Bi18 Bi30 Bi31 175.03(16) . . . . ?
O31 Bi18 Bi30 Bi31 26.3(3) . . . . ?
O28 Bi18 Bi30 Bi31 -122.9(2) . . . . ?
O23 Bi18 Bi30 Bi31 138.3(2) . . . . ?
O13 Bi18 Bi30 Bi31 15.4(4) . . . . ?
O29 Bi18 Bi30 Bi31 -18.42(13) . . . . ?
Bi17 Bi18 Bi30 Bi31 -172.633(14) . . . . ?
Bi22 Bi18 Bi30 Bi31 75.581(12) . . . . ?
O16 Bi18 Bi30 Bi29 -100.49(17) . . . . ?
O12 Bi18 Bi30 Bi29 -16.88(16) . . . . ?
O31 Bi18 Bi30 Bi29 -165.6(3) . . . . ?
O28 Bi18 Bi30 Bi29 45.2(2) . . . . ?
O23 Bi18 Bi30 Bi29 -53.6(2) . . . . ?
O13 Bi18 Bi30 Bi29 -176.5(4) . . . . ?
O29 Bi18 Bi30 Bi29 149.67(13) . . . . ?
Bi17 Bi18 Bi30 Bi29 -4.543(17) . . . . ?
Bi22 Bi18 Bi30 Bi29 -116.33(2) . . . . ?
O30 Bi29 Bi30 O23 -4.2(4) . . . . ?
O41 Bi29 Bi30 O23 -177.6(3) . . . . ?
O43 Bi29 Bi30 O23 106.9(2) . . . . ?
O38 Bi29 Bi30 O23 -108.9(2) . . . . ?
O27 Bi29 Bi30 O23 -50.2(2) . . . . ?
O32 Bi29 Bi30 O23 51.4(2) . . . . ?
Bi37 Bi29 Bi30 O23 143.49(17) . . . . ?
Bi35 Bi29 Bi30 O23 -142.79(17) . . . . ?
Bi32 Bi29 Bi30 O23 85.07(17) . . . . ?
O41 Bi29 Bi30 O30 -173.4(4) . . . . ?
O43 Bi29 Bi30 O30 111.1(4) . . . . ?
O38 Bi29 Bi30 O30 -104.8(4) . . . . ?
O27 Bi29 Bi30 O30 -46.0(4) . . . . ?
O32 Bi29 Bi30 O30 55.5(4) . . . . ?
Bi37 Bi29 Bi30 O30 147.6(4) . . . . ?
Bi35 Bi29 Bi30 O30 -138.6(4) . . . . ?
Bi32 Bi29 Bi30 O30 89.2(4) . . . . ?
O30 Bi29 Bi30 O33 -72.2(4) . . . . ?
O41 Bi29 Bi30 O33 114.3(3) . . . . ?
O43 Bi29 Bi30 O33 38.8(2) . . . . ?
O38 Bi29 Bi30 O33 -177.0(2) . . . . ?
O27 Bi29 Bi30 O33 -118.3(2) . . . . ?
O32 Bi29 Bi30 O33 -16.7(2) . . . . ?
Bi37 Bi29 Bi30 O33 75.40(16) . . . . ?
Bi35 Bi29 Bi30 O33 149.12(16) . . . . ?
Bi32 Bi29 Bi30 O33 16.98(16) . . . . ?
O30 Bi29 Bi30 O31 -10.4(8) . . . . ?
O41 Bi29 Bi30 O31 176.2(8) . . . . ?
O43 Bi29 Bi30 O31 100.7(8) . . . . ?
O38 Bi29 Bi30 O31 -115.2(8) . . . . ?
O27 Bi29 Bi30 O31 -56.4(8) . . . . ?
O32 Bi29 Bi30 O31 45.1(8) . . . . ?
Bi37 Bi29 Bi30 O31 137.3(8) . . . . ?
Bi35 Bi29 Bi30 O31 -149.0(8) . . . . ?
Bi32 Bi29 Bi30 O31 78.9(8) . . . . ?
O30 Bi29 Bi30 O28 61.6(4) . . . . ?
O41 Bi29 Bi30 O28 -111.8(3) . . . . ?
O43 Bi29 Bi30 O28 172.7(2) . . . . ?
O38 Bi29 Bi30 O28 -43.2(2) . . . . ?
O27 Bi29 Bi30 O28 15.6(2) . . . . ?
O32 Bi29 Bi30 O28 117.1(2) . . . . ?
Bi37 Bi29 Bi30 O28 -150.72(16) . . . . ?
Bi35 Bi29 Bi30 O28 -77.00(16) . . . . ?
Bi32 Bi29 Bi30 O28 150.86(16) . . . . ?
O30 Bi29 Bi30 Bi21 -36.1(3) . . . . ?
O41 Bi29 Bi30 Bi21 150.4(2) . . . . ?
O43 Bi29 Bi30 Bi21 74.93(18) . . . . ?
O38 Bi29 Bi30 Bi21 -140.94(18) . . . . ?
O27 Bi29 Bi30 Bi21 -82.17(16) . . . . ?
O32 Bi29 Bi30 Bi21 19.36(16) . . . . ?
Bi37 Bi29 Bi30 Bi21 111.490(14) . . . . ?
Bi35 Bi29 Bi30 Bi21 -174.788(14) . . . . ?
Bi32 Bi29 Bi30 Bi21 53.076(12) . . . . ?
O30 Bi29 Bi30 Bi17 28.2(3) . . . . ?
O41 Bi29 Bi30 Bi17 -145.3(2) . . . . ?
O43 Bi29 Bi30 Bi17 139.27(18) . . . . ?
O38 Bi29 Bi30 Bi17 -76.60(18) . . . . ?
O27 Bi29 Bi30 Bi17 -17.83(16) . . . . ?
O32 Bi29 Bi30 Bi17 83.70(16) . . . . ?
Bi37 Bi29 Bi30 Bi17 175.831(14) . . . . ?
Bi35 Bi29 Bi30 Bi17 -110.447(14) . . . . ?
Bi32 Bi29 Bi30 Bi17 117.417(13) . . . . ?
O30 Bi29 Bi30 Bi18 32.3(4) . . . . ?
O41 Bi29 Bi30 Bi18 -141.1(2) . . . . ?
O43 Bi29 Bi30 Bi18 143.41(18) . . . . ?
O38 Bi29 Bi30 Bi18 -72.46(18) . . . . ?
O27 Bi29 Bi30 Bi18 -13.69(16) . . . . ?
O32 Bi29 Bi30 Bi18 87.84(16) . . . . ?
Bi37 Bi29 Bi30 Bi18 179.97(2) . . . . ?
Bi35 Bi29 Bi30 Bi18 -106.31(2) . . . . ?
Bi32 Bi29 Bi30 Bi18 121.554(19) . . . . ?
O30 Bi29 Bi30 Bi31 175.9(4) . . . . ?
O41 Bi29 Bi30 Bi31 2.4(2) . . . . ?
O43 Bi29 Bi30 Bi31 -73.07(18) . . . . ?
O38 Bi29 Bi30 Bi31 71.06(19) . . . . ?
O27 Bi29 Bi30 Bi31 129.84(17) . . . . ?
O32 Bi29 Bi30 Bi31 -128.63(16) . . . . ?
Bi37 Bi29 Bi30 Bi31 -36.50(5) . . . . ?
Bi35 Bi29 Bi30 Bi31 37.22(5) . . . . ?
Bi32 Bi29 Bi30 Bi31 -94.92(5) . . . . ?
Bi18 O31 Bi31 O42 118.6(4) . . . . ?
Bi30 O31 Bi31 O42 0.6(3) . . . . ?
Bi22 O31 Bi31 O42 -117.9(3) . . . . ?
Bi18 O31 Bi31 O45 -175.9(4) . . . . ?
Bi30 O31 Bi31 O45 66.1(3) . . . . ?
Bi22 O31 Bi31 O45 -52.4(3) . . . . ?
Bi18 O31 Bi31 O40 53.4(3) . . . . ?
Bi30 O31 Bi31 O40 -64.6(3) . . . . ?
Bi22 O31 Bi31 O40 176.9(4) . . . . ?
Bi18 O31 Bi31 O34 -113.1(4) . . . . ?
Bi30 O31 Bi31 O34 128.9(3) . . . . ?
Bi22 O31 Bi31 O34 10.4(3) . . . . ?
Bi18 O31 Bi31 O29 -8.6(3) . . . . ?
Bi30 O31 Bi31 O29 -126.6(3) . . . . ?
Bi22 O31 Bi31 O29 114.9(3) . . . . ?
Bi18 O31 Bi31 Bi36 84.7(3) . . . . ?
Bi30 O31 Bi31 Bi36 -33.3(3) . . . . ?
Bi22 O31 Bi31 Bi36 -151.8(3) . . . . ?
Bi18 O31 Bi31 Bi38 151.2(3) . . . . ?
Bi30 O31 Bi31 Bi38 33.2(3) . . . . ?
Bi22 O31 Bi31 Bi38 -85.3(3) . . . . ?
Bi18 O31 Bi31 Bi30 118.0(5) . . . . ?
Bi22 O31 Bi31 Bi30 -118.5(5) . . . . ?
Bi18 O31 Bi31 Bi34 -144.0(3) . . . . ?
Bi30 O31 Bi31 Bi34 98.0(3) . . . . ?
Bi22 O31 Bi31 Bi34 -20.5(3) . . . . ?
Bi38 O42 Bi31 O31 104.3(3) . . . . ?
Bi36 O42 Bi31 O31 -103.0(3) . . . . ?
Bi38 O42 Bi31 O45 17.1(2) . . . . ?
Bi36 O42 Bi31 O45 169.9(3) . . . . ?
Bi38 O42 Bi31 O40 -175.3(4) . . . . ?
Bi36 O42 Bi31 O40 -22.5(2) . . . . ?
Bi38 O42 Bi31 O34 33.5(4) . . . . ?
Bi36 O42 Bi31 O34 -173.7(2) . . . . ?
Bi38 O42 Bi31 O29 179.8(2) . . . . ?
Bi36 O42 Bi31 O29 -27.5(4) . . . . ?
Bi38 O42 Bi31 Bi36 -152.8(5) . . . . ?
Bi36 O42 Bi31 Bi38 152.8(5) . . . . ?
Bi38 O42 Bi31 Bi30 104.8(3) . . . . ?
Bi36 O42 Bi31 Bi30 -102.5(3) . . . . ?
Bi38 O42 Bi31 Bi34 14.7(3) . . . . ?
Bi36 O42 Bi31 Bi34 167.5(2) . . . . ?
Bi34 O45 Bi31 O31 94.2(3) . . . . ?
Bi38 O45 Bi31 O31 -107.0(3) . . . . ?
Bi34 O45 Bi31 O42 -175.5(4) . . . . ?
Bi38 O45 Bi31 O42 -16.7(2) . . . . ?
Bi34 O45 Bi31 O40 169.9(2) . . . . ?
Bi38 O45 Bi31 O40 -31.4(4) . . . . ?
Bi34 O45 Bi31 O34 19.3(2) . . . . ?
Bi38 O45 Bi31 O34 178.1(3) . . . . ?
Bi34 O45 Bi31 O29 52.4(8) . . . . ?
Bi38 O45 Bi31 O29 -148.8(5) . . . . ?
Bi34 O45 Bi31 Bi36 -169.7(2) . . . . ?
Bi38 O45 Bi31 Bi36 -10.9(3) . . . . ?
Bi34 O45 Bi31 Bi38 -158.8(5) . . . . ?
Bi34 O45 Bi31 Bi30 128.6(3) . . . . ?
Bi38 O45 Bi31 Bi30 -72.6(2) . . . . ?
Bi38 O45 Bi31 Bi34 158.8(5) . . . . ?
Bi28 O40 Bi31 O31 -107.7(3) . . . . ?
Bi36 O40 Bi31 O31 115.5(3) . . . . ?
Bi28 O40 Bi31 O42 159.2(4) . . . . ?
Bi36 O40 Bi31 O42 22.4(2) . . . . ?
Bi28 O40 Bi31 O45 173.8(2) . . . . ?
Bi36 O40 Bi31 O45 37.1(4) . . . . ?
Bi28 O40 Bi31 O34 -78.3(5) . . . . ?
Bi36 O40 Bi31 O34 144.9(4) . . . . ?
Bi28 O40 Bi31 O29 -25.4(2) . . . . ?
Bi36 O40 Bi31 O29 -162.1(3) . . . . ?
Bi28 O40 Bi31 Bi36 136.7(4) . . . . ?
Bi28 O40 Bi31 Bi38 156.5(2) . . . . ?
Bi36 O40 Bi31 Bi38 19.8(2) . . . . ?
Bi28 O40 Bi31 Bi30 -143.1(3) . . . . ?
Bi36 O40 Bi31 Bi30 80.2(2) . . . . ?
Bi28 O40 Bi31 Bi34 -170.11(19) . . . . ?
Bi36 O40 Bi31 Bi34 53.2(6) . . . . ?
Bi34 O34 Bi31 O31 -112.6(3) . . . . ?
Bi23 O34 Bi31 O31 106.4(4) . . . . ?
Bi22 O34 Bi31 O31 -8.2(2) . . . . ?
Bi34 O34 Bi31 O42 -35.2(4) . . . . ?
Bi23 O34 Bi31 O42 -176.2(3) . . . . ?
Bi22 O34 Bi31 O42 69.3(3) . . . . ?
Bi34 O34 Bi31 O45 -18.4(2) . . . . ?
Bi23 O34 Bi31 O45 -159.4(4) . . . . ?
Bi22 O34 Bi31 O45 86.1(2) . . . . ?
Bi34 O34 Bi31 O40 -142.7(4) . . . . ?
Bi23 O34 Bi31 O40 76.3(6) . . . . ?
Bi22 O34 Bi31 O40 -38.3(5) . . . . ?
Bi34 O34 Bi31 O29 172.0(2) . . . . ?
Bi23 O34 Bi31 O29 31.0(4) . . . . ?
Bi22 O34 Bi31 O29 -83.6(2) . . . . ?
Bi34 O34 Bi31 Bi36 -46.1(6) . . . . ?
Bi23 O34 Bi31 Bi36 172.94(13) . . . . ?
Bi22 O34 Bi31 Bi36 58.4(5) . . . . ?
Bi34 O34 Bi31 Bi38 -17.3(2) . . . . ?
Bi23 O34 Bi31 Bi38 -158.3(3) . . . . ?
Bi22 O34 Bi31 Bi38 87.15(15) . . . . ?
Bi34 O34 Bi31 Bi30 -84.8(2) . . . . ?
Bi23 O34 Bi31 Bi30 134.2(3) . . . . ?
Bi22 O34 Bi31 Bi30 19.63(17) . . . . ?
Bi23 O34 Bi31 Bi34 -141.0(5) . . . . ?
Bi22 O34 Bi31 Bi34 104.4(3) . . . . ?
Bi19 O29 Bi31 O31 -94.6(4) . . . . ?
Bi28 O29 Bi31 O31 108.8(3) . . . . ?
Bi18 O29 Bi31 O31 5.8(2) . . . . ?
Bi19 O29 Bi31 O42 -175.2(3) . . . . ?
Bi28 O29 Bi31 O42 28.2(4) . . . . ?
Bi18 O29 Bi31 O42 -74.7(3) . . . . ?
Bi19 O29 Bi31 O45 -51.9(8) . . . . ?
Bi28 O29 Bi31 O45 151.5(6) . . . . ?
Bi18 O29 Bi31 O45 48.6(7) . . . . ?
Bi19 O29 Bi31 O40 179.7(4) . . . . ?
Bi28 O29 Bi31 O40 23.1(2) . . . . ?
Bi18 O29 Bi31 O40 -79.8(2) . . . . ?
Bi19 O29 Bi31 O34 -22.2(4) . . . . ?
Bi28 O29 Bi31 O34 -178.8(2) . . . . ?
Bi18 O29 Bi31 O34 78.3(2) . . . . ?
Bi19 O29 Bi31 Bi36 169.6(3) . . . . ?
Bi28 O29 Bi31 Bi36 13.0(2) . . . . ?
Bi18 O29 Bi31 Bi36 -89.94(13) . . . . ?
Bi19 O29 Bi31 Bi38 -174.79(7) . . . . ?
Bi28 O29 Bi31 Bi38 28.6(6) . . . . ?
Bi18 O29 Bi31 Bi38 -74.3(4) . . . . ?
Bi19 O29 Bi31 Bi30 -123.6(3) . . . . ?
Bi28 O29 Bi31 Bi30 79.8(2) . . . . ?
Bi18 O29 Bi31 Bi30 -23.16(15) . . . . ?
Bi19 O29 Bi31 Bi34 -16.0(5) . . . . ?
Bi28 O29 Bi31 Bi34 -172.65(7) . . . . ?
Bi18 O29 Bi31 Bi34 84.4(2) . . . . ?
O23 Bi30 Bi31 O31 -2.8(4) . . . . ?
O30 Bi30 Bi31 O31 -12.6(9) . . . . ?
O33 Bi30 Bi31 O31 65.7(4) . . . . ?
O28 Bi30 Bi31 O31 -67.8(4) . . . . ?
Bi21 Bi30 Bi31 O31 35.0(3) . . . . ?
Bi17 Bi30 Bi31 O31 -40.3(3) . . . . ?
Bi18 Bi30 Bi31 O31 -32.7(3) . . . . ?
Bi29 Bi30 Bi31 O31 177.2(3) . . . . ?
O23 Bi30 Bi31 O42 178.0(3) . . . . ?
O30 Bi30 Bi31 O42 168.2(9) . . . . ?
O33 Bi30 Bi31 O42 -113.5(3) . . . . ?
O31 Bi30 Bi31 O42 -179.2(4) . . . . ?
O28 Bi30 Bi31 O42 113.0(3) . . . . ?
Bi21 Bi30 Bi31 O42 -144.2(2) . . . . ?
Bi17 Bi30 Bi31 O42 140.5(2) . . . . ?
Bi18 Bi30 Bi31 O42 148.2(2) . . . . ?
Bi29 Bi30 Bi31 O42 -2.0(2) . . . . ?
O23 Bi30 Bi31 O45 -110.7(2) . . . . ?
O30 Bi30 Bi31 O45 -120.5(9) . . . . ?
O33 Bi30 Bi31 O45 -42.2(2) . . . . ?
O31 Bi30 Bi31 O45 -107.9(4) . . . . ?
O28 Bi30 Bi31 O45 -175.7(2) . . . . ?
Bi21 Bi30 Bi31 O45 -72.94(17) . . . . ?
Bi17 Bi30 Bi31 O45 -148.19(17) . . . . ?
Bi18 Bi30 Bi31 O45 -140.55(17) . . . . ?
Bi29 Bi30 Bi31 O45 69.33(17) . . . . ?
O23 Bi30 Bi31 O40 102.7(2) . . . . ?
O30 Bi30 Bi31 O40 92.9(9) . . . . ?
O33 Bi30 Bi31 O40 171.1(2) . . . . ?
O31 Bi30 Bi31 O40 105.5(4) . . . . ?
O28 Bi30 Bi31 O40 37.7(2) . . . . ?
Bi21 Bi30 Bi31 O40 140.44(16) . . . . ?
Bi17 Bi30 Bi31 O40 65.19(16) . . . . ?
Bi18 Bi30 Bi31 O40 72.83(16) . . . . ?
Bi29 Bi30 Bi31 O40 -77.29(17) . . . . ?
O23 Bi30 Bi31 O34 -52.4(2) . . . . ?
O30 Bi30 Bi31 O34 -62.2(9) . . . . ?
O33 Bi30 Bi31 O34 16.1(2) . . . . ?
O31 Bi30 Bi31 O34 -49.6(4) . . . . ?
O28 Bi30 Bi31 O34 -117.4(2) . . . . ?
Bi21 Bi30 Bi31 O34 -14.65(14) . . . . ?
Bi17 Bi30 Bi31 O34 -89.90(14) . . . . ?
Bi18 Bi30 Bi31 O34 -82.26(14) . . . . ?
Bi29 Bi30 Bi31 O34 127.62(15) . . . . ?
O23 Bi30 Bi31 O29 50.6(2) . . . . ?
O30 Bi30 Bi31 O29 40.8(9) . . . . ?
O33 Bi30 Bi31 O29 119.0(2) . . . . ?
O31 Bi30 Bi31 O29 53.4(4) . . . . ?
O28 Bi30 Bi31 O29 -14.4(2) . . . . ?
Bi21 Bi30 Bi31 O29 88.34(14) . . . . ?
Bi17 Bi30 Bi31 O29 13.09(14) . . . . ?
Bi18 Bi30 Bi31 O29 20.73(14) . . . . ?
Bi29 Bi30 Bi31 O29 -129.39(15) . . . . ?
O23 Bi30 Bi31 Bi36 140.69(17) . . . . ?
O30 Bi30 Bi31 Bi36 130.8(8) . . . . ?
O33 Bi30 Bi31 Bi36 -150.89(16) . . . . ?
O31 Bi30 Bi31 Bi36 143.5(3) . . . . ?
O28 Bi30 Bi31 Bi36 75.63(16) . . . . ?
Bi21 Bi30 Bi31 Bi36 178.409(18) . . . . ?
Bi17 Bi30 Bi31 Bi36 103.159(18) . . . . ?
Bi18 Bi30 Bi31 Bi36 110.802(14) . . . . ?
Bi29 Bi30 Bi31 Bi36 -39.32(5) . . . . ?
O23 Bi30 Bi31 Bi38 -146.50(17) . . . . ?
O30 Bi30 Bi31 Bi38 -156.4(8) . . . . ?
O33 Bi30 Bi31 Bi38 -78.08(16) . . . . ?
O31 Bi30 Bi31 Bi38 -143.7(3) . . . . ?
O28 Bi30 Bi31 Bi38 148.43(16) . . . . ?
Bi21 Bi30 Bi31 Bi38 -108.785(19) . . . . ?
Bi17 Bi30 Bi31 Bi38 175.965(18) . . . . ?
Bi18 Bi30 Bi31 Bi38 -176.393(14) . . . . ?
Bi29 Bi30 Bi31 Bi38 33.49(5) . . . . ?
O23 Bi30 Bi31 Bi34 -86.11(17) . . . . ?
O30 Bi30 Bi31 Bi34 -96.0(8) . . . . ?
O33 Bi30 Bi31 Bi34 -17.69(16) . . . . ?
O31 Bi30 Bi31 Bi34 -83.4(3) . . . . ?
O28 Bi30 Bi31 Bi34 -151.18(16) . . . . ?
Bi21 Bi30 Bi31 Bi34 -48.393(19) . . . . ?
Bi17 Bi30 Bi31 Bi34 -123.643(16) . . . . ?
Bi18 Bi30 Bi31 Bi34 -116.001(13) . . . . ?
Bi29 Bi30 Bi31 Bi34 93.88(5) . . . . ?
Bi20 O32 Bi32 O43 -174.2(5) . . . . ?
Bi29 O32 Bi32 O43 -24.3(3) . . . . ?
Bi20 O32 Bi32 O35 101.0(5) . . . . ?
Bi29 O32 Bi32 O35 -109.1(3) . . . . ?
Bi20 O32 Bi32 O66 -92.1(5) . . . . ?
Bi29 O32 Bi32 O66 57.7(3) . . . . ?
Bi20 O32 Bi32 Bi29 -149.9(6) . . . . ?
Bi37 O43 Bi32 O32 159.9(5) . . . . ?
Bi29 O43 Bi32 O32 28.5(3) . . . . ?
Bi37 O43 Bi32 O35 -105.1(5) . . . . ?
Bi29 O43 Bi32 O35 123.6(3) . . . . ?
Bi37 O43 Bi32 O66 72.5(5) . . . . ?
Bi29 O43 Bi32 O66 -58.8(4) . . . . ?
Bi37 O43 Bi32 Bi29 131.3(6) . . . . ?
Bi24 O35 Bi32 O32 -94.9(5) . . . . ?
Bi33 O35 Bi32 O32 105.3(4) . . . . ?
Bi24 O35 Bi32 O43 -171.4(5) . . . . ?
Bi33 O35 Bi32 O43 28.8(4) . . . . ?
Bi24 O35 Bi32 O66 178.1(12) . . . . ?
Bi33 O35 Bi32 O66 18.3(16) . . . . ?
Bi24 O35 Bi32 Bi29 -139.3(4) . . . . ?
Bi33 O35 Bi32 Bi29 60.9(3) . . . . ?
C41 O66 Bi32 O32 -116.9(12) . . . . ?
C41 O66 Bi32 O43 -39.5(11) . . . . ?
C41 O66 Bi32 O35 -29(2) . . . . ?
C41 O66 Bi32 Bi29 -75.1(11) . . . . ?
O30 Bi29 Bi32 O32 -65.1(3) . . . . ?
O41 Bi29 Bi32 O32 -153.0(3) . . . . ?
O43 Bi29 Bi32 O32 -139.1(4) . . . . ?
O38 Bi29 Bi32 O32 -161.6(8) . . . . ?
O27 Bi29 Bi32 O32 8.6(3) . . . . ?
Bi37 Bi29 Bi32 O32 -161.8(3) . . . . ?
Bi35 Bi29 Bi32 O32 -162.8(3) . . . . ?
Bi30 Bi29 Bi32 O32 -99.3(3) . . . . ?
O30 Bi29 Bi32 O43 74.0(4) . . . . ?
O41 Bi29 Bi32 O43 -13.9(4) . . . . ?
O38 Bi29 Bi32 O43 -22.5(8) . . . . ?
O27 Bi29 Bi32 O43 147.7(4) . . . . ?
O32 Bi29 Bi32 O43 139.1(4) . . . . ?
Bi37 Bi29 Bi32 O43 -22.7(3) . . . . ?
Bi35 Bi29 Bi32 O43 -23.7(3) . . . . ?
Bi30 Bi29 Bi32 O43 39.8(3) . . . . ?
O30 Bi29 Bi32 O35 14.0(2) . . . . ?
O41 Bi29 Bi32 O35 -73.9(3) . . . . ?
O43 Bi29 Bi32 O35 -60.0(4) . . . . ?
O38 Bi29 Bi32 O35 -82.4(8) . . . . ?
O27 Bi29 Bi32 O35 87.7(3) . . . . ?
O32 Bi29 Bi32 O35 79.1(3) . . . . ?
Bi37 Bi29 Bi32 O35 -82.68(18) . . . . ?
Bi35 Bi29 Bi32 O35 -83.67(18) . . . . ?
Bi30 Bi29 Bi32 O35 -20.13(18) . . . . ?
O30 Bi29 Bi32 O66 -175.8(3) . . . . ?
O41 Bi29 Bi32 O66 96.3(3) . . . . ?
O43 Bi29 Bi32 O66 110.2(4) . . . . ?
O38 Bi29 Bi32 O66 87.7(8) . . . . ?
O27 Bi29 Bi32 O66 -102.1(3) . . . . ?
O32 Bi29 Bi32 O66 -110.7(4) . . . . ?
Bi37 Bi29 Bi32 O66 87.5(3) . . . . ?
Bi35 Bi29 Bi32 O66 86.5(3) . . . . ?
Bi30 Bi29 Bi32 O66 150.0(3) . . . . ?
Bi21 O33 Bi33 O36 52.5(3) . . . . ?
Bi30 O33 Bi33 O36 -176.6(4) . . . . ?
Bi22 O33 Bi33 O36 -55.9(3) . . . . ?
Bi21 O33 Bi33 O37 121.8(4) . . . . ?
Bi30 O33 Bi33 O37 -107.3(4) . . . . ?
Bi22 O33 Bi33 O37 13.4(2) . . . . ?
Bi21 O33 Bi33 O35 -15.7(3) . . . . ?
Bi30 O33 Bi33 O35 115.2(4) . . . . ?
Bi22 O33 Bi33 O35 -124.0(3) . . . . ?
Bi21 O33 Bi33 O44 -128.0(4) . . . . ?
Bi30 O33 Bi33 O44 3.0(3) . . . . ?
Bi22 O33 Bi33 O44 123.7(3) . . . . ?
Bi21 O33 Bi33 Bi24 19.0(3) . . . . ?
Bi30 O33 Bi33 Bi24 150.0(3) . . . . ?
Bi22 O33 Bi33 Bi24 -89.3(2) . . . . ?
Bi21 O33 Bi33 Bi25 85.4(3) . . . . ?
Bi30 O33 Bi33 Bi25 -143.6(3) . . . . ?
Bi22 O33 Bi33 Bi25 -22.9(2) . . . . ?
Bi24 O36 Bi33 O33 -109.0(3) . . . . ?
Bi25 O36 Bi33 O33 110.6(3) . . . . ?
Bi24 O36 Bi33 O37 166.3(4) . . . . ?
Bi25 O36 Bi33 O37 25.9(3) . . . . ?
Bi24 O36 Bi33 O35 -21.4(3) . . . . ?
Bi25 O36 Bi33 O35 -161.8(4) . . . . ?
Bi24 O36 Bi33 O44 -110.2(6) . . . . ?
Bi25 O36 Bi33 O44 109.4(6) . . . . ?
Bi25 O36 Bi33 Bi24 -140.4(5) . . . . ?
Bi24 O36 Bi33 Bi25 140.4(5) . . . . ?
Bi34 O37 Bi33 O33 102.8(4) . . . . ?
Bi25 O37 Bi33 O33 -110.7(3) . . . . ?
Bi22 O37 Bi33 O33 -12.6(2) . . . . ?
Bi34 O37 Bi33 O36 -170.1(5) . . . . ?
Bi25 O37 Bi33 O36 -23.6(2) . . . . ?
Bi22 O37 Bi33 O36 74.5(3) . . . . ?
Bi34 O37 Bi33 O35 179.5(3) . . . . ?
Bi25 O37 Bi33 O35 -34.1(5) . . . . ?
Bi22 O37 Bi33 O35 64.0(4) . . . . ?
Bi34 O37 Bi33 O44 30.7(4) . . . . ?
Bi25 O37 Bi33 O44 177.1(2) . . . . ?
Bi22 O37 Bi33 O44 -84.8(2) . . . . ?
Bi34 O37 Bi33 Bi24 -162.0(3) . . . . ?
Bi25 O37 Bi33 Bi24 -15.6(3) . . . . ?
Bi22 O37 Bi33 Bi24 82.53(18) . . . . ?
Bi34 O37 Bi33 Bi25 -146.4(5) . . . . ?
Bi22 O37 Bi33 Bi25 98.1(3) . . . . ?
Bi24 O35 Bi33 O33 107.1(3) . . . . ?
Bi32 O35 Bi33 O33 -87.5(4) . . . . ?
Bi24 O35 Bi33 O36 20.9(3) . . . . ?
Bi32 O35 Bi33 O36 -173.6(4) . . . . ?
Bi24 O35 Bi33 O37 31.4(5) . . . . ?
Bi32 O35 Bi33 O37 -163.1(3) . . . . ?
Bi24 O35 Bi33 O44 179.7(2) . . . . ?
Bi32 O35 Bi33 O44 -14.9(4) . . . . ?
Bi32 O35 Bi33 Bi24 165.5(6) . . . . ?
Bi24 O35 Bi33 Bi25 10.3(3) . . . . ?
Bi32 O35 Bi33 Bi25 175.8(3) . . . . ?
Bi38 O44 Bi33 O33 -105.6(4) . . . . ?
Bi37 O44 Bi33 O33 102.9(3) . . . . ?
Bi38 O44 Bi33 O36 -104.3(7) . . . . ?
Bi37 O44 Bi33 O36 104.2(6) . . . . ?
Bi38 O44 Bi33 O37 -27.8(4) . . . . ?
Bi37 O44 Bi33 O37 -179.3(3) . . . . ?
Bi38 O44 Bi33 O35 174.6(3) . . . . ?
Bi37 O44 Bi33 O35 23.1(4) . . . . ?
Bi38 O44 Bi33 Bi24 174.94(8) . . . . ?
Bi37 O44 Bi33 Bi24 23.5(5) . . . . ?
Bi38 O44 Bi33 Bi25 -24.5(5) . . . . ?
Bi37 O44 Bi33 Bi25 -175.98(5) . . . . ?
O35 Bi24 Bi33 O33 -73.7(3) . . . . ?
O21 Bi24 Bi33 O33 8.7(3) . . . . ?
O36 Bi24 Bi33 O33 71.5(4) . . . . ?
O63 Bi24 Bi33 O33 -64.0(3) . . . . ?
O60 Bi24 Bi33 O33 174.9(3) . . . . ?
O35 Bi24 Bi33 O36 -145.1(4) . . . . ?
O21 Bi24 Bi33 O36 -62.8(4) . . . . ?
O63 Bi24 Bi33 O36 -135.5(4) . . . . ?
O60 Bi24 Bi33 O36 103.4(4) . . . . ?
O35 Bi24 Bi33 O37 -158.2(3) . . . . ?
O21 Bi24 Bi33 O37 -75.8(3) . . . . ?
O36 Bi24 Bi33 O37 -13.1(4) . . . . ?
O63 Bi24 Bi33 O37 -148.6(3) . . . . ?
O60 Bi24 Bi33 O37 90.3(3) . . . . ?
O21 Bi24 Bi33 O35 82.4(3) . . . . ?
O36 Bi24 Bi33 O35 145.1(4) . . . . ?
O63 Bi24 Bi33 O35 9.6(4) . . . . ?
O60 Bi24 Bi33 O35 -111.4(3) . . . . ?
O35 Bi24 Bi33 O44 -0.5(4) . . . . ?
O21 Bi24 Bi33 O44 81.9(3) . . . . ?
O36 Bi24 Bi33 O44 144.6(4) . . . . ?
O63 Bi24 Bi33 O44 9.1(4) . . . . ?
O60 Bi24 Bi33 O44 -112.0(3) . . . . ?
O35 Bi24 Bi33 Bi25 -168.9(3) . . . . ?
O21 Bi24 Bi33 Bi25 -86.50(19) . . . . ?
O36 Bi24 Bi33 Bi25 -23.7(3) . . . . ?
O63 Bi24 Bi33 Bi25 -159.2(3) . . . . ?
O60 Bi24 Bi33 Bi25 79.66(19) . . . . ?
O22 Bi25 Bi33 O33 -2.7(2) . . . . ?
O36 Bi25 Bi33 O33 -70.0(4) . . . . ?
O37 Bi25 Bi33 O33 69.5(3) . . . . ?
O56 Bi25 Bi33 O33 -95.9(3) . . . . ?
O61 Bi25 Bi33 O33 177.8(2) . . . . ?
O54 Bi25 Bi33 O33 78.0(3) . . . . ?
Bi22 Bi25 Bi33 O33 17.06(18) . . . . ?
O22 Bi25 Bi33 O36 67.4(4) . . . . ?
O37 Bi25 Bi33 O36 139.5(4) . . . . ?
O56 Bi25 Bi33 O36 -25.9(4) . . . . ?
O61 Bi25 Bi33 O36 -112.2(4) . . . . ?
O54 Bi25 Bi33 O36 148.1(4) . . . . ?
Bi22 Bi25 Bi33 O36 87.1(3) . . . . ?
O22 Bi25 Bi33 O37 -72.2(3) . . . . ?
O36 Bi25 Bi33 O37 -139.5(4) . . . . ?
O56 Bi25 Bi33 O37 -165.4(3) . . . . ?
O61 Bi25 Bi33 O37 108.3(3) . . . . ?
O54 Bi25 Bi33 O37 8.5(3) . . . . ?
Bi22 Bi25 Bi33 O37 -52.4(3) . . . . ?
O22 Bi25 Bi33 O35 84.5(2) . . . . ?
O36 Bi25 Bi33 O35 17.2(4) . . . . ?
O37 Bi25 Bi33 O35 156.7(3) . . . . ?
O56 Bi25 Bi33 O35 -8.7(2) . . . . ?
O61 Bi25 Bi33 O35 -95.0(2) . . . . ?
O54 Bi25 Bi33 O35 165.2(3) . . . . ?
Bi22 Bi25 Bi33 O35 104.27(17) . . . . ?
O22 Bi25 Bi33 O44 -77.2(3) . . . . ?
O36 Bi25 Bi33 O44 -144.6(4) . . . . ?
O37 Bi25 Bi33 O44 -5.0(4) . . . . ?
O56 Bi25 Bi33 O44 -170.4(3) . . . . ?
O61 Bi25 Bi33 O44 103.2(3) . . . . ?
O54 Bi25 Bi33 O44 3.5(3) . . . . ?
Bi22 Bi25 Bi33 O44 -57.5(3) . . . . ?
O22 Bi25 Bi33 Bi24 91.21(17) . . . . ?
O36 Bi25 Bi33 Bi24 23.9(3) . . . . ?
O37 Bi25 Bi33 Bi24 163.4(3) . . . . ?
O56 Bi25 Bi33 Bi24 -2.00(18) . . . . ?
O61 Bi25 Bi33 Bi24 -88.34(18) . . . . ?
O54 Bi25 Bi33 Bi24 171.9(2) . . . . ?
Bi22 Bi25 Bi33 Bi24 110.958(13) . . . . ?
Bi38 O45 Bi34 O34 -172.1(5) . . . . ?
Bi31 O45 Bi34 O34 -21.8(3) . . . . ?
Bi38 O45 Bi34 O37 99.4(5) . . . . ?
Bi31 O45 Bi34 O37 -110.4(3) . . . . ?
Bi38 O45 Bi34 O58 -85.2(5) . . . . ?
Bi31 O45 Bi34 O58 65.1(3) . . . . ?
Bi38 O45 Bi34 O54 142.7(4) . . . . ?
Bi31 O45 Bi34 O54 -67.0(5) . . . . ?
Bi38 O45 Bi34 Bi31 -150.2(6) . . . . ?
Bi38 O45 Bi34 Bi23 -162.0(4) . . . . ?
Bi31 O45 Bi34 Bi23 -11.8(3) . . . . ?
Bi23 O34 Bi34 O45 159.7(4) . . . . ?
Bi31 O34 Bi34 O45 18.9(2) . . . . ?
Bi22 O34 Bi34 O45 -82.1(3) . . . . ?
Bi23 O34 Bi34 O37 -114.9(4) . . . . ?
Bi31 O34 Bi34 O37 104.3(3) . . . . ?
Bi22 O34 Bi34 O37 3.3(2) . . . . ?
Bi23 O34 Bi34 O58 78.1(4) . . . . ?
Bi31 O34 Bi34 O58 -62.7(3) . . . . ?
Bi22 O34 Bi34 O58 -163.7(3) . . . . ?
Bi23 O34 Bi34 O54 -44.8(3) . . . . ?
Bi31 O34 Bi34 O54 174.4(3) . . . . ?
Bi22 O34 Bi34 O54 73.4(2) . . . . ?
Bi23 O34 Bi34 Bi31 140.8(5) . . . . ?
Bi22 O34 Bi34 Bi31 -101.0(3) . . . . ?
Bi31 O34 Bi34 Bi23 -140.8(5) . . . . ?
Bi22 O34 Bi34 Bi23 118.2(4) . . . . ?
Bi33 O37 Bi34 O45 -41.0(4) . . . . ?
Bi25 O37 Bi34 O45 178.9(4) . . . . ?
Bi22 O37 Bi34 O45 72.2(3) . . . . ?
Bi33 O37 Bi34 O34 -116.7(4) . . . . ?
Bi25 O37 Bi34 O34 103.2(4) . . . . ?
Bi22 O37 Bi34 O34 -3.5(3) . . . . ?
Bi33 O37 Bi34 O58 -58.4(11) . . . . ?
Bi25 O37 Bi34 O58 161.5(7) . . . . ?
Bi22 O37 Bi34 O58 54.8(10) . . . . ?
Bi33 O37 Bi34 O54 163.7(5) . . . . ?
Bi25 O37 Bi34 O54 23.7(3) . . . . ?
Bi22 O37 Bi34 O54 -83.1(3) . . . . ?
Bi33 O37 Bi34 Bi31 -75.0(4) . . . . ?
Bi25 O37 Bi34 Bi31 144.9(3) . . . . ?
Bi22 O37 Bi34 Bi31 38.2(2) . . . . ?
Bi33 O37 Bi34 Bi23 -143.4(3) . . . . ?
Bi25 O37 Bi34 Bi23 76.5(3) . . . . ?
Bi22 O37 Bi34 Bi23 -30.2(2) . . . . ?
C25 O58 Bi34 O45 -145.6(7) . . . . ?
C25 O58 Bi34 O34 -69.4(7) . . . . ?
C25 O58 Bi34 O37 -128.0(10) . . . . ?
C25 O58 Bi34 O54 4.6(8) . . . . ?
C25 O58 Bi34 Bi31 -110.2(7) . . . . ?
C25 O58 Bi34 Bi23 -40.4(6) . . . . ?
C17 O54 Bi34 O45 145.6(10) . . . . ?
Bi25 O54 Bi34 O45 -63.2(5) . . . . ?
C17 O54 Bi34 O34 101.2(11) . . . . ?
Bi25 O54 Bi34 O34 -107.5(3) . . . . ?
C17 O54 Bi34 O37 -167.8(11) . . . . ?
Bi25 O54 Bi34 O37 -16.5(2) . . . . ?
C17 O54 Bi34 O58 24.1(12) . . . . ?
Bi25 O54 Bi34 O58 175.4(2) . . . . ?
C17 O54 Bi34 Bi31 105.7(10) . . . . ?
Bi25 O54 Bi34 Bi31 -103.1(2) . . . . ?
C17 O54 Bi34 Bi23 77.7(10) . . . . ?
Bi25 O54 Bi34 Bi23 -131.0(3) . . . . ?
O31 Bi31 Bi34 O45 -84.8(3) . . . . ?
O42 Bi31 Bi34 O45 4.1(3) . . . . ?
O40 Bi31 Bi34 O45 -23.8(5) . . . . ?
O34 Bi31 Bi34 O45 -148.0(4) . . . . ?
O29 Bi31 Bi34 O45 -159.0(4) . . . . ?
Bi36 Bi31 Bi34 O45 13.6(3) . . . . ?
Bi38 Bi31 Bi34 O45 13.0(3) . . . . ?
Bi30 Bi31 Bi34 O45 -48.8(3) . . . . ?
O31 Bi31 Bi34 O34 63.2(3) . . . . ?
O42 Bi31 Bi34 O34 152.2(3) . . . . ?
O45 Bi31 Bi34 O34 148.0(4) . . . . ?
O40 Bi31 Bi34 O34 124.2(5) . . . . ?
O29 Bi31 Bi34 O34 -11.0(3) . . . . ?
Bi36 Bi31 Bi34 O34 161.6(3) . . . . ?
Bi38 Bi31 Bi34 O34 161.0(3) . . . . ?
Bi30 Bi31 Bi34 O34 99.3(3) . . . . ?
O31 Bi31 Bi34 O37 -14.4(2) . . . . ?
O42 Bi31 Bi34 O37 74.6(2) . . . . ?
O45 Bi31 Bi34 O37 70.4(3) . . . . ?
O40 Bi31 Bi34 O37 46.6(5) . . . . ?
O34 Bi31 Bi34 O37 -77.6(3) . . . . ?
O29 Bi31 Bi34 O37 -88.6(3) . . . . ?
Bi36 Bi31 Bi34 O37 84.00(18) . . . . ?
Bi38 Bi31 Bi34 O37 83.44(18) . . . . ?
Bi30 Bi31 Bi34 O37 21.66(18) . . . . ?
O31 Bi31 Bi34 O58 170.3(3) . . . . ?
O42 Bi31 Bi34 O58 -100.8(2) . . . . ?
O45 Bi31 Bi34 O58 -104.9(3) . . . . ?
O40 Bi31 Bi34 O58 -128.7(5) . . . . ?
O34 Bi31 Bi34 O58 107.1(3) . . . . ?
O29 Bi31 Bi34 O58 96.1(3) . . . . ?
Bi36 Bi31 Bi34 O58 -91.34(18) . . . . ?
Bi38 Bi31 Bi34 O58 -91.89(18) . . . . ?
Bi30 Bi31 Bi34 O58 -153.67(18) . . . . ?
O31 Bi31 Bi34 O54 56.7(3) . . . . ?
O42 Bi31 Bi34 O54 145.7(3) . . . . ?
O45 Bi31 Bi34 O54 141.5(4) . . . . ?
O40 Bi31 Bi34 O54 117.7(5) . . . . ?
O34 Bi31 Bi34 O54 -6.5(3) . . . . ?
O29 Bi31 Bi34 O54 -17.5(3) . . . . ?
Bi36 Bi31 Bi34 O54 155.1(2) . . . . ?
Bi38 Bi31 Bi34 O54 154.6(2) . . . . ?
Bi30 Bi31 Bi34 O54 92.8(2) . . . . ?
O31 Bi31 Bi34 Bi23 82.69(18) . . . . ?
O42 Bi31 Bi34 Bi23 171.67(16) . . . . ?
O45 Bi31 Bi34 Bi23 167.5(3) . . . . ?
O40 Bi31 Bi34 Bi23 143.7(4) . . . . ?
O34 Bi31 Bi34 Bi23 19.5(3) . . . . ?
O29 Bi31 Bi34 Bi23 8.5(2) . . . . ?
Bi36 Bi31 Bi34 Bi23 -178.898(17) . . . . ?
Bi38 Bi31 Bi34 Bi23 -179.453(12) . . . . ?
Bi30 Bi31 Bi34 Bi23 118.765(12) . . . . ?
O34 Bi23 Bi34 O45 -20.2(4) . . . . ?
O17 Bi23 Bi34 O45 -22.7(3) . . . . ?
O20 Bi23 Bi34 O45 -87.6(2) . . . . ?
O79 Bi23 Bi34 O45 50.7(2) . . . . ?
O59 Bi23 Bi34 O45 119.1(3) . . . . ?
Bi10 Bi23 Bi34 O45 -64.96(18) . . . . ?
O17 Bi23 Bi34 O34 -2.5(4) . . . . ?
O20 Bi23 Bi34 O34 -67.4(4) . . . . ?
O79 Bi23 Bi34 O34 70.9(4) . . . . ?
O59 Bi23 Bi34 O34 139.3(4) . . . . ?
Bi10 Bi23 Bi34 O34 -44.7(4) . . . . ?
O34 Bi23 Bi34 O37 66.7(4) . . . . ?
O17 Bi23 Bi34 O37 64.2(3) . . . . ?
O20 Bi23 Bi34 O37 -0.7(3) . . . . ?
O79 Bi23 Bi34 O37 137.6(2) . . . . ?
O59 Bi23 Bi34 O37 -154.0(3) . . . . ?
Bi10 Bi23 Bi34 O37 21.95(19) . . . . ?
O34 Bi23 Bi34 O58 -97.8(4) . . . . ?
O17 Bi23 Bi34 O58 -100.3(3) . . . . ?
O20 Bi23 Bi34 O58 -165.2(3) . . . . ?
O79 Bi23 Bi34 O58 -26.9(2) . . . . ?
O59 Bi23 Bi34 O58 41.5(3) . . . . ?
Bi10 Bi23 Bi34 O58 -142.57(18) . . . . ?
O34 Bi23 Bi34 O54 126.8(4) . . . . ?
O17 Bi23 Bi34 O54 124.3(3) . . . . ?
O20 Bi23 Bi34 O54 59.4(3) . . . . ?
O79 Bi23 Bi34 O54 -162.3(3) . . . . ?
O59 Bi23 Bi34 O54 -94.0(3) . . . . ?
Bi10 Bi23 Bi34 O54 82.0(2) . . . . ?
O34 Bi23 Bi34 Bi31 -27.7(4) . . . . ?
O17 Bi23 Bi34 Bi31 -30.2(2) . . . . ?
O20 Bi23 Bi34 Bi31 -95.15(17) . . . . ?
O79 Bi23 Bi34 Bi31 43.17(17) . . . . ?
O59 Bi23 Bi34 Bi31 111.5(2) . . . . ?
Bi10 Bi23 Bi34 Bi31 -72.489(15) . . . . ?
Bi36 O39 Bi35 O41 -101.5(4) . . . . ?
Bi27 O39 Bi35 O41 112.3(3) . . . . ?
Bi36 O39 Bi35 O38 -175.4(4) . . . . ?
Bi27 O39 Bi35 O38 38.4(4) . . . . ?
Bi36 O39 Bi35 Bi29 -136.1(3) . . . . ?
Bi27 O39 Bi35 Bi29 77.7(3) . . . . ?
Bi27 O39 Bi35 Bi36 -146.2(6) . . . . ?
Bi37 O41 Bi35 O39 112.5(4) . . . . ?
Bi29 O41 Bi35 O39 -104.8(3) . . . . ?
Bi37 O41 Bi35 O38 -155.0(5) . . . . ?
Bi29 O41 Bi35 O38 -12.2(3) . . . . ?
Bi37 O41 Bi35 Bi29 -142.8(6) . . . . ?
Bi37 O41 Bi35 Bi36 82.0(4) . . . . ?
Bi29 O41 Bi35 Bi36 -135.2(2) . . . . ?
Bi26 O38 Bi35 O39 -83.3(6) . . . . ?
Bi29 O38 Bi35 O39 100.2(3) . . . . ?
Bi26 O38 Bi35 O41 -172.3(7) . . . . ?
Bi29 O38 Bi35 O41 11.1(3) . . . . ?
Bi26 O38 Bi35 Bi29 176.6(9) . . . . ?
Bi26 O38 Bi35 Bi36 -86.1(6) . . . . ?
Bi29 O38 Bi35 Bi36 97.3(3) . . . . ?
O30 Bi29 Bi35 O39 -1.6(3) . . . . ?
O41 Bi29 Bi35 O39 77.7(4) . . . . ?
O43 Bi29 Bi35 O39 83.0(3) . . . . ?
O38 Bi29 Bi35 O39 -83.6(4) . . . . ?
O27 Bi29 Bi35 O39 -77.9(3) . . . . ?
O32 Bi29 Bi35 O39 66.4(5) . . . . ?
Bi37 Bi29 Bi35 O39 94.8(2) . . . . ?
Bi32 Bi29 Bi35 O39 95.8(2) . . . . ?
Bi30 Bi29 Bi35 O39 20.1(2) . . . . ?
O30 Bi29 Bi35 O41 -79.4(4) . . . . ?
O43 Bi29 Bi35 O41 5.2(4) . . . . ?
O38 Bi29 Bi35 O41 -161.4(5) . . . . ?
O27 Bi29 Bi35 O41 -155.7(4) . . . . ?
O32 Bi29 Bi35 O41 -11.4(6) . . . . ?
Bi37 Bi29 Bi35 O41 17.1(3) . . . . ?
Bi32 Bi29 Bi35 O41 18.0(3) . . . . ?
Bi30 Bi29 Bi35 O41 -57.6(3) . . . . ?
O30 Bi29 Bi35 O38 82.0(4) . . . . ?
O41 Bi29 Bi35 O38 161.4(5) . . . . ?
O43 Bi29 Bi35 O38 166.6(4) . . . . ?
O27 Bi29 Bi35 O38 5.7(4) . . . . ?
O32 Bi29 Bi35 O38 150.0(6) . . . . ?
Bi37 Bi29 Bi35 O38 178.5(4) . . . . ?
Bi32 Bi29 Bi35 O38 179.4(4) . . . . ?
Bi30 Bi29 Bi35 O38 103.8(4) . . . . ?
O30 Bi29 Bi35 Bi36 -25.85(19) . . . . ?
O41 Bi29 Bi35 Bi36 53.5(3) . . . . ?
O43 Bi29 Bi35 Bi36 58.76(17) . . . . ?
O38 Bi29 Bi35 Bi36 -107.8(4) . . . . ?
O27 Bi29 Bi35 Bi36 -102.13(16) . . . . ?
O32 Bi29 Bi35 Bi36 42.2(5) . . . . ?
Bi37 Bi29 Bi35 Bi36 70.610(16) . . . . ?
Bi32 Bi29 Bi35 Bi36 71.56(2) . . . . ?
Bi30 Bi29 Bi35 Bi36 -4.072(15) . . . . ?
Bi28 O40 Bi36 O39 116.9(4) . . . . ?
Bi31 O40 Bi36 O39 -114.4(3) . . . . ?
Bi28 O40 Bi36 O42 -151.0(4) . . . . ?
Bi31 O40 Bi36 O42 -22.3(2) . . . . ?
Bi28 O40 Bi36 O72 29.3(3) . . . . ?
Bi31 O40 Bi36 O72 158.1(3) . . . . ?
Bi28 O40 Bi36 O70 -173.3(3) . . . . ?
Bi31 O40 Bi36 O70 -44.5(5) . . . . ?
Bi28 O40 Bi36 Bi31 -128.8(5) . . . . ?
Bi28 O40 Bi36 Bi35 121.9(3) . . . . ?
Bi31 O40 Bi36 Bi35 -109.35(18) . . . . ?
Bi35 O39 Bi36 O40 170.9(4) . . . . ?
Bi27 O39 Bi36 O40 -40.4(3) . . . . ?
Bi35 O39 Bi36 O42 98.0(4) . . . . ?
Bi27 O39 Bi36 O42 -113.4(3) . . . . ?
Bi35 O39 Bi36 O72 -120.7(4) . . . . ?
Bi27 O39 Bi36 O72 27.9(3) . . . . ?
Bi35 O39 Bi36 O70 31.9(4) . . . . ?
Bi27 O39 Bi36 O70 -179.4(3) . . . . ?
Bi35 O39 Bi36 Bi31 133.0(3) . . . . ?
Bi27 O39 Bi36 Bi31 -78.4(3) . . . . ?
Bi27 O39 Bi36 Bi35 148.6(6) . . . . ?
Bi38 O42 Bi36 O40 169.4(5) . . . . ?
Bi31 O42 Bi36 O40 24.9(2) . . . . ?
Bi38 O42 Bi36 O39 -105.7(4) . . . . ?
Bi31 O42 Bi36 O39 109.7(3) . . . . ?
Bi38 O42 Bi36 O72 170.0(3) . . . . ?
Bi31 O42 Bi36 O72 25.4(5) . . . . ?
Bi38 O42 Bi36 O70 -27.1(4) . . . . ?
Bi31 O42 Bi36 O70 -171.6(4) . . . . ?
Bi38 O42 Bi36 Bi31 144.6(6) . . . . ?
Bi38 O42 Bi36 Bi35 -75.8(4) . . . . ?
Bi31 O42 Bi36 Bi35 139.7(2) . . . . ?
C53 O72 Bi36 O40 -140.7(7) . . . . ?
Bi28 O72 Bi36 O40 -18.3(2) . . . . ?
C53 O72 Bi36 O39 132.9(7) . . . . ?
Bi28 O72 Bi36 O39 -104.8(2) . . . . ?
C53 O72 Bi36 O42 -141.2(7) . . . . ?
Bi28 O72 Bi36 O42 -18.9(4) . . . . ?
C53 O72 Bi36 O70 70.5(8) . . . . ?
Bi28 O72 Bi36 O70 -167.1(4) . . . . ?
C53 O72 Bi36 Bi31 -125.7(7) . . . . ?
Bi28 O72 Bi36 Bi31 -3.39(19) . . . . ?
C53 O72 Bi36 Bi35 106.7(7) . . . . ?
Bi28 O72 Bi36 Bi35 -130.93(13) . . . . ?
C49 O70 Bi36 O40 -176.4(10) . . . . ?
C49 O70 Bi36 O39 -104.6(11) . . . . ?
C49 O70 Bi36 O42 160.3(11) . . . . ?
C49 O70 Bi36 O72 -40.8(13) . . . . ?
C49 O70 Bi36 Bi31 155.2(10) . . . . ?
C49 O70 Bi36 Bi35 -85.7(11) . . . . ?
O31 Bi31 Bi36 O40 -63.7(3) . . . . ?
O42 Bi31 Bi36 O40 -142.5(4) . . . . ?
O45 Bi31 Bi36 O40 -151.8(3) . . . . ?
O34 Bi31 Bi36 O40 -127.0(5) . . . . ?
O29 Bi31 Bi36 O40 15.6(3) . . . . ?
Bi38 Bi31 Bi36 O40 -158.5(3) . . . . ?
Bi30 Bi31 Bi36 O40 -84.5(3) . . . . ?
Bi34 Bi31 Bi36 O40 -159.1(3) . . . . ?
O31 Bi31 Bi36 O39 4.4(3) . . . . ?
O42 Bi31 Bi36 O39 -74.3(3) . . . . ?
O45 Bi31 Bi36 O39 -83.6(2) . . . . ?
O40 Bi31 Bi36 O39 68.2(3) . . . . ?
O34 Bi31 Bi36 O39 -58.8(5) . . . . ?
O29 Bi31 Bi36 O39 83.8(2) . . . . ?
Bi38 Bi31 Bi36 O39 -90.33(19) . . . . ?
Bi30 Bi31 Bi36 O39 -16.37(19) . . . . ?
Bi34 Bi31 Bi36 O39 -90.88(19) . . . . ?
O31 Bi31 Bi36 O42 78.7(3) . . . . ?
O45 Bi31 Bi36 O42 -9.3(3) . . . . ?
O40 Bi31 Bi36 O42 142.5(4) . . . . ?
O34 Bi31 Bi36 O42 15.5(5) . . . . ?
O29 Bi31 Bi36 O42 158.1(3) . . . . ?
Bi38 Bi31 Bi36 O42 -16.0(3) . . . . ?
Bi30 Bi31 Bi36 O42 57.9(3) . . . . ?
Bi34 Bi31 Bi36 O42 -16.6(3) . . . . ?
O31 Bi31 Bi36 O72 -84.9(3) . . . . ?
O42 Bi31 Bi36 O72 -163.7(3) . . . . ?
O45 Bi31 Bi36 O72 -173.0(2) . . . . ?
O40 Bi31 Bi36 O72 -21.2(3) . . . . ?
O34 Bi31 Bi36 O72 -148.2(5) . . . . ?
O29 Bi31 Bi36 O72 -5.6(2) . . . . ?
Bi38 Bi31 Bi36 O72 -179.72(15) . . . . ?
Bi30 Bi31 Bi36 O72 -105.76(15) . . . . ?
Bi34 Bi31 Bi36 O72 179.73(15) . . . . ?
O31 Bi31 Bi36 O70 86.6(3) . . . . ?
O42 Bi31 Bi36 O70 7.9(3) . . . . ?
O45 Bi31 Bi36 O70 -1.5(2) . . . . ?
O40 Bi31 Bi36 O70 150.3(3) . . . . ?
O34 Bi31 Bi36 O70 23.4(5) . . . . ?
O29 Bi31 Bi36 O70 166.0(2) . . . . ?
Bi38 Bi31 Bi36 O70 -8.16(19) . . . . ?
Bi30 Bi31 Bi36 O70 65.81(19) . . . . ?
Bi34 Bi31 Bi36 O70 -8.71(19) . . . . ?
O31 Bi31 Bi36 Bi35 29.9(2) . . . . ?
O42 Bi31 Bi36 Bi35 -48.9(3) . . . . ?
O45 Bi31 Bi36 Bi35 -58.20(16) . . . . ?
O40 Bi31 Bi36 Bi35 93.6(3) . . . . ?
O34 Bi31 Bi36 Bi35 -33.4(4) . . . . ?
O29 Bi31 Bi36 Bi35 109.21(14) . . . . ?
Bi38 Bi31 Bi36 Bi35 -64.902(15) . . . . ?
Bi30 Bi31 Bi36 Bi35 9.060(15) . . . . ?
Bi34 Bi31 Bi36 Bi35 -65.45(2) . . . . ?
O39 Bi35 Bi36 O40 -10.0(4) . . . . ?
O41 Bi35 Bi36 O40 70.0(3) . . . . ?
O38 Bi35 Bi36 O40 -4.4(3) . . . . ?
Bi29 Bi35 Bi36 O40 42.0(2) . . . . ?
O41 Bi35 Bi36 O39 80.0(4) . . . . ?
O38 Bi35 Bi36 O39 5.5(5) . . . . ?
Bi29 Bi35 Bi36 O39 52.0(4) . . . . ?
O39 Bi35 Bi36 O42 -83.4(4) . . . . ?
O41 Bi35 Bi36 O42 -3.4(2) . . . . ?
O38 Bi35 Bi36 O42 -77.8(3) . . . . ?
Bi29 Bi35 Bi36 O42 -31.39(17) . . . . ?
O39 Bi35 Bi36 O72 61.0(4) . . . . ?
O41 Bi35 Bi36 O72 141.0(2) . . . . ?
O38 Bi35 Bi36 O72 66.5(3) . . . . ?
Bi29 Bi35 Bi36 O72 112.97(15) . . . . ?
O39 Bi35 Bi36 O70 -140.6(4) . . . . ?
O41 Bi35 Bi36 O70 -60.6(3) . . . . ?
O38 Bi35 Bi36 O70 -135.0(3) . . . . ?
Bi29 Bi35 Bi36 O70 -88.6(2) . . . . ?
O39 Bi35 Bi36 Bi31 -56.6(4) . . . . ?
O41 Bi35 Bi36 Bi31 23.34(18) . . . . ?
O38 Bi35 Bi36 Bi31 -51.1(3) . . . . ?
Bi29 Bi35 Bi36 Bi31 -4.66(2) . . . . ?
Bi32 O43 Bi37 O44 115.8(5) . . . . ?
Bi29 O43 Bi37 O44 -111.9(3) . . . . ?
Bi32 O43 Bi37 O41 -154.6(5) . . . . ?
Bi29 O43 Bi37 O41 -22.3(2) . . . . ?
Bi32 O43 Bi37 O64 26.9(4) . . . . ?
Bi29 O43 Bi37 O64 159.2(3) . . . . ?
Bi32 O43 Bi37 O67 -77.9(5) . . . . ?
Bi29 O43 Bi37 O67 54.4(3) . . . . ?
Bi32 O43 Bi37 Bi29 -132.3(6) . . . . ?
Bi32 O43 Bi37 Bi38 121.7(4) . . . . ?
Bi29 O43 Bi37 Bi38 -106.0(2) . . . . ?
Bi38 O44 Bi37 O43 168.8(4) . . . . ?
Bi33 O44 Bi37 O43 -40.8(3) . . . . ?
Bi38 O44 Bi37 O41 96.7(4) . . . . ?
Bi33 O44 Bi37 O41 -113.0(3) . . . . ?
Bi38 O44 Bi37 O64 -118.6(4) . . . . ?
Bi33 O44 Bi37 O64 31.8(3) . . . . ?
Bi38 O44 Bi37 O67 134.7(6) . . . . ?
Bi33 O44 Bi37 O67 -75.0(8) . . . . ?
Bi38 O44 Bi37 Bi29 132.0(3) . . . . ?
Bi33 O44 Bi37 Bi29 -77.7(3) . . . . ?
Bi33 O44 Bi37 Bi38 150.3(6) . . . . ?
Bi35 O41 Bi37 O43 167.7(5) . . . . ?
Bi29 O41 Bi37 O43 23.6(3) . . . . ?
Bi35 O41 Bi37 O44 -105.9(4) . . . . ?
Bi29 O41 Bi37 O44 110.0(3) . . . . ?
Bi35 O41 Bi37 O64 170.2(4) . . . . ?
Bi29 O41 Bi37 O64 26.1(6) . . . . ?
Bi35 O41 Bi37 O67 89.4(5) . . . . ?
Bi29 O41 Bi37 O67 -54.7(3) . . . . ?
Bi35 O41 Bi37 Bi29 144.1(6) . . . . ?
Bi35 O41 Bi37 Bi38 -77.3(4) . . . . ?
Bi29 O41 Bi37 Bi38 138.6(2) . . . . ?
C37 O64 Bi37 O43 -130.8(8) . . . . ?
C37 O64 Bi37 O44 142.6(8) . . . . ?
C37 O64 Bi37 O41 -133.3(7) . . . . ?
C37 O64 Bi37 O67 -60.6(8) . . . . ?
C37 O64 Bi37 Bi29 -116.9(7) . . . . ?
C37 O64 Bi37 Bi38 117.0(7) . . . . ?
C41 O67 Bi37 O43 71.2(11) . . . . ?
C41 O67 Bi37 O44 106.8(13) . . . . ?
C41 O67 Bi37 O41 146.9(12) . . . . ?
C41 O67 Bi37 O64 2.3(11) . . . . ?
C41 O67 Bi37 Bi29 110.1(11) . . . . ?
C41 O67 Bi37 Bi38 -171.1(9) . . . . ?
O30 Bi29 Bi37 O43 -67.8(3) . . . . ?
O41 Bi29 Bi37 O43 -143.2(4) . . . . ?
O38 Bi29 Bi37 O43 -157.9(4) . . . . ?
O27 Bi29 Bi37 O43 -134.6(6) . . . . ?
O32 Bi29 Bi37 O43 12.0(3) . . . . ?
Bi35 Bi29 Bi37 O43 -158.8(3) . . . . ?
Bi32 Bi29 Bi37 O43 22.1(3) . . . . ?
Bi30 Bi29 Bi37 O43 -85.4(3) . . . . ?
O30 Bi29 Bi37 O44 2.6(3) . . . . ?
O41 Bi29 Bi37 O44 -72.8(4) . . . . ?
O43 Bi29 Bi37 O44 70.4(3) . . . . ?
O38 Bi29 Bi37 O44 -87.5(3) . . . . ?
O27 Bi29 Bi37 O44 -64.2(6) . . . . ?
O32 Bi29 Bi37 O44 82.4(2) . . . . ?
Bi35 Bi29 Bi37 O44 -88.37(19) . . . . ?
Bi32 Bi29 Bi37 O44 92.45(19) . . . . ?
Bi30 Bi29 Bi37 O44 -14.97(19) . . . . ?
O30 Bi29 Bi37 O41 75.5(4) . . . . ?
O43 Bi29 Bi37 O41 143.2(4) . . . . ?
O38 Bi29 Bi37 O41 -14.6(4) . . . . ?
O27 Bi29 Bi37 O41 8.6(6) . . . . ?
O32 Bi29 Bi37 O41 155.3(3) . . . . ?
Bi35 Bi29 Bi37 O41 -15.5(3) . . . . ?
Bi32 Bi29 Bi37 O41 165.3(3) . . . . ?
Bi30 Bi29 Bi37 O41 57.9(3) . . . . ?
O30 Bi29 Bi37 O64 -88.8(3) . . . . ?
O41 Bi29 Bi37 O64 -164.3(4) . . . . ?
O43 Bi29 Bi37 O64 -21.1(4) . . . . ?
O38 Bi29 Bi37 O64 -178.9(3) . . . . ?
O27 Bi29 Bi37 O64 -155.7(6) . . . . ?
O32 Bi29 Bi37 O64 -9.0(3) . . . . ?
Bi35 Bi29 Bi37 O64 -179.8(2) . . . . ?
Bi32 Bi29 Bi37 O64 1.0(2) . . . . ?
Bi30 Bi29 Bi37 O64 -106.4(2) . . . . ?
O30 Bi29 Bi37 O67 -176.0(3) . . . . ?
O41 Bi29 Bi37 O67 108.5(4) . . . . ?
O43 Bi29 Bi37 O67 -108.2(4) . . . . ?
O38 Bi29 Bi37 O67 93.9(3) . . . . ?
O27 Bi29 Bi37 O67 117.1(6) . . . . ?
O32 Bi29 Bi37 O67 -96.2(3) . . . . ?
Bi35 Bi29 Bi37 O67 93.0(3) . . . . ?
Bi32 Bi29 Bi37 O67 -86.2(3) . . . . ?
Bi30 Bi29 Bi37 O67 166.4(3) . . . . ?
O30 Bi29 Bi37 Bi38 26.71(19) . . . . ?
O41 Bi29 Bi37 Bi38 -48.8(3) . . . . ?
O43 Bi29 Bi37 Bi38 94.5(3) . . . . ?
O38 Bi29 Bi37 Bi38 -63.4(2) . . . . ?
O27 Bi29 Bi37 Bi38 -40.2(5) . . . . ?
O32 Bi29 Bi37 Bi38 106.50(16) . . . . ?
Bi35 Bi29 Bi37 Bi38 -64.294(15) . . . . ?
Bi32 Bi29 Bi37 Bi38 116.522(17) . . . . ?
Bi30 Bi29 Bi37 Bi38 9.105(15) . . . . ?
Bi37 O44 Bi38 O42 -103.2(4) . . . . ?
Bi33 O44 Bi38 O42 107.8(3) . . . . ?
Bi37 O44 Bi38 O45 -174.9(4) . . . . ?
Bi33 O44 Bi38 O45 36.1(3) . . . . ?
Bi37 O44 Bi38 O94 117.2(4) . . . . ?
Bi33 O44 Bi38 O94 -31.8(3) . . . . ?
Bi37 O44 Bi38 Bi31 -138.0(3) . . . . ?
Bi33 O44 Bi38 Bi31 73.0(3) . . . . ?
Bi33 O44 Bi38 Bi37 -149.0(6) . . . . ?
Bi36 O42 Bi38 O44 109.1(4) . . . . ?
Bi31 O42 Bi38 O44 -106.8(3) . . . . ?
Bi36 O42 Bi38 O45 -162.2(5) . . . . ?
Bi31 O42 Bi38 O45 -18.1(3) . . . . ?
Bi36 O42 Bi38 O94 -168.8(3) . . . . ?
Bi31 O42 Bi38 O94 -24.7(5) . . . . ?
Bi36 O42 Bi38 Bi31 -144.1(6) . . . . ?
Bi36 O42 Bi38 Bi37 80.1(4) . . . . ?
Bi31 O42 Bi38 Bi37 -135.8(2) . . . . ?
Bi34 O45 Bi38 O44 -100.7(5) . . . . ?
Bi31 O45 Bi38 O44 108.2(3) . . . . ?
Bi34 O45 Bi38 O42 168.2(5) . . . . ?
Bi31 O45 Bi38 O42 17.0(2) . . . . ?
Bi34 O45 Bi38 O94 -16.5(4) . . . . ?
Bi31 O45 Bi38 O94 -167.6(3) . . . . ?
Bi34 O45 Bi38 Bi31 151.1(6) . . . . ?
Bi34 O45 Bi38 Bi37 -103.6(4) . . . . ?
Bi31 O45 Bi38 Bi37 105.3(2) . . . . ?
S1 O94 Bi38 O44 -104.5(5) . . . . ?
S1 O94 Bi38 O42 171.0(4) . . . . ?
S1 O94 Bi38 O45 164.2(6) . . . . ?
S1 O94 Bi38 Bi31 156.2(5) . . . . ?
S1 O94 Bi38 Bi37 -78.2(5) . . . . ?
O31 Bi31 Bi38 O44 -0.8(3) . . . . ?
O42 Bi31 Bi38 O44 76.7(4) . . . . ?
O45 Bi31 Bi38 O44 -75.0(3) . . . . ?
O40 Bi31 Bi38 O44 81.0(3) . . . . ?
O34 Bi31 Bi38 O44 -76.7(3) . . . . ?
O29 Bi31 Bi38 O44 76.1(4) . . . . ?
Bi36 Bi31 Bi38 O44 93.2(2) . . . . ?
Bi30 Bi31 Bi38 O44 19.9(2) . . . . ?
Bi34 Bi31 Bi38 O44 -87.2(2) . . . . ?
O31 Bi31 Bi38 O42 -77.5(3) . . . . ?
O45 Bi31 Bi38 O42 -151.7(4) . . . . ?
O40 Bi31 Bi38 O42 4.3(3) . . . . ?
O34 Bi31 Bi38 O42 -153.4(3) . . . . ?
O29 Bi31 Bi38 O42 -0.5(5) . . . . ?
Bi36 Bi31 Bi38 O42 16.6(3) . . . . ?
Bi30 Bi31 Bi38 O42 -56.8(3) . . . . ?
Bi34 Bi31 Bi38 O42 -163.9(3) . . . . ?
O31 Bi31 Bi38 O45 74.2(3) . . . . ?
O42 Bi31 Bi38 O45 151.7(4) . . . . ?
O40 Bi31 Bi38 O45 156.0(3) . . . . ?
O34 Bi31 Bi38 O45 -1.7(3) . . . . ?
O29 Bi31 Bi38 O45 151.1(5) . . . . ?
Bi36 Bi31 Bi38 O45 168.2(3) . . . . ?
Bi30 Bi31 Bi38 O45 94.9(3) . . . . ?
Bi34 Bi31 Bi38 O45 -12.2(3) . . . . ?
O31 Bi31 Bi38 O94 86.1(3) . . . . ?
O42 Bi31 Bi38 O94 163.6(3) . . . . ?
O45 Bi31 Bi38 O94 11.9(3) . . . . ?
O40 Bi31 Bi38 O94 167.9(2) . . . . ?
O34 Bi31 Bi38 O94 10.2(2) . . . . ?
O29 Bi31 Bi38 O94 163.0(4) . . . . ?
Bi36 Bi31 Bi38 O94 -179.86(16) . . . . ?
Bi30 Bi31 Bi38 O94 106.77(16) . . . . ?
Bi34 Bi31 Bi38 O94 -0.32(16) . . . . ?
O31 Bi31 Bi38 Bi37 -23.5(2) . . . . ?
O42 Bi31 Bi38 Bi37 54.0(3) . . . . ?
O45 Bi31 Bi38 Bi37 -97.7(3) . . . . ?
O40 Bi31 Bi38 Bi37 58.29(15) . . . . ?
O34 Bi31 Bi38 Bi37 -99.43(15) . . . . ?
O29 Bi31 Bi38 Bi37 53.4(4) . . . . ?
Bi36 Bi31 Bi38 Bi37 70.533(16) . . . . ?
Bi30 Bi31 Bi38 Bi37 -2.837(15) . . . . ?
Bi34 Bi31 Bi38 Bi37 -109.925(16) . . . . ?
O43 Bi37 Bi38 O44 -12.2(5) . . . . ?
O41 Bi37 Bi38 O44 -83.3(4) . . . . ?
O64 Bi37 Bi38 O44 63.5(4) . . . . ?
O67 Bi37 Bi38 O44 -123.1(7) . . . . ?
Bi29 Bi37 Bi38 O44 -56.3(4) . . . . ?
O43 Bi37 Bi38 O42 66.6(3) . . . . ?
O44 Bi37 Bi38 O42 78.9(4) . . . . ?
O41 Bi37 Bi38 O42 -4.5(2) . . . . ?
O64 Bi37 Bi38 O42 142.4(2) . . . . ?
O67 Bi37 Bi38 O42 -44.2(6) . . . . ?
Bi29 Bi37 Bi38 O42 22.55(18) . . . . ?
O43 Bi37 Bi38 O45 -6.5(3) . . . . ?
O44 Bi37 Bi38 O45 5.8(5) . . . . ?
O41 Bi37 Bi38 O45 -77.6(3) . . . . ?
O64 Bi37 Bi38 O45 69.3(3) . . . . ?
O67 Bi37 Bi38 O45 -117.3(6) . . . . ?
Bi29 Bi37 Bi38 O45 -50.5(2) . . . . ?
O43 Bi37 Bi38 O94 -75.5(3) . . . . ?
O44 Bi37 Bi38 O94 -63.3(4) . . . . ?
O41 Bi37 Bi38 O94 -146.6(2) . . . . ?
O64 Bi37 Bi38 O94 0.2(2) . . . . ?
O67 Bi37 Bi38 O94 173.6(6) . . . . ?
Bi29 Bi37 Bi38 O94 -119.60(15) . . . . ?
O43 Bi37 Bi38 Bi31 38.1(2) . . . . ?
O44 Bi37 Bi38 Bi31 50.3(4) . . . . ?
O41 Bi37 Bi38 Bi31 -33.02(17) . . . . ?
O64 Bi37 Bi38 Bi31 113.85(17) . . . . ?
O67 Bi37 Bi38 Bi31 -72.8(6) . . . . ?
Bi29 Bi37 Bi38 Bi31 -5.99(2) . . . . ?
O89 C81 O88 Bi16 -34(2) . . . . ?
C82 C81 O88 Bi16 140.8(9) . . . . ?
O27 Bi16 O88 C81 76.3(13) . . . . ?
O14 Bi16 O88 C81 57.5(10) . . . . ?
O11 Bi16 O88 C81 130.7(11) . . . . ?
O92 Bi16 O88 C81 -11.6(10) . . . . ?
O84 Bi16 O88 C81 -173.7(10) . . . . ?
Bi8 Bi16 O88 C81 95.8(10) . . . . ?
C112 S8 O101 S8' 35.0(13) . . . . ?
C111 S8 O101 S8' -70.4(7) . . . . ?
C112 S8 O101 Bi14 133.0(13) . . . . ?
C111 S8 O101 Bi14 27.6(9) . . . . ?
C112 S8 O101 Bi5 -114.4(13) . . . . ?
C111 S8 O101 Bi5 140.2(6) . . . . ?
C112 S8' O101 S8 -57.7(16) . . . . ?
C111 S8' O101 S8 56.3(6) . . . . ?
C112 S8' O101 Bi14 -179.0(15) . . . . ?
C111 S8' O101 Bi14 -65.0(8) . . . . ?
C112 S8' O101 Bi5 24(2) . . . . ?
C111 S8' O101 Bi5 137.7(12) . . . . ?
O9 Bi14 O101 S8 153.5(7) . . . . ?
O25 Bi14 O101 S8 -149.0(6) . . . . ?
O24 Bi14 O101 S8 87.3(7) . . . . ?
O80 Bi14 O101 S8 -115.2(7) . . . . ?
O82 Bi14 O101 S8 -29.9(8) . . . . ?
Bi27 Bi14 O101 S8 164.4(8) . . . . ?
Bi5 Bi14 O101 S8 130.6(8) . . . . ?
O9 Bi14 O101 S8' -147.8(7) . . . . ?
O25 Bi14 O101 S8' -90.2(7) . . . . ?
O24 Bi14 O101 S8' 146.1(6) . . . . ?
O80 Bi14 O101 S8' -56.4(6) . . . . ?
O82 Bi14 O101 S8' 28.9(8) . . . . ?
Bi27 Bi14 O101 S8' -136.8(11) . . . . ?
Bi5 Bi14 O101 S8' -170.6(7) . . . . ?
O9 Bi14 O101 Bi5 22.8(2) . . . . ?
O25 Bi14 O101 Bi5 80.4(4) . . . . ?
O24 Bi14 O101 Bi5 -43.3(4) . . . . ?
O80 Bi14 O101 Bi5 114.2(2) . . . . ?
O82 Bi14 O101 Bi5 -160.5(2) . . . . ?
Bi27 Bi14 O101 Bi5 33.8(15) . . . . ?
O9 Bi5 O101 S8 -161.1(6) . . . . ?
O1 Bi5 O101 S8 138.1(5) . . . . ?
O11 Bi5 O101 S8 -88.9(6) . . . . ?
O96 Bi5 O101 S8 108.4(5) . . . . ?
O84 Bi5 O101 S8 -78.2(5) . . . . ?
O105 Bi5 O101 S8 19.3(6) . . . . ?
Bi8 Bi5 O101 S8 -111.3(7) . . . . ?
Bi14 Bi5 O101 S8 -137.8(6) . . . . ?
O9 Bi5 O101 S8' 137.7(14) . . . . ?
O1 Bi5 O101 S8' 76.9(14) . . . . ?
O11 Bi5 O101 S8' -150.2(13) . . . . ?
O96 Bi5 O101 S8' 47.1(13) . . . . ?
O84 Bi5 O101 S8' -139.5(14) . . . . ?
O105 Bi5 O101 S8' -42.0(14) . . . . ?
Bi8 Bi5 O101 S8' -172.6(9) . . . . ?
Bi14 Bi5 O101 S8' 161.0(15) . . . . ?
O9 Bi5 O101 Bi14 -23.3(2) . . . . ?
O1 Bi5 O101 Bi14 -84.1(4) . . . . ?
O11 Bi5 O101 Bi14 48.8(4) . . . . ?
O96 Bi5 O101 Bi14 -113.9(2) . . . . ?
O84 Bi5 O101 Bi14 59.5(2) . . . . ?
O105 Bi5 O101 Bi14 157.05(19) . . . . ?
Bi8 Bi5 O101 Bi14 26.4(9) . . . . ?
O88 C81 O89 Bi20 7(3) . . . . ?
C82 C81 O89 Bi20 -167.3(11) . . . . ?
O14 Bi20 O89 C81 -12.5(17) . . . . ?
O32 Bi20 O89 C81 10(3) . . . . ?
O18 Bi20 O89 C81 -88.2(18) . . . . ?
O92 Bi20 O89 C81 55.8(17) . . . . ?
Bi8 Bi20 O89 C81 -46.0(17) . . . . ?
O101 S8 C111 S8' 63.6(6) . . . . ?
C112 S8 C111 S8' -48.3(11) . . . . ?
C112 S8' C111 S8 72.7(17) . . . . ?
O101 S8' C111 S8 -57.6(6) . . . . ?
O101 S8' C112 S8 51.0(12) . . . . ?
C111 S8' C112 S8 -60.0(8) . . . . ?
O101 S8 C112 S8' -42.7(12) . . . . ?
C111 S8 C112 S8' 68.3(10) . . . . ?
O8 Bi4 O91 C89 58.3(8) . . . . ?
O5 Bi4 O91 C89 125.8(8) . . . . ?
O7 Bi4 O91 C89 178.3(6) . . . . ?
O90 Bi4 O91 C89 9.3(7) . . . . ?
O46 Bi4 O91 C89 -144.9(8) . . . . ?
O99 Bi4 O91 C89 -22.0(10) . . . . ?
Bi9 Bi4 O91 C89 143.0(7) . . . . ?
O8 Bi4 O91 Bi1 -116.3(3) . . . . ?
O5 Bi4 O91 Bi1 -48.8(2) . . . . ?
O7 Bi4 O91 Bi1 3.7(4) . . . . ?
O90 Bi4 O91 Bi1 -165.3(7) . . . . ?
O46 Bi4 O91 Bi1 40.52(19) . . . . ?
O99 Bi4 O91 Bi1 163.4(4) . . . . ?
Bi9 Bi4 O91 Bi1 -31.52(13) . . . . ?
O1 Bi1 O91 C89 36(2) . . . . ?
O4 Bi1 O91 C89 -22(2) . . . . ?
O2 Bi1 O91 C89 67(2) . . . . ?
O49 Bi1 O91 C89 -92(2) . . . . ?
O47 Bi1 O91 C89 -162(3) . . . . ?
O48 Bi1 O91 C89 -92(2) . . . . ?
O96 Bi1 O91 C89 121(2) . . . . ?
Bi9 Bi1 O91 C89 16(2) . . . . ?
O1 Bi1 O91 Bi4 53.1(4) . . . . ?
O4 Bi1 O91 Bi4 -4.8(3) . . . . ?
O2 Bi1 O91 Bi4 83.8(3) . . . . ?
O49 Bi1 O91 Bi4 -75.2(4) . . . . ?
O47 Bi1 O91 Bi4 -144.3(6) . . . . ?
O48 Bi1 O91 Bi4 -75.2(3) . . . . ?
O96 Bi1 O91 Bi4 138.4(2) . . . . ?
Bi9 Bi1 O91 Bi4 33.42(18) . . . . ?
O5 Bi2 O86 C85 77(3) . . . . ?
O3 Bi2 O86 C85 165(3) . . . . ?
O2 Bi2 O86 C85 147(3) . . . . ?
O50 Bi2 O86 C85 -129(3) . . . . ?
O47 Bi2 O86 C85 -14(4) . . . . ?
Bi6 Bi2 O86 C85 173(3) . . . . ?
Bi4 O91 C89 O90 -17.3(11) . . . . ?
Bi1 O91 C89 O90 -1(3) . . . . ?
Bi4 O91 C89 C90' 166(5) . . . . ?
Bi1 O91 C89 C90' -178(5) . . . . ?
Bi4 O91 C89 C90 158.8(13) . . . . ?
Bi1 O91 C89 C90 175(2) . . . . ?
O91 C89 O90 Bi4 18.2(12) . . . . ?
C90' C89 O90 Bi4 -164(3) . . . . ?
C90 C89 O90 Bi4 -157.4(15) . . . . ?
O8 Bi4 O90 C89 -147.3(11) . . . . ?
O5 Bi4 O90 C89 -71.5(11) . . . . ?
O7 Bi4 O90 C89 -136(2) . . . . ?
O91 Bi4 O90 C89 -10.0(7) . . . . ?
O46 Bi4 O90 C89 16.8(12) . . . . ?
O99 Bi4 O90 C89 152.0(10) . . . . ?
Bi9 Bi4 O90 C89 -84.7(11) . . . . ?
Bi2 O86 C85 O87 -92(4) . . . . ?
Bi2 O86 C85 C86 76(4) . . . . ?
C87 C86 C85 O87 -6(2) . . . . ?
C88 C86 C85 O87 178.4(14) . . . . ?
C87 C86 C85 O86 -177.7(13) . . . . ?
C88 C86 C85 O86 6.8(14) . . . . ?
O90 C89 C90 C92 -178.2(18) . . . . ?
O91 C89 C90 C92 6(3) . . . . ?
C90' C89 C90 C92 -163(9) . . . . ?
O90 C89 C90 C91 -9(3) . . . . ?
O91 C89 C90 C91 175(2) . . . . ?
C90' C89 C90 C91 6(7) . . . . ?
O90 C89 C90' C92' 174(5) . . . . ?
O91 C89 C90' C92' -9(8) . . . . ?
C90 C89 C90' C92' 6(5) . . . . ?
O90 C89 C90' C91' 3(6) . . . . ?
O91 C89 C90' C91' -180(3) . . . . ?
C90 C89 C90' C91' -165(12) . . . . ?
Bi16 O92 C93 O93 -18.5(14) . . . . ?
Bi20 O92 C93 O93 162.5(15) . . . . ?
Bi16 O92 C93 C94 159.0(9) . . . . ?
Bi20 O92 C93 C94 -20.0(16) . . . . ?
O92 C93 C94 C95 -3(2) . . . . ?
O93 C93 C94 C95 174.7(17) . . . . ?
O92 C93 C94 C96 173.3(13) . . . . ?
O93 C93 C94 C96 -9(2) . . . . ?
